data_7131014
loop_
_publ_author_name
'Dabringhaus, Philipp'
'Zedlitz, Silja'
'Krossing, Ingo'

_publ_section_title
;
 Cationic dialanes with fluxional &#x3c0;-bridged cyclopentadienyl
 ligands.
;
_journal_issue 2
_journal_name_full 'Chemical communications (Cambridge, England)'
_journal_page_first 187
_journal_page_last 190
_journal_paper_doi 10.1039/d2cc05786g
_journal_volume 59
_journal_year 2022
_chemical_formula_sum 'C63.99 H60 Al5 F54.97 O6 Si'
_chemical_formula_weight 2132.27
_chemical_properties_physical Air-sensitive,Moisture-sensitive
_space_group_crystal_system triclinic
_space_group_IT_number 2
_space_group_name_Hall '-P 1'
_space_group_name_H-M_alt 'P -1'
_atom_sites_solution_hydrogens geom
_atom_sites_solution_primary direct
_audit_creation_method
;FinalCif V113 by Daniel Kratzert, Freiburg 2022,
https://dkratzert.de/finalcif.html
;
_audit_update_record
;
2022-10-03 deposited with the CCDC.	2022-11-21 downloaded from the CCDC.
;
_cell_angle_alpha 113.508(13)
_cell_angle_beta 111.722(13)
_cell_angle_gamma 92.398(16)
_cell_formula_units_Z 8
_cell_length_a 25.453(5)
_cell_length_b 25.825(4)
_cell_length_c 30.354(8)
_cell_measurement_reflns_used 9782
_cell_measurement_temperature 100(2)
_cell_measurement_theta_max 27.474
_cell_measurement_theta_min 2.222
_cell_volume 16572(7)
_computing_cell_refinement 'SAINT V8.40B'
_computing_data_collection 'Bruker BIS V6.2.15 Patch 4/2021-03-15 && APEX4 2021.10-0'
_computing_data_reduction 'SAINT V8.40B'
_computing_structure_refinement 'SHELXL-2019/2 (Sheldrick, 2019)'
_computing_structure_solution 'SHELXT 2018/2 (Sheldrick, 2018)'
_diffrn_ambient_environment N~2~
_diffrn_ambient_temperature 100(2)
_diffrn_detector CPAD
_diffrn_detector_area_resol_mean 7.41
_diffrn_detector_type 'Bruker PHOTON III'
_diffrn_measured_fraction_theta_full 0.999
_diffrn_measured_fraction_theta_max 0.996
_diffrn_measurement_device 'three-circle diffractometer'
_diffrn_measurement_device_type 'Bruker D8 VENTURE dual wavelength Mo/Cu'
_diffrn_measurement_method '\w and \f scans'
_diffrn_measurement_specimen_support 'MiTeGen micromount'
_diffrn_radiation_monochromator 'mirror optics'
_diffrn_radiation_probe x-ray
_diffrn_radiation_type MoK\a
_diffrn_radiation_wavelength 0.71073
_diffrn_reflns_av_R_equivalents 0.0797
_diffrn_reflns_av_unetI/netI 0.0520
_diffrn_reflns_Laue_measured_fraction_full 0.999
_diffrn_reflns_Laue_measured_fraction_max 0.996
_diffrn_reflns_limit_h_max 32
_diffrn_reflns_limit_h_min -33
_diffrn_reflns_limit_k_max 33
_diffrn_reflns_limit_k_min -33
_diffrn_reflns_limit_l_max 39
_diffrn_reflns_limit_l_min -39
_diffrn_reflns_number 474817
_diffrn_reflns_point_group_measured_fraction_full 0.999
_diffrn_reflns_point_group_measured_fraction_max 0.996
_diffrn_reflns_theta_full 25.242
_diffrn_reflns_theta_max 27.574
_diffrn_reflns_theta_min 1.426
_diffrn_source 'microfocus sealed X-ray tube'
_diffrn_source_current 1.4
_diffrn_source_type 'Incoatec I\ms'
_diffrn_source_voltage 50.0
_exptl_absorpt_coefficient_mu 0.254
_exptl_absorpt_correction_T_max 0.7456
_exptl_absorpt_correction_T_min 0.6822
_exptl_absorpt_correction_type multi-scan
_exptl_absorpt_process_details
;SADABS-2016/2 - Bruker AXS area detector scaling and absorption correction:
Krause, L., Herbst-Irmer, R., Sheldrick G.M. & Stalke D., J. Appl. Cryst. 48
(2015) 3-10
;
_exptl_crystal_colour orange
_exptl_crystal_density_diffrn 1.709
_exptl_crystal_description plate
_exptl_crystal_F_000 8525
_exptl_crystal_recrystallization_method 'from concentrated 1,2-difluorobenzene solution at room temperature'
_exptl_crystal_size_max 0.323
_exptl_crystal_size_mid 0.287
_exptl_crystal_size_min 0.231
_refine_diff_density_max 1.616
_refine_diff_density_min -1.030
_refine_diff_density_rms 0.099
_refine_ls_extinction_method none
_refine_ls_goodness_of_fit_ref 1.013
_refine_ls_hydrogen_treatment constr
_refine_ls_matrix_type full
_refine_ls_number_parameters 8894
_refine_ls_number_reflns 76378
_refine_ls_number_restraints 412542
_refine_ls_restrained_S_all 1.408
_refine_ls_R_factor_all 0.1302
_refine_ls_R_factor_gt 0.0885
_refine_ls_shift/su_max 0.373
_refine_ls_shift/su_mean 0.001
_refine_ls_structure_factor_coef Fsqd
_refine_ls_weighting_details 'w=1/[\s^2^(Fo^2^)+(0.1109P)^2^+63.4105P] where P=(Fo^2^+2Fc^2^)/3'
_refine_ls_weighting_scheme calc
_refine_ls_wR_factor_gt 0.2182
_refine_ls_wR_factor_ref 0.2504
_reflns_Friedel_coverage 0.000
_reflns_number_gt 51005
_reflns_number_total 76378
_reflns_threshold_expression 'I > 2\s(I)'
_cod_data_source_file d2cc05786g2.cif
_cod_data_source_block P-1_a_CCDC2
_cod_depositor_comments 'Adding full bibliography for 7131010--7131014.cif.'
_cod_original_cell_volume 16572(6)
_cod_database_code 7131014
_shelx_shelxl_version_number 2019/2
_shelx_space_group_comment
;
The symmetry employed for this shelxl refinement is uniquely defined
by the following loop, which should always be used as a source of
symmetry information in preference to the above space-group names.
They are only intended as comments.
;
_olex2_diffrn_ambient_temperature_device 'Oxford Cryostream 800'

loop_
_space_group_symop_operation_xyz
'x, y, z'
'-x, -y, -z'

loop_
_atom_site_label
_atom_site_type_symbol
_atom_site_fract_x
_atom_site_fract_y
_atom_site_fract_z
_atom_site_U_iso_or_equiv
_atom_site_adp_type
_atom_site_occupancy
_atom_site_site_symmetry_order
_atom_site_calc_flag
_atom_site_refinement_flags_posn
_atom_site_refinement_flags_adp
_atom_site_refinement_flags_occupancy
_atom_site_disorder_assembly
_atom_site_disorder_group
Si2 Si 0.53188(4) 1.07951(5) 0.40986(4) 0.0201(2) Uani 1 1 d . . . . .
Si3 Si 0.67324(4) 0.71391(4) 0.16339(4) 0.0196(2) Uani 1 1 d . . . . .
Si4 Si 1.11389(4) 0.60485(4) 0.41258(4) 0.0181(2) Uani 1 1 d . . . . .
Al4 Al 0.51366(5) 0.98004(5) 0.34039(5) 0.0231(2) Uani 1 1 d . . . . .
Al5 Al 0.62014(5) 1.03632(5) 0.42757(5) 0.0218(2) Uani 1 1 d . . . . .
Al6 Al 0.58036(5) 1.08082(5) 0.35361(5) 0.0223(2) Uani 1 1 d . . . . .
Al7 Al 0.63921(5) 0.61815(5) 0.08528(5) 0.0252(3) Uani 1 1 d . . . . .
Al8 Al 0.72050(5) 0.71152(5) 0.10529(5) 0.0222(2) Uani 1 1 d . . . . .
Al9 Al 0.74979(5) 0.65525(5) 0.16853(5) 0.0237(2) Uani 1 1 d . . . . .
Al10 Al 1.01884(5) 0.58868(5) 0.33893(5) 0.0203(2) Uani 1 1 d . . . . .
Al11 Al 1.09290(5) 0.51365(5) 0.33134(5) 0.0197(2) Uani 1 1 d . . . . .
Al12 Al 1.04080(5) 0.52888(5) 0.40102(5) 0.0214(2) Uani 1 1 d . . . . .
Al13 Al 1.37107(5) 0.80383(5) 0.91972(5) 0.0236(2) Uani 1 1 d . . . . .
Al14 Al 1.25332(5) 0.82946(5) 0.82984(5) 0.0215(2) Uani 1 1 d . . . . .
Al15 Al 0.92283(5) 0.99924(5) 0.66689(5) 0.0225(2) Uani 1 1 d . . . . .
Al16 Al 0.96457(5) 0.88421(5) 0.58610(5) 0.0202(2) Uani 1 1 d . . . . .
Al17 Al 0.63597(5) 0.60582(6) 0.41287(5) 0.0245(3) Uani 1 1 d . . . . .
Al18 Al 0.51523(5) 0.48935(6) 0.33155(6) 0.0290(3) Uani 1 1 d . . . . .
Al19 Al 0.12763(5) 0.69354(5) 0.07572(4) 0.0187(2) Uani 1 1 d . . . . .
Al20 Al 0.24673(5) 0.66013(5) 0.15733(5) 0.0194(2) Uani 1 1 d . . . . .
F1 F 1.31201(10) 0.81726(10) 0.87542(9) 0.0253(5) Uani 1 1 d . . . . .
F2 F 0.94675(10) 0.94574(10) 0.62568(9) 0.0260(5) Uani 1 1 d . . . . .
F3 F 0.57249(10) 0.55052(10) 0.37677(10) 0.0281(5) Uani 1 1 d . . . . .
F4 F 0.18941(9) 0.67773(9) 0.11497(8) 0.0205(4) Uani 1 1 d . . . . .
C1_1 C 0.99349(19) 0.54185(18) 0.45199(17) 0.0315(9) Uani 1 1 d D U . A 1
C2_1 C 1.04704(18) 0.52907(19) 0.47706(17) 0.0321(9) Uani 1 1 d D U . A 1
C3_1 C 1.04837(18) 0.47297(18) 0.44269(17) 0.0299(9) Uani 1 1 d D U . A 1
C4_1 C 0.99519(18) 0.45044(18) 0.39618(18) 0.0307(9) Uani 1 1 d D U . A 1
C5_1 C 0.96117(17) 0.49375(19) 0.40228(18) 0.0304(9) Uani 1 1 d D U . A 1
C6_1 C 0.9001(2) 0.4849(3) 0.3638(2) 0.0468(13) Uani 1 1 d D U . A 1
H6A_1 H 0.896552 0.463852 0.327547 0.070 Uiso 1 1 calc R U . A 1
H6B_1 H 0.890319 0.522552 0.369193 0.070 Uiso 1 1 calc R U . A 1
H6C_1 H 0.873582 0.462361 0.369585 0.070 Uiso 1 1 calc R U . A 1
C7_1 C 0.9735(2) 0.3909(2) 0.3507(2) 0.0472(13) Uani 1 1 d D U . A 1
H7A_1 H 0.965186 0.393737 0.317665 0.071 Uiso 1 1 calc R U . A 1
H7B_1 H 0.937996 0.371840 0.348701 0.071 Uiso 1 1 calc R U . A 1
H7C_1 H 1.003135 0.368255 0.356136 0.071 Uiso 1 1 calc R U . A 1
C8_1 C 1.0974(2) 0.4427(3) 0.4544(3) 0.0472(13) Uani 1 1 d D U . A 1
H8A_1 H 1.085009 0.402221 0.427566 0.071 Uiso 1 1 calc R U . A 1
H8B_1 H 1.108066 0.444339 0.489511 0.071 Uiso 1 1 calc R U . A 1
H8C_1 H 1.130899 0.461982 0.453772 0.071 Uiso 1 1 calc R U . A 1
C9_1 C 1.0914(2) 0.5670(3) 0.53248(19) 0.0487(14) Uani 1 1 d D U . A 1
H9A_1 H 1.125152 0.549615 0.540292 0.073 Uiso 1 1 calc R U . A 1
H9B_1 H 1.074571 0.570757 0.557573 0.073 Uiso 1 1 calc R U . A 1
H9C_1 H 1.103590 0.605365 0.535768 0.073 Uiso 1 1 calc R U . A 1
C10_1 C 0.9767(3) 0.5977(2) 0.4767(2) 0.0510(14) Uani 1 1 d D U . A 1
H10A_1 H 0.982671 0.605727 0.512791 0.076 Uiso 1 1 calc R U . A 1
H10B_1 H 0.935763 0.594517 0.455570 0.076 Uiso 1 1 calc R U . A 1
H10C_1 H 1.000728 0.629233 0.477790 0.076 Uiso 1 1 calc R U . A 1
C1_2 C 0.92894(17) 0.57391(18) 0.27879(17) 0.0317(9) Uani 1 1 d D U . B 1
C2_2 C 0.93868(17) 0.62389(19) 0.32614(18) 0.0308(9) Uani 1 1 d D U . B 1
C3_2 C 0.98512(17) 0.66648(17) 0.33642(16) 0.0269(8) Uani 1 1 d D U . B 1
C4_2 C 1.00421(17) 0.64251(17) 0.29552(16) 0.0260(8) Uani 1 1 d D U . B 1
C5_2 C 0.96950(18) 0.58524(18) 0.25990(16) 0.0297(9) Uani 1 1 d D U . B 1
C6_2 C 0.9729(2) 0.5446(2) 0.20966(19) 0.0479(13) Uani 1 1 d D U . B 1
H6A_2 H 1.008928 0.558818 0.209174 0.072 Uiso 1 1 calc R U . B 1
H6B_2 H 0.939638 0.542689 0.179044 0.072 Uiso 1 1 calc R U . B 1
H6C_2 H 0.972443 0.505935 0.208031 0.072 Uiso 1 1 calc R U . B 1
C7_2 C 1.0516(2) 0.6714(2) 0.2890(2) 0.0380(11) Uani 1 1 d D U . B 1
H7A_2 H 1.079054 0.646416 0.284705 0.057 Uiso 1 1 calc R U . B 1
H7B_2 H 1.072028 0.708551 0.320394 0.057 Uiso 1 1 calc R U . B 1
H7C_2 H 1.034560 0.678175 0.257545 0.057 Uiso 1 1 calc R U . B 1
C8_2 C 1.0072(2) 0.72605(19) 0.3822(2) 0.0392(11) Uani 1 1 d D U . B 1
H8A_2 H 0.975223 0.746117 0.380970 0.059 Uiso 1 1 calc R U . B 1
H8B_2 H 1.037637 0.747952 0.379879 0.059 Uiso 1 1 calc R U . B 1
H8C_2 H 1.023104 0.722931 0.415548 0.059 Uiso 1 1 calc R U . B 1
C9_2 C 0.9039(2) 0.6347(2) 0.3583(2) 0.0448(12) Uani 1 1 d D U . B 1
H9A_2 H 0.930215 0.652702 0.396083 0.067 Uiso 1 1 calc R U . B 1
H9B_2 H 0.880162 0.597834 0.348918 0.067 Uiso 1 1 calc R U . B 1
H9C_2 H 0.878630 0.660566 0.350844 0.067 Uiso 1 1 calc R U . B 1
C10_2 C 0.8841(2) 0.5190(2) 0.2516(2) 0.0460(13) Uani 1 1 d D U . B 1
H10A_2 H 0.903138 0.486392 0.249367 0.069 Uiso 1 1 calc R U . B 1
H10B_2 H 0.858530 0.512964 0.215872 0.069 Uiso 1 1 calc R U . B 1
H10C_2 H 0.861100 0.521472 0.271879 0.069 Uiso 1 1 calc R U . B 1
C1_3 C 1.08235(18) 0.43386(18) 0.25889(17) 0.0317(9) Uani 1 1 d D U . C 1
C2_3 C 1.11344(19) 0.42668(17) 0.30504(18) 0.0335(9) Uani 1 1 d D U . C 1
C3_3 C 1.16635(17) 0.47031(18) 0.33662(17) 0.0300(9) Uani 1 1 d D U . C 1
C4_3 C 1.16754(16) 0.50428(17) 0.30985(16) 0.0260(8) Uani 1 1 d D U . C 1
C5_3 C 1.11582(17) 0.48160(18) 0.26170(16) 0.0286(8) Uani 1 1 d D U . C 1
C6_3 C 1.1051(2) 0.5010(3) 0.21944(19) 0.0436(12) Uani 1 1 d D U . C 1
H6A_3 H 1.111343 0.543362 0.235189 0.065 Uiso 1 1 calc R U . C 1
H6B_3 H 1.065060 0.483802 0.192510 0.065 Uiso 1 1 calc R U . C 1
H6C_3 H 1.131893 0.488726 0.202956 0.065 Uiso 1 1 calc R U . C 1
C7_3 C 1.21510(18) 0.5542(2) 0.32826(19) 0.0350(10) Uani 1 1 d D U . C 1
H7A_3 H 1.198431 0.586947 0.325634 0.052 Uiso 1 1 calc R U . C 1
H7B_3 H 1.236368 0.542832 0.306030 0.052 Uiso 1 1 calc R U . C 1
H7C_3 H 1.241681 0.565552 0.365199 0.052 Uiso 1 1 calc R U . C 1
C8_3 C 1.2117(2) 0.4794(3) 0.3888(2) 0.0448(12) Uani 1 1 d D U . C 1
H8A_3 H 1.197744 0.454218 0.401021 0.067 Uiso 1 1 calc R U . C 1
H8B_3 H 1.219902 0.519984 0.414630 0.067 Uiso 1 1 calc R U . C 1
H8C_3 H 1.247142 0.470163 0.384925 0.067 Uiso 1 1 calc R U . C 1
C9_3 C 1.0948(3) 0.3790(2) 0.3161(3) 0.0513(14) Uani 1 1 d D U . C 1
H9A_3 H 1.112974 0.391140 0.354403 0.077 Uiso 1 1 calc R U . C 1
H9B_3 H 1.106811 0.344123 0.297941 0.077 Uiso 1 1 calc R U . C 1
H9C_3 H 1.052530 0.370607 0.303349 0.077 Uiso 1 1 calc R U . C 1
C10_3 C 1.0251(2) 0.3965(2) 0.2149(2) 0.0478(13) Uani 1 1 d D U . C 1
H10A_3 H 0.996457 0.396634 0.229421 0.072 Uiso 1 1 calc R U . C 1
H10B_3 H 1.029449 0.356744 0.197930 0.072 Uiso 1 1 calc R U . C 1
H10C_3 H 1.011907 0.411580 0.188679 0.072 Uiso 1 1 calc R U . C 1
C1_4 C 0.55763(18) 0.58012(18) 0.00995(18) 0.0360(10) Uani 1 1 d D U . D 1
C2_4 C 0.54467(17) 0.57700(18) 0.05069(18) 0.0349(10) Uani 1 1 d D U . D 1
C3_4 C 0.57774(18) 0.54128(18) 0.06935(18) 0.0347(10) Uani 1 1 d D U . D 1
C4_4 C 0.61180(18) 0.52233(18) 0.04056(18) 0.0351(10) Uani 1 1 d D U . D 1
C5_4 C 0.59964(19) 0.54650(19) 0.00375(18) 0.0356(10) Uani 1 1 d D U . D 1
C6_4 C 0.6244(3) 0.5326(2) -0.0363(2) 0.0508(13) Uani 1 1 d D U . D 1
H6A_4 H 0.666799 0.544829 -0.018030 0.076 Uiso 1 1 calc R U . D 1
H6B_4 H 0.609458 0.553069 -0.057835 0.076 Uiso 1 1 calc R U . D 1
H6C_4 H 0.613175 0.490756 -0.059250 0.076 Uiso 1 1 calc R U . D 1
C7_4 C 0.6503(2) 0.4800(2) 0.0428(2) 0.0499(14) Uani 1 1 d D U . D 1
H7A_4 H 0.686793 0.494759 0.043456 0.075 Uiso 1 1 calc R U . D 1
H7B_4 H 0.630775 0.442622 0.011586 0.075 Uiso 1 1 calc R U . D 1
H7C_4 H 0.658372 0.475176 0.074963 0.075 Uiso 1 1 calc R U . D 1
C8_4 C 0.5739(2) 0.5263(3) 0.1111(2) 0.0506(14) Uani 1 1 d D U . D 1
H8A_4 H 0.533668 0.508167 0.100079 0.076 Uiso 1 1 calc R U . D 1
H8B_4 H 0.586795 0.561564 0.144598 0.076 Uiso 1 1 calc R U . D 1
H8C_4 H 0.598764 0.499203 0.116025 0.076 Uiso 1 1 calc R U . D 1
C9_4 C 0.4998(2) 0.6021(2) 0.0681(2) 0.0504(14) Uani 1 1 d D U . D 1
H9A_4 H 0.489006 0.631659 0.055982 0.076 Uiso 1 1 calc R U . D 1
H9B_4 H 0.515551 0.619781 0.106890 0.076 Uiso 1 1 calc R U . D 1
H9C_4 H 0.465410 0.571341 0.052927 0.076 Uiso 1 1 calc R U . D 1
C10_4 C 0.5302(2) 0.6120(2) -0.0213(2) 0.0516(14) Uani 1 1 d D U . D 1
H10A_4 H 0.487911 0.601615 -0.034501 0.077 Uiso 1 1 calc R U . D 1
H10B_4 H 0.540557 0.601374 -0.051324 0.077 Uiso 1 1 calc R U . D 1
H10C_4 H 0.544073 0.653791 0.001462 0.077 Uiso 1 1 calc R U . D 1
C1_5 C 0.70198(18) 0.76923(18) 0.06551(17) 0.0301(9) Uani 1 1 d D U . E 1
C2_5 C 0.75432(17) 0.79689(16) 0.11209(16) 0.0267(8) Uani 1 1 d D U . E 1
C3_5 C 0.79535(18) 0.76132(18) 0.10719(17) 0.0299(9) Uani 1 1 d D U . E 1
C4_5 C 0.7684(2) 0.71127(18) 0.05755(18) 0.0356(10) Uani 1 1 d D U . E 1
C5_5 C 0.7106(2) 0.7162(2) 0.03165(18) 0.0373(10) Uani 1 1 d D U . E 1
C6_5 C 0.6671(3) 0.6750(3) -0.0233(2) 0.0599(17) Uani 1 1 d D U . E 1
H6A_5 H 0.630276 0.664291 -0.022419 0.090 Uiso 1 1 calc R U . E 1
H6B_5 H 0.681663 0.640118 -0.036713 0.090 Uiso 1 1 calc R U . E 1
H6C_5 H 0.661054 0.693699 -0.046740 0.090 Uiso 1 1 calc R U . E 1
C7_5 C 0.7945(3) 0.6613(2) 0.0356(3) 0.0579(16) Uani 1 1 d D U . E 1
H7A_5 H 0.769504 0.625004 0.025806 0.087 Uiso 1 1 calc R U . E 1
H7B_5 H 0.833028 0.666097 0.062415 0.087 Uiso 1 1 calc R U . E 1
H7C_5 H 0.797855 0.660291 0.004102 0.087 Uiso 1 1 calc R U . E 1
C8_5 C 0.8574(2) 0.7785(2) 0.1468(2) 0.0446(12) Uani 1 1 d D U . E 1
H8A_5 H 0.859024 0.789684 0.182224 0.067 Uiso 1 1 calc R U . E 1
H8B_5 H 0.877820 0.811345 0.146523 0.067 Uiso 1 1 calc R U . E 1
H8C_5 H 0.875990 0.745754 0.137526 0.067 Uiso 1 1 calc R U . E 1
C9_5 C 0.7659(2) 0.85380(18) 0.1588(2) 0.0356(10) Uani 1 1 d D U . E 1
H9A_5 H 0.793999 0.853388 0.191023 0.053 Uiso 1 1 calc R U . E 1
H9B_5 H 0.729685 0.860150 0.162217 0.053 Uiso 1 1 calc R U . E 1
H9C_5 H 0.781749 0.885055 0.153546 0.053 Uiso 1 1 calc R U . E 1
C10_5 C 0.6475(2) 0.7915(2) 0.0541(2) 0.0459(13) Uani 1 1 d D U . E 1
H10A_5 H 0.620242 0.767851 0.017045 0.069 Uiso 1 1 calc R U . E 1
H10B_5 H 0.656779 0.831827 0.060589 0.069 Uiso 1 1 calc R U . E 1
H10C_5 H 0.629957 0.789446 0.077342 0.069 Uiso 1 1 calc R U . E 1
C1_6 C 0.83031(18) 0.68285(19) 0.24256(17) 0.0333(9) Uani 1 1 d D U . F 1
C2_6 C 0.78672(18) 0.64693(19) 0.24345(17) 0.0344(9) Uani 1 1 d D U . F 1
C3_6 C 0.77263(18) 0.59099(18) 0.20054(18) 0.0341(9) Uani 1 1 d D U . F 1
C4_6 C 0.80714(19) 0.59218(19) 0.17320(19) 0.0369(10) Uani 1 1 d D U . F 1
C5_6 C 0.84281(18) 0.6488(2) 0.19886(19) 0.0353(10) Uani 1 1 d D U . F 1
C6_6 C 0.8899(2) 0.6671(3) 0.1864(3) 0.0532(15) Uani 1 1 d D U . F 1
H6A_6 H 0.901063 0.709492 0.203106 0.080 Uiso 1 1 calc R U . F 1
H6B_6 H 0.875956 0.652076 0.147895 0.080 Uiso 1 1 calc R U . F 1
H6C_6 H 0.923674 0.651769 0.199935 0.080 Uiso 1 1 calc R U . F 1
C7_6 C 0.8084(3) 0.5430(3) 0.1264(2) 0.0593(16) Uani 1 1 d D U . F 1
H7A_6 H 0.783219 0.507521 0.118110 0.089 Uiso 1 1 calc R U . F 1
H7B_6 H 0.848161 0.537656 0.134471 0.089 Uiso 1 1 calc R U . F 1
H7C_6 H 0.794483 0.551533 0.095828 0.089 Uiso 1 1 calc R U . F 1
C8_6 C 0.7320(2) 0.5398(2) 0.1909(2) 0.0498(14) Uani 1 1 d D U . F 1
H8A_6 H 0.727912 0.506386 0.158526 0.075 Uiso 1 1 calc R U . F 1
H8B_6 H 0.694036 0.548975 0.186739 0.075 Uiso 1 1 calc R U . F 1
H8C_6 H 0.747677 0.530743 0.221007 0.075 Uiso 1 1 calc R U . F 1
C9_6 C 0.7602(3) 0.6627(3) 0.2822(2) 0.0519(14) Uani 1 1 d D U . F 1
H9A_6 H 0.780857 0.701348 0.311210 0.078 Uiso 1 1 calc R U . F 1
H9B_6 H 0.763110 0.634390 0.296426 0.078 Uiso 1 1 calc R U . F 1
H9C_6 H 0.719321 0.662719 0.264304 0.078 Uiso 1 1 calc R U . F 1
C10_6 C 0.8596(3) 0.7444(2) 0.2814(2) 0.0523(14) Uani 1 1 d D U . F 1
H10A_6 H 0.841894 0.758340 0.306505 0.078 Uiso 1 1 calc R U . F 1
H10B_6 H 0.855215 0.768247 0.262544 0.078 Uiso 1 1 calc R U . F 1
H10C_6 H 0.900916 0.747056 0.300794 0.078 Uiso 1 1 calc R U . F 1
C1_7 C 0.46205(18) 0.89750(17) 0.32696(16) 0.0289(9) Uani 1 1 d D U . G 1
C2_7 C 0.42337(17) 0.92510(17) 0.30134(16) 0.0296(9) Uani 1 1 d D U . G 1
C3_7 C 0.43907(17) 0.92859(18) 0.26202(16) 0.0306(9) Uani 1 1 d D U . G 1
C4_7 C 0.48819(18) 0.90371(18) 0.26345(16) 0.0296(9) Uani 1 1 d D U . G 1
C5_7 C 0.50224(18) 0.88414(17) 0.30344(16) 0.0285(8) Uani 1 1 d D U . G 1
C6_7 C 0.5464(2) 0.8487(2) 0.3130(2) 0.0389(11) Uani 1 1 d D U . G 1
H6A_7 H 0.581141 0.864278 0.311528 0.058 Uiso 1 1 calc R U . G 1
H6B_7 H 0.530254 0.808473 0.285760 0.058 Uiso 1 1 calc R U . G 1
H6C_7 H 0.556668 0.850229 0.348043 0.058 Uiso 1 1 calc R U . G 1
C7_7 C 0.5184(2) 0.8954(2) 0.2281(2) 0.0415(11) Uani 1 1 d D U . G 1
H7A_7 H 0.560149 0.910995 0.249670 0.062 Uiso 1 1 calc R U . G 1
H7B_7 H 0.503504 0.915779 0.206412 0.062 Uiso 1 1 calc R U . G 1
H7C_7 H 0.511253 0.854002 0.204905 0.062 Uiso 1 1 calc R U . G 1
C8_7 C 0.4072(2) 0.9522(2) 0.2242(2) 0.0426(11) Uani 1 1 d D U . G 1
H8A_7 H 0.404995 0.991933 0.244235 0.064 Uiso 1 1 calc R U . G 1
H8B_7 H 0.367969 0.928004 0.201052 0.064 Uiso 1 1 calc R U . G 1
H8C_7 H 0.427991 0.951933 0.202638 0.064 Uiso 1 1 calc R U . G 1
C9_7 C 0.3706(2) 0.9413(2) 0.3100(2) 0.0404(11) Uani 1 1 d D U . G 1
H9A_7 H 0.356644 0.967682 0.294599 0.061 Uiso 1 1 calc R U . G 1
H9B_7 H 0.380789 0.960531 0.348123 0.061 Uiso 1 1 calc R U . G 1
H9C_7 H 0.340064 0.906296 0.292998 0.061 Uiso 1 1 calc R U . G 1
C10_7 C 0.4579(2) 0.8823(2) 0.36849(19) 0.0374(10) Uani 1 1 d D U . G 1
H10A_7 H 0.489397 0.863419 0.379797 0.056 Uiso 1 1 calc R U . G 1
H10B_7 H 0.420492 0.855903 0.353850 0.056 Uiso 1 1 calc R U . G 1
H10C_7 H 0.461160 0.917653 0.399000 0.056 Uiso 1 1 calc R U . G 1
C1_8 C 0.65686(17) 1.03848(18) 0.50758(15) 0.0261(8) Uani 1 1 d D U . H 1
C2_8 C 0.69683(16) 1.07727(17) 0.50606(15) 0.0252(8) Uani 1 1 d D U . H 1
C3_8 C 0.71559(16) 1.04377(18) 0.46678(16) 0.0269(8) Uani 1 1 d D U . H 1
C4_8 C 0.68754(17) 0.98454(18) 0.44417(16) 0.0268(8) Uani 1 1 d D U . H 1
C5_8 C 0.65091(17) 0.98128(17) 0.46902(16) 0.0269(8) Uani 1 1 d D U . H 1
C6_8 C 0.6161(2) 0.9275(2) 0.4612(2) 0.0383(11) Uani 1 1 d D U . H 1
H6A_8 H 0.576499 0.932235 0.455870 0.057 Uiso 1 1 calc R U . H 1
H6B_8 H 0.634057 0.920879 0.492551 0.057 Uiso 1 1 calc R U . H 1
H6C_8 H 0.614842 0.894348 0.429992 0.057 Uiso 1 1 calc R U . H 1
C7_8 C 0.6973(2) 0.9351(2) 0.40241(19) 0.0384(11) Uani 1 1 d D U . H 1
H7A_8 H 0.738967 0.938853 0.412100 0.058 Uiso 1 1 calc R U . H 1
H7B_8 H 0.678140 0.935905 0.368189 0.058 Uiso 1 1 calc R U . H 1
H7C_8 H 0.681003 0.898337 0.399764 0.058 Uiso 1 1 calc R U . H 1
C8_8 C 0.76220(19) 1.0648(2) 0.4550(2) 0.0383(11) Uani 1 1 d D U . H 1
H8A_8 H 0.769312 1.107053 0.469237 0.058 Uiso 1 1 calc R U . H 1
H8B_8 H 0.749825 1.047412 0.416525 0.058 Uiso 1 1 calc R U . H 1
H8C_8 H 0.797933 1.053611 0.471407 0.058 Uiso 1 1 calc R U . H 1
C9_8 C 0.7181(2) 1.14093(19) 0.54168(18) 0.0364(10) Uani 1 1 d D U . H 1
H9A_8 H 0.728546 1.160313 0.523165 0.055 Uiso 1 1 calc R U . H 1
H9B_8 H 0.752303 1.147637 0.573755 0.055 Uiso 1 1 calc R U . H 1
H9C_8 H 0.687495 1.156521 0.551450 0.055 Uiso 1 1 calc R U . H 1
C10_8 C 0.6271(2) 1.0537(2) 0.54395(18) 0.0347(10) Uani 1 1 d D U . H 1
H10A_8 H 0.584975 1.042153 0.522930 0.052 Uiso 1 1 calc R U . H 1
H10B_8 H 0.638418 1.095556 0.566698 0.052 Uiso 1 1 calc R U . H 1
H10C_8 H 0.638413 1.033264 0.565996 0.052 Uiso 1 1 calc R U . H 1
C1_9 C 0.55463(18) 1.13226(18) 0.30770(16) 0.0306(9) Uani 1 1 d D U . I 1
C2_9 C 0.60018(18) 1.16866(17) 0.35821(16) 0.0294(9) Uani 1 1 d D U . I 1
C3_9 C 0.65007(17) 1.14407(17) 0.36265(16) 0.0271(8) Uani 1 1 d D U . I 1
C4_9 C 0.63535(18) 1.09271(18) 0.31505(16) 0.0283(8) Uani 1 1 d D U . I 1
C5_9 C 0.57610(18) 1.08535(18) 0.28075(15) 0.0276(8) Uani 1 1 d D U . I 1
C6_9 C 0.5443(2) 1.0401(2) 0.22453(17) 0.0370(10) Uani 1 1 d D U . I 1
H6A_9 H 0.561883 1.006382 0.219202 0.056 Uiso 1 1 calc R U . I 1
H6B_9 H 0.546554 1.055940 0.200657 0.056 Uiso 1 1 calc R U . I 1
H6C_9 H 0.503532 1.028438 0.216907 0.056 Uiso 1 1 calc R U . I 1
C7_9 C 0.6747(2) 1.0533(2) 0.3021(2) 0.0409(11) Uani 1 1 d D U . I 1
H7A_9 H 0.651436 1.014473 0.275278 0.061 Uiso 1 1 calc R U . I 1
H7B_9 H 0.700862 1.051196 0.334176 0.061 Uiso 1 1 calc R U . I 1
H7C_9 H 0.697611 1.068435 0.288251 0.061 Uiso 1 1 calc R U . I 1
C8_9 C 0.70807(19) 1.1715(2) 0.40909(18) 0.0391(11) Uani 1 1 d D U . I 1
H8A_9 H 0.704727 1.174083 0.441011 0.059 Uiso 1 1 calc R U . I 1
H8B_9 H 0.721459 1.210439 0.414160 0.059 Uiso 1 1 calc R U . I 1
H8C_9 H 0.735985 1.147901 0.402479 0.059 Uiso 1 1 calc R U . I 1
C9_9 C 0.5983(2) 1.22419(19) 0.39954(19) 0.0385(11) Uani 1 1 d D U . I 1
H9A_9 H 0.616738 1.224871 0.434463 0.058 Uiso 1 1 calc R U . I 1
H9B_9 H 0.557816 1.226980 0.391663 0.058 Uiso 1 1 calc R U . I 1
H9C_9 H 0.619012 1.257003 0.399513 0.058 Uiso 1 1 calc R U . I 1
C10_9 C 0.4951(2) 1.1429(2) 0.2858(2) 0.0455(12) Uani 1 1 d D U . I 1
H10A_9 H 0.482377 1.159628 0.314251 0.068 Uiso 1 1 calc R U . I 1
H10B_9 H 0.468022 1.106172 0.258147 0.068 Uiso 1 1 calc R U . I 1
H10C_9 H 0.495993 1.169825 0.270541 0.068 Uiso 1 1 calc R U . I 1
C5_14 C 0.44608(17) 1.13968(19) 0.39813(17) 0.0296(9) Uani 1 1 d D . . J 1
C6_14 C 0.4502(2) 1.0886(2) 0.4562(2) 0.0381(11) Uani 1 1 d D . . J 1
H6A_14 H 0.477893 1.082244 0.485050 0.057 Uiso 1 1 calc R U . J 1
H6B_14 H 0.428417 1.051160 0.425653 0.057 Uiso 1 1 calc R U . J 1
H6C_14 H 0.423219 1.109938 0.468022 0.057 Uiso 1 1 calc R U . J 1
C7_14 C 0.5633(2) 1.1875(2) 0.53718(18) 0.0393(11) Uani 1 1 d D . . J 1
H7A_14 H 0.541844 1.176007 0.553990 0.059 Uiso 1 1 calc R U . J 1
H7B_14 H 0.584226 1.228055 0.559568 0.059 Uiso 1 1 calc R U . J 1
H7C_14 H 0.591065 1.162905 0.532717 0.059 Uiso 1 1 calc R U . J 1
C8_14 C 0.5376(2) 1.2859(2) 0.4996(2) 0.0424(12) Uani 1 1 d D . . J 1
H8A_14 H 0.550474 1.299281 0.478544 0.064 Uiso 1 1 calc R U . J 1
H8B_14 H 0.570928 1.292669 0.532273 0.064 Uiso 1 1 calc R U . J 1
H8C_14 H 0.509082 1.307136 0.508545 0.064 Uiso 1 1 calc R U . J 1
C9_14 C 0.4387(3) 1.2317(3) 0.3856(3) 0.0545(15) Uani 1 1 d D . . J 1
H9A_14 H 0.469178 1.250058 0.380634 0.082 Uiso 1 1 calc R U . J 1
H9B_14 H 0.423250 1.261681 0.406004 0.082 Uiso 1 1 calc R U . J 1
H9C_14 H 0.407399 1.206033 0.350882 0.082 Uiso 1 1 calc R U . J 1
C10_14 C 0.3972(2) 1.0971(2) 0.3475(2) 0.0440(12) Uani 1 1 d D . . J 1
H10A_14 H 0.411962 1.065193 0.328448 0.066 Uiso 1 1 calc R U . J 1
H10B_14 H 0.379808 1.116416 0.325368 0.066 Uiso 1 1 calc R U . J 1
H10C_14 H 0.367755 1.081762 0.355402 0.066 Uiso 1 1 calc R U . J 1
C1_14 C 0.48303(17) 1.12374(17) 0.44011(16) 0.0251(8) Uani 1 1 d D . . J 1
C2_14 C 0.52162(17) 1.18060(18) 0.48395(16) 0.0264(8) Uani 1 1 d D . . J 1
C3_14 C 0.51032(18) 1.22246(18) 0.46827(18) 0.0305(9) Uani 1 1 d D . . J 1
C4_14 C 0.46356(19) 1.19710(19) 0.41495(19) 0.0333(10) Uani 1 1 d D . . J 1
C5_15 C 0.60468(17) 0.79171(18) 0.16942(18) 0.0291(9) Uani 1 1 d D . . K 1
C6_15 C 0.5976(2) 0.7281(2) 0.2159(2) 0.0429(12) Uani 1 1 d D . . K 1
H6A_15 H 0.622414 0.709889 0.236042 0.064 Uiso 1 1 calc R U . K 1
H6B_15 H 0.567382 0.697991 0.182790 0.064 Uiso 1 1 calc R U . K 1
H6C_15 H 0.579508 0.753479 0.236978 0.064 Uiso 1 1 calc R U . K 1
C7_15 C 0.7235(3) 0.8056(3) 0.2969(2) 0.0521(14) Uani 1 1 d D . . K 1
H7A_15 H 0.740637 0.772131 0.285719 0.078 Uiso 1 1 calc R U . K 1
H7B_15 H 0.701525 0.800203 0.315892 0.078 Uiso 1 1 calc R U . K 1
H7C_15 H 0.754362 0.840801 0.320337 0.078 Uiso 1 1 calc R U . K 1
C8_15 C 0.7286(2) 0.9155(2) 0.2745(2) 0.0440(12) Uani 1 1 d D . . K 1
H8A_15 H 0.737069 0.930262 0.252164 0.066 Uiso 1 1 calc R U . K 1
H8B_15 H 0.764324 0.909809 0.297540 0.066 Uiso 1 1 calc R U . K 1
H8C_15 H 0.712780 0.943420 0.296313 0.066 Uiso 1 1 calc R U . K 1
C9_15 C 0.6215(2) 0.8902(2) 0.1695(2) 0.0400(11) Uani 1 1 d D . . K 1
H9A_15 H 0.654169 0.902787 0.163661 0.060 Uiso 1 1 calc R U . K 1
H9B_15 H 0.614790 0.923695 0.195276 0.060 Uiso 1 1 calc R U . K 1
H9C_15 H 0.586650 0.872742 0.135988 0.060 Uiso 1 1 calc R U . K 1
C10_15 C 0.54925(19) 0.7614(2) 0.1201(2) 0.0397(11) Uani 1 1 d D . . K 1
H10A_15 H 0.554472 0.725198 0.096138 0.060 Uiso 1 1 calc R U . K 1
H10B_15 H 0.538948 0.786435 0.102416 0.060 Uiso 1 1 calc R U . K 1
H10C_15 H 0.518157 0.752846 0.129502 0.060 Uiso 1 1 calc R U . K 1
C1_15 C 0.63440(18) 0.76379(17) 0.20328(17) 0.0272(9) Uani 1 1 d D . . K 1
C2_15 C 0.6834(2) 0.81127(19) 0.24888(17) 0.0333(10) Uani 1 1 d D . . K 1
C3_15 C 0.6848(2) 0.85858(18) 0.23994(18) 0.0333(10) Uani 1 1 d D . . K 1
C4_15 C 0.63536(18) 0.84652(18) 0.19052(19) 0.0305(9) Uani 1 1 d D . . K 1
C5_16 C 1.19848(17) 0.69946(17) 0.45116(16) 0.0259(8) Uani 1 1 d D . . L 1
C6_16 C 1.15088(19) 0.7040(2) 0.51402(18) 0.0334(10) Uani 1 1 d D . . L 1
H6A_16 H 1.119216 0.718992 0.496267 0.050 Uiso 1 1 calc R U . L 1
H6B_16 H 1.181649 0.736452 0.544445 0.050 Uiso 1 1 calc R U . L 1
H6C_16 H 1.136167 0.679246 0.526270 0.050 Uiso 1 1 calc R U . L 1
C7_16 C 1.2201(2) 0.6046(2) 0.52284(19) 0.0353(10) Uani 1 1 d D . . L 1
H7A_16 H 1.217094 0.629490 0.555632 0.053 Uiso 1 1 calc R U . L 1
H7B_16 H 1.255690 0.590071 0.531462 0.053 Uiso 1 1 calc R U . L 1
H7C_16 H 1.186453 0.571949 0.500687 0.053 Uiso 1 1 calc R U . L 1
C8_16 C 1.31795(18) 0.6244(2) 0.4856(2) 0.0360(10) Uani 1 1 d D . . L 1
H8A_16 H 1.319290 0.603643 0.451208 0.054 Uiso 1 1 calc R U . L 1
H8B_16 H 1.317672 0.597853 0.501279 0.054 Uiso 1 1 calc R U . L 1
H8C_16 H 1.352117 0.656499 0.509237 0.054 Uiso 1 1 calc R U . L 1
C9_16 C 1.2877(2) 0.7056(2) 0.43183(19) 0.0343(10) Uani 1 1 d D . . L 1
H9A_16 H 1.296176 0.671942 0.407772 0.052 Uiso 1 1 calc R U . L 1
H9B_16 H 1.324057 0.730890 0.461672 0.052 Uiso 1 1 calc R U . L 1
H9C_16 H 1.267807 0.726994 0.412734 0.052 Uiso 1 1 calc R U . L 1
C10_16 C 1.1675(2) 0.7393(2) 0.4312(2) 0.0354(10) Uani 1 1 d D . . L 1
H10A_16 H 1.126108 0.721185 0.410259 0.053 Uiso 1 1 calc R U . L 1
H10B_16 H 1.183630 0.746781 0.409031 0.053 Uiso 1 1 calc R U . L 1
H10C_16 H 1.172688 0.775943 0.461392 0.053 Uiso 1 1 calc R U . L 1
C1_16 C 1.17518(16) 0.66878(17) 0.47524(16) 0.0246(8) Uani 1 1 d D . . L 1
C2_16 C 1.22200(16) 0.63892(18) 0.49342(16) 0.0261(8) Uani 1 1 d D . . L 1
C3_16 C 1.26382(16) 0.64800(18) 0.47808(16) 0.0257(8) Uani 1 1 d D . . L 1
C4_16 C 1.24961(17) 0.68556(18) 0.45219(16) 0.0268(8) Uani 1 1 d D . . L 1
O1_17 O 1.4323(6) 0.8357(9) 0.9209(8) 0.040(2) Uani 0.588(6) 1 d D U P M 1
C1_17 C 1.4782(4) 0.8314(4) 0.9083(4) 0.0441(16) Uani 0.588(6) 1 d D U P M 1
C2_17 C 1.4589(4) 0.8217(4) 0.8507(4) 0.0607(18) Uani 0.588(6) 1 d D U P M 1
F1_17 F 1.4532(4) 0.8701(4) 0.8471(4) 0.087(2) Uani 0.588(6) 1 d D U P M 1
F2_17 F 1.4955(5) 0.8033(6) 0.8299(5) 0.080(3) Uani 0.588(6) 1 d D U P M 1
F3_17 F 1.4086(4) 0.7806(5) 0.8195(4) 0.082(3) Uani 0.588(6) 1 d D U P M 1
C3_17 C 1.5024(3) 0.7782(4) 0.9137(4) 0.0562(17) Uani 0.588(6) 1 d D U P M 1
F4_17 F 1.5005(6) 0.7788(5) 0.9586(5) 0.078(3) Uani 0.588(6) 1 d D U P M 1
F5_17 F 1.4721(3) 0.7300(3) 0.8724(4) 0.0687(18) Uani 0.588(6) 1 d D U P M 1
F6_17 F 1.5549(3) 0.7811(4) 0.9158(5) 0.079(3) Uani 0.588(6) 1 d D U P M 1
C4_17 C 1.5257(4) 0.8875(4) 0.9488(4) 0.070(2) Uani 0.588(6) 1 d D U P M 1
F7_17 F 1.5515(4) 0.8865(4) 0.9947(4) 0.098(3) Uani 0.588(6) 1 d D U P M 1
F8_17 F 1.5672(4) 0.8942(6) 0.9343(4) 0.074(3) Uani 0.588(6) 1 d D U P M 1
F9_17 F 1.4981(5) 0.9329(5) 0.9524(5) 0.086(3) Uani 0.588(6) 1 d D U P M 1
O1_18 O 1.3594(2) 0.73049(18) 0.8929(2) 0.0366(10) Uani 0.837(4) 1 d D U P M 1
C1_18 C 1.3457(3) 0.6806(2) 0.8954(3) 0.0469(11) Uani 0.837(4) 1 d D U P M 1
C2_18 C 1.3691(3) 0.6337(3) 0.8614(3) 0.0618(14) Uani 0.837(4) 1 d D U P M 1
F1_18 F 1.4283(2) 0.6449(2) 0.8908(3) 0.0756(14) Uani 0.837(4) 1 d D U P M 1
F2_18 F 1.3452(3) 0.58003(19) 0.8483(3) 0.0813(18) Uani 0.837(4) 1 d D U P M 1
F3_18 F 1.3592(2) 0.63657(17) 0.8162(2) 0.0682(12) Uani 0.837(4) 1 d D U P M 1
C3_18 C 1.2804(3) 0.6610(3) 0.8759(4) 0.0683(15) Uani 0.837(4) 1 d D U P M 1
F4_18 F 1.2562(2) 0.7043(3) 0.8911(3) 0.0885(17) Uani 0.837(4) 1 d D U P M 1
F5_18 F 1.2557(2) 0.6366(3) 0.8218(3) 0.0959(16) Uani 0.837(4) 1 d D U P M 1
F6_18 F 1.2667(3) 0.6206(3) 0.8888(3) 0.0827(17) Uani 0.837(4) 1 d D U P M 1
C4_18 C 1.3750(4) 0.6888(3) 0.9537(3) 0.0732(16) Uani 0.837(4) 1 d D U P M 1
F7_18 F 1.3436(3) 0.7157(2) 0.9801(3) 0.1005(18) Uani 0.837(4) 1 d D U P M 1
F8_18 F 1.3793(3) 0.6388(2) 0.9554(2) 0.0933(17) Uani 0.837(4) 1 d D U P M 1
F9_18 F 1.4277(2) 0.7216(2) 0.9783(2) 0.0841(15) Uani 0.837(4) 1 d D U P M 1
O1_19 O 1.3695(9) 0.8347(7) 0.9797(5) 0.041(3) Uani 0.550(5) 1 d D U P M 1
C1_19 C 1.3851(4) 0.8799(4) 1.0278(4) 0.0461(16) Uani 0.550(5) 1 d D U P M 1
C2_19 C 1.4511(4) 0.8923(5) 1.0630(4) 0.070(2) Uani 0.550(5) 1 d D U P M 1
F1_19 F 1.4824(3) 0.9182(3) 1.0499(3) 0.0708(19) Uani 0.550(5) 1 d D U P M 1
F2_19 F 1.4590(6) 0.9267(5) 1.1138(4) 0.098(3) Uani 0.550(5) 1 d D U P M 1
F3_19 F 1.4679(5) 0.8425(5) 1.0582(4) 0.095(3) Uani 0.550(5) 1 d D U P M 1
C3_19 C 1.3476(5) 0.8660(4) 1.0534(4) 0.061(2) Uani 0.550(5) 1 d D U P M 1
F4_19 F 1.2920(3) 0.8413(4) 1.0180(3) 0.0665(19) Uani 0.550(5) 1 d D U P M 1
F5_19 F 1.3700(4) 0.8295(3) 1.0729(3) 0.082(2) Uani 0.550(5) 1 d D U P M 1
F6_19 F 1.3498(6) 0.9135(4) 1.0952(4) 0.076(3) Uani 0.550(5) 1 d D U P M 1
C4_19 C 1.3743(4) 0.9367(4) 1.0229(4) 0.0494(17) Uani 0.550(5) 1 d D U P M 1
F7_19 F 1.3174(3) 0.9362(3) 1.0069(3) 0.0716(19) Uani 0.550(5) 1 d D U P M 1
F8_19 F 1.4004(5) 0.9841(4) 1.0664(3) 0.064(2) Uani 0.550(5) 1 d D U P M 1
F9_19 F 1.3905(3) 0.9407(3) 0.9869(3) 0.0572(17) Uani 0.550(5) 1 d D U P M 1
O1_20 O 1.19302(14) 0.79743(14) 0.82885(15) 0.0400(8) Uani 1 1 d D U . N 1
C1_20 C 1.14722(17) 0.80303(19) 0.84179(18) 0.0346(9) Uani 1 1 d D U . N 1
C2_20 C 1.1058(2) 0.7425(2) 0.8111(3) 0.0635(16) Uani 1 1 d D U . N 1
F1_20 F 1.07528(18) 0.7307(2) 0.76052(18) 0.0966(15) Uani 1 1 d D U . N 1
F2_20 F 1.06722(17) 0.73901(16) 0.83052(19) 0.0842(14) Uani 1 1 d D U . N 1
F3_20 F 1.13453(18) 0.70160(15) 0.8123(2) 0.0911(15) Uani 1 1 d D U . N 1
C3_20 C 1.1681(2) 0.8235(2) 0.9018(2) 0.0488(12) Uani 1 1 d D U . N 1
F4_20 F 1.21422(16) 0.86656(17) 0.92798(13) 0.0676(10) Uani 1 1 d D U . N 1
F5_20 F 1.1825(2) 0.7812(2) 0.91505(19) 0.0861(13) Uani 1 1 d D U . N 1
F6_20 F 1.12756(18) 0.84235(17) 0.91844(15) 0.0691(10) Uani 1 1 d D U . N 1
C4_20 C 1.1150(2) 0.8468(2) 0.8259(2) 0.0446(12) Uani 1 1 d D U . N 1
F7_20 F 1.14254(14) 0.90111(13) 0.86123(13) 0.0496(7) Uani 1 1 d D U . N 1
F8_20 F 1.06142(14) 0.84001(18) 0.82254(18) 0.0744(11) Uani 1 1 d D U . N 1
F9_20 F 1.11262(18) 0.8409(2) 0.77977(14) 0.0737(11) Uani 1 1 d D U . N 1
O1_21 O 1.2606(8) 0.9026(6) 0.8561(8) 0.026(2) Uani 0.544(6) 1 d D U P N 1
C1_21 C 1.2786(4) 0.9521(4) 0.8546(3) 0.0306(14) Uani 0.544(6) 1 d D U P N 1
C2_21 C 1.3415(4) 0.9586(4) 0.8605(4) 0.0378(16) Uani 0.544(6) 1 d D U P N 1
F1_21 F 1.3778(3) 0.9751(3) 0.9110(3) 0.0572(17) Uani 0.544(6) 1 d D U P N 1
F2_21 F 1.3567(4) 0.9966(3) 0.8458(3) 0.0498(17) Uani 0.544(6) 1 d D U P N 1
F3_21 F 1.3496(3) 0.9067(2) 0.8321(3) 0.0431(17) Uani 0.544(6) 1 d D U P N 1
C3_21 C 1.2379(4) 0.9515(4) 0.8014(4) 0.0348(15) Uani 0.544(6) 1 d D U P N 1
F4_21 F 1.1831(2) 0.9313(3) 0.7881(2) 0.0461(14) Uani 0.544(6) 1 d D U P N 1
F5_21 F 1.2516(3) 0.9174(3) 0.7622(2) 0.0426(15) Uani 0.544(6) 1 d D U P N 1
F6_21 F 1.2426(4) 1.0037(3) 0.8030(3) 0.0501(17) Uani 0.544(6) 1 d D U P N 1
C4_21 C 1.2738(4) 1.0045(4) 0.9002(4) 0.0420(16) Uani 0.544(6) 1 d D U P N 1
F7_21 F 1.2189(3) 1.0081(2) 0.8893(3) 0.0478(14) Uani 0.544(6) 1 d D U P N 1
F8_21 F 1.3040(4) 1.0548(4) 0.9100(5) 0.052(2) Uani 0.544(6) 1 d D U P N 1
F9_21 F 1.2937(4) 0.9984(3) 0.9450(2) 0.0560(17) Uani 0.544(6) 1 d D U P N 1
O1_22 O 1.26036(15) 0.79690(15) 0.77209(12) 0.0383(7) Uani 1 1 d D U . O 1
C1_22 C 1.2412(2) 0.7567(2) 0.72140(17) 0.0395(10) Uani 1 1 d D U . O 1
C2_22 C 1.2762(2) 0.7737(2) 0.6955(2) 0.0502(13) Uani 1 1 d D U . O 1
F1_22 F 1.25614(19) 0.81557(18) 0.68262(16) 0.0705(10) Uani 1 1 d D U . O 1
F2_22 F 1.27190(18) 0.73065(17) 0.65080(14) 0.0696(11) Uani 1 1 d D U . O 1
F3_22 F 1.33166(15) 0.79478(19) 0.72725(14) 0.0690(11) Uani 1 1 d D U . O 1
C3_22 C 1.2522(4) 0.6985(3) 0.7220(3) 0.082(2) Uani 1 1 d D U . O 1
F4_22 F 1.2368(3) 0.6902(2) 0.7562(3) 0.125(2) Uani 1 1 d D U . O 1
F5_22 F 1.3092(3) 0.6985(2) 0.7366(3) 0.1208(19) Uani 1 1 d D U . O 1
F6_22 F 1.2245(3) 0.65373(18) 0.6757(2) 0.121(2) Uani 1 1 d D U . O 1
C4_22 C 1.1763(2) 0.7505(3) 0.6900(2) 0.0595(15) Uani 1 1 d D U . O 1
F7_22 F 1.14420(18) 0.7212(2) 0.70204(16) 0.0893(15) Uani 1 1 d D U . O 1
F8_22 F 1.16011(19) 0.7210(3) 0.63799(14) 0.1069(19) Uani 1 1 d D U . O 1
F9_22 F 1.16306(16) 0.8021(2) 0.70215(16) 0.0737(11) Uani 1 1 d D U . O 1
O1_23 O 0.8517(2) 0.9684(3) 0.6398(2) 0.0460(15) Uani 0.841(4) 1 d D U P P 1
C1_23 C 0.8007(2) 0.9654(3) 0.6440(2) 0.0362(10) Uani 0.841(4) 1 d D U P P 1
C2_23 C 0.7555(2) 0.9786(3) 0.6021(2) 0.0442(12) Uani 0.841(4) 1 d D U P P 1
F1_23 F 0.7649(2) 1.0354(2) 0.6165(2) 0.0728(13) Uani 0.841(4) 1 d D U P P 1
F2_23 F 0.7014(2) 0.9610(4) 0.5946(3) 0.0581(14) Uani 0.841(4) 1 d D U P P 1
F3_23 F 0.75848(17) 0.9529(2) 0.55562(15) 0.0552(11) Uani 0.841(4) 1 d D U P P 1
C3_23 C 0.7789(3) 0.9034(3) 0.6339(3) 0.0577(14) Uani 0.841(4) 1 d D U P P 1
F4_23 F 0.8211(3) 0.8859(3) 0.6619(3) 0.0946(17) Uani 0.841(4) 1 d D U P P 1
F5_23 F 0.7601(2) 0.8663(2) 0.58342(18) 0.0715(13) Uani 0.841(4) 1 d D U P P 1
F6_23 F 0.7361(2) 0.9008(3) 0.6493(2) 0.0767(15) Uani 0.841(4) 1 d D U P P 1
C4_23 C 0.8075(3) 1.0088(3) 0.6998(2) 0.0604(15) Uani 0.841(4) 1 d D U P P 1
F7_23 F 0.8329(2) 0.9896(3) 0.73528(16) 0.0798(15) Uani 0.841(4) 1 d D U P P 1
F8_23 F 0.7581(2) 1.0193(3) 0.7022(2) 0.0751(17) Uani 0.841(4) 1 d D U P P 1
F9_23 F 0.8420(2) 1.0587(2) 0.7155(2) 0.0853(15) Uani 0.841(4) 1 d D U P P 1
O1_24 O 0.9583(2) 0.9968(3) 0.72741(18) 0.0327(11) Uani 0.701(5) 1 d D U P P 1
C1_24 C 1.0026(3) 1.0168(3) 0.7755(3) 0.0341(12) Uani 0.701(5) 1 d D U P P 1
C2_24 C 1.0609(3) 1.0325(3) 0.7742(3) 0.0487(15) Uani 0.701(5) 1 d D U P P 1
F1_24 F 1.0664(2) 1.0841(3) 0.7735(2) 0.0634(15) Uani 0.701(5) 1 d D U P P 1
F2_24 F 1.1073(3) 1.0395(4) 0.8163(3) 0.070(2) Uani 0.701(5) 1 d D U P P 1
F3_24 F 1.0649(3) 0.9948(3) 0.7316(3) 0.0762(19) Uani 0.701(5) 1 d D U P P 1
C3_24 C 1.0057(4) 0.9689(4) 0.7947(3) 0.0629(17) Uani 0.701(5) 1 d D U P P 1
F4_24 F 0.9546(3) 0.9408(3) 0.7817(2) 0.0656(15) Uani 0.701(5) 1 d D U P P 1
F5_24 F 1.0329(3) 0.9301(3) 0.7734(3) 0.095(2) Uani 0.701(5) 1 d D U P P 1
F6_24 F 1.0356(3) 0.9911(3) 0.8475(2) 0.092(2) Uani 0.701(5) 1 d D U P P 1
C4_24 C 0.9917(3) 1.0695(3) 0.8159(3) 0.0432(14) Uani 0.701(5) 1 d D U P P 1
F7_24 F 0.9505(2) 1.0519(3) 0.8280(2) 0.0541(14) Uani 0.701(5) 1 d D U P P 1
F8_24 F 1.0387(2) 1.1006(3) 0.85994(19) 0.0708(16) Uani 0.701(5) 1 d D U P P 1
F9_24 F 0.9725(2) 1.1051(2) 0.7945(2) 0.0618(14) Uani 0.701(5) 1 d D U P P 1
O1_25 O 0.9474(9) 1.0610(6) 0.6677(7) 0.0449(15) Uani 0.446(3) 1 d D U P P 1
C1_25 C 0.9471(4) 1.1061(5) 0.6560(4) 0.0581(11) Uani 0.446(3) 1 d D U P P 1
C2_25 C 0.8888(5) 1.1115(5) 0.6196(5) 0.0661(13) Uani 0.446(3) 1 d D U P P 1
F1_25 F 0.8480(4) 1.1163(4) 0.6360(4) 0.0695(18) Uani 0.446(3) 1 d D U P P 1
F2_25 F 0.8976(4) 1.1456(5) 0.5972(4) 0.0749(18) Uani 0.446(3) 1 d D U P P 1
F3_25 F 0.8638(4) 1.0576(4) 0.5786(4) 0.0737(18) Uani 0.446(3) 1 d D U P P 1
C3_25 C 0.9936(5) 1.1046(5) 0.6345(5) 0.0669(13) Uani 0.446(3) 1 d D U P P 1
F4_25 F 1.0436(4) 1.0975(5) 0.6663(5) 0.081(2) Uani 0.446(3) 1 d D U P P 1
F5_25 F 0.9728(4) 1.0668(4) 0.5842(3) 0.0761(19) Uani 0.446(3) 1 d D U P P 1
F6_25 F 1.0114(5) 1.1554(4) 0.6364(4) 0.0694(19) Uani 0.446(3) 1 d D U P P 1
C4_25 C 0.9675(5) 1.1612(5) 0.7095(4) 0.0711(14) Uani 0.446(3) 1 d D U P P 1
F7_25 F 1.0179(4) 1.1655(5) 0.7435(4) 0.087(2) Uani 0.446(3) 1 d D U P P 1
F8_25 F 0.9669(5) 1.2089(4) 0.7027(4) 0.082(2) Uani 0.446(3) 1 d D U P P 1
F9_25 F 0.9324(5) 1.1540(5) 0.7318(4) 0.080(2) Uani 0.446(3) 1 d D U P P 1
O1_26 O 1.0374(7) 0.8972(10) 0.6061(8) 0.025(3) Uani 0.420(6) 1 d D U P P 1
C1_26 C 1.0825(5) 0.9085(4) 0.5947(4) 0.0340(16) Uani 0.420(6) 1 d D U P P 1
C2_26 C 1.0926(4) 0.9708(4) 0.6017(5) 0.0498(19) Uani 0.420(6) 1 d D U P P 1
F1_26 F 1.1171(4) 1.0075(4) 0.6554(4) 0.065(2) Uani 0.420(6) 1 d D U P P 1
F2_26 F 1.1340(5) 0.9880(5) 0.5918(5) 0.066(3) Uani 0.420(6) 1 d D U P P 1
F3_26 F 1.0498(5) 0.9940(5) 0.5925(6) 0.075(3) Uani 0.420(6) 1 d D U P P 1
C3_26 C 1.0719(5) 0.8642(5) 0.5381(4) 0.0435(18) Uani 0.420(6) 1 d D U P P 1
F4_26 F 1.0470(6) 0.8103(5) 0.5282(5) 0.059(3) Uani 0.420(6) 1 d D U P P 1
F5_26 F 1.0350(4) 0.8765(5) 0.5005(4) 0.058(2) Uani 0.420(6) 1 d D U P P 1
F6_26 F 1.1199(4) 0.8568(6) 0.5311(5) 0.053(3) Uani 0.420(6) 1 d D U P P 1
C4_26 C 1.1368(4) 0.9003(5) 0.6342(4) 0.0500(19) Uani 0.420(6) 1 d D U P P 1
F7_26 F 1.1367(4) 0.8445(4) 0.6192(4) 0.054(2) Uani 0.420(6) 1 d D U P P 1
F8_26 F 1.1853(4) 0.9239(5) 0.6354(5) 0.063(2) Uani 0.420(6) 1 d D U P P 1
F9_26 F 1.1407(6) 0.9301(6) 0.6839(4) 0.060(3) Uani 0.420(6) 1 d D U P P 1
O1_30 O 0.67838(14) 0.57782(19) 0.38099(14) 0.0492(10) Uani 1 1 d D U . Q 1
C1_30 C 0.72986(18) 0.5631(2) 0.38494(19) 0.0391(10) Uani 1 1 d D U . Q 1
C2_30 C 0.7776(2) 0.6185(2) 0.4142(2) 0.0503(13) Uani 1 1 d D U . Q 1
F1_30 F 0.77535(19) 0.64429(16) 0.38347(17) 0.0716(11) Uani 1 1 d D U . Q 1
F2_30 F 0.83082(13) 0.60780(17) 0.43064(15) 0.0689(11) Uani 1 1 d D U . Q 1
F3_30 F 0.77209(16) 0.65721(16) 0.45607(15) 0.0650(10) Uani 1 1 d D U . Q 1
C3_30 C 0.7455(2) 0.5270(3) 0.4165(3) 0.0602(15) Uani 1 1 d D U . Q 1
F4_30 F 0.6979(2) 0.4919(2) 0.4045(2) 0.0949(15) Uani 1 1 d D U . Q 1
F5_30 F 0.76888(14) 0.56039(18) 0.46852(15) 0.0644(10) Uani 1 1 d D U . Q 1
F6_30 F 0.7833(2) 0.4961(2) 0.40529(19) 0.0900(14) Uani 1 1 d D U . Q 1
C4_30 C 0.7248(2) 0.5280(2) 0.3280(2) 0.0498(12) Uani 1 1 d D U . Q 1
F7_30 F 0.69589(18) 0.47435(17) 0.30784(16) 0.0749(11) Uani 1 1 d D U . Q 1
F8_30 F 0.77677(15) 0.52574(18) 0.32677(15) 0.0702(11) Uani 1 1 d D U . Q 1
F9_30 F 0.69738(15) 0.55066(18) 0.29675(14) 0.0617(9) Uani 1 1 d D U . Q 1
O1_31 O 0.6094(3) 0.6633(2) 0.4060(3) 0.0440(13) Uani 0.821(4) 1 d D U P Q 1
C1_31 C 0.6128(2) 0.7137(2) 0.4027(2) 0.0336(10) Uani 0.821(4) 1 d D U P Q 1
C2_31 C 0.6337(3) 0.7118(3) 0.3605(3) 0.0583(15) Uani 0.821(4) 1 d D U P Q 1
F1_31 F 0.6908(2) 0.7157(2) 0.3787(2) 0.0649(12) Uani 0.821(4) 1 d D U P Q 1
F2_31 F 0.6224(3) 0.7562(3) 0.3475(2) 0.0823(15) Uani 0.821(4) 1 d D U P Q 1
F3_31 F 0.6088(3) 0.6623(3) 0.3175(2) 0.0940(17) Uani 0.821(4) 1 d D U P Q 1
C3_31 C 0.5516(3) 0.7269(3) 0.3890(3) 0.0537(14) Uani 0.821(4) 1 d D U P Q 1
F4_31 F 0.5269(2) 0.7161(2) 0.4170(2) 0.0667(13) Uani 0.821(4) 1 d D U P Q 1
F5_31 F 0.5185(2) 0.6959(3) 0.3380(2) 0.0903(17) Uani 0.821(4) 1 d D U P Q 1
F6_31 F 0.5519(2) 0.7818(2) 0.3989(3) 0.0678(16) Uani 0.821(4) 1 d D U P Q 1
C4_31 C 0.6543(3) 0.7636(3) 0.4560(3) 0.0601(15) Uani 0.821(4) 1 d D U P Q 1
F7_31 F 0.6288(3) 0.7817(2) 0.4891(2) 0.0900(17) Uani 0.821(4) 1 d D U P Q 1
F8_31 F 0.6723(2) 0.80963(19) 0.4510(2) 0.0729(14) Uani 0.821(4) 1 d D U P Q 1
F9_31 F 0.7019(2) 0.7473(2) 0.4776(2) 0.0784(16) Uani 0.821(4) 1 d D U P Q 1
O1_32 O 0.4680(2) 0.4967(3) 0.3620(3) 0.0383(15) Uani 0.764(4) 1 d D U P R 1
C1_32 C 0.4192(2) 0.5112(2) 0.3664(2) 0.0395(11) Uani 0.764(4) 1 d D U P R 1
C2_32 C 0.4088(3) 0.5652(3) 0.3567(3) 0.0413(12) Uani 0.764(4) 1 d D U P R 1
F1_32 F 0.3882(2) 0.5532(2) 0.3072(2) 0.0701(14) Uani 0.764(4) 1 d D U P R 1
F2_32 F 0.3718(3) 0.5913(3) 0.3763(2) 0.0491(14) Uani 0.764(4) 1 d D U P R 1
F3_32 F 0.4574(3) 0.6038(3) 0.3800(3) 0.0466(14) Uani 0.764(4) 1 d D U P R 1
C3_32 C 0.4253(3) 0.5233(3) 0.4226(3) 0.0539(14) Uani 0.764(4) 1 d D U P R 1
F4_32 F 0.4484(2) 0.4851(2) 0.4373(2) 0.0645(13) Uani 0.764(4) 1 d D U P R 1
F5_32 F 0.4561(2) 0.57569(19) 0.4584(2) 0.0615(13) Uani 0.764(4) 1 d D U P R 1
F6_32 F 0.3732(2) 0.5213(2) 0.4254(2) 0.0736(15) Uani 0.764(4) 1 d D U P R 1
C4_32 C 0.3661(3) 0.4601(3) 0.3257(3) 0.0591(15) Uani 0.764(4) 1 d D U P R 1
F7_32 F 0.3675(2) 0.4162(2) 0.3406(3) 0.0729(15) Uani 0.764(4) 1 d D U P R 1
F8_32 F 0.31669(18) 0.4751(2) 0.3226(3) 0.0852(19) Uani 0.764(4) 1 d D U P R 1
F9_32 F 0.3675(2) 0.4367(2) 0.2799(2) 0.0751(15) Uani 0.764(4) 1 d D U P R 1
O1_33 O 0.5471(7) 0.4322(4) 0.3296(6) 0.040(2) Uani 0.670(6) 1 d D U P R 1
C1_33 C 0.5455(3) 0.3818(3) 0.3335(3) 0.0466(14) Uani 0.670(6) 1 d D U P R 1
C2_33 C 0.5492(4) 0.3899(4) 0.3880(4) 0.0684(18) Uani 0.670(6) 1 d D U P R 1
F1_33 F 0.4944(4) 0.3911(3) 0.3867(3) 0.0827(18) Uani 0.670(6) 1 d D U P R 1
F2_33 F 0.5627(3) 0.3473(2) 0.3997(2) 0.0738(18) Uani 0.670(6) 1 d D U P R 1
F3_33 F 0.5823(4) 0.4384(3) 0.4260(3) 0.116(3) Uani 0.670(6) 1 d D U P R 1
C3_33 C 0.5956(4) 0.3552(4) 0.3224(4) 0.067(2) Uani 0.670(6) 1 d D U P R 1
F4_33 F 0.6080(4) 0.3681(4) 0.2898(4) 0.092(2) Uani 0.670(6) 1 d D U P R 1
F5_33 F 0.6447(3) 0.3826(3) 0.3685(4) 0.114(3) Uani 0.670(6) 1 d D U P R 1
F6_33 F 0.5894(4) 0.2998(3) 0.3080(3) 0.064(2) Uani 0.670(6) 1 d D U P R 1
C4_33 C 0.4894(3) 0.3376(3) 0.2900(3) 0.0521(15) Uani 0.670(6) 1 d D U P R 1
F7_33 F 0.4923(4) 0.3182(3) 0.2421(3) 0.0811(18) Uani 0.670(6) 1 d D U P R 1
F8_33 F 0.4817(2) 0.29141(19) 0.2982(2) 0.0519(13) Uani 0.670(6) 1 d D U P R 1
F9_33 F 0.4445(2) 0.3603(2) 0.2835(3) 0.0611(15) Uani 0.670(6) 1 d D U P R 1
O1_35 O 0.1358(3) 0.7665(2) 0.1041(3) 0.0239(11) Uani 0.770(8) 1 d D U P S 1
C1_35 C 0.1493(2) 0.8176(2) 0.1029(2) 0.0280(10) Uani 0.770(8) 1 d D U P S 1
C2_35 C 0.0967(3) 0.8245(3) 0.0616(3) 0.0404(13) Uani 0.770(8) 1 d D U P S 1
F1_35 F 0.0551(3) 0.8378(3) 0.0797(2) 0.0483(13) Uani 0.770(8) 1 d D U P S 1
F2_35 F 0.1109(3) 0.8661(3) 0.0492(3) 0.0541(15) Uani 0.770(8) 1 d D U P S 1
F3_35 F 0.0732(3) 0.7756(2) 0.0165(2) 0.0445(13) Uani 0.770(8) 1 d D U P S 1
C3_35 C 0.2028(3) 0.8208(3) 0.0910(3) 0.0429(13) Uani 0.770(8) 1 d D U P S 1
F4_35 F 0.24147(18) 0.79651(19) 0.1132(2) 0.0524(12) Uani 0.770(8) 1 d D U P S 1
F5_35 F 0.1865(3) 0.7903(2) 0.0375(2) 0.0556(13) Uani 0.770(8) 1 d D U P S 1
F6_35 F 0.2281(2) 0.87478(17) 0.1056(2) 0.0493(12) Uani 0.770(8) 1 d D U P S 1
C4_35 C 0.1639(3) 0.8671(2) 0.1594(3) 0.0377(12) Uani 0.770(8) 1 d D U P S 1
F7_35 F 0.21799(19) 0.87162(17) 0.19298(19) 0.0510(13) Uani 0.770(8) 1 d D U P S 1
F8_35 F 0.1609(3) 0.9186(2) 0.1587(2) 0.0462(13) Uani 0.770(8) 1 d D U P S 1
F9_35 F 0.1277(2) 0.85688(19) 0.17786(18) 0.0402(10) Uani 0.770(8) 1 d D U P S 1
O1_36 O 0.1222(2) 0.6676(2) 0.01313(18) 0.0268(11) Uani 0.827(3) 1 d D U P S 1
C1_36 C 0.1288(2) 0.6267(2) -0.02821(19) 0.0279(9) Uani 0.827(3) 1 d D U P S 1
C2_36 C 0.1158(3) 0.6473(3) -0.0718(2) 0.0424(12) Uani 0.827(3) 1 d D U P S 1
F1_36 F 0.1595(2) 0.68886(17) -0.05877(16) 0.0553(10) Uani 0.827(3) 1 d D U P S 1
F2_36 F 0.1077(2) 0.60381(18) -0.11854(13) 0.0531(10) Uani 0.827(3) 1 d D U P S 1
F3_36 F 0.0685(2) 0.66862(19) -0.07910(15) 0.0563(10) Uani 0.827(3) 1 d D U P S 1
C3_36 C 0.0870(2) 0.5680(2) -0.0506(2) 0.0387(11) Uani 0.827(3) 1 d D U P S 1
F4_36 F 0.08372(17) 0.55827(14) -0.01247(14) 0.0427(8) Uani 0.827(3) 1 d D U P S 1
F5_36 F 0.03300(17) 0.56758(19) -0.08168(17) 0.0548(10) Uani 0.827(3) 1 d D U P S 1
F6_36 F 0.1029(2) 0.52335(18) -0.08056(17) 0.0486(12) Uani 0.827(3) 1 d D U P S 1
C4_36 C 0.1925(2) 0.6199(2) -0.0091(2) 0.0332(10) Uani 0.827(3) 1 d D U P S 1
F7_36 F 0.19999(16) 0.58868(16) 0.01826(15) 0.0432(8) Uani 0.827(3) 1 d D U P S 1
F8_36 F 0.20754(16) 0.59318(15) -0.04891(14) 0.0453(9) Uani 0.827(3) 1 d D U P S 1
F9_36 F 0.22892(15) 0.67082(14) 0.02271(14) 0.0437(8) Uani 0.827(3) 1 d D U P S 1
O1_37 O 0.07540(16) 0.65970(18) 0.08568(16) 0.0241(8) Uani 0.840(3) 1 d D U P S 1
C1_37 C 0.0202(2) 0.6556(2) 0.0811(2) 0.0291(9) Uani 0.840(3) 1 d D U P S 1
C2_37 C -0.0223(2) 0.6435(3) 0.0243(2) 0.0430(11) Uani 0.840(3) 1 d D U P S 1
F1_37 F -0.02783(16) 0.58951(18) -0.01050(16) 0.0564(10) Uani 0.840(3) 1 d D U P S 1
F2_37 F -0.07484(15) 0.65057(19) 0.01998(18) 0.0586(11) Uani 0.840(3) 1 d D U P S 1
F3_37 F -0.00186(16) 0.6791(2) 0.00950(17) 0.0596(11) Uani 0.840(3) 1 d D U P S 1
C3_37 C 0.0143(2) 0.7123(2) 0.1219(3) 0.0446(12) Uani 0.840(3) 1 d D U P S 1
F4_37 F 0.05941(18) 0.73244(19) 0.16790(17) 0.0602(11) Uani 0.840(3) 1 d D U P S 1
F5_37 F 0.0109(2) 0.7531(2) 0.1052(2) 0.0599(13) Uani 0.840(3) 1 d D U P S 1
F6_37 F -0.03392(17) 0.70473(18) 0.12910(19) 0.0644(12) Uani 0.840(3) 1 d D U P S 1
C4_37 C 0.0043(2) 0.6045(2) 0.0919(2) 0.0389(11) Uani 0.840(3) 1 d D U P S 1
F7_37 F 0.03092(18) 0.6181(2) 0.14311(17) 0.0553(10) Uani 0.840(3) 1 d D U P S 1
F8_37 F -0.05263(14) 0.58934(18) 0.07715(18) 0.0559(10) Uani 0.840(3) 1 d D U P S 1
F9_37 F 0.02020(18) 0.55802(15) 0.06550(17) 0.0479(9) Uani 0.840(3) 1 d D U P S 1
O1_38 O 0.2410(3) 0.6845(2) 0.2155(2) 0.0303(11) Uani 0.811(4) 1 d D U P T 1
C1_38 C 0.2444(2) 0.7270(2) 0.2614(2) 0.0282(10) Uani 0.811(4) 1 d D U P T 1
C2_38 C 0.1933(3) 0.7072(3) 0.2714(2) 0.0362(11) Uani 0.811(4) 1 d D U P T 1
F1_38 F 0.20350(19) 0.66651(17) 0.28807(18) 0.0448(10) Uani 0.811(4) 1 d D U P T 1
F2_38 F 0.1844(2) 0.75092(17) 0.30849(18) 0.0545(11) Uani 0.811(4) 1 d D U P T 1
F3_38 F 0.14456(15) 0.68530(18) 0.22784(16) 0.0504(10) Uani 0.811(4) 1 d D U P T 1
C3_38 C 0.2396(3) 0.7847(2) 0.2577(3) 0.0426(12) Uani 0.811(4) 1 d D U P T 1
F4_38 F 0.2719(2) 0.79307(16) 0.23393(17) 0.0536(11) Uani 0.811(4) 1 d D U P T 1
F5_38 F 0.1847(2) 0.7819(2) 0.2271(2) 0.0557(11) Uani 0.811(4) 1 d D U P T 1
F6_38 F 0.2569(2) 0.83031(18) 0.30433(19) 0.0606(12) Uani 0.811(4) 1 d D U P T 1
C4_38 C 0.3025(3) 0.7348(3) 0.3075(2) 0.0416(12) Uani 0.811(4) 1 d D U P T 1
F7_38 F 0.34598(17) 0.7635(2) 0.30616(17) 0.0601(12) Uani 0.811(4) 1 d D U P T 1
F8_38 F 0.3018(2) 0.7643(2) 0.35441(15) 0.0606(13) Uani 0.811(4) 1 d D U P T 1
F9_38 F 0.3146(2) 0.6844(2) 0.3039(2) 0.0549(12) Uani 0.811(4) 1 d D U P T 1
O1_39 O 0.2391(2) 0.58692(17) 0.12780(18) 0.0237(9) Uani 0.747(4) 1 d D U P T 1
C1_39 C 0.2184(2) 0.5364(2) 0.1255(2) 0.0265(10) Uani 0.747(4) 1 d D U P T 1
C2_39 C 0.1519(3) 0.5280(2) 0.1090(2) 0.0337(11) Uani 0.747(4) 1 d D U P T 1
F1_39 F 0.12389(17) 0.51483(18) 0.05808(14) 0.0441(10) Uani 0.747(4) 1 d D U P T 1
F2_39 F 0.1308(2) 0.4859(2) 0.11681(17) 0.0451(11) Uani 0.747(4) 1 d D U P T 1
F3_39 F 0.13995(15) 0.57668(16) 0.13683(15) 0.0404(9) Uani 0.747(4) 1 d D U P T 1
C3_39 C 0.2486(3) 0.5352(3) 0.1798(3) 0.0340(12) Uani 0.747(4) 1 d D U P T 1
F4_39 F 0.30462(19) 0.5589(2) 0.20231(19) 0.0472(11) Uani 0.747(4) 1 d D U P T 1
F5_39 F 0.2265(3) 0.5653(2) 0.2134(2) 0.0371(12) Uani 0.747(4) 1 d D U P T 1
F6_39 F 0.2426(3) 0.48111(17) 0.17495(18) 0.0523(12) Uani 0.747(4) 1 d D U P T 1
C4_39 C 0.2301(3) 0.4864(2) 0.0831(2) 0.0403(12) Uani 0.747(4) 1 d D U P T 1
F7_39 F 0.2856(2) 0.4828(2) 0.1021(2) 0.0556(12) Uani 0.747(4) 1 d D U P T 1
F8_39 F 0.1965(2) 0.43521(15) 0.06700(16) 0.0508(11) Uani 0.747(4) 1 d D U P T 1
F9_39 F 0.2198(3) 0.49459(19) 0.04055(17) 0.0489(12) Uani 0.747(4) 1 d D U P T 1
O1_40 O 0.3059(3) 0.6945(4) 0.1568(4) 0.0330(12) Uani 0.591(5) 1 d D U P T 1
C1_40 C 0.3612(3) 0.6958(3) 0.1611(3) 0.0362(9) Uani 0.591(5) 1 d D U P T 1
C2_40 C 0.4031(3) 0.7065(3) 0.2183(3) 0.0421(10) Uani 0.591(5) 1 d D U P T 1
F1_40 F 0.4129(3) 0.7598(2) 0.2535(2) 0.0486(13) Uani 0.591(5) 1 d D U P T 1
F2_40 F 0.4542(2) 0.6957(3) 0.2215(2) 0.0526(13) Uani 0.591(5) 1 d D U P T 1
F3_40 F 0.3786(3) 0.6734(3) 0.2329(3) 0.0466(14) Uani 0.591(5) 1 d D U P T 1
C3_40 C 0.3657(3) 0.6383(3) 0.1205(3) 0.0455(11) Uani 0.591(5) 1 d D U P T 1
F4_40 F 0.3207(4) 0.6190(3) 0.0736(3) 0.0526(16) Uani 0.591(5) 1 d D U P T 1
F5_40 F 0.3643(3) 0.5957(3) 0.1346(3) 0.0508(14) Uani 0.591(5) 1 d D U P T 1
F6_40 F 0.4134(2) 0.6428(3) 0.1131(3) 0.0561(13) Uani 0.591(5) 1 d D U P T 1
C4_40 C 0.3796(3) 0.7469(3) 0.1520(3) 0.0448(10) Uani 0.591(5) 1 d D U P T 1
F7_40 F 0.3537(3) 0.7356(3) 0.1016(3) 0.0583(14) Uani 0.591(5) 1 d D U P T 1
F8_40 F 0.4375(2) 0.7595(3) 0.1683(3) 0.0533(14) Uani 0.591(5) 1 d D U P T 1
F9_40 F 0.3655(3) 0.7946(3) 0.1774(3) 0.0476(13) Uani 0.591(5) 1 d D U P T 1
O1_28 O 0.9303(5) 0.8781(6) 0.5222(5) 0.0371(16) Uani 0.446(3) 1 d D U P P 1
C1_28 C 0.8816(4) 0.8581(4) 0.4771(4) 0.0464(10) Uani 0.446(3) 1 d D U P P 1
C2_28 C 0.8291(4) 0.8764(5) 0.4884(4) 0.0557(12) Uani 0.446(3) 1 d D U P P 1
F1_28 F 0.8309(4) 0.9314(4) 0.4987(4) 0.0747(18) Uani 0.446(3) 1 d D U P P 1
F2_28 F 0.7792(4) 0.8491(6) 0.4442(4) 0.062(2) Uani 0.446(3) 1 d D U P P 1
F3_28 F 0.8257(5) 0.8670(5) 0.5259(4) 0.0584(18) Uani 0.446(3) 1 d D U P P 1
C3_28 C 0.8698(5) 0.7916(4) 0.4465(4) 0.0577(13) Uani 0.446(3) 1 d D U P P 1
F4_28 F 0.9222(4) 0.7748(4) 0.4556(4) 0.0697(17) Uani 0.446(3) 1 d D U P P 1
F5_28 F 0.8436(4) 0.7657(3) 0.4655(3) 0.0571(14) Uani 0.446(3) 1 d D U P P 1
F6_28 F 0.8405(4) 0.7670(4) 0.3960(3) 0.0793(19) Uani 0.446(3) 1 d D U P P 1
C4_28 C 0.8920(5) 0.8879(5) 0.4451(4) 0.0578(12) Uani 0.446(3) 1 d D U P P 1
F7_28 F 0.9239(4) 0.8613(4) 0.4209(3) 0.0633(16) Uani 0.446(3) 1 d D U P P 1
F8_28 F 0.8455(4) 0.8824(5) 0.4037(4) 0.0763(19) Uani 0.446(3) 1 d D U P P 1
F9_28 F 0.9232(4) 0.9385(4) 0.4705(3) 0.0608(16) Uani 0.446(3) 1 d D U P P 1
O1_34 O 0.4893(12) 0.4964(12) 0.2746(7) 0.0588(19) Uani 0.307(4) 1 d D U P R 1
C1_34 C 0.4889(5) 0.4866(5) 0.2267(6) 0.0624(13) Uani 0.307(4) 1 d D U P R 1
C2_34 C 0.4661(6) 0.5349(6) 0.2131(6) 0.0670(15) Uani 0.307(4) 1 d D U P R 1
F1_34 F 0.4084(5) 0.5222(6) 0.1920(6) 0.073(2) Uani 0.307(4) 1 d D U P R 1
F2_34 F 0.4728(6) 0.5356(7) 0.1720(6) 0.070(2) Uani 0.307(4) 1 d D U P R 1
F3_34 F 0.4835(6) 0.5866(5) 0.2531(5) 0.068(2) Uani 0.307(4) 1 d D U P R 1
C3_34 C 0.5517(6) 0.4902(6) 0.2319(6) 0.0649(15) Uani 0.307(4) 1 d D U P R 1
F4_34 F 0.5799(6) 0.4585(6) 0.2545(5) 0.062(2) Uani 0.307(4) 1 d D U P R 1
F5_34 F 0.5839(6) 0.5427(6) 0.2696(5) 0.070(2) Uani 0.307(4) 1 d D U P R 1
F6_34 F 0.5628(6) 0.4791(7) 0.1902(5) 0.070(2) Uani 0.307(4) 1 d D U P R 1
C4_34 C 0.4476(6) 0.4257(6) 0.1887(6) 0.0726(16) Uani 0.307(4) 1 d D U P R 1
F7_34 F 0.4833(7) 0.3870(6) 0.1952(6) 0.078(2) Uani 0.307(4) 1 d D U P R 1
F8_34 F 0.4341(7) 0.4137(6) 0.1402(5) 0.077(2) Uani 0.307(4) 1 d D U P R 1
F9_34 F 0.4068(6) 0.4205(6) 0.2073(6) 0.076(2) Uani 0.307(4) 1 d D U P R 1
O1_27 O 0.9570(7) 0.8375(6) 0.6112(9) 0.0530(19) Uani 0.287(3) 1 d D U P P 1
C1_27 C 0.9434(5) 0.7832(6) 0.6046(5) 0.0548(12) Uani 0.287(3) 1 d D U P P 1
C2_27 C 0.9337(6) 0.7377(6) 0.5489(5) 0.0593(15) Uani 0.287(3) 1 d D U P P 1
F1_27 F 0.9719(6) 0.7460(6) 0.5331(6) 0.064(2) Uani 0.287(3) 1 d D U P P 1
F2_27 F 0.9198(6) 0.6840(5) 0.5405(6) 0.064(2) Uani 0.287(3) 1 d D U P P 1
F3_27 F 0.8867(5) 0.7399(5) 0.5100(4) 0.0547(18) Uani 0.287(3) 1 d D U P P 1
C3_27 C 0.8847(6) 0.7746(6) 0.6089(6) 0.0619(15) Uani 0.287(3) 1 d D U P P 1
F4_27 F 0.8911(6) 0.8043(6) 0.6586(5) 0.059(2) Uani 0.287(3) 1 d D U P P 1
F5_27 F 0.8503(6) 0.8012(7) 0.5842(6) 0.071(2) Uani 0.287(3) 1 d D U P P 1
F6_27 F 0.8599(6) 0.7203(5) 0.5882(6) 0.075(2) Uani 0.287(3) 1 d D U P P 1
C4_27 C 0.9884(6) 0.7695(6) 0.6459(6) 0.0654(15) Uani 0.287(3) 1 d D U P P 1
F7_27 F 1.0113(6) 0.8156(5) 0.6914(5) 0.074(2) Uani 0.287(3) 1 d D U P P 1
F8_27 F 0.9658(6) 0.7271(5) 0.6529(6) 0.071(2) Uani 0.287(3) 1 d D U P P 1
F9_27 F 1.0286(6) 0.7462(6) 0.6313(6) 0.077(2) Uani 0.287(3) 1 d D U P P 1
O1_41 O 0.9405(7) 0.8363(6) 0.6056(7) 0.0386(17) Uani 0.362(3) 1 d D U P P 2
C1_41 C 0.9466(5) 0.7865(5) 0.6104(4) 0.0476(11) Uani 0.362(3) 1 d D U P P 2
C2_41 C 0.9174(5) 0.7822(5) 0.6467(5) 0.0554(13) Uani 0.362(3) 1 d D U P P 2
F1_41 F 0.9561(5) 0.8157(5) 0.6981(4) 0.070(2) Uani 0.362(3) 1 d D U P P 2
F2_41 F 0.9051(5) 0.7278(4) 0.6385(5) 0.0579(18) Uani 0.362(3) 1 d D U P P 2
F3_41 F 0.8662(4) 0.7957(5) 0.6318(5) 0.0621(17) Uani 0.362(3) 1 d D U P P 2
C3_41 C 0.9194(5) 0.7337(5) 0.5561(5) 0.0606(14) Uani 0.362(3) 1 d D U P P 2
F4_41 F 0.9336(5) 0.7429(4) 0.5226(4) 0.0636(18) Uani 0.362(3) 1 d D U P P 2
F5_41 F 0.8606(4) 0.7284(5) 0.5390(5) 0.0724(19) Uani 0.362(3) 1 d D U P P 2
F6_41 F 0.9404(5) 0.6873(4) 0.5591(5) 0.067(2) Uani 0.362(3) 1 d D U P P 2
C4_41 C 1.0108(5) 0.7844(5) 0.6379(5) 0.0539(13) Uani 0.362(3) 1 d D U P P 2
F7_41 F 1.0356(5) 0.7712(5) 0.6027(4) 0.0559(17) Uani 0.362(3) 1 d D U P P 2
F8_41 F 1.0140(5) 0.7458(4) 0.6581(5) 0.0652(18) Uani 0.362(3) 1 d D U P P 2
F9_41 F 1.0415(4) 0.8329(4) 0.6762(4) 0.0553(16) Uani 0.362(3) 1 d D U P P 2
O1_42 O 0.2162(6) 0.5868(5) 0.1311(6) 0.029(3) Uani 0.253(4) 1 d D U P T 2
C1_42 C 0.2265(5) 0.5349(6) 0.1293(5) 0.0324(19) Uani 0.253(4) 1 d D U P T 2
C2_42 C 0.2637(5) 0.5133(5) 0.0983(5) 0.035(2) Uani 0.253(4) 1 d D U P T 2
F1_42 F 0.3189(4) 0.5418(5) 0.1270(4) 0.041(2) Uani 0.253(4) 1 d D U P T 2
F2_42 F 0.2640(6) 0.4573(5) 0.0841(6) 0.044(3) Uani 0.253(4) 1 d D U P T 2
F3_42 F 0.2439(6) 0.5190(6) 0.0536(5) 0.042(3) Uani 0.253(4) 1 d D U P T 2
C3_42 C 0.1678(5) 0.4913(5) 0.1015(5) 0.043(2) Uani 0.253(4) 1 d D U P T 2
F4_42 F 0.1299(6) 0.5150(7) 0.1197(6) 0.053(3) Uani 0.253(4) 1 d D U P T 2
F5_42 F 0.1444(5) 0.4755(5) 0.0496(4) 0.050(3) Uani 0.253(4) 1 d D U P T 2
F6_42 F 0.1717(5) 0.4436(5) 0.1081(6) 0.055(3) Uani 0.253(4) 1 d D U P T 2
C4_42 C 0.2589(6) 0.5411(6) 0.1861(5) 0.036(2) Uani 0.253(4) 1 d D U P T 2
F7_42 F 0.2237(8) 0.5465(7) 0.2100(8) 0.040(3) Uani 0.253(4) 1 d D U P T 2
F8_42 F 0.2808(6) 0.4951(5) 0.1861(5) 0.044(3) Uani 0.253(4) 1 d D U P T 2
F9_42 F 0.3024(5) 0.5873(5) 0.2148(5) 0.036(2) Uani 0.253(4) 1 d D U P T 2
O1_43 O 0.1334(14) 0.6648(11) 0.0145(9) 0.037(4) Uani 0.173(3) 1 d D U P S 2
C1_43 C 0.1156(6) 0.6180(7) -0.0334(7) 0.041(2) Uani 0.173(3) 1 d D U P S 2
C2_43 C 0.1367(8) 0.6332(7) -0.0691(7) 0.048(3) Uani 0.173(3) 1 d D U P S 2
F1_43 F 0.1044(9) 0.6665(8) -0.0864(7) 0.053(3) Uani 0.173(3) 1 d D U P S 2
F2_43 F 0.1340(9) 0.5859(7) -0.1108(6) 0.050(4) Uani 0.173(3) 1 d D U P S 2
F3_43 F 0.1917(7) 0.6636(7) -0.0431(6) 0.052(3) Uani 0.173(3) 1 d D U P S 2
C3_43 C 0.1399(7) 0.5670(7) -0.0255(6) 0.043(3) Uani 0.173(3) 1 d D U P S 2
F4_43 F 0.1343(7) 0.5642(6) 0.0153(5) 0.039(3) Uani 0.173(3) 1 d D U P S 2
F5_43 F 0.1956(6) 0.5731(8) -0.0172(8) 0.053(3) Uani 0.173(3) 1 d D U P S 2
F6_43 F 0.1137(10) 0.5163(7) -0.0674(7) 0.042(4) Uani 0.173(3) 1 d D U P S 2
C4_43 C 0.0483(7) 0.6007(7) -0.0597(7) 0.050(3) Uani 0.173(3) 1 d D U P S 2
F7_43 F 0.0300(8) 0.5704(8) -0.0391(7) 0.058(4) Uani 0.173(3) 1 d D U P S 2
F8_43 F 0.0287(8) 0.5680(8) -0.1120(6) 0.059(4) Uani 0.173(3) 1 d D U P S 2
F9_43 F 0.0255(7) 0.6470(7) -0.0517(6) 0.052(4) Uani 0.173(3) 1 d D U P S 2
O1_44 O 0.5477(14) 0.4327(8) 0.3341(13) 0.045(4) Uani 0.330(6) 1 d D U P R 2
C1_44 C 0.5415(5) 0.3769(7) 0.3268(5) 0.052(2) Uani 0.330(6) 1 d D U P R 2
C2_44 C 0.4975(6) 0.3368(6) 0.2696(6) 0.077(3) Uani 0.330(6) 1 d D U P R 2
F1_44 F 0.5243(7) 0.3286(6) 0.2373(6) 0.097(4) Uani 0.330(6) 1 d D U P R 2
F2_44 F 0.4740(6) 0.2839(5) 0.2611(8) 0.093(4) Uani 0.330(6) 1 d D U P R 2
F3_44 F 0.4514(5) 0.3580(6) 0.2537(7) 0.085(3) Uani 0.330(6) 1 d D U P R 2
C3_44 C 0.5159(6) 0.3671(6) 0.3624(6) 0.065(2) Uani 0.330(6) 1 d D U P R 2
F4_44 F 0.5424(7) 0.4117(6) 0.4107(5) 0.083(3) Uani 0.330(6) 1 d D U P R 2
F5_44 F 0.4584(4) 0.3649(4) 0.3424(5) 0.060(3) Uani 0.330(6) 1 d D U P R 2
F6_44 F 0.5241(7) 0.3177(6) 0.3652(7) 0.089(3) Uani 0.330(6) 1 d D U P R 2
C4_44 C 0.6018(6) 0.3623(7) 0.3412(6) 0.055(2) Uani 0.330(6) 1 d D U P R 2
F7_44 F 0.6375(6) 0.3911(7) 0.3943(5) 0.071(3) Uani 0.330(6) 1 d D U P R 2
F8_44 F 0.6003(8) 0.3068(6) 0.3274(7) 0.062(3) Uani 0.330(6) 1 d D U P R 2
F9_44 F 0.6295(4) 0.3788(5) 0.3176(5) 0.040(2) Uani 0.330(6) 1 d D U P R 2
O1_45 O 0.4972(8) 0.5045(9) 0.2788(5) 0.0597(19) Uani 0.379(4) 1 d D U P R 2
C1_45 C 0.4838(5) 0.4884(5) 0.2272(5) 0.0624(12) Uani 0.379(4) 1 d D U P R 2
C2_45 C 0.5341(5) 0.4635(6) 0.2165(5) 0.0699(15) Uani 0.379(4) 1 d D U P R 2
F1_45 F 0.5283(6) 0.4091(5) 0.2089(5) 0.075(2) Uani 0.379(4) 1 d D U P R 2
F2_45 F 0.5372(6) 0.4666(6) 0.1755(5) 0.073(2) Uani 0.379(4) 1 d D U P R 2
F3_45 F 0.5839(4) 0.4956(6) 0.2582(4) 0.080(2) Uani 0.379(4) 1 d D U P R 2
C3_45 C 0.4744(6) 0.5421(5) 0.2164(5) 0.0693(14) Uani 0.379(4) 1 d D U P R 2
F4_45 F 0.4376(5) 0.5678(5) 0.2360(4) 0.0769(19) Uani 0.379(4) 1 d D U P R 2
F5_45 F 0.5238(5) 0.5775(5) 0.2348(5) 0.079(2) Uani 0.379(4) 1 d D U P R 2
F6_45 F 0.4477(5) 0.5246(5) 0.1635(4) 0.071(2) Uani 0.379(4) 1 d D U P R 2
C4_45 C 0.4251(5) 0.4458(5) 0.1962(5) 0.0688(15) Uani 0.379(4) 1 d D U P R 2
F7_45 F 0.3791(4) 0.4686(6) 0.1955(5) 0.081(2) Uani 0.379(4) 1 d D U P R 2
F8_45 F 0.4066(5) 0.4208(5) 0.1471(4) 0.0664(18) Uani 0.379(4) 1 d D U P R 2
F9_45 F 0.4278(5) 0.4020(5) 0.2116(5) 0.078(2) Uani 0.379(4) 1 d D U P R 2
O1_46 O 0.9515(17) 1.0617(12) 0.6700(14) 0.054(2) Uani 0.234(3) 1 d D U P P 3
C1_46 C 0.9439(7) 1.1019(6) 0.6521(6) 0.0625(13) Uani 0.234(3) 1 d D U P P 3
C2_46 C 0.9157(7) 1.0702(6) 0.5904(6) 0.0667(16) Uani 0.234(3) 1 d D U P P 3
F1_46 F 0.8704(7) 1.0293(7) 0.5718(7) 0.072(2) Uani 0.234(3) 1 d D U P P 3
F2_46 F 0.8995(8) 1.1057(7) 0.5684(7) 0.069(2) Uani 0.234(3) 1 d D U P P 3
F3_46 F 0.9493(7) 1.0377(7) 0.5723(6) 0.070(2) Uani 0.234(3) 1 d D U P P 3
C3_46 C 1.0016(7) 1.1384(7) 0.6627(6) 0.0677(16) Uani 0.234(3) 1 d D U P P 3
F4_46 F 1.0469(6) 1.1290(7) 0.6941(7) 0.070(2) Uani 0.234(3) 1 d D U P P 3
F5_46 F 0.9910(8) 1.1160(8) 0.6108(6) 0.079(2) Uani 0.234(3) 1 d D U P P 3
F6_46 F 1.0046(7) 1.1955(6) 0.6810(7) 0.065(2) Uani 0.234(3) 1 d D U P P 3
C4_46 C 0.9132(7) 1.1451(7) 0.6779(6) 0.0673(15) Uani 0.234(3) 1 d D U P P 3
F7_46 F 0.9488(8) 1.1706(7) 0.7319(6) 0.070(2) Uani 0.234(3) 1 d D U P P 3
F8_46 F 0.9097(8) 1.1870(6) 0.6636(7) 0.069(2) Uani 0.234(3) 1 d D U P P 3
F9_46 F 0.8612(7) 1.1253(8) 0.6729(8) 0.078(2) Uani 0.234(3) 1 d D U P P 3
O1_47 O 0.9238(9) 0.8666(12) 0.5236(8) 0.0483(19) Uani 0.306(3) 1 d D U P P 2
C1_47 C 0.8845(5) 0.8727(5) 0.4824(5) 0.0529(12) Uani 0.306(3) 1 d D U P P 2
C2_47 C 0.8244(5) 0.8364(6) 0.4633(5) 0.0562(14) Uani 0.306(3) 1 d D U P P 2
F1_47 F 0.8240(5) 0.7805(5) 0.4354(4) 0.067(2) Uani 0.306(3) 1 d D U P P 2
F2_47 F 0.7827(5) 0.8454(7) 0.4279(4) 0.058(2) Uani 0.306(3) 1 d D U P P 2
F3_47 F 0.8128(5) 0.8425(6) 0.5041(4) 0.061(2) Uani 0.306(3) 1 d D U P P 2
C3_47 C 0.8810(5) 0.9385(5) 0.5032(5) 0.0519(14) Uani 0.306(3) 1 d D U P P 2
F4_47 F 0.9328(4) 0.9729(5) 0.5315(4) 0.063(2) Uani 0.306(3) 1 d D U P P 2
F5_47 F 0.8482(5) 0.9478(5) 0.5310(4) 0.0439(18) Uani 0.306(3) 1 d D U P P 2
F6_47 F 0.8535(5) 0.9494(5) 0.4619(4) 0.0590(19) Uani 0.306(3) 1 d D U P P 2
C4_47 C 0.9030(6) 0.8557(6) 0.4365(5) 0.0614(15) Uani 0.306(3) 1 d D U P P 2
F7_47 F 0.9440(5) 0.8978(6) 0.4472(5) 0.074(2) Uani 0.306(3) 1 d D U P P 2
F8_47 F 0.8607(5) 0.8518(6) 0.3920(4) 0.061(2) Uani 0.306(3) 1 d D U P P 2
F9_47 F 0.9186(6) 0.8031(6) 0.4302(5) 0.071(2) Uani 0.306(3) 1 d D U P P 2
O1_48 O 1.3637(11) 0.8358(10) 0.9772(6) 0.047(3) Uani 0.450(5) 1 d D U P M 2
C1_48 C 1.3839(5) 0.8742(5) 1.0290(5) 0.0542(19) Uani 0.450(5) 1 d D U P M 2
C2_48 C 1.3333(5) 0.8738(6) 1.0457(5) 0.062(2) Uani 0.450(5) 1 d D U P M 2
F1_48 F 1.2989(4) 0.9051(4) 1.0302(3) 0.076(2) Uani 0.450(5) 1 d D U P M 2
F2_48 F 1.3518(6) 0.8953(6) 1.0983(4) 0.078(3) Uani 0.450(5) 1 d D U P M 2
F3_48 F 1.3057(5) 0.8212(5) 1.0294(4) 0.082(3) Uani 0.450(5) 1 d D U P M 2
C3_48 C 1.4362(5) 0.8599(6) 1.0643(4) 0.069(2) Uani 0.450(5) 1 d D U P M 2
F4_48 F 1.4702(5) 0.8393(6) 1.0395(4) 0.080(3) Uani 0.450(5) 1 d D U P M 2
F5_48 F 1.4221(5) 0.8215(5) 1.0787(4) 0.091(3) Uani 0.450(5) 1 d D U P M 2
F6_48 F 1.4686(5) 0.9072(5) 1.1105(4) 0.078(3) Uani 0.450(5) 1 d D U P M 2
C4_48 C 1.4036(6) 0.9351(5) 1.0337(5) 0.076(2) Uani 0.450(5) 1 d D U P M 2
F7_48 F 1.4553(5) 0.9389(5) 1.0325(4) 0.092(3) Uani 0.450(5) 1 d D U P M 2
F8_48 F 1.4089(8) 0.9765(6) 1.0792(5) 0.099(4) Uani 0.450(5) 1 d D U P M 2
F9_48 F 1.3646(6) 0.9394(6) 0.9915(5) 0.095(3) Uani 0.450(5) 1 d D U P M 2
O1_49 O 0.9623(5) 1.0227(5) 0.7288(4) 0.030(2) Uani 0.299(5) 1 d D U P P 2
C1_49 C 0.9975(6) 1.0144(5) 0.7701(5) 0.038(2) Uani 0.299(5) 1 d D U P P 2
C2_49 C 1.0587(6) 1.0155(7) 0.7715(6) 0.055(3) Uani 0.299(5) 1 d D U P P 2
F1_49 F 1.0583(6) 0.9654(6) 0.7340(5) 0.064(3) Uani 0.299(5) 1 d D U P P 2
F2_49 F 1.0971(7) 1.0193(8) 0.8170(6) 0.065(4) Uani 0.299(5) 1 d D U P P 2
F3_49 F 1.0731(6) 1.0555(7) 0.7587(7) 0.074(3) Uani 0.299(5) 1 d D U P P 2
C3_49 C 1.0009(6) 1.0632(6) 0.8215(5) 0.048(2) Uani 0.299(5) 1 d D U P P 2
F4_49 F 0.9491(5) 1.0718(7) 0.8182(5) 0.059(3) Uani 0.299(5) 1 d D U P P 2
F5_49 F 1.0322(6) 1.1137(5) 0.8333(5) 0.067(3) Uani 0.299(5) 1 d D U P P 2
F6_49 F 1.0269(5) 1.0525(6) 0.8631(4) 0.061(3) Uani 0.299(5) 1 d D U P P 2
C4_49 C 0.9747(6) 0.9546(5) 0.7644(5) 0.054(2) Uani 0.299(5) 1 d D U P P 2
F7_49 F 0.9289(6) 0.9557(7) 0.7760(6) 0.072(3) Uani 0.299(5) 1 d D U P P 2
F8_49 F 1.0139(7) 0.9389(7) 0.7974(6) 0.079(3) Uani 0.299(5) 1 d D U P P 2
F9_49 F 0.9544(6) 0.9146(5) 0.7148(4) 0.073(3) Uani 0.299(5) 1 d D U P P 2
O1_50 O 1.0363(9) 0.9006(13) 0.6061(12) 0.040(3) Uani 0.374(5) 1 d D U P P 2
C1_50 C 1.0850(6) 0.9128(5) 0.5997(4) 0.0395(18) Uani 0.374(5) 1 d D U P P 2
C2_50 C 1.1353(4) 0.9445(5) 0.6556(5) 0.051(2) Uani 0.374(5) 1 d D U P P 2
F1_50 F 1.1321(6) 0.9989(5) 0.6819(6) 0.070(3) Uani 0.374(5) 1 d D U P P 2
F2_50 F 1.1871(4) 0.9478(5) 0.6540(5) 0.064(3) Uani 0.374(5) 1 d D U P P 2
F3_50 F 1.1336(7) 0.9128(6) 0.6817(5) 0.059(3) Uani 0.374(5) 1 d D U P P 2
C3_50 C 1.0989(5) 0.8557(5) 0.5676(5) 0.0500(19) Uani 0.374(5) 1 d D U P P 2
F4_50 F 1.0505(6) 0.8225(7) 0.5234(6) 0.065(3) Uani 0.374(5) 1 d D U P P 2
F5_50 F 1.1207(6) 0.8279(5) 0.5951(5) 0.056(2) Uani 0.374(5) 1 d D U P P 2
F6_50 F 1.1386(5) 0.8648(7) 0.5513(5) 0.051(3) Uani 0.374(5) 1 d D U P P 2
C4_50 C 1.0742(5) 0.9460(5) 0.5661(5) 0.053(2) Uani 0.374(5) 1 d D U P P 2
F7_50 F 1.0470(6) 0.9075(5) 0.5130(4) 0.064(3) Uani 0.374(5) 1 d D U P P 2
F8_50 F 1.1196(4) 0.9713(5) 0.5672(5) 0.052(2) Uani 0.374(5) 1 d D U P P 2
F9_50 F 1.0363(4) 0.9759(4) 0.5703(4) 0.048(2) Uani 0.374(5) 1 d D U P P 2
O1_51 O 0.3038(8) 0.6886(14) 0.1489(11) 0.0401(19) Uani 0.214(5) 1 d D U P T 2
C1_51 C 0.3601(7) 0.6950(6) 0.1567(6) 0.0415(13) Uani 0.214(5) 1 d D U P T 2
C2_51 C 0.3905(6) 0.6577(6) 0.1827(6) 0.0452(15) Uani 0.214(5) 1 d D U P T 2
F1_51 F 0.3771(10) 0.6592(8) 0.2213(7) 0.046(2) Uani 0.214(5) 1 d D U P T 2
F2_51 F 0.4478(5) 0.6730(7) 0.2040(7) 0.046(2) Uani 0.214(5) 1 d D U P T 2
F3_51 F 0.3746(10) 0.6020(7) 0.1479(7) 0.047(2) Uani 0.214(5) 1 d D U P T 2
C3_51 C 0.3618(6) 0.6755(7) 0.1021(6) 0.0451(15) Uani 0.214(5) 1 d D U P T 2
F4_51 F 0.3475(7) 0.7122(7) 0.0818(6) 0.044(2) Uani 0.214(5) 1 d D U P T 2
F5_51 F 0.3267(9) 0.6269(7) 0.0646(7) 0.047(2) Uani 0.214(5) 1 d D U P T 2
F6_51 F 0.4139(5) 0.6687(7) 0.1045(6) 0.049(2) Uani 0.214(5) 1 d D U P T 2
C4_51 C 0.3907(7) 0.7600(6) 0.1908(6) 0.0466(15) Uani 0.214(5) 1 d D U P T 2
F7_51 F 0.3532(8) 0.7921(9) 0.1786(9) 0.051(2) Uani 0.214(5) 1 d D U P T 2
F8_51 F 0.4388(7) 0.7726(8) 0.1861(7) 0.051(2) Uani 0.214(5) 1 d D U P T 2
F9_51 F 0.4027(8) 0.7737(7) 0.2413(6) 0.046(2) Uani 0.214(5) 1 d D U P T 2
O1_52 O 0.3061(7) 0.6704(8) 0.1551(8) 0.0414(19) Uani 0.193(3) 1 d D U P T 3
C1_52 C 0.3487(6) 0.6996(6) 0.1517(5) 0.0439(13) Uani 0.193(3) 1 d D U P T 3
C2_52 C 0.4066(6) 0.6844(6) 0.1762(6) 0.0460(15) Uani 0.193(3) 1 d D U P T 3
F1_52 F 0.4089(6) 0.6311(5) 0.1456(6) 0.045(2) Uani 0.193(3) 1 d D U P T 3
F2_52 F 0.4507(6) 0.7223(6) 0.1850(6) 0.051(2) Uani 0.193(3) 1 d D U P T 3
F3_52 F 0.4115(7) 0.6871(8) 0.2224(6) 0.049(2) Uani 0.193(3) 1 d D U P T 3
C3_52 C 0.3528(7) 0.7651(6) 0.1792(6) 0.0471(15) Uani 0.193(3) 1 d D U P T 3
F4_52 F 0.3012(5) 0.7777(6) 0.1707(6) 0.047(2) Uani 0.193(3) 1 d D U P T 3
F5_52 F 0.3811(7) 0.7881(7) 0.2316(5) 0.050(2) Uani 0.193(3) 1 d D U P T 3
F6_52 F 0.3785(8) 0.7934(7) 0.1618(7) 0.052(2) Uani 0.193(3) 1 d D U P T 3
C4_52 C 0.3295(7) 0.6798(7) 0.0913(6) 0.0478(16) Uani 0.193(3) 1 d D U P T 3
F7_52 F 0.2848(6) 0.7012(7) 0.0709(6) 0.051(2) Uani 0.193(3) 1 d D U P T 3
F8_52 F 0.3722(6) 0.6961(8) 0.0817(6) 0.052(2) Uani 0.193(3) 1 d D U P T 3
F9_52 F 0.3112(10) 0.6228(7) 0.0665(10) 0.048(2) Uani 0.193(3) 1 d D U P T 3
O1_53 O 0.0689(8) 0.6681(10) 0.0715(9) 0.032(4) Uani 0.160(3) 1 d D U P S 2
C1_53 C 0.0311(7) 0.6612(6) 0.0917(6) 0.042(2) Uani 0.160(3) 1 d D U P S 2
C2_53 C -0.0312(7) 0.6455(8) 0.0484(7) 0.051(3) Uani 0.160(3) 1 d D U P S 2
F1_53 F -0.0448(8) 0.5902(7) 0.0135(8) 0.055(4) Uani 0.160(3) 1 d D U P S 2
F2_53 F -0.0702(7) 0.6542(9) 0.0686(8) 0.060(4) Uani 0.160(3) 1 d D U P S 2
F3_53 F -0.0359(9) 0.6782(9) 0.0230(8) 0.058(4) Uani 0.160(3) 1 d D U P S 2
C3_53 C 0.0394(8) 0.7181(7) 0.1401(7) 0.044(3) Uani 0.160(3) 1 d D U P S 2
F4_53 F 0.0956(7) 0.7421(7) 0.1700(6) 0.043(3) Uani 0.160(3) 1 d D U P S 2
F5_53 F 0.0157(11) 0.7573(9) 0.1265(9) 0.046(4) Uani 0.160(3) 1 d D U P S 2
F6_53 F 0.0186(8) 0.7101(8) 0.1717(7) 0.051(4) Uani 0.160(3) 1 d D U P S 2
C4_53 C 0.0430(8) 0.6122(7) 0.1087(7) 0.049(3) Uani 0.160(3) 1 d D U P S 2
F7_53 F 0.0916(7) 0.6306(8) 0.1529(7) 0.055(4) Uani 0.160(3) 1 d D U P S 2
F8_53 F 0.0004(9) 0.5951(9) 0.1186(9) 0.059(4) Uani 0.160(3) 1 d D U P S 2
F9_53 F 0.0492(10) 0.5670(8) 0.0709(8) 0.053(4) Uani 0.160(3) 1 d D U P S 2
O1_54 O 0.2432(16) 0.6965(12) 0.2180(9) 0.043(4) Uani 0.189(4) 1 d D U P T 2
C1_54 C 0.2492(6) 0.7292(7) 0.2680(7) 0.042(2) Uani 0.189(4) 1 d D U P T 2
C2_54 C 0.2536(7) 0.7929(7) 0.2770(7) 0.048(3) Uani 0.189(4) 1 d D U P T 2
F1_54 F 0.3044(6) 0.8143(7) 0.2808(7) 0.055(3) Uani 0.189(4) 1 d D U P T 2
F2_54 F 0.2469(9) 0.8258(8) 0.3205(7) 0.056(4) Uani 0.189(4) 1 d D U P T 2
F3_54 F 0.2126(8) 0.7969(8) 0.2365(7) 0.048(3) Uani 0.189(4) 1 d D U P T 2
C3_54 C 0.1992(7) 0.7119(7) 0.2801(7) 0.046(3) Uani 0.189(4) 1 d D U P T 2
F4_54 F 0.1836(8) 0.6548(6) 0.2614(8) 0.052(4) Uani 0.189(4) 1 d D U P T 2
F5_54 F 0.1522(6) 0.7308(7) 0.2603(6) 0.045(3) Uani 0.189(4) 1 d D U P T 2
F6_54 F 0.2136(7) 0.7349(8) 0.3327(6) 0.056(4) Uani 0.189(4) 1 d D U P T 2
C4_54 C 0.3071(7) 0.7249(8) 0.3074(7) 0.045(3) Uani 0.189(4) 1 d D U P T 2
F7_54 F 0.2990(9) 0.6767(7) 0.3123(8) 0.047(4) Uani 0.189(4) 1 d D U P T 2
F8_54 F 0.3276(8) 0.7705(7) 0.3542(6) 0.048(4) Uani 0.189(4) 1 d D U P T 2
F9_54 F 0.3473(6) 0.7221(9) 0.2889(6) 0.051(3) Uani 0.189(4) 1 d D U P T 2
O1_29 O 0.6667(5) 0.6151(5) 0.4772(3) 0.0311(17) Uani 0.621(5) 1 d D U P Q 1
C1_29 C 0.6608(3) 0.6283(3) 0.5231(3) 0.0300(12) Uani 0.621(5) 1 d D U P Q 1
C2_29 C 0.6958(3) 0.5935(3) 0.5498(3) 0.0381(13) Uani 0.621(5) 1 d D U P Q 1
F1_29 F 0.7528(2) 0.6179(3) 0.5714(2) 0.0462(12) Uani 0.621(5) 1 d D U P Q 1
F2_29 F 0.6840(3) 0.5945(3) 0.5896(2) 0.0395(12) Uani 0.621(5) 1 d D U P Q 1
F3_29 F 0.6886(3) 0.5392(3) 0.5169(2) 0.0432(14) Uani 0.621(5) 1 d D U P Q 1
C3_29 C 0.5958(3) 0.6111(3) 0.5111(3) 0.0334(13) Uani 0.621(5) 1 d D U P Q 1
F4_29 F 0.5639(3) 0.6288(3) 0.4763(3) 0.0357(14) Uani 0.621(5) 1 d D U P Q 1
F5_29 F 0.5778(2) 0.5536(2) 0.4875(2) 0.0427(12) Uani 0.621(5) 1 d D U P Q 1
F6_29 F 0.5854(3) 0.6332(2) 0.5536(2) 0.0381(12) Uani 0.621(5) 1 d D U P Q 1
C4_29 C 0.6837(4) 0.6942(3) 0.5618(3) 0.0431(16) Uani 0.621(5) 1 d D U P Q 1
F7_29 F 0.6439(3) 0.7226(3) 0.5447(3) 0.0554(18) Uani 0.621(5) 1 d D U P Q 1
F8_29 F 0.6937(3) 0.7046(2) 0.6118(2) 0.0597(15) Uani 0.621(5) 1 d D U P Q 1
F9_29 F 0.7339(2) 0.7130(2) 0.5632(2) 0.0522(13) Uani 0.621(5) 1 d D U P Q 1
O1_55 O 0.6598(14) 0.6028(13) 0.4688(9) 0.038(3) Uani 0.179(4) 1 d D U P Q 2
C1_55 C 0.6483(6) 0.5941(6) 0.5058(6) 0.042(2) Uani 0.179(4) 1 d D U P Q 2
C2_55 C 0.6558(8) 0.5327(7) 0.4988(6) 0.045(3) Uani 0.179(4) 1 d D U P Q 2
F1_55 F 0.7122(7) 0.5319(9) 0.5177(7) 0.049(3) Uani 0.179(4) 1 d D U P Q 2
F2_55 F 0.6333(8) 0.5146(8) 0.5244(7) 0.052(3) Uani 0.179(4) 1 d D U P Q 2
F3_55 F 0.6318(7) 0.4944(7) 0.4480(5) 0.048(3) Uani 0.179(4) 1 d D U P Q 2
C3_55 C 0.5855(7) 0.5982(8) 0.4990(7) 0.042(3) Uani 0.179(4) 1 d D U P Q 2
F4_55 F 0.5704(14) 0.6403(11) 0.4859(12) 0.043(4) Uani 0.179(4) 1 d D U P Q 2
F5_55 F 0.5476(7) 0.5499(7) 0.4587(6) 0.047(3) Uani 0.179(4) 1 d D U P Q 2
F6_55 F 0.5782(9) 0.6067(9) 0.5425(7) 0.046(4) Uani 0.179(4) 1 d D U P Q 2
C4_55 C 0.6925(7) 0.6399(7) 0.5607(6) 0.047(2) Uani 0.179(4) 1 d D U P Q 2
F7_55 F 0.6795(9) 0.6918(7) 0.5731(8) 0.052(4) Uani 0.179(4) 1 d D U P Q 2
F8_55 F 0.6951(9) 0.6258(9) 0.5991(6) 0.051(3) Uani 0.179(4) 1 d D U P Q 2
F9_55 F 0.7458(7) 0.6457(9) 0.5627(7) 0.052(3) Uani 0.179(4) 1 d D U P Q 2
O1_56 O 0.4576(6) 0.4861(9) 0.3398(6) 0.029(4) Uani 0.236(4) 1 d D U P R 2
C1_56 C 0.4091(6) 0.5032(6) 0.3414(5) 0.055(2) Uani 0.236(4) 1 d D U P R 2
C2_56 C 0.4167(8) 0.5664(7) 0.3788(7) 0.067(3) Uani 0.236(4) 1 d D U P R 2
F1_56 F 0.4303(8) 0.5696(8) 0.4278(7) 0.078(4) Uani 0.236(4) 1 d D U P R 2
F2_56 F 0.3700(10) 0.5871(12) 0.3606(9) 0.071(5) Uani 0.236(4) 1 d D U P R 2
F3_56 F 0.4622(11) 0.6033(13) 0.3878(13) 0.074(5) Uani 0.236(4) 1 d D U P R 2
C3_56 C 0.3674(6) 0.4906(7) 0.2837(6) 0.067(3) Uani 0.236(4) 1 d D U P R 2
F4_56 F 0.3697(6) 0.4411(6) 0.2484(6) 0.064(3) Uani 0.236(4) 1 d D U P R 2
F5_56 F 0.3860(7) 0.5324(8) 0.2744(8) 0.080(4) Uani 0.236(4) 1 d D U P R 2
F6_56 F 0.3141(5) 0.4848(6) 0.2785(6) 0.058(3) Uani 0.236(4) 1 d D U P R 2
C4_56 C 0.3771(6) 0.4638(7) 0.3559(6) 0.057(3) Uani 0.236(4) 1 d D U P R 2
F7_56 F 0.3545(6) 0.4136(6) 0.3110(6) 0.053(3) Uani 0.236(4) 1 d D U P R 2
F8_56 F 0.3346(6) 0.4886(7) 0.3668(7) 0.064(3) Uani 0.236(4) 1 d D U P R 2
F9_56 F 0.4151(5) 0.4602(6) 0.3987(6) 0.052(3) Uani 0.236(4) 1 d D U P R 2
O1_57 O 1.4283(9) 0.8366(14) 0.9174(12) 0.041(3) Uani 0.412(6) 1 d D U P M 2
C1_57 C 1.4773(6) 0.8337(5) 0.9097(4) 0.0434(19) Uani 0.412(6) 1 d D U P M 2
C2_57 C 1.5217(5) 0.8149(5) 0.9479(5) 0.059(2) Uani 0.412(6) 1 d D U P M 2
F1_57 F 1.4994(8) 0.7654(6) 0.9461(7) 0.076(4) Uani 0.412(6) 1 d D U P M 2
F2_57 F 1.5644(5) 0.7990(7) 0.9347(5) 0.070(3) Uani 0.412(6) 1 d D U P M 2
F3_57 F 1.5497(5) 0.8596(5) 0.9957(4) 0.076(3) Uani 0.412(6) 1 d D U P M 2
C3_57 C 1.5041(5) 0.8942(5) 0.9189(5) 0.053(2) Uani 0.412(6) 1 d D U P M 2
F4_57 F 1.4729(4) 0.9045(5) 0.8781(4) 0.061(2) Uani 0.412(6) 1 d D U P M 2
F5_57 F 1.5124(7) 0.9340(6) 0.9674(5) 0.069(3) Uani 0.412(6) 1 d D U P M 2
F6_57 F 1.5556(5) 0.8964(8) 0.9175(6) 0.063(3) Uani 0.412(6) 1 d D U P M 2
C4_57 C 1.4617(5) 0.7893(5) 0.8518(5) 0.062(2) Uani 0.412(6) 1 d D U P M 2
F7_57 F 1.4145(6) 0.8006(7) 0.8204(6) 0.078(3) Uani 0.412(6) 1 d D U P M 2
F8_57 F 1.5071(6) 0.7955(8) 0.8407(7) 0.071(3) Uani 0.412(6) 1 d D U P M 2
F9_57 F 1.4528(5) 0.7353(4) 0.8461(4) 0.061(2) Uani 0.412(6) 1 d D U P M 2
O1_58 O 1.2607(17) 0.8961(11) 0.8420(14) 0.036(4) Uani 0.097(4) 1 d D U P M 2
C1_58 C 1.2913(10) 0.9516(10) 0.8688(8) 0.039(3) Uani 0.097(4) 1 d D U P M 2
C2_58 C 1.2612(10) 0.9875(10) 0.8408(9) 0.044(3) Uani 0.097(4) 1 d D U P M 2
F1_58 F 1.2704(16) 0.9770(15) 0.7978(10) 0.052(4) Uani 0.097(4) 1 d D U P M 2
F2_58 F 1.2808(13) 1.0442(9) 0.8730(11) 0.044(4) Uani 0.097(4) 1 d D U P M 2
F3_58 F 1.2044(10) 0.9774(16) 0.8276(14) 0.047(5) Uani 0.097(4) 1 d D U P M 2
C3_58 C 1.2980(11) 0.9783(11) 0.9267(9) 0.045(3) Uani 0.097(4) 1 d D U P M 2
F4_58 F 1.3068(13) 0.9422(12) 0.9482(10) 0.049(4) Uani 0.097(4) 1 d D U P M 2
F5_58 F 1.2507(15) 0.9960(17) 0.9299(14) 0.044(4) Uani 0.097(4) 1 d D U P M 2
F6_58 F 1.3427(17) 1.0240(15) 0.9572(15) 0.050(5) Uani 0.097(4) 1 d D U P M 2
C4_58 C 1.3539(10) 0.9546(12) 0.8726(11) 0.042(3) Uani 0.097(4) 1 d D U P M 2
F7_58 F 1.3838(13) 0.9393(15) 0.9104(13) 0.044(4) Uani 0.097(4) 1 d D U P M 2
F8_58 F 1.3822(14) 1.0079(12) 0.8884(14) 0.044(5) Uani 0.097(4) 1 d D U P M 2
F9_58 F 1.3553(18) 0.9191(17) 0.8276(13) 0.041(5) Uani 0.097(4) 1 d D U P M 2
O1_59 O 1.3556(15) 0.7339(10) 0.9044(13) 0.069(5) Uani 0.163(4) 1 d D U P M 2
C1_59 C 1.3296(8) 0.6772(9) 0.8765(7) 0.077(3) Uani 0.163(4) 1 d D U P M 2
C2_59 C 1.2907(10) 0.6623(10) 0.9008(9) 0.085(4) Uani 0.163(4) 1 d D U P M 2
F1_59 F 1.3218(12) 0.6516(13) 0.9410(10) 0.098(5) Uani 0.163(4) 1 d D U P M 2
F2_59 F 1.2476(12) 0.6161(11) 0.8645(11) 0.085(5) Uani 0.163(4) 1 d D U P M 2
F3_59 F 1.2694(14) 0.7073(11) 0.9197(13) 0.093(5) Uani 0.163(4) 1 d D U P M 2
C3_59 C 1.2907(9) 0.6638(9) 0.8186(8) 0.082(4) Uani 0.163(4) 1 d D U P M 2
F4_59 F 1.3171(11) 0.6874(11) 0.7985(10) 0.090(5) Uani 0.163(4) 1 d D U P M 2
F5_59 F 1.2425(9) 0.6837(10) 0.8167(11) 0.087(5) Uani 0.163(4) 1 d D U P M 2
F6_59 F 1.2761(11) 0.6076(8) 0.7879(10) 0.080(5) Uani 0.163(4) 1 d D U P M 2
C4_59 C 1.3751(9) 0.6399(10) 0.8809(9) 0.082(4) Uani 0.163(4) 1 d D U P M 2
F7_59 F 1.4000(13) 0.6355(12) 0.8483(12) 0.092(5) Uani 0.163(4) 1 d D U P M 2
F8_59 F 1.3529(14) 0.5870(10) 0.8714(13) 0.085(5) Uani 0.163(4) 1 d D U P M 2
F9_59 F 1.4142(11) 0.6641(10) 0.9310(9) 0.091(5) Uani 0.163(4) 1 d D U P M 2
O1_60 O 0.6647(17) 0.6189(16) 0.4746(9) 0.047(4) Uani 0.200(4) 1 d D U P Q 3
C1_60 C 0.6732(6) 0.6274(6) 0.5243(7) 0.050(2) Uani 0.200(4) 1 d D U P Q 3
C2_60 C 0.6585(7) 0.5689(7) 0.5238(7) 0.054(3) Uani 0.200(4) 1 d D U P Q 3
F1_60 F 0.6025(7) 0.5447(8) 0.4991(8) 0.060(3) Uani 0.200(4) 1 d D U P Q 3
F2_60 F 0.6735(10) 0.5703(10) 0.5707(7) 0.062(4) Uani 0.200(4) 1 d D U P Q 3
F3_60 F 0.6809(10) 0.5300(9) 0.4957(8) 0.057(4) Uani 0.200(4) 1 d D U P Q 3
C3_60 C 0.7371(7) 0.6596(8) 0.5622(7) 0.060(3) Uani 0.200(4) 1 d D U P Q 3
F4_60 F 0.7542(8) 0.6959(8) 0.5470(7) 0.066(4) Uani 0.200(4) 1 d D U P Q 3
F5_60 F 0.7727(8) 0.6228(8) 0.5600(8) 0.068(4) Uani 0.200(4) 1 d D U P Q 3
F6_60 F 0.7461(9) 0.6891(9) 0.6125(6) 0.078(4) Uani 0.200(4) 1 d D U P Q 3
C4_60 C 0.6342(7) 0.6679(7) 0.5411(7) 0.055(3) Uani 0.200(4) 1 d D U P Q 3
F7_60 F 0.6561(11) 0.7239(8) 0.5582(10) 0.057(4) Uani 0.200(4) 1 d D U P Q 3
F8_60 F 0.6250(9) 0.6627(9) 0.5797(7) 0.069(4) Uani 0.200(4) 1 d D U P Q 3
F9_60 F 0.5830(8) 0.6526(9) 0.5015(7) 0.056(4) Uani 0.200(4) 1 d D U P Q 3
O1_61 O 0.9382(7) 0.8270(5) 0.5903(5) 0.0446(18) Uani 0.351(3) 1 d D U P P 3
C1_61 C 0.9471(5) 0.7861(5) 0.6083(5) 0.0492(11) Uani 0.351(3) 1 d D U P P 3
C2_61 C 0.8899(5) 0.7459(5) 0.5889(5) 0.0564(13) Uani 0.351(3) 1 d D U P P 3
F1_61 F 0.8783(5) 0.7017(5) 0.5391(4) 0.0680(19) Uani 0.351(3) 1 d D U P P 3
F2_61 F 0.8891(5) 0.7144(5) 0.6142(5) 0.0579(19) Uani 0.351(3) 1 d D U P P 3
F3_61 F 0.8437(4) 0.7656(4) 0.5768(5) 0.0588(17) Uani 0.351(3) 1 d D U P P 3
C3_61 C 0.9746(5) 0.8208(5) 0.6702(5) 0.0621(14) Uani 0.351(3) 1 d D U P P 3
F4_61 F 1.0178(5) 0.8630(5) 0.6851(4) 0.070(2) Uani 0.351(3) 1 d D U P P 3
F5_61 F 0.9309(5) 0.8371(5) 0.6836(5) 0.0709(19) Uani 0.351(3) 1 d D U P P 3
F6_61 F 0.9954(5) 0.7876(5) 0.6929(4) 0.0690(19) Uani 0.351(3) 1 d D U P P 3
C4_61 C 0.9928(5) 0.7528(5) 0.5961(5) 0.0561(13) Uani 0.351(3) 1 d D U P P 3
F7_61 F 1.0464(4) 0.7879(5) 0.6299(5) 0.0633(19) Uani 0.351(3) 1 d D U P P 3
F8_61 F 0.9898(5) 0.7036(4) 0.6005(5) 0.0601(17) Uani 0.351(3) 1 d D U P P 3
F9_61 F 0.9910(5) 0.7423(5) 0.5508(5) 0.0631(18) Uani 0.351(3) 1 d D U P P 3
Si1_62 Si 0.23687(5) 0.18145(5) 0.16043(4) 0.0183(2) Uani 0.920(2) 1 d D U P U 1
Al1_62 Al 0.15776(5) 0.23529(6) 0.15286(5) 0.0223(3) Uani 0.920(2) 1 d D U P U 1
Al2_62 Al 0.14464(6) 0.11881(6) 0.08529(6) 0.0224(3) Uani 0.920(2) 1 d D U P U 1
Al3_62 Al 0.21298(6) 0.20436(6) 0.08417(6) 0.0243(3) Uani 0.920(2) 1 d D U P U 1
C1A_62 C 0.0656(2) 0.0597(2) 0.01357(19) 0.0306(7) Uani 0.920(2) 1 d D U P U 1
C2A_62 C 0.0586(2) 0.0608(2) 0.05851(19) 0.0316(7) Uani 0.920(2) 1 d D U P U 1
C3A_62 C 0.1052(2) 0.0398(2) 0.0854(2) 0.0313(7) Uani 0.920(2) 1 d D U P U 1
C4A_62 C 0.1388(2) 0.02524(19) 0.05678(18) 0.0280(7) Uani 0.920(2) 1 d D U P U 1
C5A_62 C 0.11474(19) 0.03693(18) 0.01231(17) 0.0270(7) Uani 0.920(2) 1 d D U P U 1
C10A_62 C 0.1342(3) 0.0198(2) -0.0313(2) 0.0382(11) Uani 0.920(2) 1 d D U P U 1
H10A_62 H 0.176129 0.034592 -0.016245 0.057 Uiso 0.920(2) 1 calc R U P U 1
H10B_62 H 0.114104 0.036174 -0.055378 0.057 Uiso 0.920(2) 1 calc R U P U 1
H10C_62 H 0.125030 -0.022491 -0.050944 0.057 Uiso 0.920(2) 1 calc R U P U 1
C9A_62 C 0.1901(2) -0.0026(2) 0.0681(2) 0.0372(11) Uani 0.920(2) 1 d D U P U 1
H9AA_62 H 0.215644 0.007081 0.053688 0.056 Uiso 0.920(2) 1 calc R U P U 1
H9AB_62 H 0.176307 -0.044766 0.051375 0.056 Uiso 0.920(2) 1 calc R U P U 1
H9AC_62 H 0.211543 0.011705 0.106437 0.056 Uiso 0.920(2) 1 calc R U P U 1
C8A_62 C 0.1155(3) 0.0352(3) 0.1358(2) 0.0436(13) Uani 0.920(2) 1 d D U P U 1
H8AA_62 H 0.095662 0.061090 0.154461 0.065 Uiso 0.920(2) 1 calc R U P U 1
H8AB_62 H 0.157234 0.046297 0.158573 0.065 Uiso 0.920(2) 1 calc R U P U 1
H8AC_62 H 0.100355 -0.004795 0.127200 0.065 Uiso 0.920(2) 1 calc R U P U 1
C7A_62 C 0.0116(2) 0.0800(2) 0.0760(2) 0.0436(12) Uani 0.920(2) 1 d D U P U 1
H7AA_62 H 0.028796 0.103841 0.114462 0.065 Uiso 0.920(2) 1 calc R U P U 1
H7AB_62 H -0.016481 0.045941 0.066487 0.065 Uiso 0.920(2) 1 calc R U P U 1
H7AC_62 H -0.008165 0.102760 0.058344 0.065 Uiso 0.920(2) 1 calc R U P U 1
C6A_62 C 0.0273(2) 0.0796(3) -0.0251(2) 0.0426(13) Uani 0.920(2) 1 d D U P U 1
H6AA_62 H -0.013074 0.059365 -0.039634 0.064 Uiso 0.920(2) 1 calc R U P U 1
H6AB_62 H 0.039348 0.070822 -0.054038 0.064 Uiso 0.920(2) 1 calc R U P U 1
H6AC_62 H 0.030827 0.121400 -0.006930 0.064 Uiso 0.920(2) 1 calc R U P U 1
C1B_62 C 0.1946(2) 0.2430(2) 0.02766(19) 0.0350(8) Uani 0.920(2) 1 d D U P U 1
C2B_62 C 0.2413(2) 0.2791(2) 0.0756(2) 0.0361(8) Uani 0.920(2) 1 d D U P U 1
C3B_62 C 0.2870(2) 0.2499(2) 0.0832(2) 0.0326(8) Uani 0.920(2) 1 d D U P U 1
C4B_62 C 0.2688(2) 0.1949(2) 0.03982(19) 0.0271(7) Uani 0.920(2) 1 d D U P U 1
C5B_62 C 0.2112(2) 0.1897(2) 0.00451(18) 0.0300(7) Uani 0.920(2) 1 d D U P U 1
C10B_62 C 0.1762(2) 0.1400(2) -0.0486(2) 0.0383(10) Uani 0.920(2) 1 d D U P U 1
H10D_62 H 0.135812 0.132227 -0.053672 0.057 Uiso 0.920(2) 1 calc R U P U 1
H10E_62 H 0.191984 0.105582 -0.050579 0.057 Uiso 0.920(2) 1 calc R U P U 1
H10F_62 H 0.177809 0.149569 -0.076264 0.057 Uiso 0.920(2) 1 calc R U P U 1
C9B_62 C 0.3038(2) 0.1488(2) 0.0308(2) 0.0327(10) Uani 0.920(2) 1 d D U P U 1
H9BA_62 H 0.282483 0.112765 0.025555 0.049 Uiso 0.920(2) 1 calc R U P U 1
H9BB_62 H 0.341222 0.161782 0.061742 0.049 Uiso 0.920(2) 1 calc R U P U 1
H9BC_62 H 0.310417 0.141921 -0.000701 0.049 Uiso 0.920(2) 1 calc R U P U 1
C8B_62 C 0.3467(2) 0.2768(2) 0.1291(2) 0.0387(10) Uani 0.920(2) 1 d D U P U 1
H8BA_62 H 0.363155 0.312510 0.130329 0.058 Uiso 0.920(2) 1 calc R U P U 1
H8BB_62 H 0.371996 0.249445 0.124344 0.058 Uiso 0.920(2) 1 calc R U P U 1
H8BC_62 H 0.343328 0.285609 0.162426 0.058 Uiso 0.920(2) 1 calc R U P U 1
C7B_62 C 0.2481(3) 0.3421(2) 0.1126(3) 0.0491(13) Uani 0.920(2) 1 d D U P U 1
H7BA_62 H 0.264227 0.347688 0.149280 0.074 Uiso 0.920(2) 1 calc R U P U 1
H7BB_62 H 0.210180 0.352293 0.103625 0.074 Uiso 0.920(2) 1 calc R U P U 1
H7BC_62 H 0.274417 0.366995 0.108566 0.074 Uiso 0.920(2) 1 calc R U P U 1
C6B_62 C 0.1366(3) 0.2556(3) 0.0036(3) 0.0506(13) Uani 0.920(2) 1 d D U P U 1
H6BA_62 H 0.106263 0.228058 0.000595 0.076 Uiso 0.920(2) 1 calc R U P U 1
H6BB_62 H 0.129486 0.251868 -0.031623 0.076 Uiso 0.920(2) 1 calc R U P U 1
H6BC_62 H 0.136195 0.295127 0.026271 0.076 Uiso 0.920(2) 1 calc R U P U 1
C1C_62 C 0.10950(19) 0.3079(2) 0.15512(19) 0.0305(7) Uani 0.920(2) 1 d D U P U 1
C2C_62 C 0.1612(2) 0.3298(2) 0.20308(19) 0.0321(8) Uani 0.920(2) 1 d D U P U 1
C3C_62 C 0.1585(2) 0.2963(2) 0.22933(18) 0.0330(8) Uani 0.920(2) 1 d D U P U 1
C4C_62 C 0.1057(2) 0.2544(2) 0.19873(18) 0.0308(7) Uani 0.920(2) 1 d D U P U 1
C5C_62 C 0.07527(18) 0.2611(2) 0.15281(18) 0.0288(7) Uani 0.920(2) 1 d D U P U 1
C10C_62 C 0.0152(2) 0.2296(3) 0.1104(2) 0.0379(11) Uani 0.920(2) 1 d D U P U 1
H10G_62 H -0.009089 0.257679 0.107812 0.057 Uiso 0.920(2) 1 calc R U P U 1
H10H_62 H -0.001553 0.202443 0.119253 0.057 Uiso 0.920(2) 1 calc R U P U 1
H10I_62 H 0.017191 0.208284 0.076305 0.057 Uiso 0.920(2) 1 calc R U P U 1
C9C_62 C 0.0835(3) 0.2134(2) 0.2156(2) 0.0431(11) Uani 0.920(2) 1 d D U P U 1
H9CA_62 H 0.108902 0.186243 0.218056 0.065 Uiso 0.920(2) 1 calc R U P U 1
H9CB_62 H 0.044021 0.191803 0.189379 0.065 Uiso 0.920(2) 1 calc R U P U 1
H9CC_62 H 0.083161 0.235669 0.250220 0.065 Uiso 0.920(2) 1 calc R U P U 1
C8C_62 C 0.2029(3) 0.3081(3) 0.2834(2) 0.0474(13) Uani 0.920(2) 1 d D U P U 1
H8CA_62 H 0.191523 0.279535 0.293746 0.071 Uiso 0.920(2) 1 calc R U P U 1
H8CB_62 H 0.205283 0.347089 0.309185 0.071 Uiso 0.920(2) 1 calc R U P U 1
H8CC_62 H 0.240827 0.305360 0.282559 0.071 Uiso 0.920(2) 1 calc R U P U 1
C7C_62 C 0.2092(2) 0.3810(2) 0.2241(3) 0.0463(12) Uani 0.920(2) 1 d D U P U 1
H7CA_62 H 0.202371 0.395351 0.197468 0.069 Uiso 0.920(2) 1 calc R U P U 1
H7CB_62 H 0.246418 0.369198 0.231835 0.069 Uiso 0.920(2) 1 calc R U P U 1
H7CC_62 H 0.210153 0.411707 0.256566 0.069 Uiso 0.920(2) 1 calc R U P U 1
C6C_62 C 0.0908(2) 0.3313(3) 0.1148(2) 0.0424(11) Uani 0.920(2) 1 d D U P U 1
H6CA_62 H 0.124462 0.356336 0.119544 0.064 Uiso 0.920(2) 1 calc R U P U 1
H6CB_62 H 0.061588 0.353800 0.119662 0.064 Uiso 0.920(2) 1 calc R U P U 1
H6CC_62 H 0.074208 0.299088 0.079043 0.064 Uiso 0.920(2) 1 calc R U P U 1
C5D_62 C 0.3357(2) 0.1439(2) 0.18924(19) 0.0302(8) Uani 0.920(2) 1 d D U P U 1
C6D_62 C 0.3373(2) 0.2426(2) 0.26009(19) 0.0319(9) Uani 0.920(2) 1 d D U P U 1
H6DA_62 H 0.313412 0.260950 0.278141 0.048 Uiso 0.920(2) 1 calc R U P U 1
H6DB_62 H 0.345824 0.264929 0.242995 0.048 Uiso 0.920(2) 1 calc R U P U 1
H6DC_62 H 0.373753 0.241385 0.285994 0.048 Uiso 0.920(2) 1 calc R U P U 1
C7D_62 C 0.2456(2) 0.1625(2) 0.2677(2) 0.0379(10) Uani 0.920(2) 1 d D U P U 1
H7DA_62 H 0.218585 0.184507 0.254838 0.057 Uiso 0.920(2) 1 calc R U P U 1
H7DB_62 H 0.272811 0.187107 0.304631 0.057 Uiso 0.920(2) 1 calc R U P U 1
H7DC_62 H 0.223820 0.128638 0.265503 0.057 Uiso 0.920(2) 1 calc R U P U 1
C8D_62 C 0.2709(3) 0.0365(2) 0.2187(2) 0.0429(12) Uani 0.920(2) 1 d D U P U 1
H8DA_62 H 0.256228 0.002453 0.184060 0.064 Uiso 0.920(2) 1 calc R U P U 1
H8DB_62 H 0.240226 0.042134 0.231215 0.064 Uiso 0.920(2) 1 calc R U P U 1
H8DC_62 H 0.304220 0.030452 0.244067 0.064 Uiso 0.920(2) 1 calc R U P U 1
C9D_62 C 0.3456(3) 0.0384(3) 0.1567(2) 0.0493(13) Uani 0.920(2) 1 d D U P U 1
H9DA_62 H 0.314768 0.003340 0.138395 0.074 Uiso 0.920(2) 1 calc R U P U 1
H9DB_62 H 0.379774 0.033862 0.182513 0.074 Uiso 0.920(2) 1 calc R U P U 1
H9DC_62 H 0.355931 0.044449 0.130767 0.074 Uiso 0.920(2) 1 calc R U P U 1
C10D_62 C 0.3739(3) 0.1647(3) 0.1698(3) 0.0430(13) Uani 0.920(2) 1 d D U P U 1
H10J_62 H 0.353016 0.183910 0.148759 0.064 Uiso 0.920(2) 1 calc R U P U 1
H10K_62 H 0.384976 0.131642 0.147668 0.064 Uiso 0.920(2) 1 calc R U P U 1
H10L_62 H 0.408814 0.192114 0.200055 0.064 Uiso 0.920(2) 1 calc R U P U 1
C1D_62 C 0.30451(18) 0.1806(2) 0.21798(18) 0.0262(7) Uani 0.920(2) 1 d D U P U 1
C2D_62 C 0.27858(19) 0.1428(2) 0.23428(18) 0.0282(7) Uani 0.920(2) 1 d D U P U 1
C3D_62 C 0.2894(2) 0.0896(2) 0.21351(19) 0.0310(8) Uani 0.920(2) 1 d D U P U 1
C4D_62 C 0.3246(2) 0.0902(2) 0.18518(19) 0.0324(8) Uani 0.920(2) 1 d D U P U 1
O1_11 O 0.8493(11) 0.9860(13) 0.6411(14) 0.043(4) Uani 0.159(4) 1 d D U P P 2
C1_11 C 0.7977(9) 0.9678(7) 0.6399(7) 0.052(3) Uani 0.159(4) 1 d D U P P 2
C2_11 C 0.7496(9) 0.9628(9) 0.5883(7) 0.056(3) Uani 0.159(4) 1 d D U P P 2
F1_11 F 0.7416(9) 0.9127(9) 0.5474(7) 0.062(4) Uani 0.159(4) 1 d D U P P 2
F2_11 F 0.6993(12) 0.9680(18) 0.5911(16) 0.061(5) Uani 0.159(4) 1 d D U P P 2
F3_11 F 0.7639(9) 1.0052(9) 0.5778(9) 0.062(4) Uani 0.159(4) 1 d D U P P 2
C3_11 C 0.7910(9) 1.0147(8) 0.6879(7) 0.061(3) Uani 0.159(4) 1 d D U P P 2
F4_11 F 0.8391(9) 1.0291(12) 0.7318(8) 0.069(4) Uani 0.159(4) 1 d D U P P 2
F5_11 F 0.7836(10) 1.0616(8) 0.6802(9) 0.071(4) Uani 0.159(4) 1 d D U P P 2
F6_11 F 0.7443(10) 0.9948(12) 0.6912(11) 0.062(5) Uani 0.159(4) 1 d D U P P 2
C4_11 C 0.7946(10) 0.9103(8) 0.6437(8) 0.066(3) Uani 0.159(4) 1 d D U P P 2
F7_11 F 0.8297(10) 0.9192(11) 0.6926(8) 0.075(5) Uani 0.159(4) 1 d D U P P 2
F8_11 F 0.7412(9) 0.8833(11) 0.6305(11) 0.072(5) Uani 0.159(4) 1 d D U P P 2
F9_11 F 0.8111(11) 0.8714(9) 0.6098(10) 0.075(4) Uani 0.159(4) 1 d D U P P 2
O1_12 O 0.1486(11) 0.7681(9) 0.1021(11) 0.037(4) Uani 0.230(8) 1 d D U P S 2
C1_12 C 0.1494(6) 0.8163(7) 0.0948(6) 0.041(2) Uani 0.230(8) 1 d D U P S 2
C2_12 C 0.0872(7) 0.8204(9) 0.0632(7) 0.046(3) Uani 0.230(8) 1 d D U P S 2
F1_12 F 0.0584(9) 0.7695(8) 0.0218(7) 0.046(4) Uani 0.230(8) 1 d D U P S 2
F2_12 F 0.0894(9) 0.8581(9) 0.0433(9) 0.051(4) Uani 0.230(8) 1 d D U P S 2
F3_12 F 0.0618(10) 0.8397(11) 0.0966(8) 0.052(4) Uani 0.230(8) 1 d D U P S 2
C3_12 C 0.1754(7) 0.8700(7) 0.1498(6) 0.047(3) Uani 0.230(8) 1 d D U P S 2
F4_12 F 0.2331(6) 0.8745(7) 0.1713(7) 0.057(3) Uani 0.230(8) 1 d D U P S 2
F5_12 F 0.1516(8) 0.8638(7) 0.1805(6) 0.046(3) Uani 0.230(8) 1 d D U P S 2
F6_12 F 0.1603(12) 0.9161(8) 0.1425(8) 0.051(4) Uani 0.230(8) 1 d D U P S 2
C4_12 C 0.1873(7) 0.8173(7) 0.0651(7) 0.051(3) Uani 0.230(8) 1 d D U P S 2
F7_12 F 0.2349(6) 0.7982(7) 0.0837(8) 0.060(3) Uani 0.230(8) 1 d D U P S 2
F8_12 F 0.2075(8) 0.8717(6) 0.0755(8) 0.060(3) Uani 0.230(8) 1 d D U P S 2
F9_12 F 0.1540(8) 0.7842(6) 0.0132(6) 0.048(3) Uani 0.230(8) 1 d D U P S 2
O1_13 O 0.6226(12) 0.6560(8) 0.3930(10) 0.044(5) Uani 0.179(4) 1 d D U P Q 2
C1_13 C 0.6209(7) 0.7119(8) 0.4050(7) 0.064(3) Uani 0.179(4) 1 d D U P Q 2
C2_13 C 0.6795(8) 0.7513(8) 0.4523(8) 0.078(4) Uani 0.179(4) 1 d D U P Q 2
F1_13 F 0.7182(9) 0.7471(10) 0.4322(10) 0.088(5) Uani 0.179(4) 1 d D U P Q 2
F2_13 F 0.6756(11) 0.8054(8) 0.4771(10) 0.080(5) Uani 0.179(4) 1 d D U P Q 2
F3_13 F 0.6946(12) 0.7319(11) 0.4891(10) 0.087(5) Uani 0.179(4) 1 d D U P Q 2
C3_13 C 0.5707(8) 0.7327(9) 0.4177(8) 0.071(3) Uani 0.179(4) 1 d D U P Q 2
F4_13 F 0.5209(9) 0.6934(10) 0.3847(10) 0.082(5) Uani 0.179(4) 1 d D U P Q 2
F5_13 F 0.5779(11) 0.7426(11) 0.4662(8) 0.092(5) Uani 0.179(4) 1 d D U P Q 2
F6_13 F 0.5655(12) 0.7844(9) 0.4195(11) 0.066(5) Uani 0.179(4) 1 d D U P Q 2
C4_13 C 0.6220(9) 0.7231(8) 0.3586(7) 0.073(3) Uani 0.179(4) 1 d D U P Q 2
F7_13 F 0.5707(9) 0.7073(10) 0.3188(8) 0.084(5) Uani 0.179(4) 1 d D U P Q 2
F8_13 F 0.6476(10) 0.7802(7) 0.3833(10) 0.068(4) Uani 0.179(4) 1 d D U P Q 2
F9_13 F 0.6542(11) 0.6914(10) 0.3378(10) 0.081(4) Uani 0.179(4) 1 d D U P Q 2
Si1_10 Si 0.1725(5) 0.2077(5) 0.1506(5) 0.0259(18) Uani 0.080(2) 1 d D U P U 2
Al1_10 Al 0.2517(5) 0.1554(5) 0.1695(4) 0.0270(13) Uani 0.080(2) 1 d D U P U 2
Al2_10 Al 0.2273(6) 0.1965(6) 0.0957(5) 0.0328(14) Uani 0.080(2) 1 d D U P U 2
Al3_10 Al 0.1497(6) 0.1085(6) 0.0788(5) 0.0271(14) Uani 0.080(2) 1 d D U P U 2
C1A_10 C 0.2703(11) 0.1960(12) 0.0411(9) 0.0353(16) Uani 0.080(2) 1 d D U P U 2
C2A_10 C 0.2959(10) 0.2507(11) 0.0848(11) 0.0368(16) Uani 0.080(2) 1 d D U P U 2
C3A_10 C 0.2526(11) 0.2800(9) 0.0926(10) 0.0379(16) Uani 0.080(2) 1 d D U P U 2
C4A_10 C 0.2007(10) 0.2437(10) 0.0515(9) 0.0367(15) Uani 0.080(2) 1 d D U P U 2
C5A_10 C 0.2104(11) 0.1910(11) 0.0193(7) 0.0352(16) Uani 0.080(2) 1 d D U P U 2
C10A_10 C 0.1686(18) 0.1379(15) -0.0285(9) 0.039(3) Uani 0.080(2) 1 d D U P U 2
H10A_10 H 0.128898 0.143755 -0.036992 0.058 Uiso 0.080(2) 1 calc R U P U 2
H10B_10 H 0.177750 0.130886 -0.058765 0.058 Uiso 0.080(2) 1 calc R U P U 2
H10C_10 H 0.171827 0.104384 -0.020880 0.058 Uiso 0.080(2) 1 calc R U P U 2
C9A_10 C 0.1402(13) 0.2535(19) 0.0451(16) 0.040(3) Uani 0.080(2) 1 d D U P U 2
H9AA_10 H 0.115145 0.240597 0.007501 0.060 Uiso 0.080(2) 1 calc R U P U 2
H9AB_10 H 0.142554 0.294820 0.065002 0.060 Uiso 0.080(2) 1 calc R U P U 2
H9AC_10 H 0.123969 0.231392 0.058680 0.060 Uiso 0.080(2) 1 calc R U P U 2
C8A_10 C 0.262(2) 0.3396(9) 0.1358(14) 0.041(4) Uani 0.080(2) 1 d D U P U 2
H8AA_10 H 0.284388 0.368112 0.132335 0.061 Uiso 0.080(2) 1 calc R U P U 2
H8AB_10 H 0.282395 0.340339 0.170486 0.061 Uiso 0.080(2) 1 calc R U P U 2
H8AC_10 H 0.223870 0.349040 0.132531 0.061 Uiso 0.080(2) 1 calc R U P U 2
C7A_10 C 0.3598(11) 0.277(2) 0.1178(17) 0.0387(10) Uani 0.080(2) 1 d D U P U 2
H7AA_10 H 0.381775 0.246878 0.111489 0.058 Uiso 0.080(2) 1 calc R U P U 2
H7AB_10 H 0.367559 0.295889 0.155435 0.058 Uiso 0.080(2) 1 calc R U P U 2
H7AC_10 H 0.371530 0.306110 0.108006 0.058 Uiso 0.080(2) 1 calc R U P U 2
C6A_10 C 0.301(2) 0.152(2) 0.0173(17) 0.035(4) Uani 0.080(2) 1 d D U P U 2
H6AA_10 H 0.343227 0.167261 0.037477 0.053 Uiso 0.080(2) 1 calc R U P U 2
H6AB_10 H 0.290184 0.144606 -0.019609 0.053 Uiso 0.080(2) 1 calc R U P U 2
H6AC_10 H 0.290358 0.116078 0.018543 0.053 Uiso 0.080(2) 1 calc R U P U 2
C1B_10 C 0.1293(10) 0.0116(7) 0.0461(9) 0.0282(17) Uani 0.080(2) 1 d D U P U 2
C2B_10 C 0.1088(10) 0.0400(9) 0.0847(10) 0.0287(16) Uani 0.080(2) 1 d D U P U 2
C3B_10 C 0.0659(8) 0.0686(10) 0.0660(10) 0.0279(16) Uani 0.080(2) 1 d D U P U 2
C4B_10 C 0.0588(7) 0.0568(10) 0.0148(9) 0.0285(17) Uani 0.080(2) 1 d D U P U 2
C5B_10 C 0.0974(10) 0.0221(8) 0.0025(8) 0.0285(17) Uani 0.080(2) 1 d D U P U 2
C10B_10 C 0.1022(18) -0.0063(14) -0.0497(10) 0.034(3) Uani 0.080(2) 1 d D U P U 2
H10D_10 H 0.143081 -0.004353 -0.043069 0.051 Uiso 0.080(2) 1 calc R U P U 2
H10E_10 H 0.085306 0.013920 -0.071086 0.051 Uiso 0.080(2) 1 calc R U P U 2
H10F_10 H 0.081156 -0.046923 -0.068854 0.051 Uiso 0.080(2) 1 calc R U P U 2
C9B_10 C 0.0131(11) 0.0773(19) -0.0189(16) 0.027(3) Uani 0.080(2) 1 d D U P U 2
H9BA_10 H 0.029948 0.115268 -0.013713 0.041 Uiso 0.080(2) 1 calc R U P U 2
H9BB_10 H -0.019321 0.080469 -0.008674 0.041 Uiso 0.080(2) 1 calc R U P U 2
H9BC_10 H -0.000963 0.049477 -0.056351 0.041 Uiso 0.080(2) 1 calc R U P U 2
C8B_10 C 0.0313(14) 0.1043(16) 0.0927(17) 0.031(3) Uani 0.080(2) 1 d D U P U 2
H8BA_10 H 0.022052 0.087463 0.113387 0.046 Uiso 0.080(2) 1 calc R U P U 2
H8BB_10 H -0.004705 0.104607 0.065710 0.046 Uiso 0.080(2) 1 calc R U P U 2
H8BC_10 H 0.054172 0.144089 0.116239 0.046 Uiso 0.080(2) 1 calc R U P U 2
C7B_10 C 0.1313(19) 0.0444(18) 0.1404(13) 0.029(3) Uani 0.080(2) 1 d D U P U 2
H7BA_10 H 0.158527 0.081792 0.165681 0.044 Uiso 0.080(2) 1 calc R U P U 2
H7BB_10 H 0.151201 0.012995 0.141592 0.044 Uiso 0.080(2) 1 calc R U P U 2
H7BC_10 H 0.098710 0.041309 0.149668 0.044 Uiso 0.080(2) 1 calc R U P U 2
C6B_10 C 0.1757(15) -0.0234(12) 0.0506(18) 0.029(3) Uani 0.080(2) 1 d D U P U 2
H6BA_10 H 0.204620 -0.009964 0.041063 0.044 Uiso 0.080(2) 1 calc R U P U 2
H6BB_10 H 0.157877 -0.064412 0.026442 0.044 Uiso 0.080(2) 1 calc R U P U 2
H6BC_10 H 0.194533 -0.018316 0.087043 0.044 Uiso 0.080(2) 1 calc R U P U 2
C1C_10 C 0.3264(9) 0.1085(10) 0.1975(10) 0.0301(16) Uani 0.080(2) 1 d D U P U 2
C2C_10 C 0.2938(10) 0.1127(10) 0.2270(9) 0.0298(16) Uani 0.080(2) 1 d D U P U 2
C3C_10 C 0.2927(9) 0.1706(10) 0.2528(6) 0.0294(16) Uani 0.080(2) 1 d D U P U 2
C4C_10 C 0.3259(8) 0.2017(10) 0.2398(7) 0.0298(16) Uani 0.080(2) 1 d D U P U 2
C5C_10 C 0.3460(7) 0.1634(11) 0.2043(9) 0.0300(16) Uani 0.080(2) 1 d D U P U 2
C10C_10 C 0.3820(12) 0.182(2) 0.1811(16) 0.031(3) Uani 0.080(2) 1 d D U P U 2
H10G_10 H 0.392294 0.224748 0.197293 0.046 Uiso 0.080(2) 1 calc R U P U 2
H10H_10 H 0.359529 0.167140 0.142707 0.046 Uiso 0.080(2) 1 calc R U P U 2
H10I_10 H 0.417417 0.167415 0.188159 0.046 Uiso 0.080(2) 1 calc R U P U 2
C9C_10 C 0.3350(15) 0.2665(10) 0.2568(14) 0.032(3) Uani 0.080(2) 1 d D U P U 2
H9CA_10 H 0.357666 0.276993 0.240405 0.048 Uiso 0.080(2) 1 calc R U P U 2
H9CB_10 H 0.355843 0.287492 0.295416 0.048 Uiso 0.080(2) 1 calc R U P U 2
H9CC_10 H 0.297229 0.276718 0.245376 0.048 Uiso 0.080(2) 1 calc R U P U 2
C8C_10 C 0.2645(15) 0.1938(19) 0.2904(10) 0.031(3) Uani 0.080(2) 1 d D U P U 2
H8CA_10 H 0.277672 0.236079 0.309933 0.047 Uiso 0.080(2) 1 calc R U P U 2
H8CB_10 H 0.275318 0.177055 0.315501 0.047 Uiso 0.080(2) 1 calc R U P U 2
H8CC_10 H 0.222263 0.183488 0.270331 0.047 Uiso 0.080(2) 1 calc R U P U 2
C7C_10 C 0.2720(17) 0.0626(15) 0.2343(16) 0.033(3) Uani 0.080(2) 1 d D U P U 2
H7CA_10 H 0.275640 0.026340 0.208995 0.050 Uiso 0.080(2) 1 calc R U P U 2
H7CB_10 H 0.231149 0.060665 0.228011 0.050 Uiso 0.080(2) 1 calc R U P U 2
H7CC_10 H 0.294971 0.068249 0.270483 0.050 Uiso 0.080(2) 1 calc R U P U 2
C6C_10 C 0.3451(16) 0.0549(15) 0.1697(16) 0.034(3) Uani 0.080(2) 1 d D U P U 2
H6CA_10 H 0.321611 0.038443 0.131372 0.052 Uiso 0.080(2) 1 calc R U P U 2
H6CB_10 H 0.339646 0.026349 0.182204 0.052 Uiso 0.080(2) 1 calc R U P U 2
H6CC_10 H 0.386094 0.065039 0.177422 0.052 Uiso 0.080(2) 1 calc R U P U 2
C5D_10 C 0.0903(12) 0.2721(14) 0.1412(14) 0.0320(19) Uani 0.080(2) 1 d D U P U 2
C6D_10 C 0.0983(18) 0.234(2) 0.2069(17) 0.033(3) Uani 0.080(2) 1 d D U P U 2
H6DA_10 H 0.076144 0.260851 0.220781 0.050 Uiso 0.080(2) 1 calc R U P U 2
H6DB_10 H 0.126446 0.227491 0.235707 0.050 Uiso 0.080(2) 1 calc R U P U 2
H6DC_10 H 0.071678 0.196628 0.179311 0.050 Uiso 0.080(2) 1 calc R U P U 2
C7D_10 C 0.218(2) 0.325(2) 0.2759(15) 0.033(6) Uani 0.080(2) 1 d D U P U 2
H7DA_10 H 0.209541 0.293994 0.284440 0.050 Uiso 0.080(2) 1 calc R U P U 2
H7DB_10 H 0.217777 0.362221 0.302599 0.050 Uiso 0.080(2) 1 calc R U P U 2
H7DC_10 H 0.256583 0.326833 0.275573 0.050 Uiso 0.080(2) 1 calc R U P U 2
C8D_10 C 0.201(2) 0.4107(14) 0.223(2) 0.032(6) Uani 0.080(2) 1 d D U P U 2
H8DA_10 H 0.179711 0.430257 0.202599 0.049 Uiso 0.080(2) 1 calc R U P U 2
H8DB_10 H 0.239772 0.411201 0.222523 0.049 Uiso 0.080(2) 1 calc R U P U 2
H8DC_10 H 0.205961 0.430842 0.259581 0.049 Uiso 0.080(2) 1 calc R U P U 2
C9D_10 C 0.106(3) 0.344(3) 0.106(2) 0.0424(11) Uani 0.080(2) 1 d D U P U 2
H9DA_10 H 0.141982 0.353932 0.104156 0.064 Uiso 0.080(2) 1 calc R U P U 2
H9DB_10 H 0.090030 0.379030 0.116695 0.064 Uiso 0.080(2) 1 calc R U P U 2
H9DC_10 H 0.077598 0.314412 0.071896 0.064 Uiso 0.080(2) 1 calc R U P U 2
C10D_10 C 0.0308(17) 0.236(2) 0.101(2) 0.037(6) Uani 0.080(2) 1 d D U P U 2
H10J_10 H 0.018095 0.209568 0.112715 0.055 Uiso 0.080(2) 1 calc R U P U 2
H10K_10 H 0.031926 0.213767 0.066774 0.055 Uiso 0.080(2) 1 calc R U P U 2
H10L_10 H 0.003626 0.261514 0.097447 0.055 Uiso 0.080(2) 1 calc R U P U 2
C1D_10 C 0.1301(10) 0.2585(10) 0.1834(10) 0.0311(15) Uani 0.080(2) 1 d D U P U 2
C2D_10 C 0.1733(15) 0.3138(12) 0.2223(11) 0.031(2) Uani 0.080(2) 1 d D U P U 2
C3D_10 C 0.1686(18) 0.3483(15) 0.1982(14) 0.032(3) Uani 0.080(2) 1 d D U P U 2
C4D_10 C 0.1174(17) 0.3219(16) 0.1476(14) 0.031(2) Uani 0.080(2) 1 d D U P U 2
O1_63 O 0.9190(7) 1.0542(5) 0.6473(6) 0.0562(18) Uani 0.319(4) 1 d D U P P 4
C1_63 C 0.9377(5) 1.1095(6) 0.6573(5) 0.0659(13) Uani 0.319(4) 1 d D U P P 4
C2_63 C 1.0020(6) 1.1293(6) 0.6720(6) 0.0726(16) Uani 0.319(4) 1 d D U P P 4
F1_63 F 1.0319(6) 1.1595(6) 0.7247(5) 0.078(2) Uani 0.319(4) 1 d D U P P 4
F2_63 F 1.0099(7) 1.1717(6) 0.6577(6) 0.072(2) Uani 0.319(4) 1 d D U P P 4
F3_63 F 1.0214(7) 1.0829(6) 0.6454(6) 0.087(2) Uani 0.319(4) 1 d D U P P 4
C3_63 C 0.9006(6) 1.1162(6) 0.6063(5) 0.0730(15) Uani 0.319(4) 1 d D U P P 4
F4_63 F 0.8482(5) 1.0826(5) 0.5777(5) 0.075(2) Uani 0.319(4) 1 d D U P P 4
F5_63 F 0.9279(7) 1.0993(6) 0.5742(5) 0.088(2) Uani 0.319(4) 1 d D U P P 4
F6_63 F 0.8922(6) 1.1711(5) 0.6201(6) 0.072(2) Uani 0.319(4) 1 d D U P P 4
C4_63 C 0.9086(7) 1.1478(6) 0.6935(5) 0.0717(15) Uani 0.319(4) 1 d D U P P 4
F7_63 F 0.8570(6) 1.1400(6) 0.6518(6) 0.078(2) Uani 0.319(4) 1 d D U P P 4
F8_63 F 0.9358(6) 1.2038(4) 0.7203(5) 0.078(2) Uani 0.319(4) 1 d D U P P 4
F9_63 F 0.9108(7) 1.1308(5) 0.7295(5) 0.073(2) Uani 0.319(4) 1 d D U P P 4
O1_64 O 1.0359(8) 0.9190(10) 0.6065(10) 0.043(4) Uani 0.205(4) 1 d D U P P 3
C1_64 C 1.0881(7) 0.9135(6) 0.6048(6) 0.049(2) Uani 0.205(4) 1 d D U P P 3
C2_64 C 1.0801(7) 0.8899(7) 0.5468(6) 0.054(3) Uani 0.205(4) 1 d D U P P 3
F1_64 F 1.0649(9) 0.9321(8) 0.5305(8) 0.070(4) Uani 0.205(4) 1 d D U P P 3
F2_64 F 1.1286(8) 0.8804(10) 0.5412(11) 0.058(4) Uani 0.205(4) 1 d D U P P 3
F3_64 F 1.0384(6) 0.8422(6) 0.5176(6) 0.037(3) Uani 0.205(4) 1 d D U P P 3
C3_64 C 1.1162(7) 0.8761(7) 0.6324(6) 0.056(3) Uani 0.205(4) 1 d D U P P 3
F4_64 F 1.1102(8) 0.8918(8) 0.6774(6) 0.061(4) Uani 0.205(4) 1 d D U P P 3
F5_64 F 1.0934(8) 0.8200(6) 0.6019(7) 0.065(4) Uani 0.205(4) 1 d D U P P 3
F6_64 F 1.1731(6) 0.8834(9) 0.6463(7) 0.066(4) Uani 0.205(4) 1 d D U P P 3
C4_64 C 1.1286(7) 0.9748(7) 0.6367(7) 0.059(3) Uani 0.205(4) 1 d D U P P 3
F7_64 F 1.1475(8) 0.9903(9) 0.6887(6) 0.058(4) Uani 0.205(4) 1 d D U P P 3
F8_64 F 1.1730(7) 0.9747(8) 0.6232(8) 0.069(4) Uani 0.205(4) 1 d D U P P 3
F9_64 F 1.0988(7) 1.0114(7) 0.6230(8) 0.067(3) Uani 0.205(4) 1 d D U P P 3
O1_65 O 1.2668(13) 0.9047(9) 0.8572(13) 0.029(3) Uani 0.349(7) 1 d D U P N 3
C1_65 C 1.2857(5) 0.9549(6) 0.8573(5) 0.0316(18) Uani 0.349(7) 1 d D U P N 3
C2_65 C 1.2884(5) 1.0072(6) 0.9071(5) 0.038(2) Uani 0.349(7) 1 d D U P N 3
F1_65 F 1.3350(6) 1.0168(5) 0.9510(4) 0.049(2) Uani 0.349(7) 1 d D U P N 3
F2_65 F 1.2875(7) 1.0558(6) 0.9013(7) 0.043(3) Uani 0.349(7) 1 d D U P N 3
F3_65 F 1.2405(5) 0.9992(4) 0.9142(4) 0.044(2) Uani 0.349(7) 1 d D U P N 3
C3_65 C 1.2432(6) 0.9590(6) 0.8074(5) 0.038(2) Uani 0.349(7) 1 d D U P N 3
F4_65 F 1.2285(5) 0.9085(4) 0.7644(4) 0.044(2) Uani 0.349(7) 1 d D U P N 3
F5_65 F 1.1948(4) 0.9700(6) 0.8116(4) 0.048(2) Uani 0.349(7) 1 d D U P N 3
F6_65 F 1.2647(5) 1.0001(5) 0.7983(5) 0.045(2) Uani 0.349(7) 1 d D U P N 3
C4_65 C 1.3466(6) 0.9574(6) 0.8573(5) 0.035(2) Uani 0.349(7) 1 d D U P N 3
F7_65 F 1.3439(4) 0.9232(4) 0.8098(4) 0.043(2) Uani 0.349(7) 1 d D U P N 3
F8_65 F 1.3732(5) 1.0104(5) 0.8709(5) 0.043(2) Uani 0.349(7) 1 d D U P N 3
F9_65 F 1.3813(4) 0.9405(5) 0.8915(4) 0.043(2) Uani 0.349(7) 1 d D U P N 3
O1_66 O 0.4874(10) 0.4842(8) 0.2718(7) 0.063(2) Uani 0.313(4) 1 d D U P R 3
C1_66 C 0.4872(5) 0.4869(5) 0.2279(6) 0.0671(13) Uani 0.313(4) 1 d D U P R 3
C2_66 C 0.5171(6) 0.5489(6) 0.2433(6) 0.0701(16) Uani 0.313(4) 1 d D U P R 3
F1_66 F 0.4986(5) 0.5869(5) 0.2766(5) 0.063(2) Uani 0.313(4) 1 d D U P R 3
F2_66 F 0.5026(7) 0.5610(6) 0.2023(6) 0.078(2) Uani 0.313(4) 1 d D U P R 3
F3_66 F 0.5746(5) 0.5622(6) 0.2690(6) 0.076(2) Uani 0.313(4) 1 d D U P R 3
C3_66 C 0.5151(6) 0.4410(6) 0.1994(6) 0.0735(16) Uani 0.313(4) 1 d D U P R 3
F4_66 F 0.4830(7) 0.3874(5) 0.1735(6) 0.083(2) Uani 0.313(4) 1 d D U P R 3
F5_66 F 0.5649(6) 0.4394(7) 0.2317(6) 0.076(2) Uani 0.313(4) 1 d D U P R 3
F6_66 F 0.5135(7) 0.4425(7) 0.1559(5) 0.080(2) Uani 0.313(4) 1 d D U P R 3
C4_66 C 0.4225(6) 0.4723(7) 0.1913(6) 0.0767(16) Uani 0.313(4) 1 d D U P R 3
F7_66 F 0.3881(6) 0.4278(6) 0.1838(6) 0.084(2) Uani 0.313(4) 1 d D U P R 3
F8_66 F 0.4160(6) 0.4553(7) 0.1422(5) 0.091(2) Uani 0.313(4) 1 d D U P R 3
F9_66 F 0.3970(6) 0.5145(6) 0.2103(5) 0.074(2) Uani 0.313(4) 1 d D U P R 3
O1_67 O 0.9271(11) 0.8688(15) 0.5229(10) 0.045(2) Uani 0.248(4) 1 d D U P P 3
C1_67 C 0.8804(7) 0.8623(6) 0.4799(6) 0.0476(12) Uani 0.248(4) 1 d D U P P 3
C2_67 C 0.8757(6) 0.9237(6) 0.4831(6) 0.0536(15) Uani 0.248(4) 1 d D U P P 3
F1_67 F 0.8599(7) 0.9548(7) 0.5233(6) 0.054(2) Uani 0.248(4) 1 d D U P P 3
F2_67 F 0.8435(6) 0.9162(7) 0.4330(5) 0.057(2) Uani 0.248(4) 1 d D U P P 3
F3_67 F 0.9280(5) 0.9516(6) 0.4965(6) 0.055(2) Uani 0.248(4) 1 d D U P P 3
C3_67 C 0.8839(6) 0.8206(6) 0.4286(6) 0.0523(15) Uani 0.248(4) 1 d D U P P 3
F4_67 F 0.8985(6) 0.7718(5) 0.4306(4) 0.0441(19) Uani 0.248(4) 1 d D U P P 3
F5_67 F 0.9338(5) 0.8393(7) 0.4258(6) 0.055(2) Uani 0.248(4) 1 d D U P P 3
F6_67 F 0.8272(5) 0.7993(6) 0.3907(5) 0.059(2) Uani 0.248(4) 1 d D U P P 3
C4_67 C 0.8247(6) 0.8394(6) 0.4825(6) 0.0527(15) Uani 0.248(4) 1 d D U P P 3
F7_67 F 0.8165(6) 0.7818(5) 0.4640(6) 0.059(2) Uani 0.248(4) 1 d D U P P 3
F8_67 F 0.7789(6) 0.8594(8) 0.4610(6) 0.054(2) Uani 0.248(4) 1 d D U P P 3
F9_67 F 0.8352(7) 0.8606(8) 0.5345(5) 0.050(2) Uani 0.248(4) 1 d D U P P 3

loop_
_atom_site_aniso_label
_atom_site_aniso_U_11
_atom_site_aniso_U_22
_atom_site_aniso_U_33
_atom_site_aniso_U_23
_atom_site_aniso_U_13
_atom_site_aniso_U_12
Si2 0.0162(5) 0.0230(5) 0.0233(5) 0.0118(4) 0.0089(4) 0.0042(4)
Si3 0.0178(5) 0.0209(5) 0.0273(5) 0.0150(4) 0.0119(4) 0.0065(4)
Si4 0.0150(5) 0.0183(5) 0.0230(5) 0.0101(4) 0.0090(4) 0.0036(4)
Al4 0.0203(6) 0.0226(6) 0.0245(6) 0.0093(5) 0.0091(5) 0.0005(4)
Al5 0.0170(5) 0.0278(6) 0.0247(6) 0.0157(5) 0.0087(5) 0.0054(4)
Al6 0.0202(5) 0.0261(6) 0.0226(6) 0.0130(5) 0.0090(5) 0.0033(5)
Al7 0.0180(5) 0.0225(6) 0.0320(6) 0.0134(5) 0.0065(5) -0.0003(5)
Al8 0.0219(6) 0.0228(6) 0.0283(6) 0.0151(5) 0.0131(5) 0.0047(5)
Al9 0.0194(5) 0.0258(6) 0.0285(6) 0.0164(5) 0.0077(5) 0.0097(5)
Al10 0.0171(5) 0.0210(5) 0.0276(6) 0.0152(5) 0.0092(5) 0.0081(4)
Al11 0.0177(5) 0.0204(5) 0.0254(6) 0.0109(5) 0.0123(5) 0.0080(4)
Al12 0.0209(5) 0.0227(6) 0.0300(6) 0.0164(5) 0.0149(5) 0.0063(4)
Al13 0.0217(6) 0.0281(6) 0.0288(6) 0.0186(5) 0.0115(5) 0.0119(5)
Al14 0.0196(5) 0.0224(6) 0.0248(6) 0.0132(5) 0.0084(5) 0.0084(4)
Al15 0.0232(6) 0.0215(6) 0.0207(6) 0.0065(5) 0.0108(5) 0.0014(5)
Al16 0.0150(5) 0.0223(6) 0.0234(6) 0.0103(5) 0.0078(4) 0.0058(4)
Al17 0.0136(5) 0.0324(6) 0.0318(6) 0.0217(5) 0.0064(5) 0.0023(5)
Al18 0.0147(5) 0.0254(6) 0.0455(8) 0.0162(6) 0.0108(5) 0.0051(5)
Al19 0.0183(5) 0.0153(5) 0.0213(5) 0.0086(4) 0.0065(4) 0.0063(4)
Al20 0.0157(5) 0.0175(5) 0.0231(6) 0.0103(4) 0.0049(4) 0.0043(4)
F1 0.0227(11) 0.0271(12) 0.0300(12) 0.0179(10) 0.0091(10) 0.0100(9)
F2 0.0233(11) 0.0225(11) 0.0266(12) 0.0064(9) 0.0099(10) 0.0039(9)
F3 0.0176(11) 0.0261(12) 0.0432(14) 0.0164(11) 0.0145(10) 0.0050(9)
F4 0.0187(10) 0.0208(11) 0.0239(11) 0.0121(9) 0.0081(9) 0.0077(8)
C1_1 0.036(2) 0.036(2) 0.043(2) 0.0252(18) 0.0288(19) 0.0096(17)
C2_1 0.035(2) 0.038(2) 0.038(2) 0.0257(18) 0.0208(18) 0.0034(17)
C3_1 0.031(2) 0.034(2) 0.044(2) 0.0303(19) 0.0203(18) 0.0080(16)
C4_1 0.030(2) 0.030(2) 0.046(2) 0.0247(18) 0.0222(18) 0.0061(16)
C5_1 0.0250(19) 0.038(2) 0.044(2) 0.0273(19) 0.0213(17) 0.0079(16)
C6_1 0.028(2) 0.067(4) 0.063(3) 0.046(3) 0.020(2) 0.009(2)
C7_1 0.053(3) 0.032(2) 0.060(3) 0.017(2) 0.032(3) -0.003(2)
C8_1 0.042(3) 0.058(3) 0.075(4) 0.054(3) 0.032(3) 0.020(2)
C9_1 0.052(3) 0.063(3) 0.035(2) 0.026(2) 0.020(2) -0.009(3)
C10_1 0.065(4) 0.051(3) 0.069(4) 0.033(3) 0.053(3) 0.026(3)
C1_2 0.0199(18) 0.036(2) 0.042(2) 0.0273(19) 0.0048(16) 0.0111(16)
C2_2 0.0220(19) 0.038(2) 0.048(2) 0.0321(19) 0.0165(18) 0.0166(16)
C3_2 0.0257(19) 0.0268(19) 0.039(2) 0.0231(17) 0.0147(17) 0.0171(15)
C4_2 0.0240(19) 0.0296(19) 0.035(2) 0.0245(17) 0.0109(16) 0.0121(15)
C5_2 0.027(2) 0.034(2) 0.029(2) 0.0206(17) 0.0052(16) 0.0103(16)
C6_2 0.049(3) 0.053(3) 0.029(2) 0.015(2) 0.006(2) 0.017(2)
C7_2 0.036(2) 0.046(3) 0.048(3) 0.033(2) 0.020(2) 0.011(2)
C8_2 0.043(3) 0.031(2) 0.048(3) 0.020(2) 0.020(2) 0.020(2)
C9_2 0.038(3) 0.057(3) 0.075(4) 0.048(3) 0.038(3) 0.031(2)
C10_2 0.027(2) 0.046(3) 0.058(3) 0.033(3) 0.000(2) 0.003(2)
C1_3 0.028(2) 0.027(2) 0.036(2) 0.0035(17) 0.0219(17) 0.0060(16)
C2_3 0.034(2) 0.025(2) 0.049(2) 0.0129(18) 0.0288(19) 0.0154(17)
C3_3 0.028(2) 0.032(2) 0.041(2) 0.0169(18) 0.0237(17) 0.0192(16)
C4_3 0.0187(17) 0.031(2) 0.031(2) 0.0117(16) 0.0161(15) 0.0103(15)
C5_3 0.0246(19) 0.034(2) 0.0278(19) 0.0093(17) 0.0169(16) 0.0089(16)
C6_3 0.037(3) 0.065(3) 0.035(2) 0.024(2) 0.020(2) 0.011(2)
C7_3 0.023(2) 0.042(2) 0.043(3) 0.018(2) 0.0184(19) 0.0071(18)
C8_3 0.038(3) 0.059(3) 0.052(3) 0.033(3) 0.022(2) 0.030(2)
C9_3 0.062(3) 0.031(2) 0.090(4) 0.032(3) 0.055(3) 0.025(2)
C10_3 0.035(2) 0.040(3) 0.047(3) -0.005(2) 0.024(2) -0.003(2)
C1_4 0.024(2) 0.027(2) 0.041(2) 0.0129(19) 0.0010(17) -0.0033(16)
C2_4 0.0202(19) 0.025(2) 0.045(2) 0.0115(18) 0.0054(17) -0.0072(16)
C3_4 0.026(2) 0.024(2) 0.041(2) 0.0123(18) 0.0052(17) -0.0086(16)
C4_4 0.026(2) 0.023(2) 0.041(2) 0.0102(18) 0.0039(18) -0.0036(16)
C5_4 0.030(2) 0.026(2) 0.035(2) 0.0087(18) 0.0053(18) -0.0034(17)
C6_4 0.052(3) 0.044(3) 0.045(3) 0.010(2) 0.020(3) -0.001(2)
C7_4 0.041(3) 0.031(2) 0.063(3) 0.017(2) 0.011(3) 0.009(2)
C8_4 0.042(3) 0.048(3) 0.057(3) 0.028(3) 0.014(2) -0.010(2)
C9_4 0.027(2) 0.038(3) 0.069(4) 0.013(3) 0.016(2) -0.006(2)
C10_4 0.037(3) 0.042(3) 0.056(3) 0.026(3) -0.003(2) -0.002(2)
C1_5 0.032(2) 0.034(2) 0.034(2) 0.0251(18) 0.0144(17) 0.0026(17)
C2_5 0.0274(19) 0.0239(19) 0.037(2) 0.0190(16) 0.0166(16) 0.0035(15)
C3_5 0.029(2) 0.031(2) 0.043(2) 0.0225(18) 0.0221(18) 0.0054(16)
C4_5 0.050(3) 0.029(2) 0.045(2) 0.0188(18) 0.035(2) 0.0061(18)
C5_5 0.046(2) 0.037(2) 0.034(2) 0.0192(19) 0.0203(19) -0.0038(19)
C6_5 0.075(4) 0.062(4) 0.032(3) 0.018(2) 0.019(3) -0.021(3)
C7_5 0.082(4) 0.043(3) 0.083(4) 0.030(3) 0.066(4) 0.022(3)
C8_5 0.030(2) 0.045(3) 0.071(3) 0.035(3) 0.023(2) 0.009(2)
C9_5 0.037(2) 0.024(2) 0.051(3) 0.0170(19) 0.023(2) 0.0059(18)
C10_5 0.036(2) 0.057(3) 0.060(3) 0.045(3) 0.015(2) 0.011(2)
C1_6 0.026(2) 0.036(2) 0.033(2) 0.0226(18) 0.0005(17) 0.0074(17)
C2_6 0.031(2) 0.039(2) 0.036(2) 0.0253(19) 0.0066(18) 0.0117(18)
C3_6 0.025(2) 0.033(2) 0.045(2) 0.0251(19) 0.0055(18) 0.0123(17)
C4_6 0.030(2) 0.034(2) 0.045(2) 0.0209(19) 0.0095(19) 0.0176(18)
C5_6 0.0220(19) 0.042(2) 0.046(2) 0.028(2) 0.0080(18) 0.0154(17)
C6_6 0.030(2) 0.074(4) 0.080(4) 0.053(3) 0.025(3) 0.027(3)
C7_6 0.050(3) 0.054(3) 0.065(4) 0.019(3) 0.022(3) 0.033(3)
C8_6 0.036(3) 0.043(3) 0.069(4) 0.038(3) 0.006(2) 0.008(2)
C9_6 0.063(4) 0.065(4) 0.050(3) 0.043(3) 0.027(3) 0.024(3)
C10_6 0.054(3) 0.040(3) 0.040(3) 0.017(2) -0.001(2) -0.003(2)
C1_7 0.029(2) 0.0227(19) 0.029(2) 0.0067(16) 0.0134(17) -0.0043(16)
C2_7 0.0239(19) 0.025(2) 0.033(2) 0.0089(17) 0.0107(16) -0.0044(15)
C3_7 0.0256(19) 0.028(2) 0.026(2) 0.0066(17) 0.0058(16) -0.0041(16)
C4_7 0.031(2) 0.024(2) 0.0259(19) 0.0057(16) 0.0107(16) -0.0031(16)
C5_7 0.028(2) 0.0208(19) 0.028(2) 0.0043(16) 0.0112(16) -0.0021(15)
C6_7 0.040(3) 0.032(2) 0.043(3) 0.013(2) 0.020(2) 0.011(2)
C7_7 0.049(3) 0.040(3) 0.037(2) 0.013(2) 0.026(2) 0.005(2)
C8_7 0.038(3) 0.045(3) 0.035(2) 0.018(2) 0.007(2) 0.003(2)
C9_7 0.029(2) 0.037(3) 0.050(3) 0.013(2) 0.019(2) 0.0001(19)
C10_7 0.039(3) 0.035(2) 0.039(2) 0.016(2) 0.019(2) -0.002(2)
C1_8 0.0230(18) 0.035(2) 0.0265(19) 0.0197(17) 0.0104(16) 0.0089(16)
C2_8 0.0184(17) 0.033(2) 0.0236(18) 0.0157(16) 0.0045(15) 0.0060(15)
C3_8 0.0175(17) 0.039(2) 0.029(2) 0.0191(17) 0.0102(15) 0.0073(16)
C4_8 0.0229(19) 0.036(2) 0.0269(19) 0.0188(17) 0.0102(16) 0.0111(16)
C5_8 0.0235(19) 0.033(2) 0.029(2) 0.0195(17) 0.0086(16) 0.0089(16)
C6_8 0.042(3) 0.037(2) 0.042(3) 0.025(2) 0.015(2) 0.005(2)
C7_8 0.036(2) 0.042(3) 0.038(2) 0.016(2) 0.017(2) 0.018(2)
C8_8 0.023(2) 0.055(3) 0.046(3) 0.028(2) 0.018(2) 0.007(2)
C9_8 0.033(2) 0.035(2) 0.033(2) 0.0121(19) 0.0084(19) 0.0033(18)
C10_8 0.034(2) 0.050(3) 0.033(2) 0.026(2) 0.0187(19) 0.015(2)
C1_9 0.033(2) 0.031(2) 0.032(2) 0.0205(17) 0.0115(17) 0.0047(17)
C2_9 0.035(2) 0.028(2) 0.030(2) 0.0165(17) 0.0149(17) 0.0026(16)
C3_9 0.0280(19) 0.028(2) 0.0285(19) 0.0158(16) 0.0127(16) -0.0006(15)
C4_9 0.031(2) 0.032(2) 0.0276(19) 0.0162(17) 0.0156(16) 0.0018(16)
C5_9 0.031(2) 0.031(2) 0.0245(19) 0.0159(16) 0.0115(16) 0.0042(16)
C6_9 0.044(3) 0.039(2) 0.025(2) 0.0153(19) 0.0115(19) 0.003(2)
C7_9 0.038(3) 0.048(3) 0.042(3) 0.018(2) 0.025(2) 0.012(2)
C8_9 0.029(2) 0.044(3) 0.035(2) 0.014(2) 0.0102(19) -0.0050(19)
C9_9 0.046(3) 0.030(2) 0.039(2) 0.0146(19) 0.018(2) 0.007(2)
C10_9 0.043(3) 0.046(3) 0.047(3) 0.027(2) 0.011(2) 0.016(2)
C5_14 0.0177(18) 0.038(2) 0.033(2) 0.0167(19) 0.0096(17) 0.0111(17)
C6_14 0.034(2) 0.044(3) 0.054(3) 0.027(2) 0.031(2) 0.011(2)
C7_14 0.038(3) 0.045(3) 0.031(2) 0.013(2) 0.014(2) 0.016(2)
C8_14 0.037(3) 0.029(2) 0.060(3) 0.014(2) 0.025(2) 0.010(2)
C9_14 0.058(4) 0.052(3) 0.067(4) 0.040(3) 0.024(3) 0.030(3)
C10_14 0.024(2) 0.050(3) 0.042(3) 0.016(2) 0.003(2) 0.009(2)
C1_14 0.0201(18) 0.027(2) 0.030(2) 0.0134(17) 0.0116(16) 0.0054(16)
C2_14 0.0198(18) 0.030(2) 0.031(2) 0.0115(17) 0.0146(16) 0.0083(16)
C3_14 0.024(2) 0.029(2) 0.041(2) 0.0138(19) 0.0169(18) 0.0102(17)
C4_14 0.029(2) 0.036(2) 0.042(3) 0.022(2) 0.017(2) 0.0154(19)
C5_15 0.0220(19) 0.031(2) 0.045(2) 0.0199(19) 0.0202(19) 0.0139(17)
C6_15 0.056(3) 0.041(3) 0.063(3) 0.029(3) 0.049(3) 0.021(2)
C7_15 0.070(4) 0.049(3) 0.031(3) 0.014(2) 0.017(3) 0.019(3)
C8_15 0.042(3) 0.032(2) 0.047(3) 0.010(2) 0.017(2) 0.008(2)
C9_15 0.038(3) 0.033(2) 0.063(3) 0.027(2) 0.028(2) 0.019(2)
C10_15 0.021(2) 0.037(3) 0.060(3) 0.023(2) 0.015(2) 0.0103(19)
C1_15 0.031(2) 0.024(2) 0.036(2) 0.0158(18) 0.0216(19) 0.0118(17)
C2_15 0.038(2) 0.034(2) 0.033(2) 0.0143(19) 0.020(2) 0.0137(19)
C3_15 0.035(2) 0.028(2) 0.039(2) 0.0092(19) 0.022(2) 0.0113(18)
C4_15 0.026(2) 0.029(2) 0.046(3) 0.020(2) 0.0221(19) 0.0128(17)
C5_16 0.0212(19) 0.0232(19) 0.028(2) 0.0088(16) 0.0091(16) -0.0030(15)
C6_16 0.027(2) 0.033(2) 0.033(2) 0.0063(19) 0.0149(18) 0.0000(18)
C7_16 0.028(2) 0.045(3) 0.035(2) 0.024(2) 0.0087(19) 0.0029(19)
C8_16 0.022(2) 0.038(2) 0.046(3) 0.018(2) 0.0129(19) 0.0056(18)
C9_16 0.029(2) 0.037(2) 0.040(2) 0.016(2) 0.019(2) 0.0019(19)
C10_16 0.028(2) 0.031(2) 0.049(3) 0.022(2) 0.015(2) 0.0040(18)
C1_16 0.0179(18) 0.0232(19) 0.027(2) 0.0069(16) 0.0095(16) -0.0015(15)
C2_16 0.0187(18) 0.028(2) 0.026(2) 0.0112(17) 0.0055(16) -0.0002(15)
C3_16 0.0187(18) 0.028(2) 0.027(2) 0.0109(17) 0.0077(16) 0.0020(15)
C4_16 0.0209(19) 0.026(2) 0.028(2) 0.0080(17) 0.0106(16) 0.0002(16)
O1_17 0.027(3) 0.045(4) 0.059(4) 0.026(3) 0.026(3) 0.015(3)
C1_17 0.026(3) 0.051(3) 0.066(3) 0.027(2) 0.029(2) 0.015(2)
C2_17 0.044(3) 0.083(4) 0.072(3) 0.040(3) 0.035(3) 0.021(3)
F1_17 0.086(5) 0.108(4) 0.115(5) 0.073(4) 0.065(4) 0.044(4)
F2_17 0.069(4) 0.109(6) 0.088(5) 0.047(4) 0.056(4) 0.031(4)
F3_17 0.063(4) 0.115(6) 0.062(4) 0.039(4) 0.024(3) 0.001(3)
C3_17 0.029(3) 0.061(3) 0.092(4) 0.039(3) 0.032(3) 0.020(2)
F4_17 0.061(5) 0.100(6) 0.107(5) 0.067(4) 0.045(4) 0.039(4)
F5_17 0.054(3) 0.057(3) 0.108(4) 0.036(3) 0.046(3) 0.021(2)
F6_17 0.033(3) 0.066(5) 0.147(7) 0.047(5) 0.046(4) 0.023(3)
C4_17 0.041(3) 0.061(3) 0.093(4) 0.021(3) 0.029(3) 0.006(3)
F7_17 0.065(4) 0.094(6) 0.097(4) 0.027(4) 0.014(3) -0.012(4)
F8_17 0.038(3) 0.066(5) 0.111(6) 0.033(4) 0.032(4) 0.007(3)
F9_17 0.051(5) 0.053(4) 0.134(7) 0.021(4) 0.043(5) 0.004(3)
O1_18 0.050(2) 0.0274(18) 0.057(3) 0.0291(17) 0.035(2) 0.0218(16)
C1_18 0.057(2) 0.033(2) 0.083(3) 0.0425(19) 0.043(2) 0.0236(17)
C2_18 0.073(3) 0.040(2) 0.096(3) 0.037(2) 0.052(3) 0.025(2)
F1_18 0.068(2) 0.061(3) 0.126(4) 0.055(3) 0.052(2) 0.040(2)
F2_18 0.108(4) 0.0321(19) 0.134(5) 0.039(2) 0.079(4) 0.025(2)
F3_18 0.095(3) 0.033(2) 0.083(3) 0.0205(19) 0.049(2) 0.017(2)
C3_18 0.058(3) 0.069(3) 0.116(3) 0.066(3) 0.047(2) 0.023(2)
F4_18 0.069(3) 0.097(3) 0.154(5) 0.084(3) 0.068(3) 0.046(3)
F5_18 0.073(3) 0.101(4) 0.119(3) 0.067(3) 0.029(2) 0.001(3)
F6_18 0.074(3) 0.083(3) 0.139(5) 0.079(3) 0.061(3) 0.021(3)
C4_18 0.102(4) 0.061(3) 0.085(3) 0.053(3) 0.044(3) 0.029(3)
F7_18 0.169(5) 0.086(3) 0.123(4) 0.079(3) 0.101(4) 0.059(3)
F8_18 0.118(4) 0.072(3) 0.118(4) 0.074(3) 0.042(3) 0.031(3)
F9_18 0.103(3) 0.077(3) 0.085(3) 0.059(3) 0.029(2) 0.021(2)
O1_19 0.051(5) 0.048(4) 0.026(3) 0.020(2) 0.016(3) 0.012(3)
C1_19 0.059(3) 0.051(3) 0.028(3) 0.020(2) 0.016(2) 0.013(2)
C2_19 0.065(3) 0.078(4) 0.048(3) 0.028(3) 0.005(3) 0.012(3)
F1_19 0.046(3) 0.085(4) 0.058(4) 0.029(3) 0.002(3) 0.014(3)
F2_19 0.113(7) 0.095(6) 0.051(3) 0.020(3) 0.014(3) -0.006(5)
F3_19 0.088(5) 0.096(4) 0.075(6) 0.041(4) 0.006(4) 0.032(4)
C3_19 0.088(4) 0.061(4) 0.046(3) 0.026(3) 0.038(3) 0.013(3)
F4_19 0.083(4) 0.070(4) 0.063(3) 0.035(3) 0.042(3) 0.014(3)
F5_19 0.120(5) 0.078(4) 0.064(4) 0.045(3) 0.041(4) 0.017(4)
F6_19 0.120(6) 0.064(4) 0.055(3) 0.022(3) 0.056(4) 0.010(4)
C4_19 0.063(3) 0.052(3) 0.044(3) 0.026(2) 0.028(3) 0.017(2)
F7_19 0.064(3) 0.062(4) 0.095(5) 0.041(3) 0.033(3) 0.023(3)
F8_19 0.087(5) 0.050(3) 0.056(3) 0.023(2) 0.033(3) 0.011(3)
F9_19 0.071(4) 0.059(4) 0.059(3) 0.036(3) 0.034(3) 0.019(3)
O1_20 0.0271(16) 0.0349(17) 0.063(2) 0.0192(16) 0.0268(16) 0.0104(13)
C1_20 0.0212(19) 0.035(2) 0.044(2) 0.0130(18) 0.0155(17) 0.0057(16)
C2_20 0.041(3) 0.038(3) 0.088(4) -0.005(3) 0.041(3) -0.004(2)
F1_20 0.056(2) 0.081(3) 0.080(3) -0.025(2) 0.025(2) -0.020(2)
F2_20 0.060(2) 0.051(2) 0.132(4) 0.007(2) 0.070(2) -0.0083(17)
F3_20 0.076(3) 0.0320(17) 0.170(4) 0.020(2) 0.085(3) 0.0058(17)
C3_20 0.050(3) 0.050(3) 0.052(3) 0.025(2) 0.025(2) 0.008(2)
F4_20 0.059(2) 0.077(2) 0.0416(18) 0.0241(17) 0.0011(16) -0.0106(18)
F5_20 0.107(3) 0.093(3) 0.105(3) 0.078(3) 0.054(3) 0.037(3)
F6_20 0.085(3) 0.067(2) 0.064(2) 0.0214(19) 0.050(2) 0.010(2)
C4_20 0.029(2) 0.055(3) 0.044(3) 0.018(2) 0.014(2) 0.020(2)
F7_20 0.0510(18) 0.0435(16) 0.0628(19) 0.0224(15) 0.0331(16) 0.0212(14)
F8_20 0.0294(16) 0.086(3) 0.102(3) 0.036(2) 0.0268(18) 0.0265(17)
F9_20 0.073(3) 0.105(3) 0.0457(19) 0.039(2) 0.0193(18) 0.041(2)
O1_21 0.036(4) 0.022(3) 0.031(4) 0.016(2) 0.019(3) 0.014(2)
C1_21 0.041(3) 0.024(2) 0.036(2) 0.0175(18) 0.0202(18) 0.0126(19)
C2_21 0.042(3) 0.034(3) 0.047(3) 0.024(2) 0.022(2) 0.012(2)
F1_21 0.053(3) 0.060(4) 0.053(3) 0.029(3) 0.014(2) 0.004(3)
F2_21 0.063(4) 0.043(3) 0.058(4) 0.029(3) 0.033(3) 0.009(3)
F3_21 0.040(3) 0.038(3) 0.065(3) 0.025(2) 0.033(3) 0.014(2)
C3_21 0.045(3) 0.037(3) 0.038(3) 0.025(2) 0.023(2) 0.021(2)
F4_21 0.045(2) 0.061(4) 0.044(3) 0.031(3) 0.021(2) 0.021(2)
F5_21 0.053(4) 0.047(3) 0.039(3) 0.023(2) 0.026(3) 0.017(3)
F6_21 0.071(4) 0.044(3) 0.058(3) 0.037(2) 0.033(3) 0.030(3)
C4_21 0.061(3) 0.028(3) 0.042(3) 0.015(2) 0.028(2) 0.017(2)
F7_21 0.068(3) 0.039(3) 0.049(3) 0.019(2) 0.035(2) 0.026(2)
F8_21 0.075(5) 0.027(3) 0.053(5) 0.013(2) 0.031(4) 0.011(3)
F9_21 0.085(5) 0.048(3) 0.039(2) 0.018(2) 0.030(3) 0.021(3)
O1_22 0.0381(18) 0.0459(19) 0.0235(15) 0.0107(14) 0.0110(13) 0.0071(15)
C1_22 0.041(2) 0.038(2) 0.029(2) 0.0058(18) 0.0146(18) 0.0048(19)
C2_22 0.050(3) 0.058(3) 0.036(2) 0.011(2) 0.023(2) 0.008(2)
F1_22 0.087(3) 0.077(3) 0.075(2) 0.046(2) 0.049(2) 0.025(2)
F2_22 0.079(3) 0.072(2) 0.0471(19) 0.0026(17) 0.0421(19) 0.013(2)
F3_22 0.0442(18) 0.096(3) 0.053(2) 0.0167(19) 0.0255(16) 0.0064(18)
C3_22 0.130(6) 0.050(3) 0.095(4) 0.035(3) 0.073(4) 0.040(3)
F4_22 0.226(7) 0.072(3) 0.154(5) 0.074(3) 0.129(5) 0.059(4)
F5_22 0.149(5) 0.103(4) 0.157(5) 0.074(4) 0.090(4) 0.090(4)
F6_22 0.195(6) 0.040(2) 0.127(4) 0.008(2) 0.099(4) 0.013(3)
C4_22 0.044(3) 0.075(4) 0.034(3) 0.009(2) 0.009(2) -0.007(3)
F7_22 0.072(3) 0.091(3) 0.060(2) -0.005(2) 0.031(2) -0.038(2)
F8_22 0.064(3) 0.166(5) 0.0295(18) 0.002(2) 0.0074(17) -0.021(3)
F9_22 0.047(2) 0.105(3) 0.071(2) 0.042(2) 0.0229(18) 0.031(2)
O1_23 0.0182(17) 0.075(4) 0.028(2) 0.007(3) 0.0107(15) 0.006(2)
C1_23 0.0221(19) 0.063(2) 0.0316(19) 0.0230(17) 0.0170(15) 0.0156(16)
C2_23 0.027(2) 0.069(3) 0.043(2) 0.031(2) 0.0147(18) 0.0116(19)
F1_23 0.073(3) 0.072(2) 0.084(3) 0.045(2) 0.032(2) 0.020(2)
F2_23 0.0228(17) 0.098(4) 0.065(3) 0.049(3) 0.0156(17) 0.0204(18)
F3_23 0.039(2) 0.091(3) 0.0419(18) 0.0374(19) 0.0154(16) 0.014(2)
C3_23 0.054(3) 0.071(3) 0.060(3) 0.036(2) 0.029(2) 0.016(2)
F4_23 0.106(3) 0.106(4) 0.088(3) 0.061(3) 0.035(3) 0.056(3)
F5_23 0.077(3) 0.064(3) 0.068(2) 0.0241(19) 0.032(2) 0.003(2)
F6_23 0.083(3) 0.092(4) 0.096(4) 0.061(3) 0.059(3) 0.022(3)
C4_23 0.035(3) 0.099(3) 0.035(2) 0.014(2) 0.018(2) 0.019(2)
F7_23 0.057(3) 0.145(4) 0.038(2) 0.036(2) 0.0253(18) 0.036(3)
F8_23 0.049(2) 0.116(4) 0.054(3) 0.018(3) 0.035(2) 0.031(2)
F9_23 0.070(3) 0.095(3) 0.055(3) -0.005(2) 0.033(2) 0.004(2)
O1_24 0.029(2) 0.041(3) 0.0226(19) 0.0150(19) 0.0060(15) -0.001(2)
C1_24 0.028(2) 0.040(2) 0.025(2) 0.0133(17) 0.0042(17) 0.0058(17)
C2_24 0.033(2) 0.056(3) 0.050(3) 0.021(2) 0.014(2) 0.006(2)
F1_24 0.047(3) 0.064(3) 0.069(3) 0.026(3) 0.019(2) -0.004(2)
F2_24 0.031(2) 0.092(5) 0.074(3) 0.039(3) 0.007(2) 0.005(3)
F3_24 0.049(3) 0.084(4) 0.074(3) 0.008(3) 0.036(2) -0.005(3)
C3_24 0.060(3) 0.064(3) 0.071(3) 0.046(3) 0.016(2) 0.019(2)
F4_24 0.074(3) 0.059(3) 0.073(3) 0.046(3) 0.024(3) 0.013(2)
F5_24 0.091(4) 0.076(3) 0.132(5) 0.058(3) 0.047(4) 0.042(3)
F6_24 0.092(4) 0.107(4) 0.075(3) 0.064(3) 0.006(3) 0.016(3)
C4_24 0.040(3) 0.044(3) 0.030(2) 0.0079(19) 0.010(2) 0.005(2)
F7_24 0.054(3) 0.062(3) 0.038(3) 0.012(2) 0.022(2) 0.009(2)
F8_24 0.055(3) 0.079(3) 0.032(2) -0.002(2) 0.0029(19) -0.009(2)
F9_24 0.075(3) 0.041(2) 0.063(3) 0.019(2) 0.026(2) 0.015(2)
O1_25 0.054(3) 0.033(2) 0.049(3) 0.019(2) 0.024(2) 0.010(2)
C1_25 0.072(2) 0.0411(19) 0.0605(19) 0.0280(15) 0.0216(15) 0.0076(16)
C2_25 0.075(2) 0.052(2) 0.066(2) 0.0315(19) 0.0187(17) 0.0095(18)
F1_25 0.072(3) 0.060(4) 0.066(3) 0.031(3) 0.016(2) 0.009(2)
F2_25 0.084(4) 0.064(3) 0.071(3) 0.040(3) 0.017(3) 0.009(3)
F3_25 0.080(3) 0.056(3) 0.069(3) 0.029(2) 0.013(2) 0.010(2)
C3_25 0.076(2) 0.054(2) 0.068(2) 0.0280(19) 0.0278(19) 0.0044(19)
F4_25 0.081(3) 0.076(4) 0.075(3) 0.031(3) 0.026(2) 0.013(3)
F5_25 0.084(4) 0.068(3) 0.070(2) 0.025(2) 0.032(2) 0.002(3)
F6_25 0.076(4) 0.058(3) 0.071(4) 0.028(2) 0.031(3) 0.002(2)
C4_25 0.084(3) 0.048(2) 0.065(2) 0.0202(17) 0.0206(18) 0.0127(19)
F7_25 0.090(3) 0.075(4) 0.069(3) 0.024(3) 0.017(2) 0.017(2)
F8_25 0.098(4) 0.050(2) 0.080(4) 0.024(2) 0.024(3) 0.012(2)
F9_25 0.099(4) 0.053(4) 0.072(3) 0.016(3) 0.031(3) 0.011(3)
O1_26 0.011(4) 0.048(6) 0.032(5) 0.028(5) 0.012(3) 0.011(4)
C1_26 0.016(3) 0.050(3) 0.053(3) 0.031(2) 0.023(2) 0.010(2)
C2_26 0.036(3) 0.048(3) 0.074(4) 0.032(3) 0.027(3) 0.006(3)
F1_26 0.055(5) 0.054(4) 0.085(4) 0.028(3) 0.031(3) 0.009(3)
F2_26 0.052(5) 0.069(5) 0.096(6) 0.048(5) 0.040(5) 0.005(4)
F3_26 0.054(4) 0.075(6) 0.122(7) 0.065(5) 0.042(4) 0.024(4)
C3_26 0.037(3) 0.053(4) 0.056(3) 0.028(3) 0.032(2) 0.009(3)
F4_26 0.073(5) 0.054(4) 0.063(5) 0.020(3) 0.050(4) 0.004(3)
F5_26 0.050(4) 0.076(5) 0.059(4) 0.034(4) 0.030(3) 0.010(4)
F6_26 0.044(4) 0.063(6) 0.068(5) 0.027(5) 0.042(4) 0.013(4)
C4_26 0.025(3) 0.069(4) 0.063(3) 0.035(3) 0.018(2) 0.016(3)
F7_26 0.034(4) 0.071(4) 0.064(5) 0.040(3) 0.017(4) 0.023(3)
F8_26 0.023(3) 0.090(6) 0.079(6) 0.040(5) 0.023(3) 0.014(3)
F9_26 0.026(4) 0.090(6) 0.058(3) 0.032(3) 0.012(3) 0.011(4)
O1_30 0.0215(15) 0.092(3) 0.044(2) 0.036(2) 0.0175(15) 0.0161(17)
C1_30 0.0192(19) 0.052(3) 0.051(2) 0.025(2) 0.0184(18) 0.0072(18)
C2_30 0.032(2) 0.060(3) 0.062(3) 0.021(2) 0.031(2) 0.006(2)
F1_30 0.089(3) 0.056(2) 0.089(3) 0.031(2) 0.060(2) 0.0060(19)
F2_30 0.0233(14) 0.086(3) 0.077(2) 0.015(2) 0.0252(15) -0.0008(15)
F3_30 0.057(2) 0.064(2) 0.068(2) 0.0112(18) 0.0403(18) 0.0059(17)
C3_30 0.044(3) 0.069(4) 0.075(4) 0.042(3) 0.021(3) 0.016(3)
F4_30 0.089(3) 0.093(3) 0.105(3) 0.065(3) 0.025(3) -0.017(2)
F5_30 0.0389(17) 0.101(3) 0.068(2) 0.054(2) 0.0191(16) 0.0293(18)
F6_30 0.097(3) 0.079(3) 0.098(3) 0.046(3) 0.034(3) 0.050(3)
C4_30 0.034(2) 0.058(3) 0.056(3) 0.022(2) 0.022(2) 0.003(2)
F7_30 0.067(2) 0.061(2) 0.073(3) 0.0173(19) 0.023(2) -0.0098(18)
F8_30 0.0440(18) 0.080(3) 0.074(2) 0.010(2) 0.0395(18) 0.0136(17)
F9_30 0.056(2) 0.090(3) 0.055(2) 0.0356(19) 0.0353(17) 0.0169(19)
O1_31 0.053(3) 0.031(2) 0.069(4) 0.033(2) 0.035(3) 0.013(2)
C1_31 0.039(2) 0.026(2) 0.045(2) 0.0217(17) 0.0191(17) 0.0061(16)
C2_31 0.064(3) 0.074(3) 0.059(3) 0.040(2) 0.036(2) 0.023(2)
F1_31 0.060(2) 0.072(3) 0.089(3) 0.046(3) 0.048(2) 0.022(2)
F2_31 0.100(4) 0.108(4) 0.090(4) 0.077(3) 0.054(3) 0.038(3)
F3_31 0.094(4) 0.112(3) 0.055(2) 0.013(2) 0.039(2) 0.012(3)
C3_31 0.043(3) 0.048(3) 0.078(3) 0.035(2) 0.026(2) 0.011(2)
F4_31 0.060(3) 0.057(3) 0.104(3) 0.040(3) 0.052(3) 0.014(2)
F5_31 0.060(3) 0.099(4) 0.081(3) 0.033(2) 0.007(2) 0.020(2)
F6_31 0.053(3) 0.056(2) 0.113(4) 0.050(3) 0.039(3) 0.025(2)
C4_31 0.060(3) 0.042(3) 0.057(3) 0.013(2) 0.014(2) 0.001(2)
F7_31 0.100(4) 0.076(3) 0.063(3) 0.002(2) 0.036(3) 0.007(3)
F8_31 0.068(3) 0.037(2) 0.098(4) 0.023(2) 0.029(3) -0.0018(19)
F9_31 0.066(3) 0.065(3) 0.059(3) 0.013(2) -0.004(2) 0.005(2)
O1_32 0.020(2) 0.032(3) 0.064(4) 0.016(3) 0.024(3) 0.006(2)
C1_32 0.020(2) 0.032(2) 0.064(2) 0.0123(18) 0.0253(19) 0.0071(17)
C2_32 0.026(2) 0.037(2) 0.051(2) 0.009(2) 0.018(2) 0.0087(18)
F1_32 0.070(3) 0.074(3) 0.052(2) 0.018(2) 0.019(2) 0.047(2)
F2_32 0.038(2) 0.040(2) 0.065(3) 0.012(2) 0.029(2) 0.0167(19)
F3_32 0.035(2) 0.043(2) 0.066(3) 0.031(2) 0.019(2) 0.0059(17)
C3_32 0.063(3) 0.034(2) 0.073(3) 0.020(2) 0.041(2) 0.008(2)
F4_32 0.086(3) 0.047(2) 0.095(3) 0.038(2) 0.065(3) 0.026(2)
F5_32 0.086(3) 0.042(2) 0.063(3) 0.0217(19) 0.040(2) 0.009(2)
F6_32 0.080(3) 0.045(2) 0.117(4) 0.026(3) 0.075(3) 0.020(2)
C4_32 0.027(2) 0.041(3) 0.083(3) 0.001(2) 0.027(2) -0.002(2)
F7_32 0.055(3) 0.039(2) 0.113(4) 0.012(2) 0.049(3) 0.000(2)
F8_32 0.0239(19) 0.053(3) 0.129(5) -0.001(3) 0.028(2) 0.0001(17)
F9_32 0.041(2) 0.064(3) 0.078(3) -0.001(2) 0.017(2) 0.007(2)
O1_33 0.034(4) 0.024(2) 0.070(4) 0.024(2) 0.025(3) 0.015(2)
C1_33 0.043(2) 0.026(2) 0.070(3) 0.026(2) 0.018(2) 0.0174(19)
C2_33 0.098(4) 0.041(3) 0.067(3) 0.027(2) 0.030(3) 0.035(3)
F1_33 0.125(4) 0.074(4) 0.083(4) 0.053(3) 0.056(3) 0.054(3)
F2_33 0.096(4) 0.050(3) 0.060(3) 0.030(2) 0.010(3) 0.030(3)
F3_33 0.162(6) 0.053(3) 0.075(4) 0.015(3) 0.006(3) 0.012(3)
C3_33 0.052(3) 0.035(3) 0.119(5) 0.031(3) 0.041(3) 0.023(2)
F4_33 0.089(5) 0.066(4) 0.167(6) 0.061(5) 0.087(5) 0.048(4)
F5_33 0.065(3) 0.073(4) 0.154(5) 0.024(4) 0.021(3) 0.037(3)
F6_33 0.050(4) 0.037(2) 0.107(6) 0.032(3) 0.033(4) 0.028(2)
C4_33 0.050(3) 0.032(3) 0.072(3) 0.026(2) 0.020(2) 0.010(2)
F7_33 0.101(5) 0.064(4) 0.073(3) 0.027(3) 0.034(3) 0.023(3)
F8_33 0.050(3) 0.025(2) 0.071(3) 0.022(2) 0.016(2) 0.0027(18)
F9_33 0.042(2) 0.044(3) 0.079(4) 0.027(3) 0.008(2) 0.0080(19)
O1_35 0.031(3) 0.0148(16) 0.030(2) 0.0121(15) 0.015(2) 0.0105(16)
C1_35 0.033(2) 0.0160(18) 0.041(2) 0.0159(16) 0.0185(16) 0.0108(15)
C2_35 0.044(2) 0.033(2) 0.051(2) 0.0256(19) 0.018(2) 0.014(2)
F1_35 0.040(2) 0.053(3) 0.065(3) 0.037(3) 0.022(2) 0.024(2)
F2_35 0.056(3) 0.045(2) 0.080(3) 0.048(2) 0.024(3) 0.016(2)
F3_35 0.053(3) 0.040(2) 0.041(2) 0.0245(16) 0.0124(19) 0.0106(19)
C3_35 0.046(2) 0.032(2) 0.067(3) 0.026(2) 0.035(2) 0.0143(19)
F4_35 0.043(2) 0.049(2) 0.088(3) 0.041(2) 0.039(2) 0.0224(17)
F5_35 0.073(3) 0.041(2) 0.071(3) 0.024(2) 0.050(2) 0.013(2)
F6_35 0.048(2) 0.0345(18) 0.072(3) 0.0242(19) 0.032(2) 0.0035(16)
C4_35 0.046(3) 0.020(2) 0.046(2) 0.0122(18) 0.0217(19) 0.0080(18)
F7_35 0.048(2) 0.033(2) 0.050(2) 0.0117(18) 0.0064(17) 0.0037(16)
F8_35 0.065(3) 0.0165(17) 0.058(3) 0.011(2) 0.033(3) 0.0122(16)
F9_35 0.052(3) 0.0227(19) 0.044(2) 0.0086(16) 0.025(2) 0.0098(18)
O1_36 0.038(3) 0.0233(17) 0.0185(15) 0.0097(13) 0.0110(16) 0.0100(16)
C1_36 0.039(2) 0.0260(19) 0.0204(17) 0.0102(14) 0.0141(15) 0.0116(15)
C2_36 0.062(3) 0.043(2) 0.029(2) 0.0217(18) 0.0202(19) 0.019(2)
F1_36 0.083(3) 0.049(2) 0.049(2) 0.0297(17) 0.0335(19) 0.0138(18)
F2_36 0.076(3) 0.059(2) 0.0258(16) 0.0198(15) 0.0214(17) 0.020(2)
F3_36 0.071(2) 0.069(3) 0.0373(19) 0.0337(19) 0.0188(18) 0.037(2)
C3_36 0.048(2) 0.031(2) 0.033(2) 0.0083(16) 0.0200(17) 0.0063(17)
F4_36 0.059(2) 0.0300(17) 0.0434(17) 0.0142(14) 0.0289(17) 0.0066(15)
F5_36 0.0449(19) 0.061(2) 0.042(2) 0.0141(19) 0.0120(16) 0.0029(17)
F6_36 0.061(3) 0.0313(18) 0.044(2) 0.0032(16) 0.029(2) 0.0052(17)
C4_36 0.040(2) 0.029(2) 0.033(2) 0.0127(16) 0.0172(16) 0.0124(16)
F7_36 0.051(2) 0.0429(19) 0.0438(19) 0.0248(16) 0.0212(16) 0.0253(16)
F8_36 0.051(2) 0.0424(19) 0.0467(18) 0.0138(15) 0.0305(16) 0.0169(16)
F9_36 0.0390(18) 0.0353(16) 0.0465(18) 0.0106(14) 0.0162(15) 0.0053(13)
O1_37 0.0166(15) 0.0246(18) 0.036(2) 0.0171(15) 0.0125(15) 0.0066(12)
C1_37 0.0162(17) 0.0308(19) 0.047(2) 0.0212(16) 0.0156(15) 0.0066(14)
C2_37 0.025(2) 0.052(2) 0.050(2) 0.0286(19) 0.0084(17) 0.0061(18)
F1_37 0.0333(19) 0.064(2) 0.051(2) 0.0193(17) 0.0034(16) 0.0016(16)
F2_37 0.0234(16) 0.073(3) 0.078(3) 0.042(2) 0.0100(16) 0.0138(16)
F3_37 0.0351(19) 0.084(3) 0.070(3) 0.057(2) 0.0084(18) 0.0093(18)
C3_37 0.031(2) 0.037(2) 0.065(3) 0.0153(19) 0.0273(19) 0.0097(18)
F4_37 0.045(2) 0.056(2) 0.061(2) 0.0049(17) 0.0263(17) 0.0128(17)
F5_37 0.049(2) 0.042(2) 0.100(4) 0.032(2) 0.041(3) 0.0242(18)
F6_37 0.043(2) 0.059(2) 0.097(3) 0.023(2) 0.049(2) 0.0157(17)
C4_37 0.028(2) 0.041(2) 0.058(2) 0.0312(19) 0.0202(18) 0.0049(17)
F7_37 0.044(2) 0.074(3) 0.064(2) 0.0435(19) 0.0254(17) 0.0060(19)
F8_37 0.0273(16) 0.061(2) 0.092(3) 0.044(2) 0.0276(17) 0.0020(14)
F9_37 0.038(2) 0.0358(17) 0.077(2) 0.0306(16) 0.0264(19) 0.0057(15)
O1_38 0.039(2) 0.026(2) 0.0220(16) 0.0100(15) 0.0103(15) 0.0012(19)
C1_38 0.0329(19) 0.0255(19) 0.0231(18) 0.0079(15) 0.0126(15) -0.0007(15)
C2_38 0.035(2) 0.037(2) 0.041(2) 0.0205(18) 0.0177(18) 0.0040(17)
F1_38 0.051(2) 0.0434(19) 0.048(2) 0.0271(18) 0.0224(19) 0.0028(16)
F2_38 0.063(3) 0.050(2) 0.064(2) 0.0212(18) 0.044(2) 0.0120(18)
F3_38 0.0335(17) 0.060(2) 0.053(2) 0.0272(18) 0.0131(15) -0.0003(15)
C3_38 0.060(3) 0.030(2) 0.049(3) 0.0193(19) 0.032(2) 0.0097(19)
F4_38 0.077(3) 0.040(2) 0.065(3) 0.0290(19) 0.045(2) 0.0084(18)
F5_38 0.067(2) 0.047(2) 0.074(3) 0.040(2) 0.036(2) 0.023(2)
F6_38 0.092(3) 0.0296(18) 0.061(2) 0.0107(17) 0.045(2) 0.0012(18)
C4_38 0.036(2) 0.053(3) 0.027(2) 0.0146(19) 0.0089(17) -0.0038(18)
F7_38 0.0387(19) 0.073(3) 0.051(2) 0.021(2) 0.0105(17) -0.0153(19)
F8_38 0.057(3) 0.077(3) 0.0244(16) 0.0093(16) 0.0103(18) -0.012(2)
F9_38 0.040(2) 0.070(2) 0.050(2) 0.0323(19) 0.0083(19) 0.0097(19)
O1_39 0.030(2) 0.0187(16) 0.031(2) 0.0148(14) 0.0163(18) 0.0104(15)
C1_39 0.035(2) 0.0176(19) 0.0326(19) 0.0162(15) 0.0143(16) 0.0077(15)
C2_39 0.035(2) 0.032(2) 0.035(2) 0.0179(18) 0.0131(17) 0.0027(17)
F1_39 0.041(2) 0.045(2) 0.0337(17) 0.0180(15) 0.0036(14) -0.0014(17)
F2_39 0.050(2) 0.040(2) 0.041(2) 0.0179(19) 0.0164(18) -0.0096(18)
F3_39 0.0276(18) 0.0404(18) 0.047(2) 0.0155(15) 0.0138(15) 0.0062(14)
C3_39 0.043(3) 0.032(2) 0.036(2) 0.0238(18) 0.0157(19) 0.0139(19)
F4_39 0.0389(19) 0.053(3) 0.051(3) 0.033(2) 0.0091(16) 0.0149(19)
F5_39 0.050(2) 0.030(3) 0.037(2) 0.018(2) 0.0198(18) 0.006(2)
F6_39 0.081(3) 0.0342(19) 0.049(2) 0.0310(17) 0.021(2) 0.0173(19)
C4_39 0.064(3) 0.024(2) 0.045(2) 0.0191(18) 0.031(2) 0.0200(19)
F7_39 0.071(3) 0.046(3) 0.067(3) 0.028(2) 0.040(2) 0.034(2)
F8_39 0.086(3) 0.0199(16) 0.049(2) 0.0146(15) 0.032(2) 0.0130(16)
F9_39 0.087(4) 0.027(2) 0.044(2) 0.0170(18) 0.037(2) 0.020(2)
O1_40 0.0211(15) 0.031(2) 0.050(3) 0.016(2) 0.0200(15) 0.0045(14)
C1_40 0.0212(15) 0.0389(15) 0.0479(15) 0.0142(11) 0.0199(12) 0.0034(11)
C2_40 0.0307(17) 0.041(2) 0.0491(17) 0.0150(13) 0.0167(13) 0.0056(14)
F1_40 0.043(3) 0.044(2) 0.050(2) 0.0129(15) 0.0197(19) 0.0037(16)
F2_40 0.0301(17) 0.061(3) 0.049(3) 0.012(2) 0.0125(17) 0.0097(17)
F3_40 0.040(2) 0.044(3) 0.049(3) 0.016(2) 0.017(2) 0.005(2)
C3_40 0.0293(18) 0.0457(17) 0.0515(18) 0.0109(14) 0.0185(14) 0.0104(14)
F4_40 0.038(2) 0.051(3) 0.052(2) 0.0089(17) 0.0167(16) 0.0106(19)
F5_40 0.036(3) 0.047(2) 0.058(3) 0.013(2) 0.019(2) 0.0135(19)
F6_40 0.0365(19) 0.058(3) 0.062(3) 0.010(2) 0.0273(18) 0.0108(17)
C4_40 0.0321(18) 0.0453(17) 0.0587(19) 0.0210(14) 0.0241(15) 0.0008(14)
F7_40 0.052(2) 0.059(3) 0.0627(19) 0.0277(17) 0.0246(17) -0.004(2)
F8_40 0.0325(17) 0.060(3) 0.064(3) 0.019(2) 0.0277(17) -0.0027(16)
F9_40 0.031(3) 0.0434(19) 0.073(3) 0.0231(17) 0.031(2) -0.0031(17)
O1_28 0.029(2) 0.053(3) 0.0297(19) 0.0198(19) 0.0117(16) 0.013(2)
C1_28 0.0368(17) 0.0578(19) 0.0366(16) 0.0236(14) 0.0048(13) 0.0086(14)
C2_28 0.0369(19) 0.067(2) 0.050(2) 0.0221(19) 0.0090(16) 0.0117(17)
F1_28 0.048(3) 0.073(2) 0.086(4) 0.032(2) 0.015(3) 0.017(2)
F2_28 0.036(2) 0.083(4) 0.053(3) 0.027(3) 0.008(2) 0.010(2)
F3_28 0.041(4) 0.070(4) 0.054(3) 0.022(3) 0.015(3) 0.016(3)
C3_28 0.059(2) 0.058(2) 0.050(2) 0.0193(16) 0.0225(18) 0.0063(16)
F4_28 0.069(3) 0.061(3) 0.071(4) 0.021(3) 0.031(2) 0.012(2)
F5_28 0.060(3) 0.051(3) 0.054(3) 0.020(2) 0.023(2) 0.008(2)
F6_28 0.090(4) 0.073(4) 0.053(2) 0.0195(19) 0.020(2) -0.006(3)
C4_28 0.054(2) 0.069(2) 0.0409(19) 0.0291(17) 0.0063(16) 0.0012(18)
F7_28 0.065(3) 0.073(3) 0.048(3) 0.034(2) 0.016(2) 0.001(2)
F8_28 0.065(3) 0.093(4) 0.056(3) 0.045(3) -0.001(2) -0.003(2)
F9_28 0.059(3) 0.068(2) 0.046(3) 0.034(2) 0.005(2) 0.001(2)
O1_34 0.052(3) 0.060(4) 0.061(2) 0.036(2) 0.011(2) 0.023(3)
C1_34 0.059(2) 0.064(2) 0.062(2) 0.0366(18) 0.0125(17) 0.0214(17)
C2_34 0.061(3) 0.066(2) 0.069(2) 0.040(2) 0.011(2) 0.020(2)
F1_34 0.061(3) 0.076(4) 0.078(4) 0.048(3) 0.010(2) 0.022(2)
F2_34 0.062(4) 0.073(4) 0.071(3) 0.044(3) 0.010(3) 0.019(3)
F3_34 0.061(4) 0.063(3) 0.072(3) 0.041(2) 0.010(3) 0.022(2)
C3_34 0.060(2) 0.071(3) 0.064(3) 0.040(2) 0.0148(19) 0.024(2)
F4_34 0.057(4) 0.073(4) 0.062(4) 0.040(3) 0.019(3) 0.027(3)
F5_34 0.060(4) 0.076(3) 0.071(3) 0.038(3) 0.019(3) 0.022(2)
F6_34 0.068(4) 0.078(4) 0.066(3) 0.041(3) 0.019(3) 0.024(3)
C4_34 0.071(3) 0.068(2) 0.068(2) 0.034(2) 0.014(2) 0.014(2)
F7_34 0.085(4) 0.073(3) 0.068(4) 0.035(3) 0.020(3) 0.023(3)
F8_34 0.076(4) 0.074(4) 0.067(2) 0.034(2) 0.013(2) 0.013(3)
F9_34 0.073(3) 0.071(4) 0.074(4) 0.036(3) 0.017(3) 0.013(3)
O1_27 0.054(4) 0.044(2) 0.064(3) 0.027(2) 0.025(3) 0.014(2)
C1_27 0.054(2) 0.044(2) 0.070(2) 0.0286(17) 0.0252(17) 0.0143(17)
C2_27 0.058(3) 0.048(2) 0.071(2) 0.0272(18) 0.0255(19) 0.018(2)
F1_27 0.057(3) 0.064(4) 0.068(4) 0.028(3) 0.024(3) 0.018(3)
F2_27 0.065(4) 0.047(2) 0.074(4) 0.026(2) 0.024(3) 0.018(2)
F3_27 0.057(3) 0.039(3) 0.066(3) 0.021(2) 0.025(2) 0.016(3)
C3_27 0.055(2) 0.061(3) 0.072(3) 0.033(2) 0.026(2) 0.0137(19)
F4_27 0.050(4) 0.060(4) 0.073(3) 0.035(2) 0.027(2) 0.015(3)
F5_27 0.062(3) 0.080(4) 0.081(4) 0.043(3) 0.032(3) 0.024(3)
F6_27 0.069(4) 0.068(3) 0.084(4) 0.035(2) 0.028(3) 0.007(2)
C4_27 0.062(2) 0.056(2) 0.078(2) 0.036(2) 0.0215(19) 0.018(2)
F7_27 0.074(4) 0.060(3) 0.080(3) 0.036(2) 0.020(2) 0.018(3)
F8_27 0.070(4) 0.058(3) 0.085(4) 0.040(3) 0.025(3) 0.020(3)
F9_27 0.069(3) 0.073(4) 0.090(4) 0.041(3) 0.028(3) 0.026(3)
O1_41 0.036(3) 0.036(2) 0.061(3) 0.032(2) 0.027(3) 0.010(2)
C1_41 0.0517(19) 0.0377(18) 0.0677(19) 0.0351(15) 0.0269(16) 0.0124(15)
C2_41 0.062(2) 0.047(2) 0.073(2) 0.0366(19) 0.0343(19) 0.0094(18)
F1_41 0.082(4) 0.061(3) 0.074(2) 0.037(2) 0.033(2) 0.005(3)
F2_41 0.067(4) 0.049(2) 0.076(4) 0.038(2) 0.038(3) 0.010(2)
F3_41 0.064(3) 0.054(3) 0.086(4) 0.041(3) 0.039(2) 0.013(2)
C3_41 0.068(2) 0.044(2) 0.072(2) 0.0303(17) 0.0265(18) 0.0112(18)
F4_41 0.075(4) 0.044(3) 0.068(3) 0.025(3) 0.027(3) 0.008(3)
F5_41 0.069(3) 0.061(4) 0.082(3) 0.035(3) 0.024(2) 0.009(2)
F6_41 0.079(4) 0.043(2) 0.075(4) 0.028(3) 0.028(3) 0.014(3)
C4_41 0.054(2) 0.053(2) 0.074(2) 0.0442(19) 0.0290(17) 0.0165(17)
F7_41 0.055(3) 0.058(4) 0.080(3) 0.049(3) 0.033(3) 0.023(3)
F8_41 0.067(4) 0.066(3) 0.091(3) 0.059(3) 0.035(3) 0.022(2)
F9_41 0.055(3) 0.057(3) 0.072(3) 0.048(2) 0.024(2) 0.015(2)
O1_42 0.025(5) 0.024(4) 0.034(5) 0.013(3) 0.009(4) 0.007(3)
C1_42 0.033(3) 0.026(3) 0.042(3) 0.017(2) 0.016(2) 0.010(2)
C2_42 0.038(4) 0.030(4) 0.045(4) 0.020(3) 0.020(3) 0.016(3)
F1_42 0.038(4) 0.041(5) 0.049(5) 0.022(4) 0.022(3) 0.014(3)
F2_42 0.051(6) 0.033(4) 0.057(6) 0.021(3) 0.028(5) 0.021(3)
F3_42 0.050(6) 0.038(6) 0.045(4) 0.022(4) 0.023(4) 0.015(5)
C3_42 0.036(4) 0.034(4) 0.055(4) 0.019(3) 0.015(3) 0.003(3)
F4_42 0.040(5) 0.052(6) 0.065(6) 0.026(5) 0.020(4) 0.011(4)
F5_42 0.040(5) 0.042(5) 0.056(4) 0.016(3) 0.012(3) -0.002(4)
F6_42 0.045(5) 0.041(4) 0.080(6) 0.031(4) 0.023(5) 0.004(4)
C4_42 0.036(4) 0.033(4) 0.042(3) 0.021(3) 0.016(3) 0.012(3)
F7_42 0.047(5) 0.035(7) 0.049(5) 0.024(5) 0.024(4) 0.014(5)
F8_42 0.052(5) 0.040(4) 0.051(5) 0.029(4) 0.023(5) 0.021(4)
F9_42 0.036(4) 0.036(4) 0.038(4) 0.022(3) 0.011(3) 0.012(3)
O1_43 0.047(7) 0.031(5) 0.028(4) 0.011(4) 0.013(4) 0.018(5)
C1_43 0.053(4) 0.034(4) 0.029(4) 0.010(3) 0.014(3) 0.018(3)
C2_43 0.063(5) 0.042(5) 0.034(4) 0.014(4) 0.020(4) 0.018(4)
F1_43 0.074(7) 0.045(6) 0.036(6) 0.016(5) 0.021(5) 0.022(5)
F2_43 0.070(8) 0.044(5) 0.034(5) 0.014(4) 0.022(5) 0.020(5)
F3_43 0.066(5) 0.052(6) 0.036(5) 0.015(5) 0.022(4) 0.015(4)
C3_43 0.056(5) 0.032(4) 0.030(4) 0.009(3) 0.014(4) 0.017(3)
F4_43 0.056(7) 0.022(5) 0.027(4) 0.004(4) 0.010(5) 0.012(5)
F5_43 0.057(5) 0.046(7) 0.048(7) 0.016(5) 0.018(4) 0.020(4)
F6_43 0.060(7) 0.029(5) 0.030(5) 0.008(4) 0.016(5) 0.019(4)
C4_43 0.052(4) 0.048(5) 0.037(5) 0.010(4) 0.014(3) 0.018(3)
F7_43 0.057(7) 0.059(7) 0.042(6) 0.013(5) 0.013(5) 0.010(5)
F8_43 0.056(7) 0.064(7) 0.038(4) 0.009(4) 0.014(4) 0.020(5)
F9_43 0.052(7) 0.054(6) 0.034(6) 0.010(5) 0.011(5) 0.020(5)
O1_44 0.034(6) 0.036(4) 0.082(7) 0.032(4) 0.035(5) 0.009(4)
C1_44 0.045(3) 0.035(4) 0.096(4) 0.035(3) 0.043(3) 0.013(3)
C2_44 0.067(4) 0.053(4) 0.101(4) 0.026(3) 0.035(3) 0.005(3)
F1_44 0.098(7) 0.053(6) 0.114(6) 0.007(5) 0.056(6) -0.013(5)
F2_44 0.076(6) 0.051(4) 0.142(8) 0.032(5) 0.048(6) 0.005(4)
F3_44 0.066(5) 0.057(6) 0.102(7) 0.016(5) 0.027(4) 0.002(4)
C3_44 0.063(4) 0.057(4) 0.113(4) 0.050(4) 0.060(3) 0.023(3)
F4_44 0.093(6) 0.081(5) 0.113(5) 0.054(4) 0.071(4) 0.019(4)
F5_44 0.059(4) 0.039(5) 0.121(6) 0.050(5) 0.062(4) 0.019(3)
F6_44 0.100(7) 0.069(5) 0.151(8) 0.073(5) 0.081(6) 0.037(4)
C4_44 0.050(4) 0.058(5) 0.092(5) 0.049(4) 0.048(3) 0.023(3)
F7_44 0.067(5) 0.089(6) 0.089(5) 0.060(4) 0.043(4) 0.023(4)
F8_44 0.059(7) 0.058(4) 0.103(8) 0.053(4) 0.048(6) 0.029(4)
F9_44 0.027(4) 0.047(5) 0.072(5) 0.041(5) 0.031(4) 0.024(4)
O1_45 0.057(3) 0.060(4) 0.060(2) 0.036(2) 0.011(2) 0.020(3)
C1_45 0.059(2) 0.064(2) 0.060(2) 0.0354(17) 0.0119(16) 0.0135(17)
C2_45 0.064(2) 0.076(3) 0.067(3) 0.038(2) 0.017(2) 0.020(2)
F1_45 0.075(4) 0.079(3) 0.076(4) 0.041(2) 0.030(3) 0.027(2)
F2_45 0.069(4) 0.079(5) 0.066(3) 0.035(3) 0.019(3) 0.014(3)
F3_45 0.064(3) 0.094(4) 0.072(3) 0.036(3) 0.019(2) 0.018(3)
C3_45 0.067(3) 0.065(2) 0.066(2) 0.0388(19) 0.009(2) 0.0131(19)
F4_45 0.079(3) 0.075(4) 0.077(3) 0.047(3) 0.018(3) 0.024(3)
F5_45 0.074(3) 0.073(3) 0.073(4) 0.040(3) 0.008(2) 0.006(2)
F6_45 0.070(4) 0.068(4) 0.067(2) 0.042(2) 0.008(2) 0.009(3)
C4_45 0.062(2) 0.071(3) 0.066(2) 0.041(2) 0.0094(19) 0.008(2)
F7_45 0.067(3) 0.091(4) 0.077(4) 0.047(3) 0.013(3) 0.016(3)
F8_45 0.054(3) 0.067(3) 0.067(2) 0.038(2) 0.007(2) -0.005(3)
F9_45 0.072(4) 0.076(3) 0.074(4) 0.046(3) 0.007(3) 0.003(3)
O1_46 0.062(4) 0.038(3) 0.057(3) 0.022(2) 0.019(3) 0.006(3)
C1_46 0.075(2) 0.044(2) 0.064(2) 0.0287(18) 0.0217(18) 0.0081(18)
C2_46 0.078(3) 0.052(3) 0.064(2) 0.0287(19) 0.021(2) 0.013(2)
F1_46 0.082(3) 0.057(3) 0.067(4) 0.031(3) 0.019(3) 0.011(3)
F2_46 0.080(5) 0.061(3) 0.068(4) 0.035(3) 0.025(3) 0.018(3)
F3_46 0.082(4) 0.058(4) 0.062(4) 0.028(3) 0.021(3) 0.016(3)
C3_46 0.078(2) 0.051(3) 0.070(3) 0.030(2) 0.024(2) 0.005(2)
F4_46 0.078(3) 0.051(4) 0.072(4) 0.029(3) 0.023(3) 0.006(3)
F5_46 0.089(4) 0.068(4) 0.072(3) 0.031(2) 0.028(2) 0.006(3)
F6_46 0.071(4) 0.052(3) 0.071(4) 0.031(2) 0.025(3) 0.004(2)
C4_46 0.082(3) 0.046(2) 0.072(2) 0.029(2) 0.028(2) 0.011(2)
F7_46 0.086(4) 0.049(4) 0.073(3) 0.030(2) 0.030(2) 0.010(3)
F8_46 0.086(4) 0.048(3) 0.075(4) 0.031(3) 0.033(3) 0.016(3)
F9_46 0.086(3) 0.063(4) 0.085(4) 0.035(3) 0.032(3) 0.008(3)
O1_47 0.037(3) 0.061(3) 0.030(2) 0.010(2) 0.008(2) 0.014(2)
C1_47 0.0409(18) 0.069(2) 0.0338(18) 0.0153(16) 0.0087(15) 0.0162(16)
C2_47 0.042(2) 0.072(2) 0.037(2) 0.0158(19) 0.0087(17) 0.0129(18)
F1_47 0.061(4) 0.076(3) 0.037(3) 0.013(2) 0.007(3) 0.016(2)
F2_47 0.039(3) 0.083(4) 0.040(3) 0.021(3) 0.009(2) 0.012(3)
F3_47 0.049(4) 0.076(4) 0.037(3) 0.013(3) 0.010(3) 0.005(3)
C3_47 0.044(2) 0.069(2) 0.034(2) 0.0171(17) 0.0134(18) 0.0160(18)
F4_47 0.050(3) 0.083(3) 0.040(3) 0.020(3) 0.012(2) 0.008(2)
F5_47 0.041(3) 0.059(4) 0.031(3) 0.022(3) 0.010(3) 0.023(3)
F6_47 0.055(3) 0.072(4) 0.036(3) 0.020(2) 0.010(2) 0.013(3)
C4_47 0.050(2) 0.083(3) 0.037(2) 0.0160(19) 0.0147(18) 0.019(2)
F7_47 0.064(3) 0.095(4) 0.047(4) 0.019(3) 0.022(3) 0.012(3)
F8_47 0.054(3) 0.085(4) 0.033(2) 0.013(2) 0.018(2) 0.025(3)
F9_47 0.062(4) 0.087(3) 0.047(3) 0.018(2) 0.018(3) 0.025(3)
O1_48 0.050(6) 0.064(5) 0.034(3) 0.022(3) 0.023(3) 0.018(4)
C1_48 0.053(3) 0.073(3) 0.035(3) 0.020(3) 0.020(2) 0.028(3)
C2_48 0.058(4) 0.095(5) 0.042(4) 0.031(3) 0.027(3) 0.034(3)
F1_48 0.069(4) 0.113(5) 0.054(4) 0.037(4) 0.031(3) 0.049(4)
F2_48 0.084(5) 0.120(7) 0.046(3) 0.039(4) 0.037(3) 0.055(5)
F3_48 0.086(5) 0.106(5) 0.071(5) 0.034(4) 0.055(4) 0.028(4)
C3_48 0.064(4) 0.104(5) 0.047(3) 0.037(3) 0.027(3) 0.041(3)
F4_48 0.066(5) 0.141(7) 0.050(5) 0.051(4) 0.028(4) 0.062(5)
F5_48 0.097(6) 0.126(5) 0.099(6) 0.074(5) 0.060(5) 0.064(4)
F6_48 0.064(4) 0.119(5) 0.046(3) 0.039(3) 0.012(3) 0.051(4)
C4_48 0.088(5) 0.075(4) 0.063(4) 0.026(3) 0.036(3) 0.021(3)
F7_48 0.101(5) 0.085(6) 0.081(6) 0.022(5) 0.046(4) 0.011(4)
F8_48 0.116(8) 0.088(6) 0.080(5) 0.017(4) 0.050(5) 0.019(5)
F9_48 0.115(6) 0.086(6) 0.081(5) 0.037(4) 0.038(4) 0.031(5)
O1_49 0.040(5) 0.021(5) 0.025(3) 0.010(3) 0.008(3) 0.012(4)
C1_49 0.039(3) 0.049(3) 0.033(3) 0.026(2) 0.011(3) 0.018(3)
C2_49 0.040(4) 0.070(5) 0.059(4) 0.033(4) 0.020(3) 0.022(3)
F1_49 0.049(6) 0.080(5) 0.073(5) 0.037(4) 0.032(4) 0.029(5)
F2_49 0.039(5) 0.087(9) 0.071(5) 0.043(5) 0.017(4) 0.026(5)
F3_49 0.060(6) 0.088(6) 0.095(7) 0.053(6) 0.041(5) 0.027(5)
C3_49 0.048(4) 0.057(4) 0.031(3) 0.019(3) 0.010(3) 0.019(3)
F4_49 0.055(4) 0.071(7) 0.038(5) 0.015(5) 0.015(3) 0.027(4)
F5_49 0.079(6) 0.061(4) 0.050(5) 0.018(4) 0.022(4) 0.012(4)
F6_49 0.062(5) 0.083(6) 0.032(4) 0.027(4) 0.012(3) 0.026(5)
C4_49 0.065(5) 0.051(4) 0.054(4) 0.034(3) 0.020(3) 0.015(3)
F7_49 0.076(5) 0.080(7) 0.076(6) 0.049(5) 0.031(5) 0.017(4)
F8_49 0.091(6) 0.082(7) 0.079(6) 0.060(5) 0.024(5) 0.027(5)
F9_49 0.098(7) 0.056(5) 0.063(4) 0.031(3) 0.028(4) 0.008(4)
O1_50 0.021(4) 0.054(7) 0.047(6) 0.024(5) 0.017(4) 0.008(4)
C1_50 0.020(3) 0.051(3) 0.055(3) 0.026(2) 0.021(2) 0.009(2)
C2_50 0.026(3) 0.060(4) 0.059(3) 0.022(3) 0.015(3) 0.010(3)
F1_50 0.045(6) 0.062(4) 0.085(6) 0.015(3) 0.027(5) 0.009(3)
F2_50 0.024(3) 0.064(6) 0.073(6) 0.006(4) 0.016(3) 0.001(3)
F3_50 0.025(5) 0.075(6) 0.053(4) 0.025(4) -0.001(4) -0.003(4)
C3_50 0.036(3) 0.056(3) 0.064(4) 0.023(3) 0.032(3) 0.010(3)
F4_50 0.053(4) 0.075(6) 0.062(4) 0.020(4) 0.033(3) 0.000(4)
F5_50 0.058(6) 0.049(4) 0.068(5) 0.021(4) 0.040(4) 0.019(4)
F6_50 0.038(4) 0.058(6) 0.066(6) 0.025(5) 0.035(4) 0.015(4)
C4_50 0.040(3) 0.063(4) 0.068(4) 0.037(3) 0.025(3) 0.012(3)
F7_50 0.074(6) 0.063(5) 0.062(4) 0.039(3) 0.025(3) 0.003(4)
F8_50 0.041(4) 0.056(5) 0.074(5) 0.040(4) 0.027(4) 0.011(3)
F9_50 0.032(4) 0.043(4) 0.063(5) 0.027(4) 0.011(3) 0.004(3)
O1_51 0.028(2) 0.038(3) 0.050(3) 0.016(3) 0.0173(19) 0.006(2)
C1_51 0.0285(19) 0.0401(19) 0.0516(19) 0.0154(16) 0.0180(16) 0.0068(16)
C2_51 0.033(2) 0.042(2) 0.053(2) 0.016(2) 0.016(2) 0.008(2)
F1_51 0.039(4) 0.039(4) 0.055(3) 0.017(3) 0.018(3) 0.010(3)
F2_51 0.033(2) 0.042(4) 0.054(4) 0.014(3) 0.016(2) 0.009(2)
F3_51 0.034(4) 0.041(3) 0.054(3) 0.015(2) 0.013(3) 0.010(2)
C3_51 0.034(2) 0.045(3) 0.053(2) 0.0166(18) 0.0207(18) 0.008(2)
F4_51 0.035(4) 0.045(3) 0.052(3) 0.016(3) 0.023(3) 0.009(3)
F5_51 0.038(4) 0.047(3) 0.053(3) 0.016(2) 0.022(2) 0.008(3)
F6_51 0.036(3) 0.054(4) 0.058(4) 0.020(3) 0.024(2) 0.012(3)
C4_51 0.036(2) 0.041(2) 0.055(2) 0.0148(18) 0.019(2) 0.0044(18)
F7_51 0.040(4) 0.044(3) 0.063(4) 0.020(3) 0.022(3) 0.007(3)
F8_51 0.037(3) 0.048(4) 0.056(4) 0.012(3) 0.020(3) 0.000(2)
F9_51 0.039(4) 0.036(4) 0.055(2) 0.013(2) 0.020(2) 0.006(3)
O1_52 0.027(3) 0.039(3) 0.051(3) 0.016(3) 0.015(2) 0.007(2)
C1_52 0.0313(19) 0.042(2) 0.052(2) 0.0146(16) 0.0172(16) 0.0043(17)
C2_52 0.031(2) 0.046(2) 0.053(2) 0.016(2) 0.0170(18) 0.0063(19)
F1_52 0.030(4) 0.047(3) 0.053(3) 0.018(2) 0.017(3) 0.007(2)
F2_52 0.034(3) 0.052(3) 0.059(4) 0.017(3) 0.019(3) 0.003(2)
F3_52 0.033(4) 0.054(4) 0.054(3) 0.018(2) 0.018(2) 0.008(3)
C3_52 0.038(3) 0.041(2) 0.055(2) 0.0147(18) 0.020(2) 0.0053(18)
F4_52 0.041(3) 0.041(4) 0.053(4) 0.015(3) 0.021(3) 0.007(2)
F5_52 0.041(4) 0.045(4) 0.055(3) 0.014(2) 0.020(2) 0.005(3)
F6_52 0.049(4) 0.042(3) 0.060(4) 0.015(3) 0.028(3) 0.006(3)
C4_52 0.038(3) 0.046(3) 0.052(2) 0.0158(18) 0.0181(18) 0.007(2)
F7_52 0.042(3) 0.051(4) 0.052(4) 0.017(3) 0.018(3) 0.010(3)
F8_52 0.042(3) 0.054(4) 0.055(4) 0.020(3) 0.020(3) 0.007(3)
F9_52 0.037(4) 0.047(3) 0.052(4) 0.015(2) 0.018(3) 0.007(2)
O1_53 0.020(5) 0.031(7) 0.040(6) 0.014(5) 0.008(5) 0.007(4)
C1_53 0.030(4) 0.040(4) 0.050(4) 0.016(3) 0.018(3) 0.006(3)
C2_53 0.029(4) 0.055(5) 0.054(4) 0.015(4) 0.014(3) 0.007(4)
F1_53 0.031(7) 0.060(5) 0.058(6) 0.013(4) 0.016(5) 0.003(4)
F2_53 0.032(5) 0.070(8) 0.062(7) 0.017(6) 0.019(5) 0.009(5)
F3_53 0.039(7) 0.067(7) 0.063(6) 0.024(6) 0.019(5) 0.014(5)
C3_53 0.040(5) 0.040(4) 0.050(4) 0.017(3) 0.022(4) 0.006(4)
F4_53 0.042(5) 0.041(6) 0.045(6) 0.016(5) 0.022(4) 0.005(4)
F5_53 0.053(7) 0.043(6) 0.047(7) 0.017(5) 0.031(6) 0.015(5)
F6_53 0.052(7) 0.048(7) 0.053(6) 0.019(5) 0.028(5) 0.005(5)
C4_53 0.046(5) 0.042(4) 0.055(5) 0.020(4) 0.019(4) 0.007(4)
F7_53 0.055(6) 0.044(7) 0.059(5) 0.022(5) 0.018(4) 0.010(5)
F8_53 0.058(6) 0.051(7) 0.065(7) 0.023(6) 0.028(6) 0.004(5)
F9_53 0.056(8) 0.041(5) 0.060(6) 0.022(4) 0.024(6) 0.010(5)
O1_54 0.048(7) 0.035(7) 0.037(4) 0.015(4) 0.010(4) 0.009(5)
C1_54 0.040(4) 0.036(4) 0.039(4) 0.014(3) 0.010(3) 0.003(3)
C2_54 0.049(5) 0.037(4) 0.051(5) 0.017(3) 0.017(4) 0.005(3)
F1_54 0.053(5) 0.042(6) 0.063(7) 0.020(5) 0.022(5) 0.001(4)
F2_54 0.065(8) 0.038(6) 0.058(5) 0.017(4) 0.026(5) 0.004(5)
F3_54 0.051(6) 0.031(6) 0.056(5) 0.019(5) 0.016(5) 0.001(5)
C3_54 0.042(4) 0.047(5) 0.045(5) 0.020(4) 0.012(4) 0.005(3)
F4_54 0.049(7) 0.049(5) 0.053(7) 0.024(4) 0.016(6) 0.003(4)
F5_54 0.039(5) 0.047(6) 0.045(6) 0.020(5) 0.014(4) 0.004(4)
F6_54 0.048(7) 0.066(7) 0.047(4) 0.023(4) 0.016(4) 0.008(5)
C4_54 0.041(4) 0.048(5) 0.038(4) 0.017(4) 0.011(3) 0.006(4)
F7_54 0.040(7) 0.053(5) 0.046(7) 0.023(5) 0.015(5) 0.012(4)
F8_54 0.036(7) 0.056(6) 0.039(4) 0.016(4) 0.009(4) 0.007(5)
F9_54 0.041(5) 0.061(7) 0.043(6) 0.021(5) 0.014(5) 0.009(5)
O1_29 0.024(3) 0.051(4) 0.026(2) 0.023(2) 0.011(2) 0.012(3)
C1_29 0.031(2) 0.040(2) 0.029(2) 0.0224(17) 0.0154(17) 0.0113(17)
C2_29 0.038(3) 0.045(3) 0.039(2) 0.026(2) 0.0153(19) 0.015(2)
F1_29 0.033(2) 0.067(3) 0.049(3) 0.039(2) 0.0126(18) 0.0138(19)
F2_29 0.047(3) 0.044(3) 0.041(2) 0.030(2) 0.019(2) 0.015(3)
F3_29 0.038(3) 0.044(2) 0.049(3) 0.022(2) 0.017(2) 0.015(2)
C3_29 0.035(2) 0.040(3) 0.037(2) 0.021(2) 0.0218(19) 0.0154(19)
F4_29 0.031(3) 0.044(3) 0.039(3) 0.023(3) 0.018(2) 0.017(2)
F5_29 0.037(3) 0.040(2) 0.052(3) 0.0223(19) 0.017(2) 0.0091(18)
F6_29 0.045(3) 0.043(3) 0.038(2) 0.019(2) 0.029(2) 0.014(2)
C4_29 0.049(3) 0.040(3) 0.041(3) 0.019(2) 0.019(2) 0.007(2)
F7_29 0.071(4) 0.050(3) 0.056(4) 0.030(3) 0.030(3) 0.029(3)
F8_29 0.075(4) 0.055(3) 0.038(2) 0.015(2) 0.019(2) 0.003(3)
F9_29 0.048(3) 0.046(3) 0.058(3) 0.023(2) 0.020(2) 0.000(2)
O1_55 0.036(6) 0.049(6) 0.034(4) 0.023(4) 0.015(4) 0.018(5)
C1_55 0.045(4) 0.053(4) 0.038(3) 0.025(3) 0.021(3) 0.021(3)
C2_55 0.054(5) 0.054(4) 0.042(4) 0.028(3) 0.028(4) 0.025(3)
F1_55 0.056(5) 0.066(7) 0.043(6) 0.032(5) 0.030(4) 0.030(4)
F2_55 0.066(7) 0.064(6) 0.055(6) 0.039(5) 0.041(5) 0.034(5)
F3_55 0.063(7) 0.054(5) 0.044(4) 0.028(4) 0.031(4) 0.025(5)
C3_55 0.044(4) 0.052(5) 0.041(4) 0.024(4) 0.022(3) 0.021(3)
F4_55 0.044(8) 0.051(6) 0.041(8) 0.023(6) 0.020(6) 0.020(5)
F5_55 0.048(5) 0.058(5) 0.042(5) 0.024(4) 0.025(4) 0.017(4)
F6_55 0.048(7) 0.058(8) 0.042(5) 0.026(5) 0.025(5) 0.021(6)
C4_55 0.050(4) 0.057(4) 0.038(3) 0.024(3) 0.018(3) 0.019(3)
F7_55 0.061(7) 0.059(4) 0.038(6) 0.024(4) 0.019(5) 0.021(4)
F8_55 0.060(7) 0.059(7) 0.038(5) 0.024(5) 0.021(4) 0.022(6)
F9_55 0.052(4) 0.065(7) 0.039(6) 0.023(5) 0.019(4) 0.017(4)
O1_56 0.015(5) 0.035(8) 0.021(7) 0.002(7) 0.005(5) -0.002(5)
C1_56 0.032(4) 0.056(4) 0.072(4) 0.021(3) 0.025(3) 0.012(3)
C2_56 0.045(5) 0.058(4) 0.078(5) 0.016(4) 0.021(4) 0.014(4)
F1_56 0.069(8) 0.064(7) 0.078(5) 0.017(5) 0.023(5) 0.022(6)
F2_56 0.049(6) 0.060(7) 0.084(9) 0.017(6) 0.023(5) 0.019(5)
F3_56 0.048(6) 0.061(7) 0.098(9) 0.027(6) 0.023(6) 0.016(5)
C3_56 0.047(5) 0.070(5) 0.073(4) 0.024(4) 0.023(3) 0.015(4)
F4_56 0.041(6) 0.072(5) 0.073(6) 0.025(4) 0.025(5) 0.012(4)
F5_56 0.059(7) 0.086(6) 0.097(7) 0.043(5) 0.032(6) 0.019(5)
F6_56 0.043(4) 0.054(6) 0.060(6) 0.014(5) 0.017(4) 0.009(4)
C4_56 0.032(4) 0.059(5) 0.076(5) 0.023(4) 0.026(4) 0.014(3)
F7_56 0.024(5) 0.056(5) 0.075(5) 0.024(4) 0.021(4) 0.014(4)
F8_56 0.039(5) 0.073(7) 0.095(7) 0.038(6) 0.041(5) 0.024(5)
F9_56 0.031(5) 0.059(6) 0.072(5) 0.024(5) 0.033(4) 0.020(4)
O1_57 0.025(4) 0.047(6) 0.060(6) 0.029(4) 0.022(4) 0.010(3)
C1_57 0.024(3) 0.052(3) 0.063(3) 0.030(2) 0.022(2) 0.011(2)
C2_57 0.036(3) 0.066(4) 0.079(4) 0.039(3) 0.018(3) 0.017(3)
F1_57 0.049(5) 0.075(5) 0.110(7) 0.059(5) 0.018(5) 0.021(4)
F2_57 0.029(4) 0.083(7) 0.083(6) 0.034(5) 0.013(4) 0.017(4)
F3_57 0.061(5) 0.075(5) 0.077(4) 0.040(3) 0.007(3) 0.020(4)
C3_57 0.034(4) 0.054(4) 0.079(4) 0.034(3) 0.029(3) 0.009(3)
F4_57 0.041(4) 0.065(5) 0.090(5) 0.047(4) 0.028(3) 0.005(3)
F5_57 0.060(7) 0.057(5) 0.087(4) 0.024(3) 0.037(4) 0.001(4)
F6_57 0.036(4) 0.063(6) 0.089(7) 0.029(5) 0.034(4) 0.001(3)
C4_57 0.052(4) 0.068(4) 0.067(3) 0.026(3) 0.031(3) 0.006(3)
F7_57 0.062(5) 0.098(7) 0.073(5) 0.042(5) 0.024(4) 0.006(4)
F8_57 0.064(5) 0.084(6) 0.076(6) 0.033(5) 0.044(5) 0.012(4)
F9_57 0.056(5) 0.062(4) 0.064(5) 0.019(3) 0.035(4) 0.005(3)
O1_58 0.040(6) 0.030(4) 0.042(6) 0.018(4) 0.019(5) 0.014(4)
C1_58 0.044(4) 0.030(4) 0.046(4) 0.017(3) 0.021(3) 0.011(3)
C2_58 0.052(5) 0.034(4) 0.050(4) 0.021(4) 0.022(4) 0.015(4)
F1_58 0.064(8) 0.046(8) 0.054(5) 0.025(5) 0.028(5) 0.018(7)
F2_58 0.057(8) 0.034(5) 0.050(6) 0.024(4) 0.024(6) 0.016(4)
F3_58 0.053(5) 0.040(8) 0.052(8) 0.023(6) 0.022(4) 0.017(4)
C3_58 0.050(5) 0.037(5) 0.046(4) 0.016(4) 0.022(4) 0.010(4)
F4_58 0.053(9) 0.043(7) 0.048(7) 0.019(6) 0.020(6) 0.008(6)
F5_58 0.050(6) 0.037(8) 0.042(8) 0.013(6) 0.021(5) 0.009(5)
F6_58 0.053(7) 0.041(6) 0.049(6) 0.016(5) 0.021(5) 0.006(5)
C4_58 0.044(4) 0.037(5) 0.049(5) 0.022(4) 0.021(4) 0.012(4)
F7_58 0.045(7) 0.041(8) 0.052(6) 0.025(6) 0.020(5) 0.011(6)
F8_58 0.045(7) 0.039(5) 0.051(8) 0.024(5) 0.020(6) 0.009(4)
F9_58 0.040(8) 0.039(7) 0.049(6) 0.024(5) 0.020(5) 0.016(6)
O1_59 0.067(8) 0.054(5) 0.098(7) 0.040(5) 0.041(6) 0.022(5)
C1_59 0.078(5) 0.055(5) 0.108(5) 0.039(4) 0.047(4) 0.018(4)
C2_59 0.081(6) 0.073(6) 0.116(6) 0.048(5) 0.051(5) 0.019(5)
F1_59 0.098(8) 0.088(9) 0.122(7) 0.056(6) 0.051(6) 0.022(7)
F2_59 0.083(7) 0.075(7) 0.117(8) 0.052(6) 0.052(6) 0.018(6)
F3_59 0.095(9) 0.082(7) 0.121(9) 0.050(6) 0.059(8) 0.027(7)
C3_59 0.080(6) 0.066(6) 0.108(5) 0.041(4) 0.045(4) 0.016(5)
F4_59 0.088(9) 0.076(9) 0.114(9) 0.045(7) 0.049(7) 0.013(7)
F5_59 0.080(7) 0.068(9) 0.115(9) 0.039(7) 0.045(6) 0.017(6)
F6_59 0.081(9) 0.066(6) 0.107(7) 0.040(5) 0.051(6) 0.014(5)
C4_59 0.082(5) 0.057(5) 0.118(6) 0.042(5) 0.049(5) 0.020(4)
F7_59 0.093(9) 0.069(9) 0.127(8) 0.045(7) 0.059(7) 0.022(7)
F8_59 0.087(9) 0.056(6) 0.124(10) 0.044(6) 0.053(8) 0.023(5)
F9_59 0.095(7) 0.061(8) 0.121(6) 0.044(5) 0.045(5) 0.022(6)
O1_60 0.040(7) 0.053(7) 0.040(4) 0.019(4) 0.013(4) 0.007(5)
C1_60 0.052(4) 0.054(4) 0.041(4) 0.021(3) 0.017(3) 0.013(3)
C2_60 0.051(4) 0.058(4) 0.058(4) 0.029(3) 0.024(4) 0.017(3)
F1_60 0.054(5) 0.057(6) 0.076(6) 0.038(5) 0.024(4) 0.018(4)
F2_60 0.062(7) 0.071(8) 0.065(5) 0.039(5) 0.029(5) 0.021(6)
F3_60 0.059(7) 0.059(6) 0.064(6) 0.035(5) 0.029(6) 0.021(5)
C3_60 0.052(4) 0.069(5) 0.045(4) 0.022(4) 0.011(3) 0.007(3)
F4_60 0.060(7) 0.071(6) 0.048(7) 0.021(5) 0.013(5) 0.002(5)
F5_60 0.061(6) 0.082(7) 0.060(7) 0.035(5) 0.020(5) 0.015(5)
F6_60 0.078(7) 0.090(7) 0.048(4) 0.022(4) 0.017(4) 0.014(6)
C4_60 0.056(4) 0.057(4) 0.050(4) 0.022(3) 0.023(3) 0.016(3)
F7_60 0.064(8) 0.057(5) 0.048(7) 0.020(4) 0.025(6) 0.016(4)
F8_60 0.075(7) 0.080(8) 0.062(5) 0.033(5) 0.036(5) 0.023(6)
F9_60 0.060(5) 0.052(7) 0.055(5) 0.023(5) 0.024(4) 0.020(4)
O1_61 0.038(3) 0.039(2) 0.068(3) 0.035(2) 0.021(3) 0.010(2)
C1_61 0.0492(19) 0.0405(19) 0.069(2) 0.0364(16) 0.0227(16) 0.0119(15)
C2_61 0.052(2) 0.047(2) 0.078(2) 0.0397(19) 0.0227(18) 0.0081(17)
F1_61 0.062(4) 0.056(3) 0.081(3) 0.035(2) 0.021(2) 0.009(3)
F2_61 0.053(4) 0.046(3) 0.082(3) 0.041(3) 0.022(3) 0.007(3)
F3_61 0.046(2) 0.047(3) 0.097(4) 0.049(3) 0.026(2) 0.004(2)
C3_61 0.063(3) 0.058(2) 0.069(2) 0.0360(18) 0.0233(18) 0.0096(19)
F4_61 0.072(3) 0.067(3) 0.067(4) 0.034(3) 0.021(3) 0.000(3)
F5_61 0.072(3) 0.071(4) 0.073(4) 0.037(3) 0.029(3) 0.016(3)
F6_61 0.067(4) 0.069(3) 0.074(3) 0.043(3) 0.022(3) 0.009(3)
C4_61 0.056(2) 0.050(2) 0.079(2) 0.0430(19) 0.0292(19) 0.0190(18)
F7_61 0.056(2) 0.059(3) 0.090(3) 0.050(3) 0.028(2) 0.019(2)
F8_61 0.062(4) 0.052(2) 0.091(4) 0.049(2) 0.038(3) 0.025(2)
F9_61 0.070(4) 0.061(4) 0.086(3) 0.050(2) 0.039(2) 0.032(3)
Si1_62 0.0156(5) 0.0189(5) 0.0226(5) 0.0114(4) 0.0079(4) 0.0033(4)
Al1_62 0.0172(6) 0.0230(6) 0.0246(6) 0.0076(5) 0.0095(5) 0.0073(5)
Al2_62 0.0191(6) 0.0227(6) 0.0223(6) 0.0083(5) 0.0077(5) 0.0022(5)
Al3_62 0.0277(7) 0.0276(6) 0.0299(7) 0.0189(5) 0.0175(6) 0.0116(5)
C1A_62 0.0265(13) 0.0206(15) 0.0330(13) 0.0084(11) 0.0051(10) 0.0012(11)
C2A_62 0.0259(13) 0.0233(16) 0.0358(14) 0.0092(12) 0.0080(11) -0.0001(11)
C3A_62 0.0283(14) 0.0276(15) 0.0348(14) 0.0135(12) 0.0112(11) 0.0008(12)
C4A_62 0.0254(14) 0.0234(14) 0.0309(13) 0.0122(11) 0.0078(11) 0.0015(11)
C5A_62 0.0269(14) 0.0186(14) 0.0275(12) 0.0086(10) 0.0058(10) 0.0003(11)
C10A_62 0.047(3) 0.030(2) 0.0336(17) 0.0108(16) 0.0178(18) 0.004(2)
C9A_62 0.0304(19) 0.031(2) 0.045(3) 0.018(2) 0.0098(17) 0.0063(17)
C8A_62 0.041(3) 0.049(3) 0.0412(19) 0.024(2) 0.0144(18) -0.002(2)
C7A_62 0.0307(18) 0.023(2) 0.057(3) 0.000(2) 0.0184(19) -0.0051(16)
C6A_62 0.038(2) 0.031(2) 0.041(2) 0.0156(19) 0.0007(17) 0.005(2)
C1B_62 0.0425(15) 0.0416(15) 0.0413(14) 0.0287(12) 0.0266(11) 0.0166(12)
C2B_62 0.0466(15) 0.0374(13) 0.0419(15) 0.0260(11) 0.0271(12) 0.0138(11)
C3B_62 0.0397(14) 0.0332(14) 0.0360(14) 0.0198(11) 0.0226(11) 0.0073(10)
C4B_62 0.0312(13) 0.0321(14) 0.0322(13) 0.0206(11) 0.0209(11) 0.0079(10)
C5B_62 0.0326(14) 0.0386(15) 0.0338(12) 0.0242(11) 0.0203(11) 0.0099(11)
C10B_62 0.041(2) 0.047(2) 0.0337(15) 0.0225(14) 0.0179(14) 0.0025(17)
C9B_62 0.035(2) 0.039(2) 0.037(2) 0.0213(18) 0.0225(19) 0.0124(17)
C8B_62 0.0420(15) 0.044(2) 0.0377(18) 0.0234(16) 0.0193(12) 0.0008(13)
C7B_62 0.072(3) 0.0371(17) 0.055(2) 0.0258(15) 0.038(2) 0.0175(16)
C6B_62 0.048(2) 0.068(3) 0.062(3) 0.047(3) 0.0294(18) 0.028(2)
C1C_62 0.0247(14) 0.0310(15) 0.0352(14) 0.0100(11) 0.0165(11) 0.0125(11)
C2C_62 0.0242(14) 0.0308(14) 0.0359(14) 0.0070(11) 0.0152(11) 0.0124(11)
C3C_62 0.0256(14) 0.0342(15) 0.0320(12) 0.0061(11) 0.0136(11) 0.0128(12)
C4C_62 0.0257(14) 0.0340(15) 0.0314(13) 0.0098(11) 0.0153(11) 0.0131(11)
C5C_62 0.0215(12) 0.0312(15) 0.0315(14) 0.0088(11) 0.0142(10) 0.0119(11)
C10C_62 0.0236(16) 0.042(2) 0.038(2) 0.0088(18) 0.0120(14) 0.0106(15)
C9C_62 0.046(3) 0.044(2) 0.048(3) 0.020(2) 0.028(2) 0.0163(19)
C8C_62 0.039(2) 0.054(3) 0.0330(16) 0.0072(16) 0.0109(15) 0.022(2)
C7C_62 0.033(2) 0.0345(18) 0.060(3) 0.0052(17) 0.0245(19) 0.0075(15)
C6C_62 0.038(2) 0.052(2) 0.0493(19) 0.0274(19) 0.0243(17) 0.021(2)
C5D_62 0.0221(15) 0.0366(15) 0.0316(17) 0.0182(13) 0.0074(13) 0.0105(12)
C6D_62 0.030(2) 0.0300(16) 0.0325(18) 0.0181(13) 0.0051(16) 0.0051(14)
C7D_62 0.039(2) 0.044(2) 0.039(2) 0.024(2) 0.018(2) 0.010(2)
C8D_62 0.044(3) 0.035(2) 0.037(3) 0.0200(19) 0.002(2) -0.0010(18)
C9D_62 0.053(3) 0.044(2) 0.045(3) 0.017(2) 0.017(2) 0.022(2)
C10D_62 0.035(2) 0.055(3) 0.055(3) 0.034(3) 0.024(2) 0.019(2)
C1D_62 0.0203(13) 0.0290(14) 0.0286(13) 0.0163(11) 0.0058(11) 0.0052(10)
C2D_62 0.0239(15) 0.0319(14) 0.0281(15) 0.0181(12) 0.0051(13) 0.0039(12)
C3D_62 0.0258(17) 0.0315(14) 0.0274(16) 0.0153(12) 0.0007(14) 0.0043(12)
C4D_62 0.0270(17) 0.0352(15) 0.0287(17) 0.0163(13) 0.0028(14) 0.0084(12)
O1_11 0.031(5) 0.057(8) 0.039(7) 0.017(6) 0.017(4) 0.016(4)
C1_11 0.035(4) 0.068(4) 0.052(4) 0.019(3) 0.024(3) 0.014(4)
C2_11 0.037(5) 0.072(6) 0.054(4) 0.020(4) 0.022(4) 0.018(4)
F1_11 0.038(7) 0.077(6) 0.058(5) 0.016(5) 0.021(5) 0.018(5)
F2_11 0.039(6) 0.080(10) 0.061(9) 0.024(7) 0.024(5) 0.022(5)
F3_11 0.045(7) 0.077(7) 0.056(7) 0.023(6) 0.021(6) 0.017(5)
C3_11 0.045(5) 0.078(5) 0.055(5) 0.018(4) 0.029(4) 0.018(4)
F4_11 0.050(6) 0.091(9) 0.053(5) 0.012(5) 0.030(4) 0.024(6)
F5_11 0.060(8) 0.079(6) 0.067(8) 0.022(5) 0.033(6) 0.021(5)
F6_11 0.047(6) 0.078(9) 0.056(8) 0.017(7) 0.032(6) 0.021(6)
C4_11 0.055(6) 0.073(5) 0.075(5) 0.031(4) 0.032(4) 0.018(4)
F7_11 0.065(8) 0.080(9) 0.081(6) 0.038(5) 0.032(5) 0.017(6)
F8_11 0.061(6) 0.068(8) 0.087(9) 0.027(6) 0.040(5) 0.016(5)
F9_11 0.069(8) 0.075(7) 0.087(7) 0.032(5) 0.042(7) 0.023(6)
O1_12 0.043(7) 0.025(4) 0.035(6) 0.008(4) 0.015(5) 0.008(4)
C1_12 0.049(4) 0.028(4) 0.047(3) 0.014(3) 0.022(3) 0.013(3)
C2_12 0.051(4) 0.040(5) 0.050(4) 0.020(3) 0.024(3) 0.016(3)
F1_12 0.049(6) 0.044(5) 0.047(5) 0.020(4) 0.022(4) 0.014(4)
F2_12 0.054(8) 0.047(6) 0.062(6) 0.031(5) 0.029(6) 0.022(5)
F3_12 0.051(7) 0.059(7) 0.055(6) 0.029(5) 0.028(6) 0.026(5)
C3_12 0.057(5) 0.030(4) 0.050(4) 0.012(3) 0.026(3) 0.005(3)
F4_12 0.057(5) 0.053(7) 0.056(6) 0.020(5) 0.023(4) 0.004(4)
F5_12 0.056(7) 0.027(6) 0.043(5) 0.005(4) 0.022(5) -0.001(5)
F6_12 0.076(8) 0.027(5) 0.048(7) 0.009(5) 0.033(6) 0.010(4)
C4_12 0.062(5) 0.042(4) 0.060(5) 0.023(4) 0.035(4) 0.020(4)
F7_12 0.067(5) 0.058(6) 0.074(7) 0.035(6) 0.041(5) 0.030(5)
F8_12 0.069(7) 0.045(4) 0.082(8) 0.030(5) 0.047(6) 0.021(4)
F9_12 0.071(6) 0.032(5) 0.059(5) 0.026(4) 0.039(4) 0.021(5)
O1_13 0.053(12) 0.036(7) 0.041(10) 0.020(6) 0.017(8) 0.000(6)
C1_13 0.064(5) 0.043(5) 0.076(4) 0.025(4) 0.024(4) 0.001(4)
C2_13 0.070(5) 0.052(6) 0.087(5) 0.022(4) 0.018(4) -0.003(4)
F1_13 0.078(7) 0.062(9) 0.107(8) 0.032(7) 0.030(6) 0.002(6)
F2_13 0.074(9) 0.049(6) 0.087(8) 0.020(5) 0.018(7) -0.007(5)
F3_13 0.080(9) 0.055(8) 0.087(6) 0.022(6) 0.009(6) -0.014(7)
C3_13 0.064(5) 0.056(5) 0.083(5) 0.026(5) 0.027(4) 0.004(4)
F4_13 0.068(6) 0.068(7) 0.094(8) 0.030(6) 0.028(5) -0.001(5)
F5_13 0.093(9) 0.087(9) 0.092(6) 0.037(6) 0.040(5) 0.018(7)
F6_13 0.055(9) 0.056(6) 0.077(9) 0.021(5) 0.028(7) 0.005(5)
C4_13 0.082(6) 0.056(6) 0.086(5) 0.036(4) 0.035(4) 0.013(5)
F7_13 0.089(6) 0.074(9) 0.085(6) 0.036(6) 0.034(5) 0.019(6)
F8_13 0.072(8) 0.056(5) 0.090(7) 0.041(5) 0.038(6) 0.018(5)
F9_13 0.100(8) 0.067(7) 0.097(7) 0.048(6) 0.052(6) 0.027(6)
Si1_10 0.022(2) 0.025(2) 0.028(2) 0.0110(18) 0.0100(18) 0.0046(18)
Al1_10 0.0231(19) 0.027(2) 0.0297(18) 0.0118(17) 0.0113(15) 0.0051(16)
Al2_10 0.030(2) 0.034(2) 0.034(2) 0.0155(18) 0.0138(17) 0.0053(17)
Al3_10 0.025(2) 0.0263(19) 0.0283(19) 0.0103(16) 0.0110(15) 0.0057(15)
C1A_10 0.036(2) 0.036(2) 0.038(2) 0.0187(18) 0.0181(16) 0.0074(17)
C2A_10 0.0389(18) 0.036(2) 0.039(2) 0.0179(19) 0.0194(15) 0.0058(16)
C3A_10 0.040(2) 0.037(2) 0.040(2) 0.0188(18) 0.0199(17) 0.0072(17)
C4A_10 0.039(2) 0.037(2) 0.039(2) 0.0194(18) 0.0196(17) 0.0090(17)
C5A_10 0.036(2) 0.037(2) 0.037(2) 0.0190(18) 0.0179(16) 0.0078(18)
C10A_10 0.037(4) 0.039(4) 0.040(3) 0.017(3) 0.017(3) 0.008(3)
C9A_10 0.040(3) 0.043(5) 0.044(5) 0.022(4) 0.021(3) 0.011(3)
C8A_10 0.045(6) 0.038(3) 0.042(5) 0.018(3) 0.021(4) 0.008(3)
C7A_10 0.0420(15) 0.044(2) 0.0377(18) 0.0234(16) 0.0193(12) 0.0008(13)
C6A_10 0.036(4) 0.037(5) 0.037(5) 0.018(4) 0.017(4) 0.008(4)
C1B_10 0.025(3) 0.026(2) 0.030(2) 0.0110(18) 0.0103(19) 0.005(2)
C2B_10 0.026(2) 0.027(2) 0.031(2) 0.0115(18) 0.0106(19) 0.005(2)
C3B_10 0.025(2) 0.025(3) 0.030(2) 0.010(2) 0.0099(18) 0.003(2)
C4B_10 0.026(2) 0.025(3) 0.030(2) 0.0107(19) 0.0101(17) 0.005(2)
C5B_10 0.026(3) 0.026(3) 0.030(2) 0.0107(18) 0.0101(18) 0.005(2)
C10B_10 0.036(6) 0.033(6) 0.032(3) 0.013(3) 0.014(3) 0.011(5)
C9B_10 0.025(4) 0.024(6) 0.030(4) 0.011(4) 0.010(3) 0.004(4)
C8B_10 0.027(4) 0.029(6) 0.033(5) 0.011(4) 0.012(4) 0.006(4)
C7B_10 0.025(6) 0.029(6) 0.031(3) 0.012(3) 0.010(3) 0.003(5)
C6B_10 0.026(5) 0.026(5) 0.030(5) 0.010(4) 0.009(4) 0.005(4)
C1C_10 0.026(2) 0.032(2) 0.031(2) 0.0138(19) 0.011(2) 0.0065(19)
C2C_10 0.025(3) 0.031(2) 0.030(2) 0.0132(19) 0.010(2) 0.006(2)
C3C_10 0.024(3) 0.031(2) 0.030(2) 0.0131(19) 0.010(2) 0.005(2)
C4C_10 0.025(2) 0.032(2) 0.031(2) 0.0133(18) 0.0108(19) 0.0055(19)
C5C_10 0.025(2) 0.033(2) 0.031(2) 0.014(2) 0.0110(19) 0.0064(19)
C10C_10 0.025(5) 0.035(5) 0.033(5) 0.016(4) 0.012(4) 0.008(4)
C9C_10 0.029(6) 0.032(3) 0.034(5) 0.013(2) 0.012(4) 0.005(2)
C8C_10 0.027(6) 0.033(5) 0.032(4) 0.013(3) 0.013(4) 0.006(4)
C7C_10 0.033(7) 0.032(4) 0.034(6) 0.014(4) 0.015(5) 0.007(4)
C6C_10 0.033(6) 0.034(3) 0.037(6) 0.015(3) 0.016(5) 0.010(4)
C5D_10 0.026(3) 0.034(2) 0.034(2) 0.0122(19) 0.014(2) 0.010(2)
C6D_10 0.027(4) 0.036(5) 0.035(4) 0.013(3) 0.013(3) 0.007(4)
C7D_10 0.029(8) 0.031(6) 0.036(3) 0.012(4) 0.013(5) 0.008(6)
C8D_10 0.025(9) 0.033(3) 0.040(6) 0.013(3) 0.016(6) 0.012(5)
C9D_10 0.038(2) 0.052(2) 0.0493(19) 0.0274(19) 0.0243(17) 0.021(2)
C10D_10 0.029(4) 0.040(6) 0.038(7) 0.017(6) 0.011(5) 0.006(5)
C1D_10 0.026(2) 0.031(2) 0.033(2) 0.0108(16) 0.0136(18) 0.0089(19)
C2D_10 0.026(3) 0.031(3) 0.035(2) 0.0108(19) 0.014(2) 0.009(2)
C3D_10 0.026(4) 0.033(3) 0.037(2) 0.013(2) 0.016(2) 0.011(3)
C4D_10 0.024(3) 0.033(3) 0.037(2) 0.012(2) 0.017(2) 0.013(3)
O1_63 0.068(3) 0.040(2) 0.056(3) 0.022(2) 0.021(3) 0.011(2)
C1_63 0.077(2) 0.043(2) 0.067(2) 0.0260(17) 0.0192(17) 0.0070(18)
C2_63 0.078(2) 0.058(3) 0.069(3) 0.027(2) 0.0207(19) 0.004(2)
F1_63 0.075(4) 0.074(4) 0.068(3) 0.027(2) 0.021(2) -0.001(3)
F2_63 0.077(4) 0.057(3) 0.065(4) 0.022(3) 0.021(3) 0.000(3)
F3_63 0.085(4) 0.070(3) 0.080(4) 0.021(3) 0.022(3) 0.011(3)
C3_63 0.086(3) 0.051(3) 0.070(2) 0.029(2) 0.018(2) 0.009(2)
F4_63 0.086(3) 0.048(3) 0.073(3) 0.029(3) 0.014(2) 0.011(2)
F5_63 0.098(4) 0.078(4) 0.076(3) 0.034(3) 0.026(3) 0.016(3)
F6_63 0.083(4) 0.050(3) 0.068(4) 0.029(2) 0.014(3) 0.009(3)
C4_63 0.084(3) 0.046(2) 0.075(2) 0.0252(19) 0.026(2) 0.010(2)
F7_63 0.088(3) 0.051(4) 0.080(3) 0.026(3) 0.023(2) 0.011(3)
F8_63 0.100(4) 0.046(3) 0.077(3) 0.026(2) 0.029(3) 0.007(2)
F9_63 0.093(5) 0.042(4) 0.076(3) 0.023(3) 0.032(3) 0.012(3)
O1_64 0.026(4) 0.052(7) 0.050(6) 0.024(5) 0.016(4) 0.004(4)
C1_64 0.027(3) 0.061(4) 0.057(3) 0.025(3) 0.019(3) 0.006(3)
C2_64 0.039(4) 0.063(5) 0.059(4) 0.025(3) 0.024(3) -0.001(4)
F1_64 0.066(7) 0.066(6) 0.061(6) 0.028(5) 0.013(5) -0.007(5)
F2_64 0.041(5) 0.073(8) 0.066(7) 0.031(6) 0.029(5) 0.002(5)
F3_64 0.024(5) 0.051(5) 0.047(5) 0.025(4) 0.022(4) 0.014(4)
C3_64 0.038(4) 0.065(4) 0.061(4) 0.027(3) 0.017(3) 0.011(4)
F4_64 0.043(7) 0.072(7) 0.060(5) 0.027(5) 0.016(5) 0.005(6)
F5_64 0.048(7) 0.067(5) 0.072(6) 0.028(4) 0.019(5) 0.011(4)
F6_64 0.039(4) 0.085(7) 0.068(6) 0.033(6) 0.017(4) 0.015(4)
C4_64 0.035(4) 0.061(4) 0.071(4) 0.021(3) 0.023(3) 0.003(3)
F7_64 0.021(6) 0.069(7) 0.072(4) 0.019(4) 0.021(4) 0.007(5)
F8_64 0.043(5) 0.065(7) 0.084(7) 0.014(6) 0.034(5) -0.004(5)
F9_64 0.050(6) 0.059(5) 0.080(7) 0.023(5) 0.025(5) 0.005(5)
O1_65 0.037(6) 0.023(4) 0.033(5) 0.016(3) 0.019(4) 0.012(3)
C1_65 0.037(3) 0.025(3) 0.040(3) 0.019(2) 0.019(2) 0.011(2)
C2_65 0.052(4) 0.027(3) 0.042(3) 0.018(2) 0.024(3) 0.015(3)
F1_65 0.060(5) 0.035(4) 0.045(3) 0.018(3) 0.017(3) 0.010(3)
F2_65 0.063(6) 0.023(3) 0.044(5) 0.017(3) 0.021(5) 0.014(3)
F3_65 0.058(4) 0.032(4) 0.044(5) 0.011(4) 0.029(4) 0.012(3)
C3_65 0.043(3) 0.034(4) 0.043(3) 0.024(3) 0.017(3) 0.012(3)
F4_65 0.050(5) 0.039(4) 0.040(3) 0.022(3) 0.011(3) 0.013(3)
F5_65 0.045(4) 0.054(5) 0.051(5) 0.030(4) 0.018(3) 0.020(3)
F6_65 0.054(5) 0.039(4) 0.055(5) 0.031(4) 0.024(4) 0.017(3)
C4_65 0.038(3) 0.037(4) 0.043(3) 0.026(3) 0.020(3) 0.012(3)
F7_65 0.043(4) 0.050(4) 0.048(4) 0.024(3) 0.026(3) 0.014(3)
F8_65 0.044(5) 0.044(4) 0.048(6) 0.028(4) 0.019(4) 0.005(3)
F9_65 0.037(4) 0.054(5) 0.053(4) 0.038(4) 0.020(3) 0.016(3)
O1_66 0.052(3) 0.061(4) 0.064(2) 0.030(2) 0.009(2) 0.021(3)
C1_66 0.061(2) 0.064(2) 0.065(2) 0.0312(18) 0.0110(17) 0.0211(17)
C2_66 0.065(3) 0.065(2) 0.070(3) 0.032(2) 0.016(2) 0.022(2)
F1_66 0.059(4) 0.054(3) 0.066(3) 0.031(3) 0.011(3) 0.016(3)
F2_66 0.080(4) 0.073(4) 0.073(3) 0.037(3) 0.019(3) 0.025(3)
F3_66 0.066(3) 0.070(4) 0.084(4) 0.041(3) 0.017(2) 0.021(2)
C3_66 0.068(3) 0.070(3) 0.070(3) 0.031(2) 0.016(2) 0.026(2)
F4_66 0.086(4) 0.073(3) 0.073(4) 0.029(2) 0.020(3) 0.022(3)
F5_66 0.072(3) 0.074(4) 0.067(3) 0.026(3) 0.018(3) 0.034(3)
F6_66 0.073(5) 0.082(4) 0.072(3) 0.033(3) 0.018(3) 0.024(3)
C4_66 0.062(2) 0.076(3) 0.072(2) 0.033(2) 0.0070(19) 0.021(2)
F7_66 0.067(4) 0.080(3) 0.077(4) 0.034(3) 0.005(3) 0.015(3)
F8_66 0.081(4) 0.093(4) 0.073(3) 0.035(3) 0.010(2) 0.021(3)
F9_66 0.060(3) 0.079(3) 0.069(4) 0.037(3) 0.007(3) 0.022(3)
O1_67 0.036(3) 0.059(4) 0.033(2) 0.018(2) 0.011(2) 0.016(2)
C1_67 0.0380(19) 0.061(2) 0.0360(18) 0.0197(16) 0.0094(15) 0.0152(16)
C2_67 0.046(2) 0.063(2) 0.044(2) 0.0234(19) 0.012(2) 0.0162(19)
F1_67 0.049(4) 0.062(4) 0.045(3) 0.023(3) 0.012(3) 0.018(3)
F2_67 0.051(4) 0.067(4) 0.046(3) 0.026(2) 0.012(2) 0.018(3)
F3_67 0.048(3) 0.066(4) 0.044(4) 0.024(3) 0.012(3) 0.014(2)
C3_67 0.050(2) 0.066(3) 0.036(2) 0.0230(18) 0.0116(17) 0.024(2)
F4_67 0.044(4) 0.061(3) 0.021(3) 0.016(2) 0.009(3) 0.023(3)
F5_67 0.054(3) 0.069(4) 0.043(4) 0.027(3) 0.018(3) 0.027(3)
F6_67 0.053(3) 0.067(4) 0.039(3) 0.017(3) 0.006(2) 0.029(2)
C4_67 0.040(2) 0.066(3) 0.045(2) 0.023(2) 0.0125(19) 0.0145(19)
F7_67 0.047(4) 0.066(3) 0.059(4) 0.025(2) 0.020(3) 0.014(2)
F8_67 0.038(3) 0.068(4) 0.045(4) 0.023(3) 0.011(2) 0.015(3)
F9_67 0.031(4) 0.068(4) 0.046(3) 0.025(2) 0.012(2) 0.016(3)

loop_
_atom_type_symbol
_atom_type_description
_atom_type_scat_dispersion_real
_atom_type_scat_dispersion_imag
_atom_type_scat_source
C C 0.0033 0.0016 'International Tables Vol C Tables 4.2.6.8 and 6.1.1.4'
O O 0.0106 0.0060 'International Tables Vol C Tables 4.2.6.8 and 6.1.1.4'
F F 0.0171 0.0103 'International Tables Vol C Tables 4.2.6.8 and 6.1.1.4'
Al Al 0.0645 0.0514 'International Tables Vol C Tables 4.2.6.8 and 6.1.1.4'
Si Si 0.0817 0.0704 'International Tables Vol C Tables 4.2.6.8 and 6.1.1.4'
H H 0.0000 0.0000 'International Tables Vol C Tables 4.2.6.8 and 6.1.1.4'

loop_
_geom_angle_atom_site_label_1
_geom_angle_atom_site_label_2
_geom_angle_atom_site_label_3
_geom_angle
_geom_angle_site_symmetry_1
_geom_angle_site_symmetry_3
_geom_angle_publ_flag
C1_14 Si2 Al6 137.81(13) . . ?
C1_14 Si2 Al4 133.32(13) . . ?
Al6 Si2 Al4 70.56(5) . . ?
C1_14 Si2 Al5 146.01(13) . . ?
Al6 Si2 Al5 68.46(5) . . ?
Al4 Si2 Al5 67.72(5) . . ?
C1_15 Si3 Al8 140.40(13) . . ?
C1_15 Si3 Al7 133.23(14) . . ?
Al8 Si3 Al7 69.73(5) . . ?
C1_15 Si3 Al9 144.56(14) . . ?
Al8 Si3 Al9 67.34(5) . . ?
Al7 Si3 Al9 68.12(5) . . ?
C1_16 Si4 Al12 133.20(13) . . ?
C1_16 Si4 Al10 139.87(13) . . ?
Al12 Si4 Al10 68.90(5) . . ?
C1_16 Si4 Al11 145.09(13) . . ?
Al12 Si4 Al11 68.77(5) . . ?
Al10 Si4 Al11 67.41(5) . . ?
C4_7 Al4 C3_7 37.49(15) . . ?
C4_7 Al4 C5_7 37.60(15) . . ?
C3_7 Al4 C5_7 62.22(16) . . ?
C4_7 Al4 C2_7 62.36(15) . . ?
C3_7 Al4 C2_7 37.09(15) . . ?
C5_7 Al4 C2_7 61.80(15) . . ?
C4_7 Al4 C1_7 62.52(15) . . ?
C3_7 Al4 C1_7 61.87(15) . . ?
C5_7 Al4 C1_7 37.19(14) . . ?
C2_7 Al4 C1_7 36.68(15) . . ?
C4_7 Al4 Si2 163.35(13) . . ?
C3_7 Al4 Si2 131.34(13) . . ?
C5_7 Al4 Si2 158.71(12) . . ?
C2_7 Al4 Si2 117.04(12) . . ?
C1_7 Al4 Si2 128.19(12) . . ?
C4_7 Al4 Al5 132.24(13) . . ?
C3_7 Al4 Al5 168.75(13) . . ?
C5_7 Al4 Al5 112.60(12) . . ?
C2_7 Al4 Al5 151.37(12) . . ?
C1_7 Al4 Al5 120.91(12) . . ?
Si2 Al4 Al5 57.03(5) . . ?
C4_7 Al4 Al6 115.00(12) . . ?
C3_7 Al4 Al6 116.98(12) . . ?
C5_7 Al4 Al6 140.21(12) . . ?
C2_7 Al4 Al6 143.82(12) . . ?
C1_7 Al4 Al6 177.32(12) . . ?
Si2 Al4 Al6 54.47(4) . . ?
Al5 Al4 Al6 59.69(4) . . ?
C2_8 Al5 C1_8 37.20(14) . . ?
C2_8 Al5 C3_8 37.22(14) . . ?
C1_8 Al5 C3_8 61.89(14) . . ?
C2_8 Al5 C5_8 62.25(15) . . ?
C1_8 Al5 C5_8 37.33(14) . . ?
C3_8 Al5 C5_8 61.75(15) . . ?
C2_8 Al5 C4_8 62.13(15) . . ?
C1_8 Al5 C4_8 61.89(14) . . ?
C3_8 Al5 C4_8 37.02(14) . . ?
C5_8 Al5 C4_8 36.80(14) . . ?
C2_8 Al5 Si2 121.48(12) . . ?
C1_8 Al5 Si2 113.48(11) . . ?
C3_8 Al5 Si2 152.27(13) . . ?
C5_8 Al5 Si2 133.01(12) . . ?
C4_8 Al5 Si2 168.47(12) . . ?
C2_8 Al5 Al4 168.74(12) . . ?
C1_8 Al5 Al4 132.00(12) . . ?
C3_8 Al5 Al4 149.79(12) . . ?
C5_8 Al5 Al4 111.08(12) . . ?
C4_8 Al5 Al4 118.78(12) . . ?
Si2 Al5 Al4 55.26(4) . . ?
C2_8 Al5 Al6 127.28(12) . . ?
C1_8 Al5 Al6 156.86(12) . . ?
C3_8 Al5 Al6 117.87(11) . . ?
C5_8 Al5 Al6 165.61(12) . . ?
C4_8 Al5 Al6 133.64(11) . . ?
Si2 Al5 Al6 54.64(4) . . ?
Al4 Al5 Al6 61.28(4) . . ?
C4_9 Al6 C3_9 37.38(14) . . ?
C4_9 Al6 C5_9 37.67(14) . . ?
C3_9 Al6 C5_9 62.48(15) . . ?
C4_9 Al6 C1_9 62.54(16) . . ?
C3_9 Al6 C1_9 62.24(15) . . ?
C5_9 Al6 C1_9 37.25(15) . . ?
C4_9 Al6 C2_9 62.49(15) . . ?
C3_9 Al6 C2_9 37.38(15) . . ?
C5_9 Al6 C2_9 62.21(15) . . ?
C1_9 Al6 C2_9 37.02(15) . . ?
C4_9 Al6 Si2 170.71(12) . . ?
C3_9 Al6 Si2 134.04(12) . . ?
C5_9 Al6 Si2 149.12(12) . . ?
C1_9 Al6 Si2 119.33(13) . . ?
C2_9 Al6 Si2 112.89(12) . . ?
C4_9 Al6 Al5 119.42(12) . . ?
C3_9 Al6 Al5 112.29(12) . . ?
C5_9 Al6 Al5 150.35(12) . . ?
C1_9 Al6 Al5 169.43(12) . . ?
C2_9 Al6 Al5 133.12(12) . . ?
Si2 Al6 Al5 56.90(4) . . ?
C4_9 Al6 Al4 132.15(12) . . ?
C3_9 Al6 Al4 164.10(12) . . ?
C5_9 Al6 Al4 117.45(12) . . ?
C1_9 Al6 Al4 128.53(12) . . ?
C2_9 Al6 Al4 158.34(12) . . ?
Si2 Al6 Al4 54.97(4) . . ?
Al5 Al6 Al4 59.04(4) . . ?
C5_4 Al7 C4_4 37.67(16) . . ?
C5_4 Al7 C1_4 37.27(16) . . ?
C4_4 Al7 C1_4 62.26(16) . . ?
C5_4 Al7 C3_4 62.31(17) . . ?
C4_4 Al7 C3_4 37.03(16) . . ?
C1_4 Al7 C3_4 61.89(16) . . ?
C5_4 Al7 C2_4 61.99(17) . . ?
C4_4 Al7 C2_4 61.74(16) . . ?
C1_4 Al7 C2_4 36.95(16) . . ?
C3_4 Al7 C2_4 36.80(15) . . ?
C5_4 Al7 Si3 164.46(13) . . ?
C4_4 Al7 Si3 157.07(14) . . ?
C1_4 Al7 Si3 131.31(13) . . ?
C3_4 Al7 Si3 126.43(14) . . ?
C2_4 Al7 Si3 115.89(13) . . ?
C5_4 Al7 Al9 133.65(13) . . ?
C4_4 Al7 Al9 112.42(13) . . ?
C1_4 Al7 Al9 170.43(14) . . ?
C3_4 Al7 Al9 119.41(13) . . ?
C2_4 Al7 Al9 149.47(14) . . ?
Si3 Al7 Al9 56.67(5) . . ?
C5_4 Al7 Al8 117.01(13) . . ?
C4_4 Al7 Al8 140.78(14) . . ?
C1_4 Al7 Al8 119.40(13) . . ?
C3_4 Al7 Al8 177.25(13) . . ?
C2_4 Al7 Al8 145.69(13) . . ?
Si3 Al7 Al8 54.93(4) . . ?
Al9 Al7 Al8 58.87(5) . . ?
C5_5 Al8 C4_5 37.70(17) . . ?
C5_5 Al8 C3_5 62.36(16) . . ?
C4_5 Al8 C3_5 37.37(15) . . ?
C5_5 Al8 C1_5 37.63(16) . . ?
C4_5 Al8 C1_5 63.00(16) . . ?
C3_5 Al8 C1_5 62.33(15) . . ?
C5_5 Al8 C2_5 62.28(16) . . ?
C4_5 Al8 C2_5 62.68(15) . . ?
C3_5 Al8 C2_5 37.41(14) . . ?
C1_5 Al8 C2_5 36.98(14) . . ?
C5_5 Al8 Si3 145.69(14) . . ?
C4_5 Al8 Si3 176.30(14) . . ?
C3_5 Al8 Si3 139.77(13) . . ?
C1_5 Al8 Si3 118.80(12) . . ?
C2_5 Al8 Si3 116.51(12) . . ?
C5_5 Al8 Al9 149.83(14) . . ?
C4_5 Al8 Al9 120.44(13) . . ?
C3_5 Al8 Al9 114.91(12) . . ?
C1_5 Al8 Al9 171.40(13) . . ?
C2_5 Al8 Al9 135.82(12) . . ?
Si3 Al8 Al9 57.29(4) . . ?
C5_5 Al8 Al7 111.86(13) . . ?
C4_5 Al8 Al7 126.83(13) . . ?
C3_5 Al8 Al7 161.27(12) . . ?
C1_5 Al8 Al7 125.31(12) . . ?
C2_5 Al8 Al7 158.52(12) . . ?
Si3 Al8 Al7 55.34(5) . . ?
Al9 Al8 Al7 60.10(5) . . ?
C2_6 Al9 C1_6 37.57(15) . . ?
C2_6 Al9 C3_6 37.25(16) . . ?
C1_6 Al9 C3_6 62.31(16) . . ?
C2_6 Al9 C5_6 62.44(17) . . ?
C1_6 Al9 C5_6 37.30(16) . . ?
C3_6 Al9 C5_6 62.08(16) . . ?
C2_6 Al9 C4_6 62.06(17) . . ?
C1_6 Al9 C4_6 62.00(17) . . ?
C3_6 Al9 C4_6 37.02(16) . . ?
C5_6 Al9 C4_6 36.97(16) . . ?
C2_6 Al9 Si3 114.13(13) . . ?
C1_6 Al9 Si3 121.34(13) . . ?
C3_6 Al9 Si3 134.37(13) . . ?
C5_6 Al9 Si3 151.21(13) . . ?
C4_6 Al9 Si3 170.13(14) . . ?
C2_6 Al9 Al8 156.86(13) . . ?
C1_6 Al9 Al8 125.79(12) . . ?
C3_6 Al9 Al8 165.04(14) . . ?
C5_6 Al9 Al8 115.39(13) . . ?
C4_6 Al9 Al8 131.73(14) . . ?
Si3 Al9 Al8 55.38(4) . . ?
C2_6 Al9 Al7 133.57(13) . . ?
C1_6 Al9 Al7 170.48(13) . . ?
C3_6 Al9 Al7 112.82(12) . . ?
C5_6 Al9 Al7 149.56(14) . . ?
C4_6 Al9 Al7 119.80(13) . . ?
Si3 Al9 Al7 55.21(5) . . ?
Al8 Al9 Al7 61.03(5) . . ?
C5_2 Al10 C4_2 37.54(15) . . ?
C5_2 Al10 C2_2 62.15(16) . . ?
C4_2 Al10 C2_2 62.27(15) . . ?
C5_2 Al10 C1_2 37.27(15) . . ?
C4_2 Al10 C1_2 62.46(15) . . ?
C2_2 Al10 C1_2 37.11(16) . . ?
C5_2 Al10 C3_2 62.30(15) . . ?
C4_2 Al10 C3_2 37.15(14) . . ?
C2_2 Al10 C3_2 37.36(14) . . ?
C1_2 Al10 C3_2 62.29(15) . . ?
C5_2 Al10 Si4 149.11(13) . . ?
C4_2 Al10 Si4 121.99(12) . . ?
C2_2 Al10 Si4 138.92(13) . . ?
C1_2 Al10 Si4 173.55(13) . . ?
C3_2 Al10 Si4 117.83(12) . . ?
C5_2 Al10 Al11 109.36(12) . . ?
C4_2 Al10 Al11 121.76(12) . . ?
C2_2 Al10 Al11 162.17(13) . . ?
C1_2 Al10 Al11 126.56(13) . . ?
C3_2 Al10 Al11 155.41(12) . . ?
Si4 Al10 Al11 56.32(4) . . ?
C5_2 Al10 Al12 146.69(12) . . ?
C4_2 Al10 Al12 175.53(12) . . ?
C2_2 Al10 Al12 117.04(12) . . ?
C1_2 Al10 Al12 120.00(12) . . ?
C3_2 Al10 Al12 139.57(12) . . ?
Si4 Al10 Al12 55.22(4) . . ?
Al11 Al10 Al12 60.40(4) . . ?
C3_3 Al11 C4_3 37.42(15) . . ?
C3_3 Al11 C2_3 37.80(15) . . ?
C4_3 Al11 C2_3 62.60(15) . . ?
C3_3 Al11 C5_3 62.27(15) . . ?
C4_3 Al11 C5_3 37.30(14) . . ?
C2_3 Al11 C5_3 61.92(16) . . ?
C3_3 Al11 C1_3 62.54(16) . . ?
C4_3 Al11 C1_3 62.32(15) . . ?
C2_3 Al11 C1_3 37.09(16) . . ?
C5_3 Al11 C1_3 36.92(15) . . ?
C3_3 Al11 Si4 113.47(13) . . ?
C4_3 Al11 Si4 112.33(12) . . ?
C2_3 Al11 Si4 141.71(14) . . ?
C5_3 Al11 Si4 138.70(12) . . ?
C1_3 Al11 Si4 174.65(12) . . ?
C3_3 Al11 Al10 168.05(13) . . ?
C4_3 Al11 Al10 136.75(12) . . ?
C2_3 Al11 Al10 154.10(13) . . ?
C5_3 Al11 Al10 120.15(12) . . ?
C1_3 Al11 Al10 127.21(12) . . ?
Si4 Al11 Al10 56.28(4) . . ?
C3_3 Al11 Al12 120.52(12) . . ?
C4_3 Al11 Al12 153.06(12) . . ?
C2_3 Al11 Al12 110.51(12) . . ?
C5_3 Al11 Al12 165.36(12) . . ?
C1_3 Al11 Al12 129.45(12) . . ?
Si4 Al11 Al12 55.26(4) . . ?
Al10 Al11 Al12 60.54(4) . . ?
C5_1 Al12 C4_1 37.98(15) . . ?
C5_1 Al12 C1_1 37.19(16) . . ?
C4_1 Al12 C1_1 62.54(16) . . ?
C5_1 Al12 C3_1 62.55(15) . . ?
C4_1 Al12 C3_1 37.26(15) . . ?
C1_1 Al12 C3_1 62.00(15) . . ?
C5_1 Al12 C2_1 61.99(16) . . ?
C4_1 Al12 C2_1 61.97(16) . . ?
C1_1 Al12 C2_1 36.96(15) . . ?
C3_1 Al12 C2_1 36.81(15) . . ?
C5_1 Al12 Si4 155.79(13) . . ?
C4_1 Al12 Si4 164.86(12) . . ?
C1_1 Al12 Si4 124.77(13) . . ?
C3_1 Al12 Si4 130.83(12) . . ?
C2_1 Al12 Si4 114.60(12) . . ?
C5_1 Al12 Al11 140.41(13) . . ?
C4_1 Al12 Al11 117.94(12) . . ?
C1_1 Al12 Al11 175.63(13) . . ?
C3_1 Al12 Al11 121.28(12) . . ?
C2_1 Al12 Al11 147.39(13) . . ?
Si4 Al12 Al11 55.97(4) . . ?
C5_1 Al12 Al10 112.25(12) . . ?
C4_1 Al12 Al10 135.69(13) . . ?
C1_1 Al12 Al10 117.28(12) . . ?
C3_1 Al12 Al10 172.93(13) . . ?
C2_1 Al12 Al10 146.58(13) . . ?
Si4 Al12 Al10 55.88(4) . . ?
Al11 Al12 Al10 59.06(4) . . ?
O1_59 Al13 O1_57 124.6(16) . . ?
O1_59 Al13 O1_48 102.2(15) . . ?
O1_57 Al13 O1_48 115.9(13) . . ?
O1_19 Al13 O1_18 113.7(7) . . ?
O1_19 Al13 O1_17 111.3(10) . . ?
O1_18 Al13 O1_17 113.3(7) . . ?
O1_59 Al13 F1 107.3(13) . . ?
O1_19 Al13 F1 107.5(7) . . ?
O1_57 Al13 F1 102.0(10) . . ?
O1_48 Al13 F1 102.5(9) . . ?
O1_18 Al13 F1 104.2(2) . . ?
O1_17 Al13 F1 106.3(7) . . ?
O1_22 Al14 O1_20 113.68(18) . . ?
O1_22 Al14 O1_21 116.8(6) . . ?
O1_20 Al14 O1_21 110.3(6) . . ?
O1_58 Al14 F1 112.2(14) . . ?
O1_22 Al14 F1 103.88(15) . . ?
O1_20 Al14 F1 105.25(16) . . ?
O1_21 Al14 F1 105.7(7) . . ?
O1_65 Al14 F1 102.7(10) . . ?
O1_25 Al15 O1_23 123.1(7) . . ?
O1_49 Al15 O1_11 122.6(12) . . ?
O1_25 Al15 O1_24 113.1(7) . . ?
O1_23 Al15 O1_24 109.9(3) . . ?
O1_49 Al15 F2 114.2(4) . . ?
O1_25 Al15 F2 105.0(6) . . ?
O1_23 Al15 F2 100.9(2) . . ?
O1_46 Al15 F2 104.2(13) . . ?
O1_11 Al15 F2 111.2(11) . . ?
O1_63 Al15 F2 106.1(5) . . ?
O1_24 Al15 F2 101.7(2) . . ?
O1_67 Al16 O1_61 103.2(13) . . ?
O1_47 Al16 O1_50 116.9(13) . . ?
O1_26 Al16 O1_27 99.8(9) . . ?
O1_26 Al16 O1_28 109.8(8) . . ?
O1_27 Al16 O1_28 130.9(8) . . ?
O1_47 Al16 O1_41 110.9(11) . . ?
O1_50 Al16 O1_41 115.2(11) . . ?
O1_67 Al16 O1_64 108.4(15) . . ?
O1_61 Al16 O1_64 131.6(9) . . ?
O1_47 Al16 F2 108.2(9) . . ?
O1_67 Al16 F2 108.7(12) . . ?
O1_61 Al16 F2 108.4(5) . . ?
O1_50 Al16 F2 106.5(11) . . ?
O1_26 Al16 F2 108.8(8) . . ?
O1_27 Al16 F2 101.9(7) . . ?
O1_28 Al16 F2 104.4(5) . . ?
O1_41 Al16 F2 96.9(5) . . ?
O1_64 Al16 F2 95.2(7) . . ?
O1_55 Al17 O1_13 136.5(14) . . ?
O1_30 Al17 O1_31 117.2(2) . . ?
O1_30 Al17 O1_29 111.0(4) . . ?
O1_31 Al17 O1_29 114.2(5) . . ?
O1_55 Al17 F3 100.2(10) . . ?
O1_60 Al17 F3 110.9(14) . . ?
O1_13 Al17 F3 107.2(9) . . ?
O1_30 Al17 F3 102.39(17) . . ?
O1_31 Al17 F3 101.7(2) . . ?
O1_29 Al17 F3 108.9(4) . . ?
O1_56 Al18 O1_45 104.1(9) . . ?
O1_34 Al18 O1_33 115.8(10) . . ?
O1_56 Al18 O1_44 112.5(13) . . ?
O1_45 Al18 O1_44 122.1(13) . . ?
O1_34 Al18 O1_32 114.8(10) . . ?
O1_33 Al18 O1_32 112.7(6) . . ?
O1_56 Al18 F3 118.5(6) . . ?
O1_66 Al18 F3 113.0(7) . . ?
O1_34 Al18 F3 104.7(9) . . ?
O1_45 Al18 F3 96.7(6) . . ?
O1_33 Al18 F3 104.0(5) . . ?
O1_44 Al18 F3 102.9(10) . . ?
O1_32 Al18 F3 103.0(2) . . ?
O1_36 Al19 O1_35 111.8(3) . . ?
O1_53 Al19 O1_12 117.9(12) . . ?
O1_36 Al19 O1_37 117.2(3) . . ?
O1_35 Al19 O1_37 111.4(2) . . ?
O1_53 Al19 F4 115.8(8) . . ?
O1_36 Al19 F4 109.4(2) . . ?
O1_35 Al19 F4 107.2(2) . . ?
O1_12 Al19 F4 101.2(9) . . ?
O1_37 Al19 F4 98.68(15) . . ?
O1_53 Al19 O1_43 113.3(13) . . ?
O1_12 Al19 O1_43 106.0(14) . . ?
F4 Al19 O1_43 100.3(10) . . ?
O1_38 Al20 O1_39 112.8(2) . . ?
O1_38 Al20 O1_40 117.2(4) . . ?
O1_39 Al20 O1_40 110.4(4) . . ?
O1_54 Al20 O1_42 108.4(12) . . ?
O1_54 Al20 O1_51 117.5(15) . . ?
O1_42 Al20 O1_51 125.9(11) . . ?
O1_52 Al20 F4 115.4(7) . . ?
O1_38 Al20 F4 106.4(3) . . ?
O1_39 Al20 F4 107.76(18) . . ?
O1_40 Al20 F4 101.0(4) . . ?
O1_54 Al20 F4 102.2(12) . . ?
O1_42 Al20 F4 98.0(4) . . ?
O1_51 Al20 F4 98.6(10) . . ?
Al14 F1 Al13 178.57(18) . . ?
Al15 F2 Al16 170.75(16) . . ?
Al17 F3 Al18 168.44(17) . . ?
Al19 F4 Al20 173.94(15) . . ?
C5_1 C1_1 C2_1 108.3(4) . . ?
C5_1 C1_1 C10_1 128.3(4) . . ?
C2_1 C1_1 C10_1 123.4(4) . . ?
C5_1 C1_1 Al12 70.6(2) . . ?
C2_1 C1_1 Al12 72.5(2) . . ?
C10_1 C1_1 Al12 123.1(3) . . ?
C3_1 C2_1 C1_1 108.3(4) . . ?
C3_1 C2_1 C9_1 126.7(4) . . ?
C1_1 C2_1 C9_1 124.7(4) . . ?
C3_1 C2_1 Al12 71.2(2) . . ?
C1_1 C2_1 Al12 70.5(2) . . ?
C9_1 C2_1 Al12 128.2(3) . . ?
C2_1 C3_1 C4_1 108.1(4) . . ?
C2_1 C3_1 C8_1 125.4(4) . . ?
C4_1 C3_1 C8_1 126.6(4) . . ?
C2_1 C3_1 Al12 72.0(2) . . ?
C4_1 C3_1 Al12 70.4(2) . . ?
C8_1 C3_1 Al12 124.1(3) . . ?
C3_1 C4_1 C5_1 107.5(4) . . ?
C3_1 C4_1 C7_1 128.3(4) . . ?
C5_1 C4_1 C7_1 123.9(4) . . ?
C3_1 C4_1 Al12 72.3(2) . . ?
C5_1 C4_1 Al12 70.6(2) . . ?
C7_1 C4_1 Al12 127.2(3) . . ?
C1_1 C5_1 C4_1 107.9(4) . . ?
C1_1 C5_1 C6_1 127.8(4) . . ?
C4_1 C5_1 C6_1 124.1(4) . . ?
C1_1 C5_1 Al12 72.2(2) . . ?
C4_1 C5_1 Al12 71.4(2) . . ?
C6_1 C5_1 Al12 126.4(3) . . ?
C5_1 C6_1 H6A_1 109.5 . . ?
C5_1 C6_1 H6B_1 109.5 . . ?
H6A_1 C6_1 H6B_1 109.5 . . ?
C5_1 C6_1 H6C_1 109.5 . . ?
H6A_1 C6_1 H6C_1 109.5 . . ?
H6B_1 C6_1 H6C_1 109.5 . . ?
C4_1 C7_1 H7A_1 109.5 . . ?
C4_1 C7_1 H7B_1 109.5 . . ?
H7A_1 C7_1 H7B_1 109.5 . . ?
C4_1 C7_1 H7C_1 109.5 . . ?
H7A_1 C7_1 H7C_1 109.5 . . ?
H7B_1 C7_1 H7C_1 109.5 . . ?
C3_1 C8_1 H8A_1 109.5 . . ?
C3_1 C8_1 H8B_1 109.5 . . ?
H8A_1 C8_1 H8B_1 109.5 . . ?
C3_1 C8_1 H8C_1 109.5 . . ?
H8A_1 C8_1 H8C_1 109.5 . . ?
H8B_1 C8_1 H8C_1 109.5 . . ?
C2_1 C9_1 H9A_1 109.5 . . ?
C2_1 C9_1 H9B_1 109.5 . . ?
H9A_1 C9_1 H9B_1 109.5 . . ?
C2_1 C9_1 H9C_1 109.5 . . ?
H9A_1 C9_1 H9C_1 109.5 . . ?
H9B_1 C9_1 H9C_1 109.5 . . ?
C1_1 C10_1 H10A_1 109.5 . . ?
C1_1 C10_1 H10B_1 109.5 . . ?
H10A_1 C10_1 H10B_1 109.5 . . ?
C1_1 C10_1 H10C_1 109.5 . . ?
H10A_1 C10_1 H10C_1 109.5 . . ?
H10B_1 C10_1 H10C_1 109.5 . . ?
C2_2 C1_2 C5_2 107.8(4) . . ?
C2_2 C1_2 C10_2 127.8(4) . . ?
C5_2 C1_2 C10_2 124.4(4) . . ?
C2_2 C1_2 Al10 71.4(2) . . ?
C5_2 C1_2 Al10 70.8(2) . . ?
C10_2 C1_2 Al10 124.2(3) . . ?
C1_2 C2_2 C3_2 108.2(4) . . ?
C1_2 C2_2 C9_2 127.7(4) . . ?
C3_2 C2_2 C9_2 123.8(4) . . ?
C1_2 C2_2 Al10 71.5(2) . . ?
C3_2 C2_2 Al10 71.4(2) . . ?
C9_2 C2_2 Al10 127.4(3) . . ?
C4_2 C3_2 C2_2 107.8(4) . . ?
C4_2 C3_2 C8_2 127.8(4) . . ?
C2_2 C3_2 C8_2 124.4(4) . . ?
C4_2 C3_2 Al10 71.0(2) . . ?
C2_2 C3_2 Al10 71.3(2) . . ?
C8_2 C3_2 Al10 124.5(3) . . ?
C3_2 C4_2 C5_2 107.9(3) . . ?
C3_2 C4_2 C7_2 127.3(4) . . ?
C5_2 C4_2 C7_2 124.8(4) . . ?
C3_2 C4_2 Al10 71.8(2) . . ?
C5_2 C4_2 Al10 71.1(2) . . ?
C7_2 C4_2 Al10 123.6(3) . . ?
C1_2 C5_2 C4_2 108.2(4) . . ?
C1_2 C5_2 C6_2 125.4(4) . . ?
C4_2 C5_2 C6_2 126.3(4) . . ?
C1_2 C5_2 Al10 71.9(2) . . ?
C4_2 C5_2 Al10 71.4(2) . . ?
C6_2 C5_2 Al10 124.6(3) . . ?
C5_2 C6_2 H6A_2 109.5 . . ?
C5_2 C6_2 H6B_2 109.5 . . ?
H6A_2 C6_2 H6B_2 109.5 . . ?
C5_2 C6_2 H6C_2 109.5 . . ?
H6A_2 C6_2 H6C_2 109.5 . . ?
H6B_2 C6_2 H6C_2 109.5 . . ?
C4_2 C7_2 H7A_2 109.5 . . ?
C4_2 C7_2 H7B_2 109.5 . . ?
H7A_2 C7_2 H7B_2 109.5 . . ?
C4_2 C7_2 H7C_2 109.5 . . ?
H7A_2 C7_2 H7C_2 109.5 . . ?
H7B_2 C7_2 H7C_2 109.5 . . ?
C3_2 C8_2 H8A_2 109.5 . . ?
C3_2 C8_2 H8B_2 109.5 . . ?
H8A_2 C8_2 H8B_2 109.5 . . ?
C3_2 C8_2 H8C_2 109.5 . . ?
H8A_2 C8_2 H8C_2 109.5 . . ?
H8B_2 C8_2 H8C_2 109.5 . . ?
C2_2 C9_2 H9A_2 109.5 . . ?
C2_2 C9_2 H9B_2 109.5 . . ?
H9A_2 C9_2 H9B_2 109.5 . . ?
C2_2 C9_2 H9C_2 109.5 . . ?
H9A_2 C9_2 H9C_2 109.5 . . ?
H9B_2 C9_2 H9C_2 109.5 . . ?
C1_2 C10_2 H10A_2 109.5 . . ?
C1_2 C10_2 H10B_2 109.5 . . ?
H10A_2 C10_2 H10B_2 109.5 . . ?
C1_2 C10_2 H10C_2 109.5 . . ?
H10A_2 C10_2 H10C_2 109.5 . . ?
H10B_2 C10_2 H10C_2 109.5 . . ?
C2_3 C1_3 C5_3 107.8(4) . . ?
C2_3 C1_3 C10_3 125.4(4) . . ?
C5_3 C1_3 C10_3 126.8(4) . . ?
C2_3 C1_3 Al11 70.4(2) . . ?
C5_3 C1_3 Al11 71.5(2) . . ?
C10_3 C1_3 Al11 124.6(3) . . ?
C1_3 C2_3 C3_3 108.2(4) . . ?
C1_3 C2_3 C9_3 124.9(4) . . ?
C3_3 C2_3 C9_3 126.8(5) . . ?
C1_3 C2_3 Al11 72.5(2) . . ?
C3_3 C2_3 Al11 70.6(2) . . ?
C9_3 C2_3 Al11 125.5(3) . . ?
C4_3 C3_3 C2_3 107.8(4) . . ?
C4_3 C3_3 C8_3 125.7(4) . . ?
C2_3 C3_3 C8_3 126.4(4) . . ?
C4_3 C3_3 Al11 71.7(2) . . ?
C2_3 C3_3 Al11 71.6(2) . . ?
C8_3 C3_3 Al11 121.3(3) . . ?
C3_3 C4_3 C5_3 107.9(4) . . ?
C3_3 C4_3 C7_3 126.0(4) . . ?
C5_3 C4_3 C7_3 126.0(4) . . ?
C3_3 C4_3 Al11 70.8(2) . . ?
C5_3 C4_3 Al11 72.4(2) . . ?
C7_3 C4_3 Al11 123.3(3) . . ?
C1_3 C5_3 C4_3 108.3(4) . . ?
C1_3 C5_3 C6_3 127.6(4) . . ?
C4_3 C5_3 C6_3 123.5(4) . . ?
C1_3 C5_3 Al11 71.6(2) . . ?
C4_3 C5_3 Al11 70.3(2) . . ?
C6_3 C5_3 Al11 130.4(3) . . ?
C5_3 C6_3 H6A_3 109.5 . . ?
C5_3 C6_3 H6B_3 109.5 . . ?
H6A_3 C6_3 H6B_3 109.5 . . ?
C5_3 C6_3 H6C_3 109.5 . . ?
H6A_3 C6_3 H6C_3 109.5 . . ?
H6B_3 C6_3 H6C_3 109.5 . . ?
C4_3 C7_3 H7A_3 109.5 . . ?
C4_3 C7_3 H7B_3 109.5 . . ?
H7A_3 C7_3 H7B_3 109.5 . . ?
C4_3 C7_3 H7C_3 109.5 . . ?
H7A_3 C7_3 H7C_3 109.5 . . ?
H7B_3 C7_3 H7C_3 109.5 . . ?
C3_3 C8_3 H8A_3 109.5 . . ?
C3_3 C8_3 H8B_3 109.5 . . ?
H8A_3 C8_3 H8B_3 109.5 . . ?
C3_3 C8_3 H8C_3 109.5 . . ?
H8A_3 C8_3 H8C_3 109.5 . . ?
H8B_3 C8_3 H8C_3 109.5 . . ?
C2_3 C9_3 H9A_3 109.5 . . ?
C2_3 C9_3 H9B_3 109.5 . . ?
H9A_3 C9_3 H9B_3 109.5 . . ?
C2_3 C9_3 H9C_3 109.5 . . ?
H9A_3 C9_3 H9C_3 109.5 . . ?
H9B_3 C9_3 H9C_3 109.5 . . ?
C1_3 C10_3 H10A_3 109.5 . . ?
C1_3 C10_3 H10B_3 109.5 . . ?
H10A_3 C10_3 H10B_3 109.5 . . ?
C1_3 C10_3 H10C_3 109.5 . . ?
H10A_3 C10_3 H10C_3 109.5 . . ?
H10B_3 C10_3 H10C_3 109.5 . . ?
C2_4 C1_4 C5_4 107.6(4) . . ?
C2_4 C1_4 C10_4 125.3(5) . . ?
C5_4 C1_4 C10_4 127.0(5) . . ?
C2_4 C1_4 Al7 71.7(2) . . ?
C5_4 C1_4 Al7 70.4(2) . . ?
C10_4 C1_4 Al7 124.7(3) . . ?
C3_4 C2_4 C1_4 108.6(4) . . ?
C3_4 C2_4 C9_4 124.6(5) . . ?
C1_4 C2_4 C9_4 126.6(4) . . ?
C3_4 C2_4 Al7 71.5(2) . . ?
C1_4 C2_4 Al7 71.4(2) . . ?
C9_4 C2_4 Al7 127.4(3) . . ?
C2_4 C3_4 C4_4 107.9(4) . . ?
C2_4 C3_4 C8_4 123.8(5) . . ?
C4_4 C3_4 C8_4 128.3(4) . . ?
C2_4 C3_4 Al7 71.7(2) . . ?
C4_4 C3_4 Al7 70.5(2) . . ?
C8_4 C3_4 Al7 124.8(3) . . ?
C3_4 C4_4 C5_4 108.1(4) . . ?
C3_4 C4_4 C7_4 128.0(5) . . ?
C5_4 C4_4 C7_4 123.7(5) . . ?
C3_4 C4_4 Al7 72.4(2) . . ?
C5_4 C4_4 Al7 71.0(2) . . ?
C7_4 C4_4 Al7 126.5(3) . . ?
C1_4 C5_4 C4_4 107.7(4) . . ?
C1_4 C5_4 C6_4 128.6(4) . . ?
C4_4 C5_4 C6_4 123.4(4) . . ?
C1_4 C5_4 Al7 72.4(3) . . ?
C4_4 C5_4 Al7 71.3(3) . . ?
C6_4 C5_4 Al7 125.9(3) . . ?
C5_4 C6_4 H6A_4 109.5 . . ?
C5_4 C6_4 H6B_4 109.5 . . ?
H6A_4 C6_4 H6B_4 109.5 . . ?
C5_4 C6_4 H6C_4 109.5 . . ?
H6A_4 C6_4 H6C_4 109.5 . . ?
H6B_4 C6_4 H6C_4 109.5 . . ?
C4_4 C7_4 H7A_4 109.5 . . ?
C4_4 C7_4 H7B_4 109.5 . . ?
H7A_4 C7_4 H7B_4 109.5 . . ?
C4_4 C7_4 H7C_4 109.5 . . ?
H7A_4 C7_4 H7C_4 109.5 . . ?
H7B_4 C7_4 H7C_4 109.5 . . ?
C3_4 C8_4 H8A_4 109.5 . . ?
C3_4 C8_4 H8B_4 109.5 . . ?
H8A_4 C8_4 H8B_4 109.5 . . ?
C3_4 C8_4 H8C_4 109.5 . . ?
H8A_4 C8_4 H8C_4 109.5 . . ?
H8B_4 C8_4 H8C_4 109.5 . . ?
C2_4 C9_4 H9A_4 109.5 . . ?
C2_4 C9_4 H9B_4 109.5 . . ?
H9A_4 C9_4 H9B_4 109.5 . . ?
C2_4 C9_4 H9C_4 109.5 . . ?
H9A_4 C9_4 H9C_4 109.5 . . ?
H9B_4 C9_4 H9C_4 109.5 . . ?
C1_4 C10_4 H10A_4 109.5 . . ?
C1_4 C10_4 H10B_4 109.5 . . ?
H10A_4 C10_4 H10B_4 109.5 . . ?
C1_4 C10_4 H10C_4 109.5 . . ?
H10A_4 C10_4 H10C_4 109.5 . . ?
H10B_4 C10_4 H10C_4 109.5 . . ?
C2_5 C1_5 C5_5 107.6(4) . . ?
C2_5 C1_5 C10_5 126.0(4) . . ?
C5_5 C1_5 C10_5 126.5(4) . . ?
C2_5 C1_5 Al8 71.6(2) . . ?
C5_5 C1_5 Al8 70.3(2) . . ?
C10_5 C1_5 Al8 123.2(3) . . ?
C1_5 C2_5 C3_5 108.2(4) . . ?
C1_5 C2_5 C9_5 126.8(4) . . ?
C3_5 C2_5 C9_5 125.0(4) . . ?
C1_5 C2_5 Al8 71.4(2) . . ?
C3_5 C2_5 Al8 70.9(2) . . ?
C9_5 C2_5 Al8 123.9(3) . . ?
C4_5 C3_5 C2_5 108.4(4) . . ?
C4_5 C3_5 C8_5 127.5(4) . . ?
C2_5 C3_5 C8_5 123.9(4) . . ?
C4_5 C3_5 Al8 70.9(2) . . ?
C2_5 C3_5 Al8 71.7(2) . . ?
C8_5 C3_5 Al8 127.3(3) . . ?
C3_5 C4_5 C5_5 107.3(4) . . ?
C3_5 C4_5 C7_5 127.4(5) . . ?
C5_5 C4_5 C7_5 125.3(5) . . ?
C3_5 C4_5 Al8 71.8(2) . . ?
C5_5 C4_5 Al8 71.0(2) . . ?
C7_5 C4_5 Al8 122.0(3) . . ?
C4_5 C5_5 C1_5 108.5(4) . . ?
C4_5 C5_5 C6_5 126.1(5) . . ?
C1_5 C5_5 C6_5 125.2(5) . . ?
C4_5 C5_5 Al8 71.3(2) . . ?
C1_5 C5_5 Al8 72.0(2) . . ?
C6_5 C5_5 Al8 125.6(3) . . ?
C5_5 C6_5 H6A_5 109.5 . . ?
C5_5 C6_5 H6B_5 109.5 . . ?
H6A_5 C6_5 H6B_5 109.5 . . ?
C5_5 C6_5 H6C_5 109.5 . . ?
H6A_5 C6_5 H6C_5 109.5 . . ?
H6B_5 C6_5 H6C_5 109.5 . . ?
C4_5 C7_5 H7A_5 109.5 . . ?
C4_5 C7_5 H7B_5 109.5 . . ?
H7A_5 C7_5 H7B_5 109.5 . . ?
C4_5 C7_5 H7C_5 109.5 . . ?
H7A_5 C7_5 H7C_5 109.5 . . ?
H7B_5 C7_5 H7C_5 109.5 . . ?
C3_5 C8_5 H8A_5 109.5 . . ?
C3_5 C8_5 H8B_5 109.5 . . ?
H8A_5 C8_5 H8B_5 109.5 . . ?
C3_5 C8_5 H8C_5 109.5 . . ?
H8A_5 C8_5 H8C_5 109.5 . . ?
H8B_5 C8_5 H8C_5 109.5 . . ?
C2_5 C9_5 H9A_5 109.5 . . ?
C2_5 C9_5 H9B_5 109.5 . . ?
H9A_5 C9_5 H9B_5 109.5 . . ?
C2_5 C9_5 H9C_5 109.5 . . ?
H9A_5 C9_5 H9C_5 109.5 . . ?
H9B_5 C9_5 H9C_5 109.5 . . ?
C1_5 C10_5 H10A_5 109.5 . . ?
C1_5 C10_5 H10B_5 109.5 . . ?
H10A_5 C10_5 H10B_5 109.5 . . ?
C1_5 C10_5 H10C_5 109.5 . . ?
H10A_5 C10_5 H10C_5 109.5 . . ?
H10B_5 C10_5 H10C_5 109.5 . . ?
C5_6 C1_6 C2_6 107.9(4) . . ?
C5_6 C1_6 C10_6 125.5(4) . . ?
C2_6 C1_6 C10_6 126.5(5) . . ?
C5_6 C1_6 Al9 72.0(2) . . ?
C2_6 C1_6 Al9 71.0(2) . . ?
C10_6 C1_6 Al9 124.5(3) . . ?
C3_6 C2_6 C1_6 107.9(4) . . ?
C3_6 C2_6 C9_6 124.2(4) . . ?
C1_6 C2_6 C9_6 128.0(4) . . ?
C3_6 C2_6 Al9 71.9(2) . . ?
C1_6 C2_6 Al9 71.4(2) . . ?
C9_6 C2_6 Al9 123.3(3) . . ?
C4_6 C3_6 C2_6 108.0(4) . . ?
C4_6 C3_6 C8_6 127.9(4) . . ?
C2_6 C3_6 C8_6 123.8(5) . . ?
C4_6 C3_6 Al9 71.9(2) . . ?
C2_6 C3_6 Al9 70.9(2) . . ?
C8_6 C3_6 Al9 127.1(3) . . ?
C3_6 C4_6 C5_6 108.5(4) . . ?
C3_6 C4_6 C7_6 127.2(5) . . ?
C5_6 C4_6 C7_6 124.3(5) . . ?
C3_6 C4_6 Al9 71.1(2) . . ?
C5_6 C4_6 Al9 71.4(2) . . ?
C7_6 C4_6 Al9 124.7(3) . . ?
C4_6 C5_6 C1_6 107.7(4) . . ?
C4_6 C5_6 C6_6 126.0(5) . . ?
C1_6 C5_6 C6_6 126.0(5) . . ?
C4_6 C5_6 Al9 71.6(2) . . ?
C1_6 C5_6 Al9 70.7(2) . . ?
C6_6 C5_6 Al9 128.7(3) . . ?
C5_6 C6_6 H6A_6 109.5 . . ?
C5_6 C6_6 H6B_6 109.5 . . ?
H6A_6 C6_6 H6B_6 109.5 . . ?
C5_6 C6_6 H6C_6 109.5 . . ?
H6A_6 C6_6 H6C_6 109.5 . . ?
H6B_6 C6_6 H6C_6 109.5 . . ?
C4_6 C7_6 H7A_6 109.5 . . ?
C4_6 C7_6 H7B_6 109.5 . . ?
H7A_6 C7_6 H7B_6 109.5 . . ?
C4_6 C7_6 H7C_6 109.5 . . ?
H7A_6 C7_6 H7C_6 109.5 . . ?
H7B_6 C7_6 H7C_6 109.5 . . ?
C3_6 C8_6 H8A_6 109.5 . . ?
C3_6 C8_6 H8B_6 109.5 . . ?
H8A_6 C8_6 H8B_6 109.5 . . ?
C3_6 C8_6 H8C_6 109.5 . . ?
H8A_6 C8_6 H8C_6 109.5 . . ?
H8B_6 C8_6 H8C_6 109.5 . . ?
C2_6 C9_6 H9A_6 109.5 . . ?
C2_6 C9_6 H9B_6 109.5 . . ?
H9A_6 C9_6 H9B_6 109.5 . . ?
C2_6 C9_6 H9C_6 109.5 . . ?
H9A_6 C9_6 H9C_6 109.5 . . ?
H9B_6 C9_6 H9C_6 109.5 . . ?
C1_6 C10_6 H10A_6 109.5 . . ?
C1_6 C10_6 H10B_6 109.5 . . ?
H10A_6 C10_6 H10B_6 109.5 . . ?
C1_6 C10_6 H10C_6 109.5 . . ?
H10A_6 C10_6 H10C_6 109.5 . . ?
H10B_6 C10_6 H10C_6 109.5 . . ?
C2_7 C1_7 C5_7 107.5(4) . . ?
C2_7 C1_7 C10_7 125.0(4) . . ?
C5_7 C1_7 C10_7 127.3(4) . . ?
C2_7 C1_7 Al4 71.3(2) . . ?
C5_7 C1_7 Al4 70.1(2) . . ?
C10_7 C1_7 Al4 126.9(3) . . ?
C1_7 C2_7 C3_7 108.4(4) . . ?
C1_7 C2_7 C9_7 125.3(4) . . ?
C3_7 C2_7 C9_7 125.9(4) . . ?
C1_7 C2_7 Al4 72.0(2) . . ?
C3_7 C2_7 Al4 70.5(2) . . ?
C9_7 C2_7 Al4 128.7(3) . . ?
C4_7 C3_7 C2_7 108.2(4) . . ?
C4_7 C3_7 C8_7 126.4(4) . . ?
C2_7 C3_7 C8_7 125.3(4) . . ?
C4_7 C3_7 Al4 70.5(2) . . ?
C2_7 C3_7 Al4 72.4(2) . . ?
C8_7 C3_7 Al4 124.9(3) . . ?
C3_7 C4_7 C5_7 107.5(4) . . ?
C3_7 C4_7 C7_7 127.6(4) . . ?
C5_7 C4_7 C7_7 124.8(4) . . ?
C3_7 C4_7 Al4 72.1(2) . . ?
C5_7 C4_7 Al4 72.0(2) . . ?
C7_7 C4_7 Al4 124.3(3) . . ?
C4_7 C5_7 C1_7 108.3(4) . . ?
C4_7 C5_7 C6_7 124.6(4) . . ?
C1_7 C5_7 C6_7 126.7(4) . . ?
C4_7 C5_7 Al4 70.4(2) . . ?
C1_7 C5_7 Al4 72.7(2) . . ?
C6_7 C5_7 Al4 128.9(3) . . ?
C5_7 C6_7 H6A_7 109.5 . . ?
C5_7 C6_7 H6B_7 109.5 . . ?
H6A_7 C6_7 H6B_7 109.5 . . ?
C5_7 C6_7 H6C_7 109.5 . . ?
H6A_7 C6_7 H6C_7 109.5 . . ?
H6B_7 C6_7 H6C_7 109.5 . . ?
C4_7 C7_7 H7A_7 109.5 . . ?
C4_7 C7_7 H7B_7 109.5 . . ?
H7A_7 C7_7 H7B_7 109.5 . . ?
C4_7 C7_7 H7C_7 109.5 . . ?
H7A_7 C7_7 H7C_7 109.5 . . ?
H7B_7 C7_7 H7C_7 109.5 . . ?
C3_7 C8_7 H8A_7 109.5 . . ?
C3_7 C8_7 H8B_7 109.5 . . ?
H8A_7 C8_7 H8B_7 109.5 . . ?
C3_7 C8_7 H8C_7 109.5 . . ?
H8A_7 C8_7 H8C_7 109.5 . . ?
H8B_7 C8_7 H8C_7 109.5 . . ?
C2_7 C9_7 H9A_7 109.5 . . ?
C2_7 C9_7 H9B_7 109.5 . . ?
H9A_7 C9_7 H9B_7 109.5 . . ?
C2_7 C9_7 H9C_7 109.5 . . ?
H9A_7 C9_7 H9C_7 109.5 . . ?
H9B_7 C9_7 H9C_7 109.5 . . ?
C1_7 C10_7 H10A_7 109.5 . . ?
C1_7 C10_7 H10B_7 109.5 . . ?
H10A_7 C10_7 H10B_7 109.5 . . ?
C1_7 C10_7 H10C_7 109.5 . . ?
H10A_7 C10_7 H10C_7 109.5 . . ?
H10B_7 C10_7 H10C_7 109.5 . . ?
C2_8 C1_8 C5_8 108.1(3) . . ?
C2_8 C1_8 C10_8 126.7(4) . . ?
C5_8 C1_8 C10_8 125.1(4) . . ?
C2_8 C1_8 Al5 71.4(2) . . ?
C5_8 C1_8 Al5 71.6(2) . . ?
C10_8 C1_8 Al5 124.1(3) . . ?
C1_8 C2_8 C3_8 107.4(3) . . ?
C1_8 C2_8 C9_8 126.1(4) . . ?
C3_8 C2_8 C9_8 126.3(4) . . ?
C1_8 C2_8 Al5 71.4(2) . . ?
C3_8 C2_8 Al5 71.5(2) . . ?
C9_8 C2_8 Al5 125.5(3) . . ?
C4_8 C3_8 C2_8 108.6(3) . . ?
C4_8 C3_8 C8_8 124.3(4) . . ?
C2_8 C3_8 C8_8 126.7(4) . . ?
C4_8 C3_8 Al5 72.2(2) . . ?
C2_8 C3_8 Al5 71.3(2) . . ?
C8_8 C3_8 Al5 128.1(3) . . ?
C5_8 C4_8 C3_8 107.7(3) . . ?
C5_8 C4_8 C7_8 127.3(4) . . ?
C3_8 C4_8 C7_8 125.0(4) . . ?
C5_8 C4_8 Al5 71.0(2) . . ?
C3_8 C4_8 Al5 70.8(2) . . ?
C7_8 C4_8 Al5 124.9(3) . . ?
C4_8 C5_8 C1_8 108.1(3) . . ?
C4_8 C5_8 C6_8 127.1(4) . . ?
C1_8 C5_8 C6_8 124.5(4) . . ?
C4_8 C5_8 Al5 72.2(2) . . ?
C1_8 C5_8 Al5 71.1(2) . . ?
C6_8 C5_8 Al5 126.9(3) . . ?
C5_8 C6_8 H6A_8 109.5 . . ?
C5_8 C6_8 H6B_8 109.5 . . ?
H6A_8 C6_8 H6B_8 109.5 . . ?
C5_8 C6_8 H6C_8 109.5 . . ?
H6A_8 C6_8 H6C_8 109.5 . . ?
H6B_8 C6_8 H6C_8 109.5 . . ?
C4_8 C7_8 H7A_8 109.5 . . ?
C4_8 C7_8 H7B_8 109.5 . . ?
H7A_8 C7_8 H7B_8 109.5 . . ?
C4_8 C7_8 H7C_8 109.5 . . ?
H7A_8 C7_8 H7C_8 109.5 . . ?
H7B_8 C7_8 H7C_8 109.5 . . ?
C3_8 C8_8 H8A_8 109.5 . . ?
C3_8 C8_8 H8B_8 109.5 . . ?
H8A_8 C8_8 H8B_8 109.5 . . ?
C3_8 C8_8 H8C_8 109.5 . . ?
H8A_8 C8_8 H8C_8 109.5 . . ?
H8B_8 C8_8 H8C_8 109.5 . . ?
C2_8 C9_8 H9A_8 109.5 . . ?
C2_8 C9_8 H9B_8 109.5 . . ?
H9A_8 C9_8 H9B_8 109.5 . . ?
C2_8 C9_8 H9C_8 109.5 . . ?
H9A_8 C9_8 H9C_8 109.5 . . ?
H9B_8 C9_8 H9C_8 109.5 . . ?
C1_8 C10_8 H10A_8 109.5 . . ?
C1_8 C10_8 H10B_8 109.5 . . ?
H10A_8 C10_8 H10B_8 109.5 . . ?
C1_8 C10_8 H10C_8 109.5 . . ?
H10A_8 C10_8 H10C_8 109.5 . . ?
H10B_8 C10_8 H10C_8 109.5 . . ?
C2_9 C1_9 C5_9 108.2(4) . . ?
C2_9 C1_9 C10_9 125.8(4) . . ?
C5_9 C1_9 C10_9 126.0(4) . . ?
C2_9 C1_9 Al6 71.6(2) . . ?
C5_9 C1_9 Al6 70.8(2) . . ?
C10_9 C1_9 Al6 125.3(3) . . ?
C1_9 C2_9 C3_9 107.8(4) . . ?
C1_9 C2_9 C9_9 127.2(4) . . ?
C3_9 C2_9 C9_9 124.9(4) . . ?
C1_9 C2_9 Al6 71.4(2) . . ?
C3_9 C2_9 Al6 70.6(2) . . ?
C9_9 C2_9 Al6 125.1(3) . . ?
C4_9 C3_9 C2_9 108.2(3) . . ?
C4_9 C3_9 C8_9 127.6(4) . . ?
C2_9 C3_9 C8_9 124.1(4) . . ?
C4_9 C3_9 Al6 70.9(2) . . ?
C2_9 C3_9 Al6 72.1(2) . . ?
C8_9 C3_9 Al6 125.7(3) . . ?
C3_9 C4_9 C5_9 107.9(4) . . ?
C3_9 C4_9 C7_9 126.6(4) . . ?
C5_9 C4_9 C7_9 125.6(4) . . ?
C3_9 C4_9 Al6 71.7(2) . . ?
C5_9 C4_9 Al6 71.7(2) . . ?
C7_9 C4_9 Al6 123.0(3) . . ?
C1_9 C5_9 C4_9 107.9(3) . . ?
C1_9 C5_9 C6_9 125.8(4) . . ?
C4_9 C5_9 C6_9 126.0(4) . . ?
C1_9 C5_9 Al6 71.9(2) . . ?
C4_9 C5_9 Al6 70.7(2) . . ?
C6_9 C5_9 Al6 127.8(3) . . ?
C5_9 C6_9 H6A_9 109.5 . . ?
C5_9 C6_9 H6B_9 109.5 . . ?
H6A_9 C6_9 H6B_9 109.5 . . ?
C5_9 C6_9 H6C_9 109.5 . . ?
H6A_9 C6_9 H6C_9 109.5 . . ?
H6B_9 C6_9 H6C_9 109.5 . . ?
C4_9 C7_9 H7A_9 109.5 . . ?
C4_9 C7_9 H7B_9 109.5 . . ?
H7A_9 C7_9 H7B_9 109.5 . . ?
C4_9 C7_9 H7C_9 109.5 . . ?
H7A_9 C7_9 H7C_9 109.5 . . ?
H7B_9 C7_9 H7C_9 109.5 . . ?
C3_9 C8_9 H8A_9 109.5 . . ?
C3_9 C8_9 H8B_9 109.5 . . ?
H8A_9 C8_9 H8B_9 109.5 . . ?
C3_9 C8_9 H8C_9 109.5 . . ?
H8A_9 C8_9 H8C_9 109.5 . . ?
H8B_9 C8_9 H8C_9 109.5 . . ?
C2_9 C9_9 H9A_9 109.5 . . ?
C2_9 C9_9 H9B_9 109.5 . . ?
H9A_9 C9_9 H9B_9 109.5 . . ?
C2_9 C9_9 H9C_9 109.5 . . ?
H9A_9 C9_9 H9C_9 109.5 . . ?
H9B_9 C9_9 H9C_9 109.5 . . ?
C1_9 C10_9 H10A_9 109.5 . . ?
C1_9 C10_9 H10B_9 109.5 . . ?
H10A_9 C10_9 H10B_9 109.5 . . ?
C1_9 C10_9 H10C_9 109.5 . . ?
H10A_9 C10_9 H10C_9 109.5 . . ?
H10B_9 C10_9 H10C_9 109.5 . . ?
C4_14 C5_14 C1_14 108.7(4) . . ?
C4_14 C5_14 C10_14 128.1(4) . . ?
C1_14 C5_14 C10_14 123.2(4) . . ?
C1_14 C6_14 H6A_14 109.5 . . ?
C1_14 C6_14 H6B_14 109.5 . . ?
H6A_14 C6_14 H6B_14 109.5 . . ?
C1_14 C6_14 H6C_14 109.5 . . ?
H6A_14 C6_14 H6C_14 109.5 . . ?
H6B_14 C6_14 H6C_14 109.5 . . ?
C2_14 C7_14 H7A_14 109.5 . . ?
C2_14 C7_14 H7B_14 109.5 . . ?
H7A_14 C7_14 H7B_14 109.5 . . ?
C2_14 C7_14 H7C_14 109.5 . . ?
H7A_14 C7_14 H7C_14 109.5 . . ?
H7B_14 C7_14 H7C_14 109.5 . . ?
C3_14 C8_14 H8A_14 109.5 . . ?
C3_14 C8_14 H8B_14 109.5 . . ?
H8A_14 C8_14 H8B_14 109.5 . . ?
C3_14 C8_14 H8C_14 109.5 . . ?
H8A_14 C8_14 H8C_14 109.5 . . ?
H8B_14 C8_14 H8C_14 109.5 . . ?
C4_14 C9_14 H9A_14 109.5 . . ?
C4_14 C9_14 H9B_14 109.5 . . ?
H9A_14 C9_14 H9B_14 109.5 . . ?
C4_14 C9_14 H9C_14 109.5 . . ?
H9A_14 C9_14 H9C_14 109.5 . . ?
H9B_14 C9_14 H9C_14 109.5 . . ?
C5_14 C10_14 H10A_14 109.5 . . ?
C5_14 C10_14 H10B_14 109.5 . . ?
H10A_14 C10_14 H10B_14 109.5 . . ?
C5_14 C10_14 H10C_14 109.5 . . ?
H10A_14 C10_14 H10C_14 109.5 . . ?
H10B_14 C10_14 H10C_14 109.5 . . ?
C5_14 C1_14 C2_14 103.4(3) . . ?
C5_14 C1_14 C6_14 115.7(4) . . ?
C2_14 C1_14 C6_14 115.4(4) . . ?
C5_14 C1_14 Si2 103.8(3) . . ?
C2_14 C1_14 Si2 106.7(3) . . ?
C6_14 C1_14 Si2 110.7(3) . . ?
C3_14 C2_14 C1_14 109.2(4) . . ?
C3_14 C2_14 C7_14 127.5(4) . . ?
C1_14 C2_14 C7_14 123.2(4) . . ?
C2_14 C3_14 C4_14 109.1(4) . . ?
C2_14 C3_14 C8_14 127.6(4) . . ?
C4_14 C3_14 C8_14 123.2(4) . . ?
C5_14 C4_14 C3_14 109.5(4) . . ?
C5_14 C4_14 C9_14 127.0(5) . . ?
C3_14 C4_14 C9_14 123.5(4) . . ?
C4_15 C5_15 C1_15 109.3(4) . . ?
C4_15 C5_15 C10_15 127.8(4) . . ?
C1_15 C5_15 C10_15 123.0(4) . . ?
C1_15 C6_15 H6A_15 109.5 . . ?
C1_15 C6_15 H6B_15 109.5 . . ?
H6A_15 C6_15 H6B_15 109.5 . . ?
C1_15 C6_15 H6C_15 109.5 . . ?
H6A_15 C6_15 H6C_15 109.5 . . ?
H6B_15 C6_15 H6C_15 109.5 . . ?
C2_15 C7_15 H7A_15 109.5 . . ?
C2_15 C7_15 H7B_15 109.5 . . ?
H7A_15 C7_15 H7B_15 109.5 . . ?
C2_15 C7_15 H7C_15 109.5 . . ?
H7A_15 C7_15 H7C_15 109.5 . . ?
H7B_15 C7_15 H7C_15 109.5 . . ?
C3_15 C8_15 H8A_15 109.5 . . ?
C3_15 C8_15 H8B_15 109.5 . . ?
H8A_15 C8_15 H8B_15 109.5 . . ?
C3_15 C8_15 H8C_15 109.5 . . ?
H8A_15 C8_15 H8C_15 109.5 . . ?
H8B_15 C8_15 H8C_15 109.5 . . ?
C4_15 C9_15 H9A_15 109.5 . . ?
C4_15 C9_15 H9B_15 109.5 . . ?
H9A_15 C9_15 H9B_15 109.5 . . ?
C4_15 C9_15 H9C_15 109.5 . . ?
H9A_15 C9_15 H9C_15 109.5 . . ?
H9B_15 C9_15 H9C_15 109.5 . . ?
C5_15 C10_15 H10A_15 109.5 . . ?
C5_15 C10_15 H10B_15 109.5 . . ?
H10A_15 C10_15 H10B_15 109.5 . . ?
C5_15 C10_15 H10C_15 109.5 . . ?
H10A_15 C10_15 H10C_15 109.5 . . ?
H10B_15 C10_15 H10C_15 109.5 . . ?
C5_15 C1_15 C2_15 103.5(3) . . ?
C5_15 C1_15 C6_15 118.5(4) . . ?
C2_15 C1_15 C6_15 117.3(4) . . ?
C5_15 C1_15 Si3 102.8(3) . . ?
C2_15 C1_15 Si3 102.8(3) . . ?
C6_15 C1_15 Si3 109.9(3) . . ?
C3_15 C2_15 C1_15 109.3(4) . . ?
C3_15 C2_15 C7_15 127.2(5) . . ?
C1_15 C2_15 C7_15 123.5(4) . . ?
C2_15 C3_15 C4_15 108.8(4) . . ?
C2_15 C3_15 C8_15 127.3(5) . . ?
C4_15 C3_15 C8_15 123.9(4) . . ?
C5_15 C4_15 C3_15 108.9(4) . . ?
C5_15 C4_15 C9_15 127.5(4) . . ?
C3_15 C4_15 C9_15 123.5(4) . . ?
C4_16 C5_16 C10_16 128.9(4) . . ?
C4_16 C5_16 C1_16 108.9(4) . . ?
C10_16 C5_16 C1_16 122.2(4) . . ?
C1_16 C6_16 H6A_16 109.5 . . ?
C1_16 C6_16 H6B_16 109.5 . . ?
H6A_16 C6_16 H6B_16 109.5 . . ?
C1_16 C6_16 H6C_16 109.5 . . ?
H6A_16 C6_16 H6C_16 109.5 . . ?
H6B_16 C6_16 H6C_16 109.5 . . ?
C2_16 C7_16 H7A_16 109.5 . . ?
C2_16 C7_16 H7B_16 109.5 . . ?
H7A_16 C7_16 H7B_16 109.5 . . ?
C2_16 C7_16 H7C_16 109.5 . . ?
H7A_16 C7_16 H7C_16 109.5 . . ?
H7B_16 C7_16 H7C_16 109.5 . . ?
C3_16 C8_16 H8A_16 109.5 . . ?
C3_16 C8_16 H8B_16 109.5 . . ?
H8A_16 C8_16 H8B_16 109.5 . . ?
C3_16 C8_16 H8C_16 109.5 . . ?
H8A_16 C8_16 H8C_16 109.5 . . ?
H8B_16 C8_16 H8C_16 109.5 . . ?
C4_16 C9_16 H9A_16 109.5 . . ?
C4_16 C9_16 H9B_16 109.5 . . ?
H9A_16 C9_16 H9B_16 109.5 . . ?
C4_16 C9_16 H9C_16 109.5 . . ?
H9A_16 C9_16 H9C_16 109.5 . . ?
H9B_16 C9_16 H9C_16 109.5 . . ?
C5_16 C10_16 H10A_16 109.5 . . ?
C5_16 C10_16 H10B_16 109.5 . . ?
H10A_16 C10_16 H10B_16 109.5 . . ?
C5_16 C10_16 H10C_16 109.5 . . ?
H10A_16 C10_16 H10C_16 109.5 . . ?
H10B_16 C10_16 H10C_16 109.5 . . ?
C2_16 C1_16 C5_16 103.5(3) . . ?
C2_16 C1_16 C6_16 118.3(4) . . ?
C5_16 C1_16 C6_16 117.0(4) . . ?
C2_16 C1_16 Si4 103.1(3) . . ?
C5_16 C1_16 Si4 102.4(3) . . ?
C6_16 C1_16 Si4 110.5(3) . . ?
C3_16 C2_16 C7_16 127.7(4) . . ?
C3_16 C2_16 C1_16 108.6(3) . . ?
C7_16 C2_16 C1_16 123.7(4) . . ?
C2_16 C3_16 C4_16 109.8(3) . . ?
C2_16 C3_16 C8_16 127.5(4) . . ?
C4_16 C3_16 C8_16 122.6(4) . . ?
C5_16 C4_16 C3_16 109.0(3) . . ?
C5_16 C4_16 C9_16 127.4(4) . . ?
C3_16 C4_16 C9_16 123.6(4) . . ?
C1_17 O1_17 Al13 150.3(16) . . ?
O1_17 C1_17 C2_17 109.8(11) . . ?
O1_17 C1_17 C4_17 107.5(11) . . ?
C2_17 C1_17 C4_17 112.8(8) . . ?
O1_17 C1_17 C3_17 109.0(11) . . ?
C2_17 C1_17 C3_17 108.8(7) . . ?
C4_17 C1_17 C3_17 108.8(7) . . ?
F1_17 C2_17 F2_17 104.0(9) . . ?
F1_17 C2_17 F3_17 111.4(9) . . ?
F2_17 C2_17 F3_17 106.2(10) . . ?
F1_17 C2_17 C1_17 110.9(8) . . ?
F2_17 C2_17 C1_17 115.2(9) . . ?
F3_17 C2_17 C1_17 109.0(8) . . ?
F5_17 C3_17 F6_17 104.5(8) . . ?
F5_17 C3_17 F4_17 111.2(9) . . ?
F6_17 C3_17 F4_17 112.7(10) . . ?
F5_17 C3_17 C1_17 111.4(7) . . ?
F6_17 C3_17 C1_17 110.9(8) . . ?
F4_17 C3_17 C1_17 106.3(8) . . ?
F7_17 C4_17 F8_17 105.7(9) . . ?
F7_17 C4_17 F9_17 112.3(10) . . ?
F8_17 C4_17 F9_17 109.1(10) . . ?
F7_17 C4_17 C1_17 110.6(8) . . ?
F8_17 C4_17 C1_17 113.1(9) . . ?
F9_17 C4_17 C1_17 106.3(8) . . ?
C1_18 O1_18 Al13 149.1(4) . . ?
O1_18 C1_18 C3_18 111.8(5) . . ?
O1_18 C1_18 C2_18 107.8(5) . . ?
C3_18 C1_18 C2_18 110.6(6) . . ?
O1_18 C1_18 C4_18 110.9(5) . . ?
C3_18 C1_18 C4_18 107.2(6) . . ?
C2_18 C1_18 C4_18 108.4(5) . . ?
F2_18 C2_18 F3_18 106.7(6) . . ?
F2_18 C2_18 F1_18 109.6(6) . . ?
F3_18 C2_18 F1_18 109.2(6) . . ?
F2_18 C2_18 C1_18 113.6(6) . . ?
F3_18 C2_18 C1_18 110.8(5) . . ?
F1_18 C2_18 C1_18 106.9(6) . . ?
F4_18 C3_18 F6_18 110.7(6) . . ?
F4_18 C3_18 F5_18 105.7(7) . . ?
F6_18 C3_18 F5_18 106.3(7) . . ?
F4_18 C3_18 C1_18 112.3(6) . . ?
F6_18 C3_18 C1_18 113.1(6) . . ?
F5_18 C3_18 C1_18 108.2(6) . . ?
F9_18 C4_18 F8_18 107.8(7) . . ?
F9_18 C4_18 F7_18 108.0(7) . . ?
F8_18 C4_18 F7_18 110.1(6) . . ?
F9_18 C4_18 C1_18 110.3(6) . . ?
F8_18 C4_18 C1_18 111.6(6) . . ?
F7_18 C4_18 C1_18 109.1(6) . . ?
C1_19 O1_19 Al13 151.5(16) . . ?
O1_19 C1_19 C3_19 107.8(11) . . ?
O1_19 C1_19 C2_19 111.3(11) . . ?
C3_19 C1_19 C2_19 112.1(8) . . ?
O1_19 C1_19 C4_19 111.2(10) . . ?
C3_19 C1_19 C4_19 108.8(7) . . ?
C2_19 C1_19 C4_19 105.6(7) . . ?
F1_19 C2_19 F3_19 106.5(10) . . ?
F1_19 C2_19 F2_19 109.8(10) . . ?
F3_19 C2_19 F2_19 111.6(10) . . ?
F1_19 C2_19 C1_19 112.7(8) . . ?
F3_19 C2_19 C1_19 110.2(9) . . ?
F2_19 C2_19 C1_19 106.1(9) . . ?
F5_19 C3_19 F4_19 109.3(9) . . ?
F5_19 C3_19 F6_19 105.7(9) . . ?
F4_19 C3_19 F6_19 109.7(10) . . ?
F5_19 C3_19 C1_19 108.3(8) . . ?
F4_19 C3_19 C1_19 111.8(8) . . ?
F6_19 C3_19 C1_19 111.9(9) . . ?
F8_19 C4_19 F9_19 107.4(8) . . ?
F8_19 C4_19 F7_19 105.8(9) . . ?
F9_19 C4_19 F7_19 108.0(8) . . ?
F8_19 C4_19 C1_19 115.3(8) . . ?
F9_19 C4_19 C1_19 110.7(7) . . ?
F7_19 C4_19 C1_19 109.4(7) . . ?
C1_20 O1_20 Al14 148.7(3) . . ?
O1_20 C1_20 C3_20 110.1(4) . . ?
O1_20 C1_20 C2_20 107.1(4) . . ?
C3_20 C1_20 C2_20 109.6(4) . . ?
O1_20 C1_20 C4_20 110.9(4) . . ?
C3_20 C1_20 C4_20 109.4(4) . . ?
C2_20 C1_20 C4_20 109.7(4) . . ?
F3_20 C2_20 F1_20 108.0(5) . . ?
F3_20 C2_20 F2_20 107.9(5) . . ?
F1_20 C2_20 F2_20 106.4(5) . . ?
F3_20 C2_20 C1_20 111.4(4) . . ?
F1_20 C2_20 C1_20 110.5(5) . . ?
F2_20 C2_20 C1_20 112.3(4) . . ?
F4_20 C3_20 F5_20 108.0(5) . . ?
F4_20 C3_20 F6_20 107.8(5) . . ?
F5_20 C3_20 F6_20 107.6(4) . . ?
F4_20 C3_20 C1_20 109.7(4) . . ?
F5_20 C3_20 C1_20 111.4(5) . . ?
F6_20 C3_20 C1_20 112.2(4) . . ?
F9_20 C4_20 F8_20 108.9(4) . . ?
F9_20 C4_20 F7_20 106.9(5) . . ?
F8_20 C4_20 F7_20 107.4(4) . . ?
F9_20 C4_20 C1_20 110.4(4) . . ?
F8_20 C4_20 C1_20 111.8(4) . . ?
F7_20 C4_20 C1_20 111.2(4) . . ?
C1_21 O1_21 Al14 145.5(14) . . ?
O1_21 C1_21 C2_21 111.3(9) . . ?
O1_21 C1_21 C4_21 108.6(9) . . ?
C2_21 C1_21 C4_21 109.8(7) . . ?
O1_21 C1_21 C3_21 109.6(9) . . ?
C2_21 C1_21 C3_21 109.8(7) . . ?
C4_21 C1_21 C3_21 107.6(7) . . ?
F2_21 C2_21 F1_21 107.9(8) . . ?
F2_21 C2_21 F3_21 108.9(8) . . ?
F1_21 C2_21 F3_21 106.6(8) . . ?
F2_21 C2_21 C1_21 114.2(8) . . ?
F1_21 C2_21 C1_21 109.7(7) . . ?
F3_21 C2_21 C1_21 109.4(7) . . ?
F4_21 C3_21 F6_21 107.9(8) . . ?
F4_21 C3_21 F5_21 107.8(8) . . ?
F6_21 C3_21 F5_21 106.7(8) . . ?
F4_21 C3_21 C1_21 111.7(7) . . ?
F6_21 C3_21 C1_21 112.6(8) . . ?
F5_21 C3_21 C1_21 109.9(7) . . ?
F7_21 C4_21 F9_21 105.8(8) . . ?
F7_21 C4_21 F8_21 108.7(8) . . ?
F9_21 C4_21 F8_21 108.2(9) . . ?
F7_21 C4_21 C1_21 111.2(7) . . ?
F9_21 C4_21 C1_21 110.6(7) . . ?
F8_21 C4_21 C1_21 112.1(9) . . ?
C1_22 O1_22 Al14 152.1(3) . . ?
O1_22 C1_22 C4_22 111.5(4) . . ?
O1_22 C1_22 C2_22 109.1(4) . . ?
C4_22 C1_22 C2_22 110.0(4) . . ?
O1_22 C1_22 C3_22 107.5(4) . . ?
C4_22 C1_22 C3_22 109.8(5) . . ?
C2_22 C1_22 C3_22 109.0(4) . . ?
F3_22 C2_22 F2_22 107.6(4) . . ?
F3_22 C2_22 F1_22 106.5(5) . . ?
F2_22 C2_22 F1_22 105.9(4) . . ?
F3_22 C2_22 C1_22 113.0(4) . . ?
F2_22 C2_22 C1_22 113.9(4) . . ?
F1_22 C2_22 C1_22 109.3(4) . . ?
F6_22 C3_22 F4_22 107.9(6) . . ?
F6_22 C3_22 F5_22 106.4(6) . . ?
F4_22 C3_22 F5_22 107.9(7) . . ?
F6_22 C3_22 C1_22 113.4(6) . . ?
F4_22 C3_22 C1_22 110.8(5) . . ?
F5_22 C3_22 C1_22 110.1(6) . . ?
F9_22 C4_22 F7_22 106.1(5) . . ?
F9_22 C4_22 F8_22 111.2(6) . . ?
F7_22 C4_22 F8_22 106.0(5) . . ?
F9_22 C4_22 C1_22 110.7(4) . . ?
F7_22 C4_22 C1_22 111.1(5) . . ?
F8_22 C4_22 C1_22 111.5(5) . . ?
C1_23 O1_23 Al15 149.4(5) . . ?
O1_23 C1_23 C2_23 109.9(5) . . ?
O1_23 C1_23 C3_23 108.7(5) . . ?
C2_23 C1_23 C3_23 108.4(5) . . ?
O1_23 C1_23 C4_23 111.4(5) . . ?
C2_23 C1_23 C4_23 109.1(5) . . ?
C3_23 C1_23 C4_23 109.2(5) . . ?
F3_23 C2_23 F1_23 106.8(5) . . ?
F3_23 C2_23 F2_23 107.9(6) . . ?
F1_23 C2_23 F2_23 108.0(6) . . ?
F3_23 C2_23 C1_23 111.2(5) . . ?
F1_23 C2_23 C1_23 110.5(5) . . ?
F2_23 C2_23 C1_23 112.2(5) . . ?
F5_23 C3_23 F4_23 107.9(6) . . ?
F5_23 C3_23 F6_23 108.9(6) . . ?
F4_23 C3_23 F6_23 106.3(6) . . ?
F5_23 C3_23 C1_23 111.7(5) . . ?
F4_23 C3_23 C1_23 110.4(6) . . ?
F6_23 C3_23 C1_23 111.5(6) . . ?
F8_23 C4_23 F7_23 107.4(6) . . ?
F8_23 C4_23 F9_23 108.4(7) . . ?
F7_23 C4_23 F9_23 106.4(6) . . ?
F8_23 C4_23 C1_23 114.0(5) . . ?
F7_23 C4_23 C1_23 110.8(6) . . ?
F9_23 C4_23 C1_23 109.5(5) . . ?
C1_24 O1_24 Al15 151.1(5) . . ?
O1_24 C1_24 C2_24 111.6(6) . . ?
O1_24 C1_24 C4_24 110.2(6) . . ?
C2_24 C1_24 C4_24 110.7(6) . . ?
O1_24 C1_24 C3_24 108.8(6) . . ?
C2_24 C1_24 C3_24 108.6(6) . . ?
C4_24 C1_24 C3_24 106.8(6) . . ?
F3_24 C2_24 F2_24 108.6(7) . . ?
F3_24 C2_24 F1_24 106.7(7) . . ?
F2_24 C2_24 F1_24 103.9(6) . . ?
F3_24 C2_24 C1_24 112.3(6) . . ?
F2_24 C2_24 C1_24 114.9(7) . . ?
F1_24 C2_24 C1_24 109.8(6) . . ?
F4_24 C3_24 F5_24 107.2(8) . . ?
F4_24 C3_24 F6_24 108.3(7) . . ?
F5_24 C3_24 F6_24 106.7(7) . . ?
F4_24 C3_24 C1_24 112.1(6) . . ?
F5_24 C3_24 C1_24 110.8(7) . . ?
F6_24 C3_24 C1_24 111.5(7) . . ?
F8_24 C4_24 F9_24 106.3(7) . . ?
F8_24 C4_24 F7_24 109.3(6) . . ?
F9_24 C4_24 F7_24 107.8(7) . . ?
F8_24 C4_24 C1_24 113.6(6) . . ?
F9_24 C4_24 C1_24 109.5(6) . . ?
F7_24 C4_24 C1_24 110.1(6) . . ?
C1_25 O1_25 Al15 159.4(15) . . ?
O1_25 C1_25 C2_25 118.0(11) . . ?
O1_25 C1_25 C3_25 106.0(11) . . ?
C2_25 C1_25 C3_25 112.5(9) . . ?
O1_25 C1_25 C4_25 105.8(10) . . ?
C2_25 C1_25 C4_25 105.5(8) . . ?
C3_25 C1_25 C4_25 108.6(9) . . ?
F1_25 C2_25 F3_25 96.9(9) . . ?
F1_25 C2_25 F2_25 119.4(11) . . ?
F3_25 C2_25 F2_25 105.1(10) . . ?
F1_25 C2_25 C1_25 116.7(9) . . ?
F3_25 C2_25 C1_25 105.2(9) . . ?
F2_25 C2_25 C1_25 110.6(9) . . ?
F5_25 C3_25 F6_25 105.5(10) . . ?
F5_25 C3_25 F4_25 114.9(11) . . ?
F6_25 C3_25 F4_25 101.5(10) . . ?
F5_25 C3_25 C1_25 110.7(9) . . ?
F6_25 C3_25 C1_25 112.9(10) . . ?
F4_25 C3_25 C1_25 110.9(9) . . ?
F7_25 C4_25 F8_25 109.1(11) . . ?
F7_25 C4_25 F9_25 102.9(11) . . ?
F8_25 C4_25 F9_25 113.7(11) . . ?
F7_25 C4_25 C1_25 113.6(10) . . ?
F8_25 C4_25 C1_25 111.5(9) . . ?
F9_25 C4_25 C1_25 105.9(9) . . ?
C1_26 O1_26 Al16 146.6(14) . . ?
O1_26 C1_26 C2_26 110.9(12) . . ?
O1_26 C1_26 C4_26 106.6(10) . . ?
C2_26 C1_26 C4_26 109.6(8) . . ?
O1_26 C1_26 C3_26 110.6(11) . . ?
C2_26 C1_26 C3_26 111.2(8) . . ?
C4_26 C1_26 C3_26 107.7(8) . . ?
F3_26 C2_26 F2_26 115.0(11) . . ?
F3_26 C2_26 F1_26 93.3(10) . . ?
F2_26 C2_26 F1_26 96.6(10) . . ?
F3_26 C2_26 C1_26 118.8(9) . . ?
F2_26 C2_26 C1_26 118.3(10) . . ?
F1_26 C2_26 C1_26 107.8(9) . . ?
F6_26 C3_26 F5_26 109.9(10) . . ?
F6_26 C3_26 F4_26 103.9(10) . . ?
F5_26 C3_26 F4_26 106.4(10) . . ?
F6_26 C3_26 C1_26 114.1(9) . . ?
F5_26 C3_26 C1_26 112.4(8) . . ?
F4_26 C3_26 C1_26 109.5(9) . . ?
F7_26 C4_26 F8_26 105.8(10) . . ?
F7_26 C4_26 F9_26 115.0(10) . . ?
F8_26 C4_26 F9_26 104.9(10) . . ?
F7_26 C4_26 C1_26 110.7(8) . . ?
F8_26 C4_26 C1_26 111.1(9) . . ?
F9_26 C4_26 C1_26 109.1(9) . . ?
C1_30 O1_30 Al17 147.1(3) . . ?
O1_30 C1_30 C2_30 108.9(4) . . ?
O1_30 C1_30 C4_30 107.8(4) . . ?
C2_30 C1_30 C4_30 109.8(4) . . ?
O1_30 C1_30 C3_30 111.1(4) . . ?
C2_30 C1_30 C3_30 108.5(4) . . ?
C4_30 C1_30 C3_30 110.7(4) . . ?
F3_30 C2_30 F1_30 106.2(5) . . ?
F3_30 C2_30 F2_30 108.3(5) . . ?
F1_30 C2_30 F2_30 107.0(4) . . ?
F3_30 C2_30 C1_30 111.3(4) . . ?
F1_30 C2_30 C1_30 111.8(4) . . ?
F2_30 C2_30 C1_30 111.9(4) . . ?
F4_30 C3_30 F6_30 109.5(6) . . ?
F4_30 C3_30 F5_30 107.4(5) . . ?
F6_30 C3_30 F5_30 107.6(5) . . ?
F4_30 C3_30 C1_30 109.3(4) . . ?
F6_30 C3_30 C1_30 111.0(5) . . ?
F5_30 C3_30 C1_30 111.9(5) . . ?
F9_30 C4_30 F7_30 108.1(5) . . ?
F9_30 C4_30 F8_30 107.1(4) . . ?
F7_30 C4_30 F8_30 107.8(5) . . ?
F9_30 C4_30 C1_30 111.5(4) . . ?
F7_30 C4_30 C1_30 109.9(4) . . ?
F8_30 C4_30 C1_30 112.3(4) . . ?
C1_31 O1_31 Al17 154.3(5) . . ?
O1_31 C1_31 C4_31 111.1(5) . . ?
O1_31 C1_31 C2_31 112.8(5) . . ?
C4_31 C1_31 C2_31 107.8(5) . . ?
O1_31 C1_31 C3_31 107.4(5) . . ?
C4_31 C1_31 C3_31 107.7(5) . . ?
C2_31 C1_31 C3_31 110.0(5) . . ?
F3_31 C2_31 F1_31 107.3(6) . . ?
F3_31 C2_31 F2_31 109.2(7) . . ?
F1_31 C2_31 F2_31 107.9(6) . . ?
F3_31 C2_31 C1_31 110.2(6) . . ?
F1_31 C2_31 C1_31 110.1(5) . . ?
F2_31 C2_31 C1_31 112.0(6) . . ?
F5_31 C3_31 F6_31 106.2(6) . . ?
F5_31 C3_31 F4_31 109.7(6) . . ?
F6_31 C3_31 F4_31 106.1(6) . . ?
F5_31 C3_31 C1_31 110.0(6) . . ?
F6_31 C3_31 C1_31 113.2(5) . . ?
F4_31 C3_31 C1_31 111.5(5) . . ?
F9_31 C4_31 F7_31 110.0(7) . . ?
F9_31 C4_31 F8_31 105.6(6) . . ?
F7_31 C4_31 F8_31 107.2(6) . . ?
F9_31 C4_31 C1_31 110.3(6) . . ?
F7_31 C4_31 C1_31 111.0(6) . . ?
F8_31 C4_31 C1_31 112.6(6) . . ?
C1_32 O1_32 Al18 150.6(6) . . ?
O1_32 C1_32 C2_32 110.7(5) . . ?
O1_32 C1_32 C4_32 110.3(5) . . ?
C2_32 C1_32 C4_32 109.2(5) . . ?
O1_32 C1_32 C3_32 108.5(5) . . ?
C2_32 C1_32 C3_32 110.5(5) . . ?
C4_32 C1_32 C3_32 107.5(5) . . ?
F1_32 C2_32 F3_32 106.4(6) . . ?
F1_32 C2_32 F2_32 107.9(5) . . ?
F3_32 C2_32 F2_32 107.1(6) . . ?
F1_32 C2_32 C1_32 112.7(5) . . ?
F3_32 C2_32 C1_32 110.7(6) . . ?
F2_32 C2_32 C1_32 111.8(6) . . ?
F4_32 C3_32 F5_32 109.3(6) . . ?
F4_32 C3_32 F6_32 106.3(6) . . ?
F5_32 C3_32 F6_32 104.7(5) . . ?
F4_32 C3_32 C1_32 112.0(5) . . ?
F5_32 C3_32 C1_32 111.9(5) . . ?
F6_32 C3_32 C1_32 112.2(6) . . ?
F9_32 C4_32 F8_32 111.9(7) . . ?
F9_32 C4_32 F7_32 104.5(6) . . ?
F8_32 C4_32 F7_32 105.7(6) . . ?
F9_32 C4_32 C1_32 111.2(5) . . ?
F8_32 C4_32 C1_32 112.3(5) . . ?
F7_32 C4_32 C1_32 110.7(6) . . ?
C1_33 O1_33 Al18 146.6(12) . . ?
O1_33 C1_33 C4_33 110.2(8) . . ?
O1_33 C1_33 C2_33 112.3(8) . . ?
C4_33 C1_33 C2_33 108.6(7) . . ?
O1_33 C1_33 C3_33 108.5(9) . . ?
C4_33 C1_33 C3_33 105.7(6) . . ?
C2_33 C1_33 C3_33 111.4(7) . . ?
F3_33 C2_33 F2_33 110.4(8) . . ?
F3_33 C2_33 F1_33 106.2(8) . . ?
F2_33 C2_33 F1_33 103.6(7) . . ?
F3_33 C2_33 C1_33 112.5(8) . . ?
F2_33 C2_33 C1_33 115.2(7) . . ?
F1_33 C2_33 C1_33 108.0(7) . . ?
F4_33 C3_33 F6_33 110.4(8) . . ?
F4_33 C3_33 F5_33 102.8(9) . . ?
F6_33 C3_33 F5_33 107.6(8) . . ?
F4_33 C3_33 C1_33 112.8(7) . . ?
F6_33 C3_33 C1_33 115.6(8) . . ?
F5_33 C3_33 C1_33 106.6(7) . . ?
F9_33 C4_33 F8_33 111.8(7) . . ?
F9_33 C4_33 F7_33 103.9(7) . . ?
F8_33 C4_33 F7_33 106.9(6) . . ?
F9_33 C4_33 C1_33 112.7(6) . . ?
F8_33 C4_33 C1_33 111.6(6) . . ?
F7_33 C4_33 C1_33 109.5(7) . . ?
C1_35 O1_35 Al19 147.4(5) . . ?
O1_35 C1_35 C2_35 109.4(5) . . ?
O1_35 C1_35 C3_35 111.5(5) . . ?
C2_35 C1_35 C3_35 110.8(5) . . ?
O1_35 C1_35 C4_35 106.7(5) . . ?
C2_35 C1_35 C4_35 109.7(5) . . ?
C3_35 C1_35 C4_35 108.6(5) . . ?
F3_35 C2_35 F2_35 106.7(6) . . ?
F3_35 C2_35 F1_35 107.6(6) . . ?
F2_35 C2_35 F1_35 108.5(5) . . ?
F3_35 C2_35 C1_35 111.1(5) . . ?
F2_35 C2_35 C1_35 112.3(5) . . ?
F1_35 C2_35 C1_35 110.5(6) . . ?
F4_35 C3_35 F6_35 109.0(5) . . ?
F4_35 C3_35 F5_35 105.7(5) . . ?
F6_35 C3_35 F5_35 107.4(5) . . ?
F4_35 C3_35 C1_35 111.9(5) . . ?
F6_35 C3_35 C1_35 113.0(5) . . ?
F5_35 C3_35 C1_35 109.5(5) . . ?
F9_35 C4_35 F7_35 108.8(6) . . ?
F9_35 C4_35 F8_35 107.7(5) . . ?
F7_35 C4_35 F8_35 107.6(5) . . ?
F9_35 C4_35 C1_35 111.1(5) . . ?
F7_35 C4_35 C1_35 110.0(5) . . ?
F8_35 C4_35 C1_35 111.5(5) . . ?
C1_36 O1_36 Al19 150.2(5) . . ?
O1_36 C1_36 C2_36 108.5(5) . . ?
O1_36 C1_36 C3_36 110.6(5) . . ?
C2_36 C1_36 C3_36 109.8(4) . . ?
O1_36 C1_36 C4_36 108.8(4) . . ?
C2_36 C1_36 C4_36 109.2(4) . . ?
C3_36 C1_36 C4_36 110.0(4) . . ?
F3_36 C2_36 F1_36 107.3(5) . . ?
F3_36 C2_36 F2_36 107.7(5) . . ?
F1_36 C2_36 F2_36 107.4(5) . . ?
F3_36 C2_36 C1_36 111.2(5) . . ?
F1_36 C2_36 C1_36 111.2(5) . . ?
F2_36 C2_36 C1_36 111.8(5) . . ?
F4_36 C3_36 F6_36 108.4(5) . . ?
F4_36 C3_36 F5_36 107.1(5) . . ?
F6_36 C3_36 F5_36 106.4(5) . . ?
F4_36 C3_36 C1_36 111.2(4) . . ?
F6_36 C3_36 C1_36 112.4(5) . . ?
F5_36 C3_36 C1_36 110.9(5) . . ?
F9_36 C4_36 F8_36 107.7(4) . . ?
F9_36 C4_36 F7_36 107.8(4) . . ?
F8_36 C4_36 F7_36 107.8(4) . . ?
F9_36 C4_36 C1_36 111.0(4) . . ?
F8_36 C4_36 C1_36 112.9(4) . . ?
F7_36 C4_36 C1_36 109.4(4) . . ?
C1_37 O1_37 Al19 144.2(3) . . ?
O1_37 C1_37 C2_37 110.3(4) . . ?
O1_37 C1_37 C4_37 108.7(4) . . ?
C2_37 C1_37 C4_37 108.8(4) . . ?
O1_37 C1_37 C3_37 110.5(4) . . ?
C2_37 C1_37 C3_37 109.5(4) . . ?
C4_37 C1_37 C3_37 109.0(4) . . ?
F2_37 C2_37 F1_37 107.5(5) . . ?
F2_37 C2_37 F3_37 107.7(5) . . ?
F1_37 C2_37 F3_37 107.3(5) . . ?
F2_37 C2_37 C1_37 113.2(5) . . ?
F1_37 C2_37 C1_37 111.0(5) . . ?
F3_37 C2_37 C1_37 109.8(4) . . ?
F4_37 C3_37 F5_37 107.6(5) . . ?
F4_37 C3_37 F6_37 108.7(5) . . ?
F5_37 C3_37 F6_37 106.7(5) . . ?
F4_37 C3_37 C1_37 110.9(4) . . ?
F5_37 C3_37 C1_37 110.5(5) . . ?
F6_37 C3_37 C1_37 112.1(4) . . ?
F9_37 C4_37 F7_37 107.9(5) . . ?
F9_37 C4_37 F8_37 107.2(5) . . ?
F7_37 C4_37 F8_37 107.4(5) . . ?
F9_37 C4_37 C1_37 110.7(4) . . ?
F7_37 C4_37 C1_37 111.0(5) . . ?
F8_37 C4_37 C1_37 112.5(4) . . ?
C1_38 O1_38 Al20 153.2(5) . . ?
O1_38 C1_38 C3_38 111.1(5) . . ?
O1_38 C1_38 C4_38 109.4(5) . . ?
C3_38 C1_38 C4_38 110.3(5) . . ?
O1_38 C1_38 C2_38 107.3(5) . . ?
C3_38 C1_38 C2_38 109.6(5) . . ?
C4_38 C1_38 C2_38 109.2(4) . . ?
F3_38 C2_38 F1_38 107.5(5) . . ?
F3_38 C2_38 F2_38 107.7(5) . . ?
F1_38 C2_38 F2_38 107.0(5) . . ?
F3_38 C2_38 C1_38 111.3(5) . . ?
F1_38 C2_38 C1_38 111.2(5) . . ?
F2_38 C2_38 C1_38 111.9(5) . . ?
F6_38 C3_38 F4_38 107.8(5) . . ?
F6_38 C3_38 F5_38 109.3(5) . . ?
F4_38 C3_38 F5_38 106.6(5) . . ?
F6_38 C3_38 C1_38 113.4(5) . . ?
F4_38 C3_38 C1_38 109.6(5) . . ?
F5_38 C3_38 C1_38 109.8(5) . . ?
F9_38 C4_38 F8_38 108.5(6) . . ?
F9_38 C4_38 F7_38 106.9(6) . . ?
F8_38 C4_38 F7_38 107.9(5) . . ?
F9_38 C4_38 C1_38 111.6(5) . . ?
F8_38 C4_38 C1_38 111.6(5) . . ?
F7_38 C4_38 C1_38 110.2(5) . . ?
C1_39 O1_39 Al20 144.8(4) . . ?
O1_39 C1_39 C4_39 108.3(5) . . ?
O1_39 C1_39 C2_39 109.6(5) . . ?
C4_39 C1_39 C2_39 109.2(5) . . ?
O1_39 C1_39 C3_39 111.2(5) . . ?
C4_39 C1_39 C3_39 109.2(5) . . ?
C2_39 C1_39 C3_39 109.4(5) . . ?
F1_39 C2_39 F3_39 107.9(5) . . ?
F1_39 C2_39 F2_39 107.7(5) . . ?
F3_39 C2_39 F2_39 108.0(5) . . ?
F1_39 C2_39 C1_39 110.4(5) . . ?
F3_39 C2_39 C1_39 109.9(5) . . ?
F2_39 C2_39 C1_39 112.8(5) . . ?
F4_39 C3_39 F5_39 107.0(6) . . ?
F4_39 C3_39 F6_39 108.3(6) . . ?
F5_39 C3_39 F6_39 107.4(5) . . ?
F4_39 C3_39 C1_39 110.7(5) . . ?
F5_39 C3_39 C1_39 111.3(5) . . ?
F6_39 C3_39 C1_39 112.0(5) . . ?
F9_39 C4_39 F7_39 106.9(6) . . ?
F9_39 C4_39 F8_39 107.2(5) . . ?
F7_39 C4_39 F8_39 108.4(5) . . ?
F9_39 C4_39 C1_39 111.6(5) . . ?
F7_39 C4_39 C1_39 110.9(5) . . ?
F8_39 C4_39 C1_39 111.6(5) . . ?
C1_40 O1_40 Al20 147.6(9) . . ?
O1_40 C1_40 C4_40 107.9(7) . . ?
O1_40 C1_40 C3_40 111.3(7) . . ?
C4_40 C1_40 C3_40 110.5(6) . . ?
O1_40 C1_40 C2_40 109.9(7) . . ?
C4_40 C1_40 C2_40 108.2(6) . . ?
C3_40 C1_40 C2_40 108.9(6) . . ?
F1_40 C2_40 F2_40 106.5(7) . . ?
F1_40 C2_40 F3_40 106.2(7) . . ?
F2_40 C2_40 F3_40 109.9(7) . . ?
F1_40 C2_40 C1_40 112.7(7) . . ?
F2_40 C2_40 C1_40 112.4(6) . . ?
F3_40 C2_40 C1_40 109.1(6) . . ?
F6_40 C3_40 F4_40 107.7(8) . . ?
F6_40 C3_40 F5_40 107.3(7) . . ?
F4_40 C3_40 F5_40 104.7(7) . . ?
F6_40 C3_40 C1_40 113.1(6) . . ?
F4_40 C3_40 C1_40 111.2(7) . . ?
F5_40 C3_40 C1_40 112.4(7) . . ?
F9_40 C4_40 F7_40 104.8(8) . . ?
F9_40 C4_40 F8_40 106.9(6) . . ?
F7_40 C4_40 F8_40 109.3(7) . . ?
F9_40 C4_40 C1_40 113.3(6) . . ?
F7_40 C4_40 C1_40 111.4(6) . . ?
F8_40 C4_40 C1_40 110.8(7) . . ?
C1_28 O1_28 Al16 147.5(10) . . ?
O1_28 C1_28 C4_28 105.7(9) . . ?
O1_28 C1_28 C3_28 110.5(9) . . ?
C4_28 C1_28 C3_28 111.3(8) . . ?
O1_28 C1_28 C2_28 111.0(9) . . ?
C4_28 C1_28 C2_28 107.7(8) . . ?
C3_28 C1_28 C2_28 110.4(8) . . ?
F3_28 C2_28 F1_28 111.1(10) . . ?
F3_28 C2_28 F2_28 109.5(10) . . ?
F1_28 C2_28 F2_28 102.4(10) . . ?
F3_28 C2_28 C1_28 112.9(9) . . ?
F1_28 C2_28 C1_28 109.8(9) . . ?
F2_28 C2_28 C1_28 110.6(9) . . ?
F6_28 C3_28 F5_28 106.4(9) . . ?
F6_28 C3_28 F4_28 105.8(10) . . ?
F5_28 C3_28 F4_28 104.3(9) . . ?
F6_28 C3_28 C1_28 119.3(10) . . ?
F5_28 C3_28 C1_28 111.0(8) . . ?
F4_28 C3_28 C1_28 109.0(8) . . ?
C3_28 F5_28 F3_27 118.2(8) . . ?
F9_28 C4_28 F8_28 111.9(9) . . ?
F9_28 C4_28 F7_28 99.0(9) . . ?
F8_28 C4_28 F7_28 100.0(9) . . ?
F9_28 C4_28 C1_28 117.7(9) . . ?
F8_28 C4_28 C1_28 115.1(9) . . ?
F7_28 C4_28 C1_28 110.2(9) . . ?
C1_34 O1_34 Al18 151(2) . . ?
O1_34 C1_34 C2_34 108.1(14) . . ?
O1_34 C1_34 C3_34 108.6(14) . . ?
C2_34 C1_34 C3_34 108.4(10) . . ?
O1_34 C1_34 C4_34 102.8(13) . . ?
C2_34 C1_34 C4_34 113.5(10) . . ?
C3_34 C1_34 C4_34 114.9(11) . . ?
F3_34 C2_34 F2_34 111.7(13) . . ?
F3_34 C2_34 F1_34 107.2(13) . . ?
F2_34 C2_34 F1_34 98.1(12) . . ?
F3_34 C2_34 C1_34 115.4(11) . . ?
F2_34 C2_34 C1_34 113.5(12) . . ?
F1_34 C2_34 C1_34 109.3(11) . . ?
F6_34 C3_34 F4_34 105.9(12) . . ?
F6_34 C3_34 F5_34 107.5(13) . . ?
F4_34 C3_34 F5_34 98.4(12) . . ?
F6_34 C3_34 C1_34 120.6(12) . . ?
F4_34 C3_34 C1_34 113.2(11) . . ?
F5_34 C3_34 C1_34 108.9(11) . . ?
F8_34 C4_34 F9_34 122.7(14) . . ?
F8_34 C4_34 F7_34 100.9(12) . . ?
F9_34 C4_34 F7_34 108.5(13) . . ?
F8_34 C4_34 C1_34 111.3(12) . . ?
F9_34 C4_34 C1_34 107.6(11) . . ?
F7_34 C4_34 C1_34 104.2(11) . . ?
C1_27 O1_27 Al16 150.3(17) . . ?
O1_27 C1_27 C4_27 113.7(12) . . ?
O1_27 C1_27 C2_27 111.7(13) . . ?
C4_27 C1_27 C2_27 108.6(10) . . ?
O1_27 C1_27 C3_27 108.8(12) . . ?
C4_27 C1_27 C3_27 107.4(10) . . ?
C2_27 C1_27 C3_27 106.4(10) . . ?
F1_27 C2_27 F2_27 113.7(13) . . ?
F1_27 C2_27 F3_27 98.5(12) . . ?
F2_27 C2_27 F3_27 100.8(11) . . ?
F1_27 C2_27 C1_27 115.7(12) . . ?
F2_27 C2_27 C1_27 113.8(12) . . ?
F3_27 C2_27 C1_27 112.2(11) . . ?
C2_27 F3_27 F5_28 158.7(11) . . ?
F6_27 C3_27 F4_27 112.8(13) . . ?
F6_27 C3_27 F5_27 110.2(13) . . ?
F4_27 C3_27 F5_27 102.2(12) . . ?
F6_27 C3_27 C1_27 112.5(12) . . ?
F4_27 C3_27 C1_27 111.2(11) . . ?
F5_27 C3_27 C1_27 107.2(11) . . ?
F7_27 C4_27 F9_27 112.1(13) . . ?
F7_27 C4_27 F8_27 107.9(13) . . ?
F9_27 C4_27 F8_27 99.9(12) . . ?
F7_27 C4_27 C1_27 109.8(11) . . ?
F9_27 C4_27 C1_27 113.8(12) . . ?
F8_27 C4_27 C1_27 112.8(11) . . ?
C1_41 O1_41 Al16 144.5(11) . . ?
O1_41 C1_41 C3_41 111.0(10) . . ?
O1_41 C1_41 C4_41 113.1(10) . . ?
C3_41 C1_41 C4_41 107.5(9) . . ?
O1_41 C1_41 C2_41 109.0(10) . . ?
C3_41 C1_41 C2_41 110.4(9) . . ?
C4_41 C1_41 C2_41 105.7(9) . . ?
F3_41 C2_41 F2_41 104.4(10) . . ?
F3_41 C2_41 F1_41 116.2(12) . . ?
F2_41 C2_41 F1_41 109.8(10) . . ?
F3_41 C2_41 C1_41 108.7(9) . . ?
F2_41 C2_41 C1_41 110.5(10) . . ?
F1_41 C2_41 C1_41 107.3(9) . . ?
F4_41 C3_41 F6_41 105.7(11) . . ?
F4_41 C3_41 F5_41 107.2(11) . . ?
F6_41 C3_41 F5_41 117.2(11) . . ?
F4_41 C3_41 C1_41 110.3(10) . . ?
F6_41 C3_41 C1_41 110.4(10) . . ?
F5_41 C3_41 C1_41 105.9(10) . . ?
F9_41 C4_41 F8_41 106.7(10) . . ?
F9_41 C4_41 F7_41 105.5(10) . . ?
F8_41 C4_41 F7_41 111.8(10) . . ?
F9_41 C4_41 C1_41 112.7(10) . . ?
F8_41 C4_41 C1_41 110.0(9) . . ?
F7_41 C4_41 C1_41 110.0(9) . . ?
C1_42 O1_42 Al20 145.3(11) . . ?
O1_42 C1_42 C3_42 108.6(10) . . ?
O1_42 C1_42 C2_42 109.7(11) . . ?
C3_42 C1_42 C2_42 110.0(10) . . ?
O1_42 C1_42 C4_42 110.3(11) . . ?
C3_42 C1_42 C4_42 109.0(10) . . ?
C2_42 C1_42 C4_42 109.2(10) . . ?
F1_42 C2_42 F3_42 108.4(11) . . ?
F1_42 C2_42 F2_42 106.2(11) . . ?
F3_42 C2_42 F2_42 106.3(11) . . ?
F1_42 C2_42 C1_42 111.6(10) . . ?
F3_42 C2_42 C1_42 111.4(10) . . ?
F2_42 C2_42 C1_42 112.6(11) . . ?
F6_42 C3_42 F5_42 107.8(12) . . ?
F6_42 C3_42 F4_42 107.0(12) . . ?
F5_42 C3_42 F4_42 106.9(12) . . ?
F6_42 C3_42 C1_42 113.4(11) . . ?
F5_42 C3_42 C1_42 110.6(10) . . ?
F4_42 C3_42 C1_42 110.9(11) . . ?
F9_42 C4_42 F7_42 108.4(13) . . ?
F9_42 C4_42 F8_42 107.8(12) . . ?
F7_42 C4_42 F8_42 107.1(13) . . ?
F9_42 C4_42 C1_42 110.2(11) . . ?
F7_42 C4_42 C1_42 111.2(13) . . ?
F8_42 C4_42 C1_42 112.0(11) . . ?
C1_43 O1_43 Al19 145(2) . . ?
O1_43 C1_43 C2_43 109.7(16) . . ?
O1_43 C1_43 C3_43 109.3(16) . . ?
C2_43 C1_43 C3_43 110.5(11) . . ?
O1_43 C1_43 C4_43 108.9(15) . . ?
C2_43 C1_43 C4_43 109.2(11) . . ?
C3_43 C1_43 C4_43 109.2(11) . . ?
F3_43 C2_43 F2_43 107.1(14) . . ?
F3_43 C2_43 F1_43 106.3(15) . . ?
F2_43 C2_43 F1_43 109.2(15) . . ?
F3_43 C2_43 C1_43 112.4(13) . . ?
F2_43 C2_43 C1_43 112.2(13) . . ?
F1_43 C2_43 C1_43 109.5(13) . . ?
F6_43 C3_43 F4_43 108.1(15) . . ?
F6_43 C3_43 F5_43 104.7(15) . . ?
F4_43 C3_43 F5_43 110.0(14) . . ?
F6_43 C3_43 C1_43 113.5(13) . . ?
F4_43 C3_43 C1_43 109.6(12) . . ?
F5_43 C3_43 C1_43 110.9(13) . . ?
F9_43 C4_43 F8_43 108.4(14) . . ?
F9_43 C4_43 F7_43 108.2(15) . . ?
F8_43 C4_43 F7_43 108.7(16) . . ?
F9_43 C4_43 C1_43 111.3(13) . . ?
F8_43 C4_43 C1_43 110.4(13) . . ?
F7_43 C4_43 C1_43 109.7(13) . . ?
C1_44 O1_44 Al18 148(2) . . ?
O1_44 C1_44 C2_44 109.3(16) . . ?
O1_44 C1_44 C4_44 108.5(15) . . ?
C2_44 C1_44 C4_44 113.7(11) . . ?
O1_44 C1_44 C3_44 112.3(15) . . ?
C2_44 C1_44 C3_44 105.2(10) . . ?
C4_44 C1_44 C3_44 107.9(10) . . ?
F3_44 C2_44 F1_44 109.6(14) . . ?
F3_44 C2_44 F2_44 103.0(12) . . ?
F1_44 C2_44 F2_44 107.2(13) . . ?
F3_44 C2_44 C1_44 112.8(12) . . ?
F1_44 C2_44 C1_44 108.4(11) . . ?
F2_44 C2_44 C1_44 115.6(13) . . ?
F6_44 C3_44 F4_44 109.8(13) . . ?
F6_44 C3_44 F5_44 108.7(11) . . ?
F4_44 C3_44 F5_44 109.7(12) . . ?
F6_44 C3_44 C1_44 111.2(11) . . ?
F4_44 C3_44 C1_44 107.8(10) . . ?
F5_44 C3_44 C1_44 109.7(10) . . ?
F8_44 C4_44 F9_44 107.8(13) . . ?
F8_44 C4_44 F7_44 106.4(12) . . ?
F9_44 C4_44 F7_44 105.2(11) . . ?
F8_44 C4_44 C1_44 113.9(13) . . ?
F9_44 C4_44 C1_44 110.0(10) . . ?
F7_44 C4_44 C1_44 113.1(11) . . ?
C1_45 O1_45 Al18 151.2(15) . . ?
O1_45 C1_45 C4_45 105.9(11) . . ?
O1_45 C1_45 C2_45 106.8(12) . . ?
C4_45 C1_45 C2_45 115.2(10) . . ?
O1_45 C1_45 C3_45 108.5(12) . . ?
C4_45 C1_45 C3_45 106.5(9) . . ?
C2_45 C1_45 C3_45 113.5(10) . . ?
F2_45 C2_45 F1_45 109.7(12) . . ?
F2_45 C2_45 F3_45 106.6(11) . . ?
F1_45 C2_45 F3_45 109.9(12) . . ?
F2_45 C2_45 C1_45 111.6(11) . . ?
F1_45 C2_45 C1_45 110.5(10) . . ?
F3_45 C2_45 C1_45 108.6(10) . . ?
F5_45 C3_45 F4_45 112.9(12) . . ?
F5_45 C3_45 F6_45 107.7(11) . . ?
F4_45 C3_45 F6_45 105.6(11) . . ?
F5_45 C3_45 C1_45 111.2(10) . . ?
F4_45 C3_45 C1_45 109.8(10) . . ?
F6_45 C3_45 C1_45 109.4(10) . . ?
F8_45 C4_45 F7_45 94.3(11) . . ?
F8_45 C4_45 F9_45 105.2(11) . . ?
F7_45 C4_45 F9_45 113.5(12) . . ?
F8_45 C4_45 C1_45 117.2(11) . . ?
F7_45 C4_45 C1_45 116.3(11) . . ?
F9_45 C4_45 C1_45 109.4(9) . . ?
C1_46 O1_46 Al15 148(3) . . ?
O1_46 C1_46 C4_46 111.4(17) . . ?
O1_46 C1_46 C2_46 108.2(16) . . ?
C4_46 C1_46 C2_46 116.7(12) . . ?
O1_46 C1_46 C3_46 114.1(18) . . ?
C4_46 C1_46 C3_46 106.0(11) . . ?
C2_46 C1_46 C3_46 100.2(10) . . ?
F1_46 C2_46 F2_46 108.0(14) . . ?
F1_46 C2_46 F3_46 98.9(14) . . ?
F2_46 C2_46 F3_46 113.1(15) . . ?
F1_46 C2_46 C1_46 111.8(13) . . ?
F2_46 C2_46 C1_46 113.0(13) . . ?
F3_46 C2_46 C1_46 111.1(12) . . ?
F4_46 C3_46 F6_46 109.5(14) . . ?
F4_46 C3_46 F5_46 117.5(16) . . ?
F6_46 C3_46 F5_46 108.4(15) . . ?
F4_46 C3_46 C1_46 111.8(13) . . ?
F6_46 C3_46 C1_46 114.8(13) . . ?
F5_46 C3_46 C1_46 94.2(11) . . ?
F8_46 C4_46 F9_46 108.4(14) . . ?
F8_46 C4_46 F7_46 106.3(14) . . ?
F9_46 C4_46 F7_46 105.8(14) . . ?
F8_46 C4_46 C1_46 111.6(13) . . ?
F9_46 C4_46 C1_46 118.4(14) . . ?
F7_46 C4_46 C1_46 105.6(13) . . ?
C1_47 O1_47 Al16 156(2) . . ?
O1_47 C1_47 C2_47 110.5(13) . . ?
O1_47 C1_47 C4_47 111.2(13) . . ?
C2_47 C1_47 C4_47 110.4(10) . . ?
O1_47 C1_47 C3_47 107.4(13) . . ?
C2_47 C1_47 C3_47 108.1(9) . . ?
C4_47 C1_47 C3_47 109.2(10) . . ?
F2_47 C2_47 F3_47 111.9(12) . . ?
F2_47 C2_47 F1_47 101.7(11) . . ?
F3_47 C2_47 F1_47 110.0(12) . . ?
F2_47 C2_47 C1_47 114.1(12) . . ?
F3_47 C2_47 C1_47 110.8(10) . . ?
F1_47 C2_47 C1_47 107.9(10) . . ?
F4_47 C3_47 F6_47 108.5(11) . . ?
F4_47 C3_47 F5_47 112.1(11) . . ?
F6_47 C3_47 F5_47 107.0(10) . . ?
F4_47 C3_47 C1_47 111.6(10) . . ?
F6_47 C3_47 C1_47 109.4(10) . . ?
F5_47 C3_47 C1_47 108.1(10) . . ?
F7_47 C4_47 F8_47 102.0(11) . . ?
F7_47 C4_47 F9_47 115.7(13) . . ?
F8_47 C4_47 F9_47 112.3(12) . . ?
F7_47 C4_47 C1_47 110.2(11) . . ?
F8_47 C4_47 C1_47 112.5(11) . . ?
F9_47 C4_47 C1_47 104.4(10) . . ?
C1_48 O1_48 Al13 152(2) . . ?
O1_48 C1_48 C3_48 112.2(13) . . ?
O1_48 C1_48 C2_48 107.7(13) . . ?
C3_48 C1_48 C2_48 110.9(9) . . ?
O1_48 C1_48 C4_48 107.2(14) . . ?
C3_48 C1_48 C4_48 108.4(9) . . ?
C2_48 C1_48 C4_48 110.5(9) . . ?
F1_48 C2_48 F3_48 112.5(11) . . ?
F1_48 C2_48 F2_48 107.4(10) . . ?
F3_48 C2_48 F2_48 101.5(11) . . ?
F1_48 C2_48 C1_48 110.3(9) . . ?
F3_48 C2_48 C1_48 112.2(10) . . ?
F2_48 C2_48 C1_48 112.6(11) . . ?
F5_48 C3_48 F4_48 107.4(11) . . ?
F5_48 C3_48 F6_48 104.4(11) . . ?
F4_48 C3_48 F6_48 108.4(11) . . ?
F5_48 C3_48 C1_48 113.9(10) . . ?
F4_48 C3_48 C1_48 110.8(9) . . ?
F6_48 C3_48 C1_48 111.6(10) . . ?
F8_48 C4_48 F7_48 107.8(13) . . ?
F8_48 C4_48 F9_48 112.6(12) . . ?
F7_48 C4_48 F9_48 109.3(12) . . ?
F8_48 C4_48 C1_48 110.4(11) . . ?
F7_48 C4_48 C1_48 109.0(10) . . ?
F9_48 C4_48 C1_48 107.7(10) . . ?
C4_48 F9_48 F4_58 164.7(16) . . ?
C1_49 O1_49 Al15 150.9(10) . . ?
O1_49 C1_49 C3_49 108.9(10) . . ?
O1_49 C1_49 C2_49 109.8(11) . . ?
C3_49 C1_49 C2_49 109.5(10) . . ?
O1_49 C1_49 C4_49 110.5(10) . . ?
C3_49 C1_49 C4_49 110.8(10) . . ?
C2_49 C1_49 C4_49 107.5(10) . . ?
F3_49 C2_49 F2_49 114.2(14) . . ?
F3_49 C2_49 F1_49 105.0(13) . . ?
F2_49 C2_49 F1_49 105.8(13) . . ?
F3_49 C2_49 C1_49 110.7(11) . . ?
F2_49 C2_49 C1_49 111.4(12) . . ?
F1_49 C2_49 C1_49 109.2(11) . . ?
F4_49 C3_49 F6_49 108.7(12) . . ?
F4_49 C3_49 F5_49 106.6(13) . . ?
F6_49 C3_49 F5_49 105.8(12) . . ?
F4_49 C3_49 C1_49 111.9(11) . . ?
F6_49 C3_49 C1_49 111.8(11) . . ?
F5_49 C3_49 C1_49 111.7(11) . . ?
F9_49 C4_49 F7_49 104.0(12) . . ?
F9_49 C4_49 F8_49 111.7(12) . . ?
F7_49 C4_49 F8_49 106.2(13) . . ?
F9_49 C4_49 C1_49 111.4(10) . . ?
F7_49 C4_49 C1_49 110.3(11) . . ?
F8_49 C4_49 C1_49 112.7(11) . . ?
C1_50 O1_50 Al16 153(2) . . ?
O1_50 C1_50 C4_50 110.3(14) . . ?
O1_50 C1_50 C2_50 107.1(14) . . ?
C4_50 C1_50 C2_50 115.1(10) . . ?
O1_50 C1_50 C3_50 109.8(15) . . ?
C4_50 C1_50 C3_50 105.3(9) . . ?
C2_50 C1_50 C3_50 109.1(9) . . ?
F1_50 C2_50 F2_50 106.2(11) . . ?
F1_50 C2_50 F3_50 111.4(12) . . ?
F2_50 C2_50 F3_50 107.6(12) . . ?
F1_50 C2_50 C1_50 112.6(10) . . ?
F2_50 C2_50 C1_50 112.2(10) . . ?
F3_50 C2_50 C1_50 106.9(10) . . ?
F5_50 C3_50 F6_50 104.3(11) . . ?
F5_50 C3_50 F4_50 111.6(12) . . ?
F6_50 C3_50 F4_50 106.2(11) . . ?
F5_50 C3_50 C1_50 113.1(10) . . ?
F6_50 C3_50 C1_50 112.4(10) . . ?
F4_50 C3_50 C1_50 109.0(11) . . ?
F9_50 C4_50 F8_50 115.5(11) . . ?
F9_50 C4_50 F7_50 100.5(10) . . ?
F8_50 C4_50 F7_50 99.9(11) . . ?
F9_50 C4_50 C1_50 112.8(10) . . ?
F8_50 C4_50 C1_50 116.1(10) . . ?
F7_50 C4_50 C1_50 109.7(9) . . ?
C1_51 O1_51 Al20 150(2) . . ?
O1_51 C1_51 C2_51 110.8(16) . . ?
O1_51 C1_51 C3_51 108.1(14) . . ?
C2_51 C1_51 C3_51 109.3(11) . . ?
O1_51 C1_51 C4_51 109.1(15) . . ?
C2_51 C1_51 C4_51 111.6(11) . . ?
C3_51 C1_51 C4_51 107.9(11) . . ?
F1_51 C2_51 F2_51 105.6(14) . . ?
F1_51 C2_51 F3_51 104.7(15) . . ?
F2_51 C2_51 F3_51 108.0(15) . . ?
F1_51 C2_51 C1_51 113.4(13) . . ?
F2_51 C2_51 C1_51 113.6(13) . . ?
F3_51 C2_51 C1_51 111.0(13) . . ?
F5_51 C3_51 F4_51 102.9(14) . . ?
F5_51 C3_51 F6_51 105.1(14) . . ?
F4_51 C3_51 F6_51 107.0(14) . . ?
F5_51 C3_51 C1_51 115.8(13) . . ?
F4_51 C3_51 C1_51 113.3(12) . . ?
F6_51 C3_51 C1_51 111.9(12) . . ?
F8_51 C4_51 F9_51 110.1(14) . . ?
F8_51 C4_51 F7_51 111.9(15) . . ?
F9_51 C4_51 F7_51 104.1(14) . . ?
F8_51 C4_51 C1_51 112.5(13) . . ?
F9_51 C4_51 C1_51 108.4(12) . . ?
F7_51 C4_51 C1_51 109.3(13) . . ?
C1_52 O1_52 Al20 154.7(15) . . ?
O1_52 C1_52 C2_52 110.1(12) . . ?
O1_52 C1_52 C3_52 110.0(12) . . ?
C2_52 C1_52 C3_52 111.0(10) . . ?
O1_52 C1_52 C4_52 105.4(12) . . ?
C2_52 C1_52 C4_52 111.2(10) . . ?
C3_52 C1_52 C4_52 109.0(11) . . ?
F2_52 C2_52 F3_52 108.9(14) . . ?
F2_52 C2_52 F1_52 109.0(13) . . ?
F3_52 C2_52 F1_52 108.9(13) . . ?
F2_52 C2_52 C1_52 110.7(12) . . ?
F3_52 C2_52 C1_52 107.1(12) . . ?
F1_52 C2_52 C1_52 112.2(12) . . ?
F4_52 C3_52 F6_52 106.7(14) . . ?
F4_52 C3_52 F5_52 104.7(13) . . ?
F6_52 C3_52 F5_52 108.4(14) . . ?
F4_52 C3_52 C1_52 112.2(12) . . ?
F6_52 C3_52 C1_52 111.4(12) . . ?
F5_52 C3_52 C1_52 113.0(13) . . ?
F8_52 C4_52 F9_52 110.9(16) . . ?
F8_52 C4_52 F7_52 107.7(14) . . ?
F9_52 C4_52 F7_52 106.4(14) . . ?
F8_52 C4_52 C1_52 111.5(12) . . ?
F9_52 C4_52 C1_52 108.0(14) . . ?
F7_52 C4_52 C1_52 112.3(12) . . ?
C1_53 O1_53 Al19 154.0(18) . . ?
O1_53 C1_53 C2_53 108.5(13) . . ?
O1_53 C1_53 C3_53 110.0(14) . . ?
C2_53 C1_53 C3_53 109.2(11) . . ?
O1_53 C1_53 C4_53 108.3(13) . . ?
C2_53 C1_53 C4_53 111.0(11) . . ?
C3_53 C1_53 C4_53 109.8(11) . . ?
F1_53 C2_53 F2_53 108.1(15) . . ?
F1_53 C2_53 F3_53 108.8(16) . . ?
F2_53 C2_53 F3_53 107.0(15) . . ?
F1_53 C2_53 C1_53 110.2(13) . . ?
F2_53 C2_53 C1_53 112.0(14) . . ?
F3_53 C2_53 C1_53 110.5(13) . . ?
F5_53 C3_53 F4_53 106.3(16) . . ?
F5_53 C3_53 F6_53 108.6(15) . . ?
F4_53 C3_53 F6_53 105.8(15) . . ?
F5_53 C3_53 C1_53 112.7(14) . . ?
F4_53 C3_53 C1_53 110.2(13) . . ?
F6_53 C3_53 C1_53 112.9(13) . . ?
F7_53 C4_53 F8_53 107.2(16) . . ?
F7_53 C4_53 F9_53 108.1(15) . . ?
F8_53 C4_53 F9_53 109.5(16) . . ?
F7_53 C4_53 C1_53 110.4(13) . . ?
F8_53 C4_53 C1_53 111.4(14) . . ?
F9_53 C4_53 C1_53 110.2(14) . . ?
C1_54 O1_54 Al20 171(3) . . ?
O1_54 C1_54 C3_54 114.8(16) . . ?
O1_54 C1_54 C2_54 107.8(15) . . ?
C3_54 C1_54 C2_54 108.8(11) . . ?
O1_54 C1_54 C4_54 108.2(16) . . ?
C3_54 C1_54 C4_54 108.8(11) . . ?
C2_54 C1_54 C4_54 108.4(11) . . ?
F1_54 C2_54 F3_54 106.9(15) . . ?
F1_54 C2_54 F2_54 109.6(15) . . ?
F3_54 C2_54 F2_54 107.2(15) . . ?
F1_54 C2_54 C1_54 110.6(13) . . ?
F3_54 C2_54 C1_54 111.0(13) . . ?
F2_54 C2_54 C1_54 111.3(13) . . ?
F4_54 C3_54 F5_54 108.1(14) . . ?
F4_54 C3_54 F6_54 106.6(15) . . ?
F5_54 C3_54 F6_54 104.9(14) . . ?
F4_54 C3_54 C1_54 112.1(14) . . ?
F5_54 C3_54 C1_54 112.4(13) . . ?
F6_54 C3_54 C1_54 112.3(13) . . ?
F8_54 C4_54 F9_54 107.4(15) . . ?
F8_54 C4_54 F7_54 110.3(16) . . ?
F9_54 C4_54 F7_54 107.5(15) . . ?
F8_54 C4_54 C1_54 111.6(13) . . ?
F9_54 C4_54 C1_54 110.3(13) . . ?
F7_54 C4_54 C1_54 109.7(13) . . ?
C1_29 O1_29 Al17 147.6(9) . . ?
O1_29 C1_29 C2_29 107.9(7) . . ?
O1_29 C1_29 C4_29 112.0(7) . . ?
C2_29 C1_29 C4_29 109.2(6) . . ?
O1_29 C1_29 C3_29 110.4(7) . . ?
C2_29 C1_29 C3_29 109.0(5) . . ?
C4_29 C1_29 C3_29 108.4(6) . . ?
F3_29 C2_29 F2_29 108.3(6) . . ?
F3_29 C2_29 F1_29 107.0(6) . . ?
F2_29 C2_29 F1_29 106.4(6) . . ?
F3_29 C2_29 C1_29 113.6(6) . . ?
F2_29 C2_29 C1_29 112.5(6) . . ?
F1_29 C2_29 C1_29 108.6(6) . . ?
F6_29 C3_29 F4_29 109.2(6) . . ?
F6_29 C3_29 F5_29 109.3(6) . . ?
F4_29 C3_29 F5_29 105.8(6) . . ?
F6_29 C3_29 C1_29 113.4(6) . . ?
F4_29 C3_29 C1_29 108.7(6) . . ?
F5_29 C3_29 C1_29 110.3(6) . . ?
F9_29 C4_29 F7_29 110.5(7) . . ?
F9_29 C4_29 F8_29 106.9(7) . . ?
F7_29 C4_29 F8_29 109.7(7) . . ?
F9_29 C4_29 C1_29 109.7(6) . . ?
F7_29 C4_29 C1_29 108.4(7) . . ?
F8_29 C4_29 C1_29 111.6(6) . . ?
C1_55 O1_55 Al17 149(2) . . ?
O1_55 C1_55 C4_55 107.7(14) . . ?
O1_55 C1_55 C2_55 107.7(15) . . ?
C4_55 C1_55 C2_55 110.3(11) . . ?
O1_55 C1_55 C3_55 111.7(16) . . ?
C4_55 C1_55 C3_55 110.7(11) . . ?
C2_55 C1_55 C3_55 108.8(11) . . ?
F2_55 C2_55 F3_55 108.4(14) . . ?
F2_55 C2_55 F1_55 107.0(14) . . ?
F3_55 C2_55 F1_55 106.8(14) . . ?
F2_55 C2_55 C1_55 112.7(13) . . ?
F3_55 C2_55 C1_55 111.3(13) . . ?
F1_55 C2_55 C1_55 110.3(13) . . ?
F4_55 C3_55 F6_55 109.2(18) . . ?
F4_55 C3_55 F5_55 105.0(17) . . ?
F6_55 C3_55 F5_55 108.3(15) . . ?
F4_55 C3_55 C1_55 110.8(18) . . ?
F6_55 C3_55 C1_55 112.6(14) . . ?
F5_55 C3_55 C1_55 110.7(13) . . ?
F7_55 C4_55 F9_55 107.6(15) . . ?
F7_55 C4_55 F8_55 106.9(15) . . ?
F9_55 C4_55 F8_55 107.0(15) . . ?
F7_55 C4_55 C1_55 112.2(14) . . ?
F9_55 C4_55 C1_55 111.0(13) . . ?
F8_55 C4_55 C1_55 111.9(13) . . ?
C1_56 O1_56 Al18 154.2(17) . . ?
O1_56 C1_56 C2_56 116.2(12) . . ?
O1_56 C1_56 C4_56 109.4(13) . . ?
C2_56 C1_56 C4_56 108.9(11) . . ?
O1_56 C1_56 C3_56 107.2(11) . . ?
C2_56 C1_56 C3_56 109.4(11) . . ?
C4_56 C1_56 C3_56 105.2(10) . . ?
F3_56 C2_56 F2_56 105.7(18) . . ?
F3_56 C2_56 F1_56 102.0(16) . . ?
F2_56 C2_56 F1_56 114.9(17) . . ?
F3_56 C2_56 C1_56 115.7(18) . . ?
F2_56 C2_56 C1_56 111.4(15) . . ?
F1_56 C2_56 C1_56 107.0(13) . . ?
F6_56 C3_56 F4_56 105.8(13) . . ?
F6_56 C3_56 F5_56 116.1(14) . . ?
F4_56 C3_56 F5_56 107.1(14) . . ?
F6_56 C3_56 C1_56 109.3(12) . . ?
F4_56 C3_56 C1_56 111.5(12) . . ?
F5_56 C3_56 C1_56 107.1(12) . . ?
F9_56 C4_56 F7_56 115.1(13) . . ?
F9_56 C4_56 F8_56 109.9(13) . . ?
F7_56 C4_56 F8_56 111.1(13) . . ?
F9_56 C4_56 C1_56 109.4(11) . . ?
F7_56 C4_56 C1_56 103.1(12) . . ?
F8_56 C4_56 C1_56 107.8(12) . . ?
C1_57 O1_57 Al13 149(2) . . ?
O1_57 C1_57 C2_57 111.1(14) . . ?
O1_57 C1_57 C4_57 108.9(14) . . ?
C2_57 C1_57 C4_57 109.2(9) . . ?
O1_57 C1_57 C3_57 108.8(15) . . ?
C2_57 C1_57 C3_57 109.6(9) . . ?
C4_57 C1_57 C3_57 109.2(9) . . ?
F2_57 C2_57 F3_57 102.3(11) . . ?
F2_57 C2_57 F1_57 99.7(12) . . ?
F3_57 C2_57 F1_57 116.8(13) . . ?
F2_57 C2_57 C1_57 113.6(11) . . ?
F3_57 C2_57 C1_57 110.5(9) . . ?
F1_57 C2_57 C1_57 113.0(11) . . ?
F6_57 C3_57 F4_57 101.9(10) . . ?
F6_57 C3_57 F5_57 106.7(12) . . ?
F4_57 C3_57 F5_57 116.6(11) . . ?
F6_57 C3_57 C1_57 112.3(11) . . ?
F4_57 C3_57 C1_57 110.0(9) . . ?
F5_57 C3_57 C1_57 109.3(11) . . ?
F9_57 C4_57 F8_57 106.0(12) . . ?
F9_57 C4_57 F7_57 113.0(11) . . ?
F8_57 C4_57 F7_57 111.6(12) . . ?
F9_57 C4_57 C1_57 110.7(10) . . ?
F8_57 C4_57 C1_57 108.8(11) . . ?
F7_57 C4_57 C1_57 106.8(11) . . ?
C1_58 O1_58 Al14 152(3) . . ?
O1_58 C1_58 C2_58 110.0(17) . . ?
O1_58 C1_58 C3_58 110.4(17) . . ?
C2_58 C1_58 C3_58 110.4(13) . . ?
O1_58 C1_58 C4_58 110.9(18) . . ?
C2_58 C1_58 C4_58 109.3(13) . . ?
C3_58 C1_58 C4_58 105.8(14) . . ?
F3_58 C2_58 F2_58 105.3(18) . . ?
F3_58 C2_58 F1_58 109.8(19) . . ?
F2_58 C2_58 F1_58 107.6(18) . . ?
F3_58 C2_58 C1_58 111.3(18) . . ?
F2_58 C2_58 C1_58 111.0(16) . . ?
F1_58 C2_58 C1_58 111.4(16) . . ?
F4_58 C3_58 F5_58 106.2(18) . . ?
F4_58 C3_58 F6_58 107(2) . . ?
F5_58 C3_58 F6_58 108(2) . . ?
F4_58 C3_58 C1_58 113.9(17) . . ?
F5_58 C3_58 C1_58 111.2(17) . . ?
F6_58 C3_58 C1_58 110.1(18) . . ?
C3_58 F4_58 F9_48 130(2) . . ?
F9_58 C4_58 F8_58 109.2(19) . . ?
F9_58 C4_58 F7_58 109(2) . . ?
F8_58 C4_58 F7_58 105.4(18) . . ?
F9_58 C4_58 C1_58 112.3(18) . . ?
F8_58 C4_58 C1_58 113.6(17) . . ?
F7_58 C4_58 C1_58 107.1(16) . . ?
C1_59 O1_59 Al13 160(3) . . ?
O1_59 C1_59 C4_59 110.5(17) . . ?
O1_59 C1_59 C3_59 109.5(16) . . ?
C4_59 C1_59 C3_59 112.9(13) . . ?
O1_59 C1_59 C2_59 109.3(16) . . ?
C4_59 C1_59 C2_59 106.1(13) . . ?
C3_59 C1_59 C2_59 108.3(13) . . ?
F3_59 C2_59 F1_59 107.4(18) . . ?
F3_59 C2_59 F2_59 110.0(19) . . ?
F1_59 C2_59 F2_59 109.0(18) . . ?
F3_59 C2_59 C1_59 108.9(16) . . ?
F1_59 C2_59 C1_59 110.6(16) . . ?
F2_59 C2_59 C1_59 110.9(16) . . ?
F6_59 C3_59 F4_59 106.4(17) . . ?
F6_59 C3_59 F5_59 109.1(17) . . ?
F4_59 C3_59 F5_59 109.1(17) . . ?
F6_59 C3_59 C1_59 110.5(16) . . ?
F4_59 C3_59 C1_59 112.5(16) . . ?
F5_59 C3_59 C1_59 109.1(15) . . ?
F9_59 C4_59 F7_59 111.1(19) . . ?
F9_59 C4_59 F8_59 104.9(18) . . ?
F7_59 C4_59 F8_59 109.0(18) . . ?
F9_59 C4_59 C1_59 107.5(15) . . ?
F7_59 C4_59 C1_59 111.8(16) . . ?
F8_59 C4_59 C1_59 112.3(17) . . ?
C1_60 O1_60 Al17 164(3) . . ?
O1_60 C1_60 C2_60 109.7(17) . . ?
O1_60 C1_60 C4_60 107.1(17) . . ?
C2_60 C1_60 C4_60 111.9(11) . . ?
O1_60 C1_60 C3_60 108.0(17) . . ?
C2_60 C1_60 C3_60 112.2(12) . . ?
C4_60 C1_60 C3_60 107.7(11) . . ?
F2_60 C2_60 F1_60 103.3(15) . . ?
F2_60 C2_60 F3_60 110.5(16) . . ?
F1_60 C2_60 F3_60 103.0(15) . . ?
F2_60 C2_60 C1_60 115.4(14) . . ?
F1_60 C2_60 C1_60 113.9(13) . . ?
F3_60 C2_60 C1_60 109.9(14) . . ?
F4_60 C3_60 F6_60 108.2(15) . . ?
F4_60 C3_60 F5_60 105.2(15) . . ?
F6_60 C3_60 F5_60 108.0(15) . . ?
F4_60 C3_60 C1_60 109.8(13) . . ?
F6_60 C3_60 C1_60 114.0(14) . . ?
F5_60 C3_60 C1_60 111.3(14) . . ?
F9_60 C4_60 F8_60 106.0(15) . . ?
F9_60 C4_60 F7_60 108.5(15) . . ?
F8_60 C4_60 F7_60 107.7(16) . . ?
F9_60 C4_60 C1_60 110.2(14) . . ?
F8_60 C4_60 C1_60 110.2(13) . . ?
F7_60 C4_60 C1_60 113.9(15) . . ?
C1_61 O1_61 Al16 149.9(13) . . ?
O1_61 C1_61 C2_61 110.4(10) . . ?
O1_61 C1_61 C4_61 114.1(11) . . ?
C2_61 C1_61 C4_61 112.2(9) . . ?
O1_61 C1_61 C3_61 105.2(10) . . ?
C2_61 C1_61 C3_61 110.1(9) . . ?
C4_61 C1_61 C3_61 104.5(9) . . ?
F3_61 C2_61 F2_61 112.6(11) . . ?
F3_61 C2_61 F1_61 99.2(10) . . ?
F2_61 C2_61 F1_61 99.5(10) . . ?
F3_61 C2_61 C1_61 117.1(9) . . ?
F2_61 C2_61 C1_61 116.9(10) . . ?
F1_61 C2_61 C1_61 108.0(10) . . ?
F6_61 C3_61 F4_61 108.1(11) . . ?
F6_61 C3_61 F5_61 106.1(11) . . ?
F4_61 C3_61 F5_61 116.1(12) . . ?
F6_61 C3_61 C1_61 111.5(10) . . ?
F4_61 C3_61 C1_61 108.7(10) . . ?
F5_61 C3_61 C1_61 106.4(10) . . ?
F9_61 C4_61 F8_61 109.2(11) . . ?
F9_61 C4_61 F7_61 102.8(11) . . ?
F8_61 C4_61 F7_61 109.6(10) . . ?
F9_61 C4_61 C1_61 113.2(10) . . ?
F8_61 C4_61 C1_61 113.1(10) . . ?
F7_61 C4_61 C1_61 108.4(10) . . ?
C1D_62 Si1_62 Al2_62 141.83(15) . . ?
C1D_62 Si1_62 Al3_62 139.88(14) . . ?
Al2_62 Si1_62 Al3_62 68.10(6) . . ?
C1D_62 Si1_62 Al1_62 136.41(15) . . ?
Al2_62 Si1_62 Al1_62 68.84(6) . . ?
Al3_62 Si1_62 Al1_62 68.87(5) . . ?
C4C_62 Al1_62 C3C_62 37.34(18) . . ?
C4C_62 Al1_62 C5C_62 37.06(16) . . ?
C3C_62 Al1_62 C5C_62 61.83(17) . . ?
C4C_62 Al1_62 C1C_62 61.41(18) . . ?
C3C_62 Al1_62 C1C_62 60.99(18) . . ?
C5C_62 Al1_62 C1C_62 36.80(16) . . ?
C4C_62 Al1_62 C2C_62 61.50(18) . . ?
C3C_62 Al1_62 C2C_62 36.34(18) . . ?
C5C_62 Al1_62 C2C_62 61.45(17) . . ?
C1C_62 Al1_62 C2C_62 36.49(16) . . ?
C4C_62 Al1_62 Si1_62 127.89(14) . . ?
C3C_62 Al1_62 Si1_62 115.12(13) . . ?
C5C_62 Al1_62 Si1_62 160.15(14) . . ?
C1C_62 Al1_62 Si1_62 161.67(13) . . ?
C2C_62 Al1_62 Si1_62 129.22(13) . . ?
C4C_62 Al1_62 Al2_62 117.26(14) . . ?
C3C_62 Al1_62 Al2_62 145.29(16) . . ?
C5C_62 Al1_62 Al2_62 114.65(13) . . ?
C1C_62 Al1_62 Al2_62 138.89(13) . . ?
C2C_62 Al1_62 Al2_62 175.37(13) . . ?
Si1_62 Al1_62 Al2_62 55.30(5) . . ?
C4C_62 Al1_62 Al3_62 173.71(14) . . ?
C3C_62 Al1_62 Al3_62 148.38(15) . . ?
C5C_62 Al1_62 Al3_62 138.02(13) . . ?
C1C_62 Al1_62 Al3_62 117.18(14) . . ?
C2C_62 Al1_62 Al3_62 121.53(14) . . ?
Si1_62 Al1_62 Al3_62 55.47(5) . . ?
Al2_62 Al1_62 Al3_62 59.22(5) . . ?
C4A_62 Al2_62 C5A_62 37.71(16) . . ?
C4A_62 Al2_62 C1A_62 62.35(17) . . ?
C5A_62 Al2_62 C1A_62 37.14(16) . . ?
C4A_62 Al2_62 C3A_62 36.68(17) . . ?
C5A_62 Al2_62 C3A_62 62.22(18) . . ?
C1A_62 Al2_62 C3A_62 62.33(18) . . ?
C4A_62 Al2_62 C2A_62 61.56(17) . . ?
C5A_62 Al2_62 C2A_62 61.75(18) . . ?
C1A_62 Al2_62 C2A_62 37.06(17) . . ?
C3A_62 Al2_62 C2A_62 37.13(16) . . ?
C4A_62 Al2_62 Si1_62 115.68(13) . . ?
C5A_62 Al2_62 Si1_62 138.66(14) . . ?
C1A_62 Al2_62 Si1_62 175.29(15) . . ?
C3A_62 Al2_62 Si1_62 119.03(15) . . ?
C2A_62 Al2_62 Si1_62 146.70(15) . . ?
C4A_62 Al2_62 Al3_62 132.25(14) . . ?
C5A_62 Al2_62 Al3_62 112.73(14) . . ?
C1A_62 Al2_62 Al3_62 121.48(15) . . ?
C3A_62 Al2_62 Al3_62 167.52(15) . . ?
C2A_62 Al2_62 Al3_62 152.74(14) . . ?
Si1_62 Al2_62 Al3_62 56.13(5) . . ?
C4A_62 Al2_62 Al1_62 160.74(14) . . ?
C5A_62 Al2_62 Al1_62 160.02(13) . . ?
C1A_62 Al2_62 Al1_62 127.45(14) . . ?
C3A_62 Al2_62 Al1_62 128.25(15) . . ?
C2A_62 Al2_62 Al1_62 114.59(14) . . ?
Si1_62 Al2_62 Al1_62 55.86(5) . . ?
Al3_62 Al2_62 Al1_62 60.52(5) . . ?
C2B_62 Al3_62 C3B_62 37.59(18) . . ?
C2B_62 Al3_62 C1B_62 36.88(18) . . ?
C3B_62 Al3_62 C1B_62 61.97(19) . . ?
C2B_62 Al3_62 C4B_62 61.98(18) . . ?
C3B_62 Al3_62 C4B_62 36.75(17) . . ?
C1B_62 Al3_62 C4B_62 61.77(18) . . ?
C2B_62 Al3_62 C5B_62 61.76(18) . . ?
C3B_62 Al3_62 C5B_62 61.43(18) . . ?
C1B_62 Al3_62 C5B_62 37.15(16) . . ?
C4B_62 Al3_62 C5B_62 36.63(16) . . ?
C2B_62 Al3_62 Si1_62 133.80(15) . . ?
C3B_62 Al3_62 Si1_62 115.03(15) . . ?
C1B_62 Al3_62 Si1_62 168.57(15) . . ?
C4B_62 Al3_62 Si1_62 123.34(14) . . ?
C5B_62 Al3_62 Si1_62 152.98(14) . . ?
C2B_62 Al3_62 Al2_62 162.41(15) . . ?
C3B_62 Al3_62 Al2_62 159.55(15) . . ?
C1B_62 Al3_62 Al2_62 130.88(15) . . ?
C4B_62 Al3_62 Al2_62 129.01(14) . . ?
C5B_62 Al3_62 Al2_62 117.16(14) . . ?
Si1_62 Al3_62 Al2_62 55.76(5) . . ?
C2B_62 Al3_62 Al1_62 110.46(15) . . ?
C3B_62 Al3_62 Al1_62 132.93(15) . . ?
C1B_62 Al3_62 Al1_62 117.20(14) . . ?
C4B_62 Al3_62 Al1_62 169.62(15) . . ?
C5B_62 Al3_62 Al1_62 148.24(13) . . ?
Si1_62 Al3_62 Al1_62 55.66(5) . . ?
Al2_62 Al3_62 Al1_62 60.26(5) . . ?
C5A_62 C1A_62 C2A_62 107.7(4) . . ?
C5A_62 C1A_62 C6A_62 126.5(5) . . ?
C2A_62 C1A_62 C6A_62 125.8(5) . . ?
C5A_62 C1A_62 Al2_62 70.3(2) . . ?
C2A_62 C1A_62 Al2_62 72.9(3) . . ?
C6A_62 C1A_62 Al2_62 122.1(3) . . ?
C1A_62 C2A_62 C3A_62 107.6(4) . . ?
C1A_62 C2A_62 C7A_62 127.8(5) . . ?
C3A_62 C2A_62 C7A_62 124.5(5) . . ?
C1A_62 C2A_62 Al2_62 70.0(3) . . ?
C3A_62 C2A_62 Al2_62 70.3(3) . . ?
C7A_62 C2A_62 Al2_62 125.1(3) . . ?
C4A_62 C3A_62 C2A_62 107.6(4) . . ?
C4A_62 C3A_62 C8A_62 126.9(5) . . ?
C2A_62 C3A_62 C8A_62 125.5(5) . . ?
C4A_62 C3A_62 Al2_62 70.0(3) . . ?
C2A_62 C3A_62 Al2_62 72.6(3) . . ?
C8A_62 C3A_62 Al2_62 122.6(4) . . ?
C3A_62 C4A_62 C5A_62 109.0(4) . . ?
C3A_62 C4A_62 C9A_62 126.4(4) . . ?
C5A_62 C4A_62 C9A_62 124.5(4) . . ?
C3A_62 C4A_62 Al2_62 73.3(3) . . ?
C5A_62 C4A_62 Al2_62 71.3(2) . . ?
C9A_62 C4A_62 Al2_62 124.9(3) . . ?
C1A_62 C5A_62 C4A_62 108.0(4) . . ?
C1A_62 C5A_62 C10A_62 127.0(4) . . ?
C4A_62 C5A_62 C10A_62 124.5(4) . . ?
C1A_62 C5A_62 Al2_62 72.6(2) . . ?
C4A_62 C5A_62 Al2_62 71.0(2) . . ?
C10A_62 C5A_62 Al2_62 128.5(3) . . ?
C5A_62 C10A_62 H10A_62 109.5 . . ?
C5A_62 C10A_62 H10B_62 109.5 . . ?
H10A_62 C10A_62 H10B_62 109.5 . . ?
C5A_62 C10A_62 H10C_62 109.5 . . ?
H10A_62 C10A_62 H10C_62 109.5 . . ?
H10B_62 C10A_62 H10C_62 109.5 . . ?
C4A_62 C9A_62 H9AA_62 109.5 . . ?
C4A_62 C9A_62 H9AB_62 109.5 . . ?
H9AA_62 C9A_62 H9AB_62 109.5 . . ?
C4A_62 C9A_62 H9AC_62 109.5 . . ?
H9AA_62 C9A_62 H9AC_62 109.5 . . ?
H9AB_62 C9A_62 H9AC_62 109.5 . . ?
C3A_62 C8A_62 H8AA_62 109.5 . . ?
C3A_62 C8A_62 H8AB_62 109.5 . . ?
H8AA_62 C8A_62 H8AB_62 109.5 . . ?
C3A_62 C8A_62 H8AC_62 109.5 . . ?
H8AA_62 C8A_62 H8AC_62 109.5 . . ?
H8AB_62 C8A_62 H8AC_62 109.5 . . ?
C2A_62 C7A_62 H7AA_62 109.5 . . ?
C2A_62 C7A_62 H7AB_62 109.5 . . ?
H7AA_62 C7A_62 H7AB_62 109.5 . . ?
C2A_62 C7A_62 H7AC_62 109.5 . . ?
H7AA_62 C7A_62 H7AC_62 109.5 . . ?
H7AB_62 C7A_62 H7AC_62 109.5 . . ?
C1A_62 C6A_62 H6AA_62 109.5 . . ?
C1A_62 C6A_62 H6AB_62 109.5 . . ?
H6AA_62 C6A_62 H6AB_62 109.5 . . ?
C1A_62 C6A_62 H6AC_62 109.5 . . ?
H6AA_62 C6A_62 H6AC_62 109.5 . . ?
H6AB_62 C6A_62 H6AC_62 109.5 . . ?
C2B_62 C1B_62 C5B_62 107.8(4) . . ?
C2B_62 C1B_62 C6B_62 127.5(5) . . ?
C5B_62 C1B_62 C6B_62 124.7(5) . . ?
C2B_62 C1B_62 Al3_62 69.5(3) . . ?
C5B_62 C1B_62 Al3_62 73.2(2) . . ?
C6B_62 C1B_62 Al3_62 122.2(4) . . ?
C1B_62 C2B_62 C3B_62 108.7(4) . . ?
C1B_62 C2B_62 C7B_62 128.5(5) . . ?
C3B_62 C2B_62 C7B_62 122.5(5) . . ?
C1B_62 C2B_62 Al3_62 73.6(3) . . ?
C3B_62 C2B_62 Al3_62 71.9(3) . . ?
C7B_62 C2B_62 Al3_62 125.8(4) . . ?
C4B_62 C3B_62 C2B_62 108.5(4) . . ?
C4B_62 C3B_62 C8B_62 127.1(5) . . ?
C2B_62 C3B_62 C8B_62 124.3(5) . . ?
C4B_62 C3B_62 Al3_62 73.9(3) . . ?
C2B_62 C3B_62 Al3_62 70.5(3) . . ?
C8B_62 C3B_62 Al3_62 124.8(3) . . ?
C3B_62 C4B_62 C5B_62 107.9(4) . . ?
C3B_62 C4B_62 C9B_62 127.0(4) . . ?
C5B_62 C4B_62 C9B_62 125.2(4) . . ?
C3B_62 C4B_62 Al3_62 69.4(3) . . ?
C5B_62 C4B_62 Al3_62 72.6(2) . . ?
C9B_62 C4B_62 Al3_62 124.4(3) . . ?
C4B_62 C5B_62 C1B_62 107.2(4) . . ?
C4B_62 C5B_62 C10B_62 126.3(4) . . ?
C1B_62 C5B_62 C10B_62 126.4(4) . . ?
C4B_62 C5B_62 Al3_62 70.8(2) . . ?
C1B_62 C5B_62 Al3_62 69.7(2) . . ?
C10B_62 C5B_62 Al3_62 128.2(3) . . ?
C5B_62 C10B_62 H10D_62 109.5 . . ?
C5B_62 C10B_62 H10E_62 109.5 . . ?
H10D_62 C10B_62 H10E_62 109.5 . . ?
C5B_62 C10B_62 H10F_62 109.5 . . ?
H10D_62 C10B_62 H10F_62 109.5 . . ?
H10E_62 C10B_62 H10F_62 109.5 . . ?
C4B_62 C9B_62 H9BA_62 109.5 . . ?
C4B_62 C9B_62 H9BB_62 109.5 . . ?
H9BA_62 C9B_62 H9BB_62 109.5 . . ?
C4B_62 C9B_62 H9BC_62 109.5 . . ?
H9BA_62 C9B_62 H9BC_62 109.5 . . ?
H9BB_62 C9B_62 H9BC_62 109.5 . . ?
C3B_62 C8B_62 H8BA_62 109.5 . . ?
C3B_62 C8B_62 H8BB_62 109.5 . . ?
H8BA_62 C8B_62 H8BB_62 109.5 . . ?
C3B_62 C8B_62 H8BC_62 109.5 . . ?
H8BA_62 C8B_62 H8BC_62 109.5 . . ?
H8BB_62 C8B_62 H8BC_62 109.5 . . ?
C2B_62 C7B_62 H7BA_62 109.5 . . ?
C2B_62 C7B_62 H7BB_62 109.5 . . ?
H7BA_62 C7B_62 H7BB_62 109.5 . . ?
C2B_62 C7B_62 H7BC_62 109.5 . . ?
H7BA_62 C7B_62 H7BC_62 109.5 . . ?
H7BB_62 C7B_62 H7BC_62 109.5 . . ?
C1B_62 C6B_62 H6BA_62 109.5 . . ?
C1B_62 C6B_62 H6BB_62 109.5 . . ?
H6BA_62 C6B_62 H6BB_62 109.5 . . ?
C1B_62 C6B_62 H6BC_62 109.5 . . ?
H6BA_62 C6B_62 H6BC_62 109.5 . . ?
H6BB_62 C6B_62 H6BC_62 109.5 . . ?
C5C_62 C1C_62 C2C_62 108.0(4) . . ?
C5C_62 C1C_62 C6C_62 124.4(4) . . ?
C2C_62 C1C_62 C6C_62 127.5(5) . . ?
C5C_62 C1C_62 Al1_62 69.8(3) . . ?
C2C_62 C1C_62 Al1_62 72.0(3) . . ?
C6C_62 C1C_62 Al1_62 126.9(3) . . ?
C3C_62 C2C_62 C1C_62 107.4(4) . . ?
C3C_62 C2C_62 C7C_62 125.2(5) . . ?
C1C_62 C2C_62 C7C_62 127.4(5) . . ?
C3C_62 C2C_62 Al1_62 69.4(3) . . ?
C1C_62 C2C_62 Al1_62 71.6(3) . . ?
C7C_62 C2C_62 Al1_62 126.5(3) . . ?
C2C_62 C3C_62 C4C_62 108.7(4) . . ?
C2C_62 C3C_62 C8C_62 124.2(5) . . ?
C4C_62 C3C_62 C8C_62 126.9(5) . . ?
C2C_62 C3C_62 Al1_62 74.3(3) . . ?
C4C_62 C3C_62 Al1_62 70.4(3) . . ?
C8C_62 C3C_62 Al1_62 125.5(3) . . ?
C5C_62 C4C_62 C3C_62 108.3(4) . . ?
C5C_62 C4C_62 C9C_62 126.2(4) . . ?
C3C_62 C4C_62 C9C_62 125.3(4) . . ?
C5C_62 C4C_62 Al1_62 72.8(2) . . ?
C3C_62 C4C_62 Al1_62 72.3(3) . . ?
C9C_62 C4C_62 Al1_62 125.3(3) . . ?
C4C_62 C5C_62 C1C_62 107.6(4) . . ?
C4C_62 C5C_62 C10C_62 128.1(5) . . ?
C1C_62 C5C_62 C10C_62 124.0(4) . . ?
C4C_62 C5C_62 Al1_62 70.1(2) . . ?
C1C_62 C5C_62 Al1_62 73.4(2) . . ?
C10C_62 C5C_62 Al1_62 126.2(3) . . ?
C5C_62 C10C_62 H10G_62 109.5 . . ?
C5C_62 C10C_62 H10H_62 109.5 . . ?
H10G_62 C10C_62 H10H_62 109.5 . . ?
C5C_62 C10C_62 H10I_62 109.5 . . ?
H10G_62 C10C_62 H10I_62 109.5 . . ?
H10H_62 C10C_62 H10I_62 109.5 . . ?
C4C_62 C9C_62 H9CA_62 109.5 . . ?
C4C_62 C9C_62 H9CB_62 109.5 . . ?
H9CA_62 C9C_62 H9CB_62 109.5 . . ?
C4C_62 C9C_62 H9CC_62 109.5 . . ?
H9CA_62 C9C_62 H9CC_62 109.5 . . ?
H9CB_62 C9C_62 H9CC_62 109.5 . . ?
C3C_62 C8C_62 H8CA_62 109.5 . . ?
C3C_62 C8C_62 H8CB_62 109.5 . . ?
H8CA_62 C8C_62 H8CB_62 109.5 . . ?
C3C_62 C8C_62 H8CC_62 109.5 . . ?
H8CA_62 C8C_62 H8CC_62 109.5 . . ?
H8CB_62 C8C_62 H8CC_62 109.5 . . ?
C2C_62 C7C_62 H7CA_62 109.5 . . ?
C2C_62 C7C_62 H7CB_62 109.5 . . ?
H7CA_62 C7C_62 H7CB_62 109.5 . . ?
C2C_62 C7C_62 H7CC_62 109.5 . . ?
H7CA_62 C7C_62 H7CC_62 109.5 . . ?
H7CB_62 C7C_62 H7CC_62 109.5 . . ?
C1C_62 C6C_62 H6CA_62 109.5 . . ?
C1C_62 C6C_62 H6CB_62 109.5 . . ?
H6CA_62 C6C_62 H6CB_62 109.5 . . ?
C1C_62 C6C_62 H6CC_62 109.5 . . ?
H6CA_62 C6C_62 H6CC_62 109.5 . . ?
H6CB_62 C6C_62 H6CC_62 109.5 . . ?
C4D_62 C5D_62 C1D_62 108.8(4) . . ?
C4D_62 C5D_62 C10D_62 126.8(5) . . ?
C1D_62 C5D_62 C10D_62 124.4(4) . . ?
C1D_62 C6D_62 H6DA_62 109.5 . . ?
C1D_62 C6D_62 H6DB_62 109.5 . . ?
H6DA_62 C6D_62 H6DB_62 109.5 . . ?
C1D_62 C6D_62 H6DC_62 109.5 . . ?
H6DA_62 C6D_62 H6DC_62 109.5 . . ?
H6DB_62 C6D_62 H6DC_62 109.5 . . ?
C2D_62 C7D_62 H7DA_62 109.5 . . ?
C2D_62 C7D_62 H7DB_62 109.5 . . ?
H7DA_62 C7D_62 H7DB_62 109.5 . . ?
C2D_62 C7D_62 H7DC_62 109.5 . . ?
H7DA_62 C7D_62 H7DC_62 109.5 . . ?
H7DB_62 C7D_62 H7DC_62 109.5 . . ?
C3D_62 C8D_62 H8DA_62 109.5 . . ?
C3D_62 C8D_62 H8DB_62 109.5 . . ?
H8DA_62 C8D_62 H8DB_62 109.5 . . ?
C3D_62 C8D_62 H8DC_62 109.5 . . ?
H8DA_62 C8D_62 H8DC_62 109.5 . . ?
H8DB_62 C8D_62 H8DC_62 109.5 . . ?
C4D_62 C9D_62 H9DA_62 109.5 . . ?
C4D_62 C9D_62 H9DB_62 109.5 . . ?
H9DA_62 C9D_62 H9DB_62 109.5 . . ?
C4D_62 C9D_62 H9DC_62 109.5 . . ?
H9DA_62 C9D_62 H9DC_62 109.5 . . ?
H9DB_62 C9D_62 H9DC_62 109.5 . . ?
C5D_62 C10D_62 H10J_62 109.5 . . ?
C5D_62 C10D_62 H10K_62 109.5 . . ?
H10J_62 C10D_62 H10K_62 109.5 . . ?
C5D_62 C10D_62 H10L_62 109.5 . . ?
H10J_62 C10D_62 H10L_62 109.5 . . ?
H10K_62 C10D_62 H10L_62 109.5 . . ?
C2D_62 C1D_62 C5D_62 104.0(4) . . ?
C2D_62 C1D_62 C6D_62 117.7(4) . . ?
C5D_62 C1D_62 C6D_62 117.5(4) . . ?
C2D_62 C1D_62 Si1_62 102.2(3) . . ?
C5D_62 C1D_62 Si1_62 102.5(3) . . ?
C6D_62 C1D_62 Si1_62 110.8(3) . . ?
C3D_62 C2D_62 C1D_62 108.6(4) . . ?
C3D_62 C2D_62 C7D_62 127.6(4) . . ?
C1D_62 C2D_62 C7D_62 123.8(4) . . ?
C2D_62 C3D_62 C4D_62 109.2(4) . . ?
C2D_62 C3D_62 C8D_62 127.9(5) . . ?
C4D_62 C3D_62 C8D_62 122.9(4) . . ?
C5D_62 C4D_62 C3D_62 109.1(4) . . ?
C5D_62 C4D_62 C9D_62 126.3(5) . . ?
C3D_62 C4D_62 C9D_62 124.6(5) . . ?
C1_11 O1_11 Al15 152(2) . . ?
O1_11 C1_11 C4_11 111.7(16) . . ?
O1_11 C1_11 C2_11 107.3(16) . . ?
C4_11 C1_11 C2_11 111.9(13) . . ?
O1_11 C1_11 C3_11 108.1(16) . . ?
C4_11 C1_11 C3_11 108.7(12) . . ?
C2_11 C1_11 C3_11 108.9(12) . . ?
F2_11 C2_11 F1_11 108.5(19) . . ?
F2_11 C2_11 F3_11 105.6(19) . . ?
F1_11 C2_11 F3_11 108.1(17) . . ?
F2_11 C2_11 C1_11 113.1(18) . . ?
F1_11 C2_11 C1_11 111.2(15) . . ?
F3_11 C2_11 C1_11 110.1(15) . . ?
F5_11 C3_11 F4_11 108.5(18) . . ?
F5_11 C3_11 F6_11 108.3(17) . . ?
F4_11 C3_11 F6_11 112.1(18) . . ?
F5_11 C3_11 C1_11 109.1(14) . . ?
F4_11 C3_11 C1_11 109.5(14) . . ?
F6_11 C3_11 C1_11 109.2(15) . . ?
F9_11 C4_11 F7_11 107.9(17) . . ?
F9_11 C4_11 F8_11 103.2(16) . . ?
F7_11 C4_11 F8_11 109.7(18) . . ?
F9_11 C4_11 C1_11 111.5(15) . . ?
F7_11 C4_11 C1_11 109.7(15) . . ?
F8_11 C4_11 C1_11 114.5(16) . . ?
C1_12 O1_12 Al19 149(2) . . ?
O1_12 C1_12 C3_12 108.6(14) . . ?
O1_12 C1_12 C4_12 110.7(13) . . ?
C3_12 C1_12 C4_12 109.0(11) . . ?
O1_12 C1_12 C2_12 111.1(14) . . ?
C3_12 C1_12 C2_12 107.9(11) . . ?
C4_12 C1_12 C2_12 109.5(11) . . ?
F1_12 C2_12 F3_12 113.9(16) . . ?
F1_12 C2_12 F2_12 106.1(15) . . ?
F3_12 C2_12 F2_12 108.6(15) . . ?
F1_12 C2_12 C1_12 109.7(14) . . ?
F3_12 C2_12 C1_12 108.2(14) . . ?
F2_12 C2_12 C1_12 110.2(14) . . ?
F5_12 C3_12 F6_12 106.6(14) . . ?
F5_12 C3_12 F4_12 111.2(14) . . ?
F6_12 C3_12 F4_12 113.6(16) . . ?
F5_12 C3_12 C1_12 110.1(12) . . ?
F6_12 C3_12 C1_12 107.8(13) . . ?
F4_12 C3_12 C1_12 107.5(12) . . ?
F7_12 C4_12 F8_12 104.7(13) . . ?
F7_12 C4_12 F9_12 112.9(14) . . ?
F8_12 C4_12 F9_12 112.0(14) . . ?
F7_12 C4_12 C1_12 109.3(12) . . ?
F8_12 C4_12 C1_12 111.1(12) . . ?
F9_12 C4_12 C1_12 106.8(11) . . ?
C1_13 O1_13 Al17 148.8(18) . . ?
O1_13 C1_13 C3_13 117.0(14) . . ?
O1_13 C1_13 C4_13 107.9(14) . . ?
C3_13 C1_13 C4_13 110.2(13) . . ?
O1_13 C1_13 C2_13 109.0(14) . . ?
C3_13 C1_13 C2_13 109.2(12) . . ?
C4_13 C1_13 C2_13 102.7(12) . . ?
F2_13 C2_13 F1_13 113.2(18) . . ?
F2_13 C2_13 F3_13 105.0(17) . . ?
F1_13 C2_13 F3_13 110.6(18) . . ?
F2_13 C2_13 C1_13 112.8(15) . . ?
F1_13 C2_13 C1_13 106.0(14) . . ?
F3_13 C2_13 C1_13 109.3(15) . . ?
F5_13 C3_13 F6_13 101.0(16) . . ?
F5_13 C3_13 F4_13 105.9(17) . . ?
F6_13 C3_13 F4_13 111.3(17) . . ?
F5_13 C3_13 C1_13 113.2(16) . . ?
F6_13 C3_13 C1_13 113.6(16) . . ?
F4_13 C3_13 C1_13 111.3(15) . . ?
F7_13 C4_13 F9_13 104.6(16) . . ?
F7_13 C4_13 F8_13 116.0(17) . . ?
F9_13 C4_13 F8_13 110.6(17) . . ?
F7_13 C4_13 C1_13 113.2(15) . . ?
F9_13 C4_13 C1_13 110.1(15) . . ?
F8_13 C4_13 C1_13 102.5(13) . . ?
C1D_10 Si1_10 Al3_10 136.6(9) . . ?
C1D_10 Si1_10 Al2_10 142.7(10) . . ?
Al3_10 Si1_10 Al2_10 65.9(4) . . ?
C1D_10 Si1_10 Al1_10 142.5(9) . . ?
Al3_10 Si1_10 Al1_10 67.3(4) . . ?
Al2_10 Si1_10 Al1_10 66.6(4) . . ?
C4C_10 Al1_10 C5C_10 38.4(4) . . ?
C4C_10 Al1_10 C3C_10 38.0(5) . . ?
C5C_10 Al1_10 C3C_10 63.2(6) . . ?
C4C_10 Al1_10 C1C_10 59.7(6) . . ?
C5C_10 Al1_10 C1C_10 35.2(4) . . ?
C3C_10 Al1_10 C1C_10 59.4(6) . . ?
C4C_10 Al1_10 C2C_10 59.7(6) . . ?
C5C_10 Al1_10 C2C_10 59.7(6) . . ?
C3C_10 Al1_10 C2C_10 35.1(4) . . ?
C1C_10 Al1_10 C2C_10 34.5(4) . . ?
C4C_10 Al1_10 Si1_10 116.4(8) . . ?
C5C_10 Al1_10 Si1_10 145.4(8) . . ?
C3C_10 Al1_10 Si1_10 113.8(7) . . ?
C1C_10 Al1_10 Si1_10 173.0(7) . . ?
C2C_10 Al1_10 Si1_10 138.9(8) . . ?
C4C_10 Al1_10 Al2_10 116.2(7) . . ?
C5C_10 Al1_10 Al2_10 107.1(7) . . ?
C3C_10 Al1_10 Al2_10 149.9(8) . . ?
C1C_10 Al1_10 Al2_10 129.9(7) . . ?
C2C_10 Al1_10 Al2_10 164.4(7) . . ?
Si1_10 Al1_10 Al2_10 56.6(3) . . ?
C4C_10 Al1_10 Al3_10 172.3(7) . . ?
C5C_10 Al1_10 Al3_10 146.6(7) . . ?
C3C_10 Al1_10 Al3_10 144.0(7) . . ?
C1C_10 Al1_10 Al3_10 127.9(7) . . ?
C2C_10 Al1_10 Al3_10 126.7(6) . . ?
Si1_10 Al1_10 Al3_10 56.1(3) . . ?
Al2_10 Al1_10 Al3_10 58.9(3) . . ?
C4A_10 Al2_10 C5A_10 39.0(4) . . ?
C4A_10 Al2_10 C3A_10 36.7(5) . . ?
C5A_10 Al2_10 C3A_10 63.0(6) . . ?
C4A_10 Al2_10 C1A_10 61.1(6) . . ?
C5A_10 Al2_10 C1A_10 36.5(4) . . ?
C3A_10 Al2_10 C1A_10 60.2(6) . . ?
C4A_10 Al2_10 C2A_10 58.8(6) . . ?
C5A_10 Al2_10 C2A_10 59.7(6) . . ?
C3A_10 Al2_10 C2A_10 34.9(4) . . ?
C1A_10 Al2_10 C2A_10 34.8(4) . . ?
C4A_10 Al2_10 Si1_10 110.0(8) . . ?
C5A_10 Al2_10 Si1_10 136.8(8) . . ?
C3A_10 Al2_10 Si1_10 112.7(8) . . ?
C1A_10 Al2_10 Si1_10 171.1(8) . . ?
C2A_10 Al2_10 Si1_10 141.7(8) . . ?
C4A_10 Al2_10 Al3_10 119.3(8) . . ?
C5A_10 Al2_10 Al3_10 106.1(7) . . ?
C3A_10 Al2_10 Al3_10 153.3(8) . . ?
C1A_10 Al2_10 Al3_10 126.5(8) . . ?
C2A_10 Al2_10 Al3_10 161.2(8) . . ?
Si1_10 Al2_10 Al3_10 56.9(3) . . ?
C4A_10 Al2_10 Al1_10 165.3(8) . . ?
C5A_10 Al2_10 Al1_10 155.0(8) . . ?
C3A_10 Al2_10 Al1_10 137.9(7) . . ?
C1A_10 Al2_10 Al1_10 131.9(7) . . ?
C2A_10 Al2_10 Al1_10 126.3(7) . . ?
Si1_10 Al2_10 Al1_10 56.8(3) . . ?
Al3_10 Al2_10 Al1_10 61.0(3) . . ?
C2B_10 Al3_10 C3B_10 38.7(4) . . ?
C2B_10 Al3_10 C1B_10 37.5(4) . . ?
C3B_10 Al3_10 C1B_10 63.4(6) . . ?
C2B_10 Al3_10 C4B_10 61.4(6) . . ?
C3B_10 Al3_10 C4B_10 36.4(5) . . ?
C1B_10 Al3_10 C4B_10 60.9(6) . . ?
C2B_10 Al3_10 C5B_10 60.4(6) . . ?
C3B_10 Al3_10 C5B_10 60.7(6) . . ?
C1B_10 Al3_10 C5B_10 35.8(4) . . ?
C4B_10 Al3_10 C5B_10 35.4(4) . . ?
C2B_10 Al3_10 Si1_10 117.6(8) . . ?
C3B_10 Al3_10 Si1_10 105.0(8) . . ?
C1B_10 Al3_10 Si1_10 152.6(8) . . ?
C4B_10 Al3_10 Si1_10 125.4(8) . . ?
C5B_10 Al3_10 Si1_10 160.7(8) . . ?
C2B_10 Al3_10 Al2_10 163.4(8) . . ?
C3B_10 Al3_10 Al2_10 153.8(8) . . ?
C1B_10 Al3_10 Al2_10 141.3(8) . . ?
C4B_10 Al3_10 Al2_10 135.1(7) . . ?
C5B_10 Al3_10 Al2_10 130.3(7) . . ?
Si1_10 Al3_10 Al2_10 57.2(3) . . ?
C2B_10 Al3_10 Al1_10 103.5(7) . . ?
C3B_10 Al3_10 Al1_10 129.5(8) . . ?
C1B_10 Al3_10 Al1_10 109.9(7) . . ?
C4B_10 Al3_10 Al1_10 164.6(8) . . ?
C5B_10 Al3_10 Al1_10 142.1(8) . . ?
Si1_10 Al3_10 Al1_10 56.6(3) . . ?
Al2_10 Al3_10 Al1_10 60.1(3) . . ?
C5A_10 C1A_10 C2A_10 108.1(12) . . ?
C5A_10 C1A_10 C6A_10 124.7(19) . . ?
C2A_10 C1A_10 C6A_10 126.9(19) . . ?
C5A_10 C1A_10 Al2_10 65.7(7) . . ?
C2A_10 C1A_10 Al2_10 76.2(7) . . ?
C6A_10 C1A_10 Al2_10 128.4(15) . . ?
C3A_10 C2A_10 C1A_10 109.7(12) . . ?
C3A_10 C2A_10 C7A_10 123.2(18) . . ?
C1A_10 C2A_10 C7A_10 127.0(19) . . ?
C3A_10 C2A_10 Al2_10 68.0(7) . . ?
C1A_10 C2A_10 Al2_10 69.1(7) . . ?
C7A_10 C2A_10 Al2_10 131.9(15) . . ?
C4A_10 C3A_10 C2A_10 105.6(12) . . ?
C4A_10 C3A_10 C8A_10 127.8(19) . . ?
C2A_10 C3A_10 C8A_10 126.6(19) . . ?
C4A_10 C3A_10 Al2_10 65.3(7) . . ?
C2A_10 C3A_10 Al2_10 77.1(7) . . ?
C8A_10 C3A_10 Al2_10 123.8(15) . . ?
C3A_10 C4A_10 C5A_10 110.7(12) . . ?
C3A_10 C4A_10 C9A_10 126.0(18) . . ?
C5A_10 C4A_10 C9A_10 122.8(18) . . ?
C3A_10 C4A_10 Al2_10 78.0(7) . . ?
C5A_10 C4A_10 Al2_10 71.7(7) . . ?
C9A_10 C4A_10 Al2_10 110.3(13) . . ?
C1A_10 C5A_10 C4A_10 105.8(12) . . ?
C1A_10 C5A_10 C10A_10 123.2(18) . . ?
C4A_10 C5A_10 C10A_10 131.0(18) . . ?
C1A_10 C5A_10 Al2_10 77.8(7) . . ?
C4A_10 C5A_10 Al2_10 69.3(7) . . ?
C10A_10 C5A_10 Al2_10 117.5(15) . . ?
C5A_10 C10A_10 H10A_10 109.5 . . ?
C5A_10 C10A_10 H10B_10 109.5 . . ?
H10A_10 C10A_10 H10B_10 109.5 . . ?
C5A_10 C10A_10 H10C_10 109.5 . . ?
H10A_10 C10A_10 H10C_10 109.5 . . ?
H10B_10 C10A_10 H10C_10 109.5 . . ?
C4A_10 C9A_10 H9AA_10 109.5 . . ?
C4A_10 C9A_10 H9AB_10 109.5 . . ?
H9AA_10 C9A_10 H9AB_10 109.5 . . ?
C4A_10 C9A_10 H9AC_10 109.5 . . ?
H9AA_10 C9A_10 H9AC_10 109.5 . . ?
H9AB_10 C9A_10 H9AC_10 109.5 . . ?
C3A_10 C8A_10 H8AA_10 109.5 . . ?
C3A_10 C8A_10 H8AB_10 109.5 . . ?
H8AA_10 C8A_10 H8AB_10 109.5 . . ?
C3A_10 C8A_10 H8AC_10 109.5 . . ?
H8AA_10 C8A_10 H8AC_10 109.5 . . ?
H8AB_10 C8A_10 H8AC_10 109.5 . . ?
C2A_10 C7A_10 H7AA_10 109.5 . . ?
C2A_10 C7A_10 H7AB_10 109.5 . . ?
H7AA_10 C7A_10 H7AB_10 109.5 . . ?
C2A_10 C7A_10 H7AC_10 109.5 . . ?
H7AA_10 C7A_10 H7AC_10 109.5 . . ?
H7AB_10 C7A_10 H7AC_10 109.5 . . ?
C1A_10 C6A_10 H6AA_10 109.5 . . ?
C1A_10 C6A_10 H6AB_10 109.5 . . ?
H6AA_10 C6A_10 H6AB_10 109.5 . . ?
C1A_10 C6A_10 H6AC_10 109.5 . . ?
H6AA_10 C6A_10 H6AC_10 109.5 . . ?
H6AB_10 C6A_10 H6AC_10 109.5 . . ?
C2B_10 C1B_10 C5B_10 105.7(12) . . ?
C2B_10 C1B_10 C6B_10 126.8(18) . . ?
C5B_10 C1B_10 C6B_10 127.5(18) . . ?
C2B_10 C1B_10 Al3_10 66.3(7) . . ?
C5B_10 C1B_10 Al3_10 75.6(7) . . ?
C6B_10 C1B_10 Al3_10 123.0(14) . . ?
C1B_10 C2B_10 C3B_10 109.9(12) . . ?
C1B_10 C2B_10 C7B_10 126.6(18) . . ?
C3B_10 C2B_10 C7B_10 123.3(18) . . ?
C1B_10 C2B_10 Al3_10 76.2(7) . . ?
C3B_10 C2B_10 Al3_10 72.0(7) . . ?
C7B_10 C2B_10 Al3_10 114.7(14) . . ?
C4B_10 C3B_10 C2B_10 106.9(12) . . ?
C4B_10 C3B_10 C8B_10 123.5(18) . . ?
C2B_10 C3B_10 C8B_10 129.6(19) . . ?
C4B_10 C3B_10 Al3_10 77.2(7) . . ?
C2B_10 C3B_10 Al3_10 69.3(7) . . ?
C8B_10 C3B_10 Al3_10 120.3(15) . . ?
C3B_10 C4B_10 C5B_10 108.4(12) . . ?
C3B_10 C4B_10 C9B_10 121.4(18) . . ?
C5B_10 C4B_10 C9B_10 130.2(19) . . ?
C3B_10 C4B_10 Al3_10 66.4(7) . . ?
C5B_10 C4B_10 Al3_10 74.0(7) . . ?
C9B_10 C4B_10 Al3_10 127.5(15) . . ?
C4B_10 C5B_10 C1B_10 109.2(12) . . ?
C4B_10 C5B_10 C10B_10 128.3(18) . . ?
C1B_10 C5B_10 C10B_10 122.2(17) . . ?
C4B_10 C5B_10 Al3_10 70.6(7) . . ?
C1B_10 C5B_10 Al3_10 68.6(7) . . ?
C10B_10 C5B_10 Al3_10 131.7(15) . . ?
C5B_10 C10B_10 H10D_10 109.5 . . ?
C5B_10 C10B_10 H10E_10 109.5 . . ?
H10D_10 C10B_10 H10E_10 109.5 . . ?
C5B_10 C10B_10 H10F_10 109.5 . . ?
H10D_10 C10B_10 H10F_10 109.5 . . ?
H10E_10 C10B_10 H10F_10 109.5 . . ?
C4B_10 C9B_10 H9BA_10 109.5 . . ?
C4B_10 C9B_10 H9BB_10 109.5 . . ?
H9BA_10 C9B_10 H9BB_10 109.5 . . ?
C4B_10 C9B_10 H9BC_10 109.5 . . ?
H9BA_10 C9B_10 H9BC_10 109.5 . . ?
H9BB_10 C9B_10 H9BC_10 109.5 . . ?
C3B_10 C8B_10 H8BA_10 109.5 . . ?
C3B_10 C8B_10 H8BB_10 109.5 . . ?
H8BA_10 C8B_10 H8BB_10 109.5 . . ?
C3B_10 C8B_10 H8BC_10 109.5 . . ?
H8BA_10 C8B_10 H8BC_10 109.5 . . ?
H8BB_10 C8B_10 H8BC_10 109.5 . . ?
C2B_10 C7B_10 H7BA_10 109.5 . . ?
C2B_10 C7B_10 H7BB_10 109.5 . . ?
H7BA_10 C7B_10 H7BB_10 109.5 . . ?
C2B_10 C7B_10 H7BC_10 109.5 . . ?
H7BA_10 C7B_10 H7BC_10 109.5 . . ?
H7BB_10 C7B_10 H7BC_10 109.5 . . ?
C1B_10 C6B_10 H6BA_10 109.5 . . ?
C1B_10 C6B_10 H6BB_10 109.5 . . ?
H6BA_10 C6B_10 H6BB_10 109.5 . . ?
C1B_10 C6B_10 H6BC_10 109.5 . . ?
H6BA_10 C6B_10 H6BC_10 109.5 . . ?
H6BB_10 C6B_10 H6BC_10 109.5 . . ?
C5C_10 C1C_10 C2C_10 109.3(12) . . ?
C5C_10 C1C_10 C6C_10 124.6(18) . . ?
C2C_10 C1C_10 C6C_10 125.5(18) . . ?
C5C_10 C1C_10 Al1_10 65.5(6) . . ?
C2C_10 C1C_10 Al1_10 73.1(7) . . ?
C6C_10 C1C_10 Al1_10 134.4(15) . . ?
C3C_10 C2C_10 C1C_10 108.4(12) . . ?
C3C_10 C2C_10 C7C_10 127.4(18) . . ?
C1C_10 C2C_10 C7C_10 123.7(18) . . ?
C3C_10 C2C_10 Al1_10 65.5(6) . . ?
C1C_10 C2C_10 Al1_10 72.4(7) . . ?
C7C_10 C2C_10 Al1_10 134.3(15) . . ?
C2C_10 C3C_10 C4C_10 106.5(12) . . ?
C2C_10 C3C_10 C8C_10 125.2(18) . . ?
C4C_10 C3C_10 C8C_10 128.2(18) . . ?
C2C_10 C3C_10 Al1_10 79.5(7) . . ?
C4C_10 C3C_10 Al1_10 66.4(7) . . ?
C8C_10 C3C_10 Al1_10 122.9(15) . . ?
C3C_10 C4C_10 C5C_10 110.2(12) . . ?
C3C_10 C4C_10 C9C_10 125.6(18) . . ?
C5C_10 C4C_10 C9C_10 124.0(18) . . ?
C3C_10 C4C_10 Al1_10 75.6(7) . . ?
C5C_10 C4C_10 Al1_10 75.1(7) . . ?
C9C_10 C4C_10 Al1_10 111.8(14) . . ?
C1C_10 C5C_10 C4C_10 105.6(12) . . ?
C1C_10 C5C_10 C10C_10 130.2(19) . . ?
C4C_10 C5C_10 C10C_10 124.2(18) . . ?
C1C_10 C5C_10 Al1_10 79.3(7) . . ?
C4C_10 C5C_10 Al1_10 66.4(7) . . ?
C10C_10 C5C_10 Al1_10 119.1(15) . . ?
C5C_10 C10C_10 H10G_10 109.5 . . ?
C5C_10 C10C_10 H10H_10 109.5 . . ?
H10G_10 C10C_10 H10H_10 109.5 . . ?
C5C_10 C10C_10 H10I_10 109.5 . . ?
H10G_10 C10C_10 H10I_10 109.5 . . ?
H10H_10 C10C_10 H10I_10 109.5 . . ?
C4C_10 C9C_10 H9CA_10 109.5 . . ?
C4C_10 C9C_10 H9CB_10 109.5 . . ?
H9CA_10 C9C_10 H9CB_10 109.5 . . ?
C4C_10 C9C_10 H9CC_10 109.5 . . ?
H9CA_10 C9C_10 H9CC_10 109.5 . . ?
H9CB_10 C9C_10 H9CC_10 109.5 . . ?
C3C_10 C8C_10 H8CA_10 109.5 . . ?
C3C_10 C8C_10 H8CB_10 109.5 . . ?
H8CA_10 C8C_10 H8CB_10 109.5 . . ?
C3C_10 C8C_10 H8CC_10 109.5 . . ?
H8CA_10 C8C_10 H8CC_10 109.5 . . ?
H8CB_10 C8C_10 H8CC_10 109.5 . . ?
C2C_10 C7C_10 H7CA_10 109.5 . . ?
C2C_10 C7C_10 H7CB_10 109.5 . . ?
H7CA_10 C7C_10 H7CB_10 109.5 . . ?
C2C_10 C7C_10 H7CC_10 109.5 . . ?
H7CA_10 C7C_10 H7CC_10 109.5 . . ?
H7CB_10 C7C_10 H7CC_10 109.5 . . ?
C1C_10 C6C_10 H6CA_10 109.5 . . ?
C1C_10 C6C_10 H6CB_10 109.5 . . ?
H6CA_10 C6C_10 H6CB_10 109.5 . . ?
C1C_10 C6C_10 H6CC_10 109.5 . . ?
H6CA_10 C6C_10 H6CC_10 109.5 . . ?
H6CB_10 C6C_10 H6CC_10 109.5 . . ?
C4D_10 C5D_10 C1D_10 106.9(15) . . ?
C4D_10 C5D_10 C10D_10 128(2) . . ?
C1D_10 C5D_10 C10D_10 125(2) . . ?
C1D_10 C6D_10 H6DA_10 109.5 . . ?
C1D_10 C6D_10 H6DB_10 109.5 . . ?
H6DA_10 C6D_10 H6DB_10 109.5 . . ?
C1D_10 C6D_10 H6DC_10 109.5 . . ?
H6DA_10 C6D_10 H6DC_10 109.5 . . ?
H6DB_10 C6D_10 H6DC_10 109.5 . . ?
C2D_10 C7D_10 H7DA_10 109.5 . . ?
C2D_10 C7D_10 H7DB_10 109.5 . . ?
H7DA_10 C7D_10 H7DB_10 109.5 . . ?
C2D_10 C7D_10 H7DC_10 109.5 . . ?
H7DA_10 C7D_10 H7DC_10 109.5 . . ?
H7DB_10 C7D_10 H7DC_10 109.5 . . ?
C3D_10 C8D_10 H8DA_10 109.5 . . ?
C3D_10 C8D_10 H8DB_10 109.5 . . ?
H8DA_10 C8D_10 H8DB_10 109.5 . . ?
C3D_10 C8D_10 H8DC_10 109.5 . . ?
H8DA_10 C8D_10 H8DC_10 109.5 . . ?
H8DB_10 C8D_10 H8DC_10 109.5 . . ?
C4D_10 C9D_10 H9DA_10 109.5 . . ?
C4D_10 C9D_10 H9DB_10 109.5 . . ?
H9DA_10 C9D_10 H9DB_10 109.5 . . ?
C4D_10 C9D_10 H9DC_10 109.5 . . ?
H9DA_10 C9D_10 H9DC_10 109.5 . . ?
H9DB_10 C9D_10 H9DC_10 109.5 . . ?
C5D_10 C10D_10 H10J_10 109.5 . . ?
C5D_10 C10D_10 H10K_10 109.5 . . ?
H10J_10 C10D_10 H10K_10 109.5 . . ?
C5D_10 C10D_10 H10L_10 109.5 . . ?
H10J_10 C10D_10 H10L_10 109.5 . . ?
H10K_10 C10D_10 H10L_10 109.5 . . ?
C2D_10 C1D_10 C5D_10 104.3(16) . . ?
C2D_10 C1D_10 C6D_10 114.2(19) . . ?
C5D_10 C1D_10 C6D_10 112.7(19) . . ?
C2D_10 C1D_10 Si1_10 105.2(18) . . ?
C5D_10 C1D_10 Si1_10 105.0(18) . . ?
C6D_10 C1D_10 Si1_10 114.5(19) . . ?
C3D_10 C2D_10 C1D_10 107.3(15) . . ?
C3D_10 C2D_10 C7D_10 127(2) . . ?
C1D_10 C2D_10 C7D_10 125(2) . . ?
C2D_10 C3D_10 C4D_10 109.1(14) . . ?
C2D_10 C3D_10 C8D_10 127(2) . . ?
C4D_10 C3D_10 C8D_10 123(2) . . ?
C5D_10 C4D_10 C3D_10 109.7(14) . . ?
C5D_10 C4D_10 C9D_10 127(2) . . ?
C3D_10 C4D_10 C9D_10 122(2) . . ?
C1_63 O1_63 Al15 150.6(12) . . ?
O1_63 C1_63 C2_63 117.5(11) . . ?
O1_63 C1_63 C3_63 106.8(11) . . ?
C2_63 C1_63 C3_63 108.4(10) . . ?
O1_63 C1_63 C4_63 105.0(10) . . ?
C2_63 C1_63 C4_63 119.8(10) . . ?
C3_63 C1_63 C4_63 96.7(9) . . ?
F1_63 C2_63 F2_63 99.1(12) . . ?
F1_63 C2_63 F3_63 118.2(13) . . ?
F2_63 C2_63 F3_63 108.4(13) . . ?
F1_63 C2_63 C1_63 110.8(12) . . ?
F2_63 C2_63 C1_63 110.8(12) . . ?
F3_63 C2_63 C1_63 109.1(11) . . ?
F4_63 C3_63 F5_63 104.6(13) . . ?
F4_63 C3_63 F6_63 105.1(12) . . ?
F5_63 C3_63 F6_63 115.3(14) . . ?
F4_63 C3_63 C1_63 115.4(12) . . ?
F5_63 C3_63 C1_63 106.7(11) . . ?
F6_63 C3_63 C1_63 109.9(11) . . ?
F9_63 C4_63 F8_63 105.8(11) . . ?
F9_63 C4_63 F7_63 122.2(14) . . ?
F8_63 C4_63 F7_63 109.8(12) . . ?
F9_63 C4_63 C1_63 111.0(11) . . ?
F8_63 C4_63 C1_63 112.5(12) . . ?
F7_63 C4_63 C1_63 95.4(10) . . ?
C1_64 O1_64 Al16 146.9(17) . . ?
O1_64 C1_64 C2_64 109.2(13) . . ?
O1_64 C1_64 C3_64 110.3(13) . . ?
C2_64 C1_64 C3_64 113.9(11) . . ?
O1_64 C1_64 C4_64 107.8(13) . . ?
C2_64 C1_64 C4_64 108.1(11) . . ?
C3_64 C1_64 C4_64 107.3(11) . . ?
F3_64 C2_64 F2_64 111.2(15) . . ?
F3_64 C2_64 F1_64 110.7(14) . . ?
F2_64 C2_64 F1_64 105.7(15) . . ?
F3_64 C2_64 C1_64 108.5(12) . . ?
F2_64 C2_64 C1_64 113.2(15) . . ?
F1_64 C2_64 C1_64 107.5(13) . . ?
F5_64 C3_64 F6_64 106.9(14) . . ?
F5_64 C3_64 F4_64 109.2(15) . . ?
F6_64 C3_64 F4_64 105.3(14) . . ?
F5_64 C3_64 C1_64 112.4(13) . . ?
F6_64 C3_64 C1_64 112.9(13) . . ?
F4_64 C3_64 C1_64 109.9(13) . . ?
F9_64 C4_64 F8_64 107.0(15) . . ?
F9_64 C4_64 F7_64 111.6(15) . . ?
F8_64 C4_64 F7_64 111.1(15) . . ?
F9_64 C4_64 C1_64 108.3(12) . . ?
F8_64 C4_64 C1_64 109.8(13) . . ?
F7_64 C4_64 C1_64 109.0(13) . . ?
C1_65 O1_65 Al14 150(2) . . ?
O1_65 C1_65 C4_65 110.6(14) . . ?
O1_65 C1_65 C3_65 110.0(14) . . ?
C4_65 C1_65 C3_65 108.7(9) . . ?
O1_65 C1_65 C2_65 109.4(14) . . ?
C4_65 C1_65 C2_65 109.5(9) . . ?
C3_65 C1_65 C2_65 108.6(9) . . ?
F1_65 C2_65 F2_65 108.8(12) . . ?
F1_65 C2_65 F3_65 109.4(11) . . ?
F2_65 C2_65 F3_65 103.2(12) . . ?
F1_65 C2_65 C1_65 112.6(10) . . ?
F2_65 C2_65 C1_65 112.1(12) . . ?
F3_65 C2_65 C1_65 110.3(10) . . ?
F5_65 C3_65 F4_65 106.5(11) . . ?
F5_65 C3_65 F6_65 107.5(11) . . ?
F4_65 C3_65 F6_65 107.8(11) . . ?
F5_65 C3_65 C1_65 110.6(10) . . ?
F4_65 C3_65 C1_65 110.4(10) . . ?
F6_65 C3_65 C1_65 113.7(11) . . ?
F9_65 C4_65 F8_65 106.5(11) . . ?
F9_65 C4_65 F7_65 107.5(10) . . ?
F8_65 C4_65 F7_65 106.9(11) . . ?
F9_65 C4_65 C1_65 111.2(10) . . ?
F8_65 C4_65 C1_65 112.8(10) . . ?
F7_65 C4_65 C1_65 111.5(10) . . ?
C1_66 O1_66 Al18 157.1(18) . . ?
O1_66 C1_66 C4_66 103.4(12) . . ?
O1_66 C1_66 C3_66 112.6(12) . . ?
C4_66 C1_66 C3_66 107.9(10) . . ?
O1_66 C1_66 C2_66 109.3(12) . . ?
C4_66 C1_66 C2_66 111.7(10) . . ?
C3_66 C1_66 C2_66 111.6(10) . . ?
F2_66 C2_66 F3_66 108.6(13) . . ?
F2_66 C2_66 F1_66 105.5(12) . . ?
F3_66 C2_66 F1_66 105.3(12) . . ?
F2_66 C2_66 C1_66 113.0(12) . . ?
F3_66 C2_66 C1_66 115.4(11) . . ?
F1_66 C2_66 C1_66 108.3(11) . . ?
F5_66 C3_66 F6_66 115.8(14) . . ?
F5_66 C3_66 F4_66 106.2(13) . . ?
F6_66 C3_66 F4_66 93.6(12) . . ?
F5_66 C3_66 C1_66 112.6(11) . . ?
F6_66 C3_66 C1_66 112.8(12) . . ?
F4_66 C3_66 C1_66 114.3(12) . . ?
F7_66 C4_66 F8_66 98.5(13) . . ?
F7_66 C4_66 F9_66 100.4(12) . . ?
F8_66 C4_66 F9_66 117.4(14) . . ?
F7_66 C4_66 C1_66 119.8(13) . . ?
F8_66 C4_66 C1_66 109.2(12) . . ?
F9_66 C4_66 C1_66 111.2(11) . . ?
C1_67 O1_67 Al16 156(3) . . ?
O1_67 C1_67 C3_67 111.2(16) . . ?
O1_67 C1_67 C4_67 109.3(16) . . ?
C3_67 C1_67 C4_67 110.2(10) . . ?
O1_67 C1_67 C2_67 107.9(16) . . ?
C3_67 C1_67 C2_67 112.7(11) . . ?
C4_67 C1_67 C2_67 105.4(10) . . ?
F3_67 C2_67 F2_67 105.2(12) . . ?
F3_67 C2_67 F1_67 106.5(13) . . ?
F2_67 C2_67 F1_67 119.8(13) . . ?
F3_67 C2_67 C1_67 107.5(12) . . ?
F2_67 C2_67 C1_67 107.2(11) . . ?
F1_67 C2_67 C1_67 109.9(11) . . ?
F4_67 C3_67 F6_67 101.0(11) . . ?
F4_67 C3_67 F5_67 94.6(11) . . ?
F6_67 C3_67 F5_67 130.6(14) . . ?
F4_67 C3_67 C1_67 112.0(11) . . ?
F6_67 C3_67 C1_67 105.4(11) . . ?
F5_67 C3_67 C1_67 111.5(11) . . ?
F7_67 C4_67 F8_67 116.1(14) . . ?
F7_67 C4_67 F9_67 105.9(14) . . ?
F8_67 C4_67 F9_67 105.1(12) . . ?
F7_67 C4_67 C1_67 108.6(11) . . ?
F8_67 C4_67 C1_67 113.0(12) . . ?
F9_67 C4_67 C1_67 107.5(12) . . ?

loop_
_geom_bond_atom_site_label_1
_geom_bond_atom_site_label_2
_geom_bond_distance
_geom_bond_site_symmetry_2
_geom_bond_publ_flag
Si2 C1_14 1.955(4) . ?
Si2 Al6 2.4579(16) . ?
Si2 Al4 2.4729(17) . ?
Si2 Al5 2.5246(16) . ?
Si3 C1_15 1.962(4) . ?
Si3 Al8 2.4599(16) . ?
Si3 Al7 2.4721(18) . ?
Si3 Al9 2.5152(16) . ?
Si4 C1_16 1.965(4) . ?
Si4 Al12 2.4690(16) . ?
Si4 Al10 2.4886(16) . ?
Si4 Al11 2.4898(16) . ?
Al4 C4_7 2.205(4) . ?
Al4 C3_7 2.226(4) . ?
Al4 C5_7 2.227(4) . ?
Al4 C2_7 2.251(4) . ?
Al4 C1_7 2.261(4) . ?
Al4 Al5 2.7847(19) . ?
Al4 Al6 2.8479(18) . ?
Al5 C2_8 2.231(4) . ?
Al5 C1_8 2.232(4) . ?
Al5 C3_8 2.235(4) . ?
Al5 C5_8 2.238(4) . ?
Al5 C4_8 2.253(4) . ?
Al5 Al6 2.8035(17) . ?
Al6 C4_9 2.211(4) . ?
Al6 C3_9 2.221(4) . ?
Al6 C5_9 2.224(4) . ?
Al6 C1_9 2.238(4) . ?
Al6 C2_9 2.240(4) . ?
Al7 C5_4 2.216(5) . ?
Al7 C4_4 2.220(4) . ?
Al7 C1_4 2.242(4) . ?
Al7 C3_4 2.244(4) . ?
Al7 C2_4 2.247(4) . ?
Al7 Al9 2.7935(18) . ?
Al7 Al8 2.8194(18) . ?
Al8 C5_5 2.208(5) . ?
Al8 C4_5 2.211(4) . ?
Al8 C3_5 2.223(4) . ?
Al8 C1_5 2.230(4) . ?
Al8 C2_5 2.234(4) . ?
Al8 Al9 2.7585(17) . ?
Al9 C2_6 2.219(4) . ?
Al9 C1_6 2.225(4) . ?
Al9 C3_6 2.233(4) . ?
Al9 C5_6 2.242(4) . ?
Al9 C4_6 2.244(4) . ?
Al10 C5_2 2.220(4) . ?
Al10 C4_2 2.225(4) . ?
Al10 C2_2 2.234(4) . ?
Al10 C1_2 2.235(4) . ?
Al10 C3_2 2.235(4) . ?
Al10 Al11 2.7625(16) . ?
Al10 Al12 2.8044(17) . ?
Al11 C3_3 2.207(4) . ?
Al11 C4_3 2.219(4) . ?
Al11 C2_3 2.221(4) . ?
Al11 C5_3 2.247(4) . ?
Al11 C1_3 2.249(4) . ?
Al11 Al12 2.8004(17) . ?
Al12 C5_1 2.205(4) . ?
Al12 C4_1 2.216(4) . ?
Al12 C1_1 2.226(4) . ?
Al12 C3_1 2.241(4) . ?
Al12 C2_1 2.252(4) . ?
Al13 O1_59 1.66(2) . ?
Al13 O1_19 1.688(14) . ?
Al13 O1_57 1.69(2) . ?
Al13 O1_48 1.694(18) . ?
Al13 O1_18 1.698(4) . ?
Al13 O1_17 1.713(14) . ?
Al13 F1 1.763(2) . ?
Al14 O1_58 1.60(3) . ?
Al14 O1_22 1.697(3) . ?
Al14 O1_20 1.697(3) . ?
Al14 O1_21 1.703(14) . ?
Al14 O1_65 1.74(2) . ?
Al14 F1 1.761(2) . ?
Al15 O1_49 1.596(10) . ?
Al15 O1_25 1.676(12) . ?
Al15 O1_23 1.685(5) . ?
Al15 O1_46 1.69(2) . ?
Al15 O1_11 1.70(2) . ?
Al15 O1_63 1.739(12) . ?
Al15 O1_24 1.750(5) . ?
Al15 F2 1.761(3) . ?
Al16 O1_47 1.644(16) . ?
Al16 O1_67 1.66(2) . ?
Al16 O1_61 1.667(13) . ?
Al16 O1_50 1.671(19) . ?
Al16 O1_26 1.693(14) . ?
Al16 O1_27 1.703(16) . ?
Al16 O1_28 1.743(11) . ?
Al16 O1_41 1.746(12) . ?
Al16 O1_64 1.753(18) . ?
Al16 F2 1.765(3) . ?
Al17 O1_55 1.61(2) . ?
Al17 O1_60 1.62(2) . ?
Al17 O1_13 1.63(2) . ?
Al17 O1_30 1.704(4) . ?
Al17 O1_31 1.712(5) . ?
Al17 O1_29 1.722(8) . ?
Al17 F3 1.760(3) . ?
Al18 O1_56 1.581(15) . ?
Al18 O1_66 1.631(16) . ?
Al18 O1_34 1.695(19) . ?
Al18 O1_45 1.703(15) . ?
Al18 O1_33 1.704(10) . ?
Al18 O1_44 1.72(2) . ?
Al18 O1_32 1.744(6) . ?
Al18 F3 1.761(3) . ?
Al19 O1_53 1.547(18) . ?
Al19 O1_36 1.690(5) . ?
Al19 O1_35 1.695(6) . ?
Al19 O1_12 1.73(2) . ?
Al19 O1_37 1.742(4) . ?
Al19 F4 1.765(2) . ?
Al19 O1_43 1.77(3) . ?
Al20 O1_52 1.555(15) . ?
Al20 O1_38 1.686(5) . ?
Al20 O1_39 1.704(4) . ?
Al20 O1_40 1.726(8) . ?
Al20 O1_54 1.74(2) . ?
Al20 O1_42 1.745(12) . ?
Al20 O1_51 1.75(2) . ?
Al20 F4 1.767(2) . ?
C1_1 C5_1 1.413(6) . ?
C1_1 C2_1 1.420(6) . ?
C1_1 C10_1 1.500(6) . ?
C2_1 C3_1 1.419(6) . ?
C2_1 C9_1 1.501(6) . ?
C3_1 C4_1 1.424(6) . ?
C3_1 C8_1 1.505(6) . ?
C4_1 C5_1 1.439(6) . ?
C4_1 C7_1 1.498(6) . ?
C5_1 C6_1 1.498(6) . ?
C6_1 H6A_1 0.9800 . ?
C6_1 H6B_1 0.9800 . ?
C6_1 H6C_1 0.9800 . ?
C7_1 H7A_1 0.9800 . ?
C7_1 H7B_1 0.9800 . ?
C7_1 H7C_1 0.9800 . ?
C8_1 H8A_1 0.9800 . ?
C8_1 H8B_1 0.9800 . ?
C8_1 H8C_1 0.9800 . ?
C9_1 H9A_1 0.9800 . ?
C9_1 H9B_1 0.9800 . ?
C9_1 H9C_1 0.9800 . ?
C10_1 H10A_1 0.9800 . ?
C10_1 H10B_1 0.9800 . ?
C10_1 H10C_1 0.9800 . ?
C1_2 C2_2 1.422(6) . ?
C1_2 C5_2 1.424(6) . ?
C1_2 C10_2 1.494(6) . ?
C2_2 C3_2 1.431(5) . ?
C2_2 C9_2 1.502(6) . ?
C3_2 C4_2 1.421(5) . ?
C3_2 C8_2 1.502(6) . ?
C4_2 C5_2 1.430(6) . ?
C4_2 C7_2 1.508(6) . ?
C5_2 C6_2 1.504(6) . ?
C6_2 H6A_2 0.9800 . ?
C6_2 H6B_2 0.9800 . ?
C6_2 H6C_2 0.9800 . ?
C7_2 H7A_2 0.9800 . ?
C7_2 H7B_2 0.9800 . ?
C7_2 H7C_2 0.9800 . ?
C8_2 H8A_2 0.9800 . ?
C8_2 H8B_2 0.9800 . ?
C8_2 H8C_2 0.9800 . ?
C9_2 H9A_2 0.9800 . ?
C9_2 H9B_2 0.9800 . ?
C9_2 H9C_2 0.9800 . ?
C10_2 H10A_2 0.9800 . ?
C10_2 H10B_2 0.9800 . ?
C10_2 H10C_2 0.9800 . ?
C1_3 C2_3 1.422(6) . ?
C1_3 C5_3 1.424(6) . ?
C1_3 C10_3 1.501(6) . ?
C2_3 C3_3 1.434(6) . ?
C2_3 C9_3 1.502(6) . ?
C3_3 C4_3 1.420(6) . ?
C3_3 C8_3 1.489(6) . ?
C4_3 C5_3 1.428(5) . ?
C4_3 C7_3 1.495(6) . ?
C5_3 C6_3 1.496(6) . ?
C6_3 H6A_3 0.9800 . ?
C6_3 H6B_3 0.9800 . ?
C6_3 H6C_3 0.9800 . ?
C7_3 H7A_3 0.9800 . ?
C7_3 H7B_3 0.9800 . ?
C7_3 H7C_3 0.9800 . ?
C8_3 H8A_3 0.9800 . ?
C8_3 H8B_3 0.9800 . ?
C8_3 H8C_3 0.9800 . ?
C9_3 H9A_3 0.9800 . ?
C9_3 H9B_3 0.9800 . ?
C9_3 H9C_3 0.9800 . ?
C10_3 H10A_3 0.9800 . ?
C10_3 H10B_3 0.9800 . ?
C10_3 H10C_3 0.9800 . ?
C1_4 C2_4 1.423(6) . ?
C1_4 C5_4 1.424(6) . ?
C1_4 C10_4 1.499(6) . ?
C2_4 C3_4 1.417(6) . ?
C2_4 C9_4 1.497(6) . ?
C3_4 C4_4 1.418(6) . ?
C3_4 C8_4 1.500(6) . ?
C4_4 C5_4 1.432(6) . ?
C4_4 C7_4 1.502(6) . ?
C5_4 C6_4 1.497(7) . ?
C6_4 H6A_4 0.9800 . ?
C6_4 H6B_4 0.9800 . ?
C6_4 H6C_4 0.9800 . ?
C7_4 H7A_4 0.9800 . ?
C7_4 H7B_4 0.9800 . ?
C7_4 H7C_4 0.9800 . ?
C8_4 H8A_4 0.9800 . ?
C8_4 H8B_4 0.9800 . ?
C8_4 H8C_4 0.9800 . ?
C9_4 H9A_4 0.9800 . ?
C9_4 H9B_4 0.9800 . ?
C9_4 H9C_4 0.9800 . ?
C10_4 H10A_4 0.9800 . ?
C10_4 H10B_4 0.9800 . ?
C10_4 H10C_4 0.9800 . ?
C1_5 C2_5 1.416(6) . ?
C1_5 C5_5 1.432(6) . ?
C1_5 C10_5 1.497(6) . ?
C2_5 C3_5 1.429(5) . ?
C2_5 C9_5 1.499(6) . ?
C3_5 C4_5 1.421(6) . ?
C3_5 C8_5 1.499(6) . ?
C4_5 C5_5 1.428(6) . ?
C4_5 C7_5 1.504(6) . ?
C5_5 C6_5 1.504(6) . ?
C6_5 H6A_5 0.9800 . ?
C6_5 H6B_5 0.9800 . ?
C6_5 H6C_5 0.9800 . ?
C7_5 H7A_5 0.9800 . ?
C7_5 H7B_5 0.9800 . ?
C7_5 H7C_5 0.9800 . ?
C8_5 H8A_5 0.9800 . ?
C8_5 H8B_5 0.9800 . ?
C8_5 H8C_5 0.9800 . ?
C9_5 H9A_5 0.9800 . ?
C9_5 H9B_5 0.9800 . ?
C9_5 H9C_5 0.9800 . ?
C10_5 H10A_5 0.9800 . ?
C10_5 H10B_5 0.9800 . ?
C10_5 H10C_5 0.9800 . ?
C1_6 C5_6 1.428(6) . ?
C1_6 C2_6 1.431(6) . ?
C1_6 C10_6 1.493(6) . ?
C2_6 C3_6 1.422(6) . ?
C2_6 C9_6 1.493(7) . ?
C3_6 C4_6 1.421(6) . ?
C3_6 C8_6 1.500(6) . ?
C4_6 C5_6 1.422(6) . ?
C4_6 C7_6 1.493(7) . ?
C5_6 C6_6 1.497(6) . ?
C6_6 H6A_6 0.9800 . ?
C6_6 H6B_6 0.9800 . ?
C6_6 H6C_6 0.9800 . ?
C7_6 H7A_6 0.9800 . ?
C7_6 H7B_6 0.9800 . ?
C7_6 H7C_6 0.9800 . ?
C8_6 H8A_6 0.9800 . ?
C8_6 H8B_6 0.9800 . ?
C8_6 H8C_6 0.9800 . ?
C9_6 H9A_6 0.9800 . ?
C9_6 H9B_6 0.9800 . ?
C9_6 H9C_6 0.9800 . ?
C10_6 H10A_6 0.9800 . ?
C10_6 H10B_6 0.9800 . ?
C10_6 H10C_6 0.9800 . ?
C1_7 C2_7 1.420(6) . ?
C1_7 C5_7 1.432(5) . ?
C1_7 C10_7 1.498(6) . ?
C2_7 C3_7 1.424(6) . ?
C2_7 C9_7 1.507(6) . ?
C3_7 C4_7 1.424(6) . ?
C3_7 C8_7 1.502(6) . ?
C4_7 C5_7 1.428(6) . ?
C4_7 C7_7 1.493(6) . ?
C5_7 C6_7 1.497(6) . ?
C6_7 H6A_7 0.9800 . ?
C6_7 H6B_7 0.9800 . ?
C6_7 H6C_7 0.9800 . ?
C7_7 H7A_7 0.9800 . ?
C7_7 H7B_7 0.9800 . ?
C7_7 H7C_7 0.9800 . ?
C8_7 H8A_7 0.9800 . ?
C8_7 H8B_7 0.9800 . ?
C8_7 H8C_7 0.9800 . ?
C9_7 H9A_7 0.9800 . ?
C9_7 H9B_7 0.9800 . ?
C9_7 H9C_7 0.9800 . ?
C10_7 H10A_7 0.9800 . ?
C10_7 H10B_7 0.9800 . ?
C10_7 H10C_7 0.9800 . ?
C1_8 C2_8 1.424(5) . ?
C1_8 C5_8 1.430(6) . ?
C1_8 C10_8 1.498(5) . ?
C2_8 C3_8 1.425(5) . ?
C2_8 C9_8 1.496(6) . ?
C3_8 C4_8 1.425(6) . ?
C3_8 C8_8 1.499(5) . ?
C4_8 C5_8 1.418(5) . ?
C4_8 C7_8 1.505(6) . ?
C5_8 C6_8 1.499(6) . ?
C6_8 H6A_8 0.9800 . ?
C6_8 H6B_8 0.9800 . ?
C6_8 H6C_8 0.9800 . ?
C7_8 H7A_8 0.9800 . ?
C7_8 H7B_8 0.9800 . ?
C7_8 H7C_8 0.9800 . ?
C8_8 H8A_8 0.9800 . ?
C8_8 H8B_8 0.9800 . ?
C8_8 H8C_8 0.9800 . ?
C9_8 H9A_8 0.9800 . ?
C9_8 H9B_8 0.9800 . ?
C9_8 H9C_8 0.9800 . ?
C10_8 H10A_8 0.9800 . ?
C10_8 H10B_8 0.9800 . ?
C10_8 H10C_8 0.9800 . ?
C1_9 C2_9 1.422(6) . ?
C1_9 C5_9 1.425(6) . ?
C1_9 C10_9 1.499(6) . ?
C2_9 C3_9 1.429(6) . ?
C2_9 C9_9 1.500(6) . ?
C3_9 C4_9 1.420(5) . ?
C3_9 C8_9 1.498(6) . ?
C4_9 C5_9 1.432(5) . ?
C4_9 C7_9 1.502(6) . ?
C5_9 C6_9 1.497(5) . ?
C6_9 H6A_9 0.9800 . ?
C6_9 H6B_9 0.9800 . ?
C6_9 H6C_9 0.9800 . ?
C7_9 H7A_9 0.9800 . ?
C7_9 H7B_9 0.9800 . ?
C7_9 H7C_9 0.9800 . ?
C8_9 H8A_9 0.9800 . ?
C8_9 H8B_9 0.9800 . ?
C8_9 H8C_9 0.9800 . ?
C9_9 H9A_9 0.9800 . ?
C9_9 H9B_9 0.9800 . ?
C9_9 H9C_9 0.9800 . ?
C10_9 H10A_9 0.9800 . ?
C10_9 H10B_9 0.9800 . ?
C10_9 H10C_9 0.9800 . ?
C5_14 C4_14 1.353(6) . ?
C5_14 C1_14 1.497(5) . ?
C5_14 C10_14 1.498(6) . ?
C6_14 C1_14 1.533(6) . ?
C6_14 H6A_14 0.9800 . ?
C6_14 H6B_14 0.9800 . ?
C6_14 H6C_14 0.9800 . ?
C7_14 C2_14 1.501(6) . ?
C7_14 H7A_14 0.9800 . ?
C7_14 H7B_14 0.9800 . ?
C7_14 H7C_14 0.9800 . ?
C8_14 C3_14 1.497(6) . ?
C8_14 H8A_14 0.9800 . ?
C8_14 H8B_14 0.9800 . ?
C8_14 H8C_14 0.9800 . ?
C9_14 C4_14 1.504(6) . ?
C9_14 H9A_14 0.9800 . ?
C9_14 H9B_14 0.9800 . ?
C9_14 H9C_14 0.9800 . ?
C10_14 H10A_14 0.9800 . ?
C10_14 H10B_14 0.9800 . ?
C10_14 H10C_14 0.9800 . ?
C1_14 C2_14 1.498(5) . ?
C2_14 C3_14 1.346(6) . ?
C3_14 C4_14 1.459(6) . ?
C5_15 C4_15 1.356(6) . ?
C5_15 C1_15 1.486(6) . ?
C5_15 C10_15 1.501(6) . ?
C6_15 C1_15 1.533(6) . ?
C6_15 H6A_15 0.9800 . ?
C6_15 H6B_15 0.9800 . ?
C6_15 H6C_15 0.9800 . ?
C7_15 C2_15 1.506(6) . ?
C7_15 H7A_15 0.9800 . ?
C7_15 H7B_15 0.9800 . ?
C7_15 H7C_15 0.9800 . ?
C8_15 C3_15 1.506(6) . ?
C8_15 H8A_15 0.9800 . ?
C8_15 H8B_15 0.9800 . ?
C8_15 H8C_15 0.9800 . ?
C9_15 C4_15 1.497(6) . ?
C9_15 H9A_15 0.9800 . ?
C9_15 H9B_15 0.9800 . ?
C9_15 H9C_15 0.9800 . ?
C10_15 H10A_15 0.9800 . ?
C10_15 H10B_15 0.9800 . ?
C10_15 H10C_15 0.9800 . ?
C1_15 C2_15 1.489(6) . ?
C2_15 C3_15 1.355(6) . ?
C3_15 C4_15 1.459(6) . ?
C5_16 C4_16 1.357(5) . ?
C5_16 C10_16 1.502(6) . ?
C5_16 C1_16 1.503(5) . ?
C6_16 C1_16 1.526(6) . ?
C6_16 H6A_16 0.9800 . ?
C6_16 H6B_16 0.9800 . ?
C6_16 H6C_16 0.9800 . ?
C7_16 C2_16 1.497(6) . ?
C7_16 H7A_16 0.9800 . ?
C7_16 H7B_16 0.9800 . ?
C7_16 H7C_16 0.9800 . ?
C8_16 C3_16 1.506(5) . ?
C8_16 H8A_16 0.9800 . ?
C8_16 H8B_16 0.9800 . ?
C8_16 H8C_16 0.9800 . ?
C9_16 C4_16 1.499(5) . ?
C9_16 H9A_16 0.9800 . ?
C9_16 H9B_16 0.9800 . ?
C9_16 H9C_16 0.9800 . ?
C10_16 H10A_16 0.9800 . ?
C10_16 H10B_16 0.9800 . ?
C10_16 H10C_16 0.9800 . ?
C1_16 C2_16 1.500(5) . ?
C2_16 C3_16 1.356(5) . ?
C3_16 C4_16 1.455(6) . ?
O1_17 C1_17 1.354(9) . ?
C1_17 C2_17 1.539(10) . ?
C1_17 C4_17 1.551(10) . ?
C1_17 C3_17 1.573(10) . ?
C2_17 F1_17 1.308(10) . ?
C2_17 F2_17 1.311(10) . ?
C2_17 F3_17 1.360(10) . ?
C3_17 F5_17 1.293(10) . ?
C3_17 F6_17 1.311(9) . ?
C3_17 F4_17 1.374(11) . ?
C4_17 F7_17 1.312(11) . ?
C4_17 F8_17 1.313(10) . ?
C4_17 F9_17 1.379(11) . ?
O1_18 C1_18 1.358(6) . ?
C1_18 C3_18 1.526(8) . ?
C1_18 C2_18 1.552(8) . ?
C1_18 C4_18 1.565(9) . ?
C2_18 F2_18 1.327(7) . ?
C2_18 F3_18 1.332(8) . ?
C2_18 F1_18 1.383(8) . ?
C3_18 F4_18 1.304(8) . ?
C3_18 F6_18 1.327(7) . ?
C3_18 F5_18 1.365(9) . ?
C4_18 F9_18 1.316(9) . ?
C4_18 F8_18 1.319(7) . ?
C4_18 F7_18 1.356(8) . ?
O1_19 C1_19 1.351(10) . ?
C1_19 C3_19 1.542(10) . ?
C1_19 C2_19 1.556(10) . ?
C1_19 C4_19 1.557(10) . ?
C2_19 F1_19 1.282(10) . ?
C2_19 F3_19 1.344(11) . ?
C2_19 F2_19 1.367(11) . ?
C3_19 F5_19 1.344(10) . ?
C3_19 F4_19 1.347(10) . ?
C3_19 F6_19 1.349(10) . ?
C4_19 F8_19 1.295(10) . ?
C4_19 F9_19 1.341(9) . ?
C4_19 F7_19 1.345(10) . ?
O1_20 C1_20 1.357(5) . ?
C1_20 C3_20 1.541(6) . ?
C1_20 C2_20 1.549(6) . ?
C1_20 C4_20 1.550(6) . ?
C2_20 F3_20 1.315(7) . ?
C2_20 F1_20 1.334(8) . ?
C2_20 F2_20 1.334(6) . ?
C3_20 F4_20 1.320(6) . ?
C3_20 F5_20 1.328(6) . ?
C3_20 F6_20 1.336(6) . ?
C4_20 F9_20 1.325(6) . ?
C4_20 F8_20 1.328(5) . ?
C4_20 F7_20 1.330(6) . ?
O1_21 C1_21 1.363(9) . ?
C1_21 C2_21 1.536(9) . ?
C1_21 C4_21 1.552(9) . ?
C1_21 C3_21 1.556(9) . ?
C2_21 F2_21 1.328(9) . ?
C2_21 F1_21 1.335(10) . ?
C2_21 F3_21 1.348(9) . ?
C3_21 F4_21 1.317(9) . ?
C3_21 F6_21 1.328(9) . ?
C3_21 F5_21 1.346(9) . ?
C4_21 F7_21 1.329(10) . ?
C4_21 F9_21 1.341(9) . ?
C4_21 F8_21 1.342(10) . ?
O1_22 C1_22 1.346(5) . ?
C1_22 C4_22 1.536(7) . ?
C1_22 C2_22 1.536(7) . ?
C1_22 C3_22 1.546(7) . ?
C2_22 F3_22 1.314(6) . ?
C2_22 F2_22 1.330(6) . ?
C2_22 F1_22 1.349(6) . ?
C3_22 F6_22 1.308(8) . ?
C3_22 F4_22 1.323(8) . ?
C3_22 F5_22 1.350(8) . ?
C4_22 F9_22 1.327(7) . ?
C4_22 F7_22 1.328(7) . ?
C4_22 F8_22 1.332(6) . ?
O1_23 C1_23 1.354(6) . ?
C1_23 C2_23 1.533(7) . ?
C1_23 C3_23 1.539(8) . ?
C1_23 C4_23 1.553(7) . ?
C2_23 F3_23 1.333(7) . ?
C2_23 F1_23 1.335(7) . ?
C2_23 F2_23 1.336(7) . ?
C3_23 F5_23 1.320(8) . ?
C3_23 F4_23 1.325(8) . ?
C3_23 F6_23 1.343(7) . ?
C4_23 F8_23 1.318(7) . ?
C4_23 F7_23 1.327(8) . ?
C4_23 F9_23 1.328(8) . ?
O1_24 C1_24 1.341(7) . ?
C1_24 C2_24 1.541(8) . ?
C1_24 C4_24 1.544(8) . ?
C1_24 C3_24 1.559(9) . ?
C2_24 F3_24 1.317(8) . ?
C2_24 F2_24 1.320(8) . ?
C2_24 F1_24 1.343(9) . ?
C3_24 F4_24 1.299(9) . ?
C3_24 F5_24 1.332(9) . ?
C3_24 F6_24 1.343(9) . ?
C4_24 F8_24 1.321(8) . ?
C4_24 F9_24 1.337(8) . ?
C4_24 F7_24 1.347(8) . ?
O1_25 C1_25 1.347(11) . ?
C1_25 C2_25 1.541(11) . ?
C1_25 C3_25 1.543(11) . ?
C1_25 C4_25 1.550(11) . ?
C2_25 F1_25 1.300(11) . ?
C2_25 F3_25 1.360(11) . ?
C2_25 F2_25 1.364(11) . ?
C3_25 F5_25 1.316(11) . ?
C3_25 F6_25 1.342(11) . ?
C3_25 F4_25 1.354(11) . ?
C4_25 F7_25 1.282(11) . ?
C4_25 F8_25 1.326(11) . ?
C4_25 F9_25 1.353(12) . ?
O1_26 C1_26 1.368(10) . ?
C1_26 C2_26 1.534(11) . ?
C1_26 C4_26 1.545(11) . ?
C1_26 C3_26 1.549(11) . ?
C2_26 F3_26 1.260(11) . ?
C2_26 F2_26 1.300(10) . ?
C2_26 F1_26 1.383(12) . ?
C3_26 F6_26 1.326(10) . ?
C3_26 F5_26 1.344(11) . ?
C3_26 F4_26 1.372(11) . ?
C4_26 F7_26 1.328(11) . ?
C4_26 F8_26 1.335(11) . ?
C4_26 F9_26 1.356(11) . ?
O1_30 C1_30 1.356(5) . ?
C1_30 C2_30 1.536(6) . ?
C1_30 C4_30 1.549(7) . ?
C1_30 C3_30 1.550(7) . ?
C2_30 F3_30 1.328(6) . ?
C2_30 F1_30 1.332(6) . ?
C2_30 F2_30 1.342(6) . ?
C3_30 F4_30 1.320(7) . ?
C3_30 F6_30 1.329(7) . ?
C3_30 F5_30 1.329(7) . ?
C4_30 F9_30 1.311(6) . ?
C4_30 F7_30 1.319(6) . ?
C4_30 F8_30 1.339(6) . ?
O1_31 C1_31 1.344(6) . ?
C1_31 C4_31 1.533(8) . ?
C1_31 C2_31 1.544(8) . ?
C1_31 C3_31 1.546(7) . ?
C2_31 F3_31 1.316(8) . ?
C2_31 F1_31 1.332(8) . ?
C2_31 F2_31 1.362(8) . ?
C3_31 F5_31 1.319(8) . ?
C3_31 F6_31 1.327(7) . ?
C3_31 F4_31 1.329(7) . ?
C4_31 F9_31 1.325(8) . ?
C4_31 F7_31 1.335(8) . ?
C4_31 F8_31 1.341(8) . ?
O1_32 C1_32 1.349(6) . ?
C1_32 C2_32 1.551(8) . ?
C1_32 C4_32 1.551(7) . ?
C1_32 C3_32 1.553(8) . ?
C2_32 F1_32 1.288(8) . ?
C2_32 F3_32 1.308(7) . ?
C2_32 F2_32 1.358(7) . ?
C3_32 F4_32 1.312(8) . ?
C3_32 F5_32 1.317(8) . ?
C3_32 F6_32 1.361(7) . ?
C4_32 F9_32 1.292(8) . ?
C4_32 F8_32 1.314(7) . ?
C4_32 F7_32 1.374(9) . ?
O1_33 C1_33 1.355(8) . ?
C1_33 C4_33 1.533(9) . ?
C1_33 C2_33 1.548(10) . ?
C1_33 C3_33 1.554(9) . ?
C2_33 F3_33 1.285(9) . ?
C2_33 F2_33 1.306(8) . ?
C2_33 F1_33 1.383(10) . ?
C3_33 F4_33 1.293(10) . ?
C3_33 F6_33 1.301(8) . ?
C3_33 F5_33 1.365(10) . ?
C4_33 F9_33 1.291(8) . ?
C4_33 F8_33 1.333(8) . ?
C4_33 F7_33 1.369(9) . ?
O1_35 C1_35 1.368(6) . ?
C1_35 C2_35 1.534(7) . ?
C1_35 C3_35 1.538(7) . ?
C1_35 C4_35 1.566(7) . ?
C2_35 F3_35 1.334(7) . ?
C2_35 F2_35 1.349(7) . ?
C2_35 F1_35 1.361(7) . ?
C3_35 F4_35 1.311(7) . ?
C3_35 F6_35 1.332(6) . ?
C3_35 F5_35 1.371(8) . ?
C4_35 F9_35 1.307(7) . ?
C4_35 F7_35 1.342(7) . ?
C4_35 F8_35 1.343(7) . ?
O1_36 C1_36 1.354(6) . ?
C1_36 C2_36 1.546(7) . ?
C1_36 C3_36 1.549(7) . ?
C1_36 C4_36 1.551(7) . ?
C2_36 F3_36 1.326(7) . ?
C2_36 F1_36 1.334(7) . ?
C2_36 F2_36 1.345(6) . ?
C3_36 F4_36 1.309(6) . ?
C3_36 F6_36 1.340(6) . ?
C3_36 F5_36 1.345(7) . ?
C4_36 F9_36 1.320(6) . ?
C4_36 F8_36 1.335(6) . ?
C4_36 F7_36 1.343(6) . ?
O1_37 C1_37 1.355(5) . ?
C1_37 C2_37 1.550(7) . ?
C1_37 C4_37 1.551(7) . ?
C1_37 C3_37 1.554(7) . ?
C2_37 F2_37 1.323(6) . ?
C2_37 F1_37 1.333(7) . ?
C2_37 F3_37 1.334(7) . ?
C3_37 F4_37 1.313(7) . ?
C3_37 F5_37 1.332(7) . ?
C3_37 F6_37 1.343(6) . ?
C4_37 F9_37 1.326(6) . ?
C4_37 F7_37 1.328(7) . ?
C4_37 F8_37 1.337(6) . ?
O1_38 C1_38 1.357(6) . ?
C1_38 C3_38 1.544(7) . ?
C1_38 C4_38 1.552(7) . ?
C1_38 C2_38 1.552(7) . ?
C2_38 F3_38 1.318(7) . ?
C2_38 F1_38 1.332(7) . ?
C2_38 F2_38 1.338(7) . ?
C3_38 F6_38 1.324(7) . ?
C3_38 F4_38 1.339(7) . ?
C3_38 F5_38 1.340(8) . ?
C4_38 F9_38 1.322(7) . ?
C4_38 F8_38 1.327(7) . ?
C4_38 F7_38 1.328(7) . ?
O1_39 C1_39 1.351(6) . ?
C1_39 C4_39 1.549(7) . ?
C1_39 C2_39 1.555(8) . ?
C1_39 C3_39 1.555(7) . ?
C2_39 F1_39 1.327(6) . ?
C2_39 F3_39 1.328(7) . ?
C2_39 F2_39 1.332(7) . ?
C3_39 F4_39 1.321(7) . ?
C3_39 F5_39 1.338(7) . ?
C3_39 F6_39 1.341(7) . ?
C4_39 F9_39 1.324(7) . ?
C4_39 F7_39 1.336(8) . ?
C4_39 F8_39 1.343(7) . ?
O1_40 C1_40 1.361(8) . ?
C1_40 C4_40 1.540(9) . ?
C1_40 C3_40 1.548(9) . ?
C1_40 C2_40 1.565(9) . ?
C2_40 F1_40 1.303(9) . ?
C2_40 F2_40 1.319(8) . ?
C2_40 F3_40 1.336(9) . ?
C3_40 F6_40 1.324(8) . ?
C3_40 F4_40 1.328(9) . ?
C3_40 F5_40 1.333(9) . ?
C4_40 F9_40 1.315(9) . ?
C4_40 F7_40 1.319(9) . ?
C4_40 F8_40 1.347(8) . ?
O1_28 C1_28 1.344(10) . ?
C1_28 C4_28 1.541(11) . ?
C1_28 C3_28 1.543(11) . ?
C1_28 C2_28 1.546(11) . ?
C2_28 F3_28 1.284(11) . ?
C2_28 F1_28 1.323(11) . ?
C2_28 F2_28 1.350(11) . ?
C3_28 F6_28 1.282(10) . ?
C3_28 F5_28 1.335(11) . ?
C3_28 F4_28 1.383(11) . ?
F5_28 F3_27 1.777(13) . ?
C4_28 F9_28 1.261(10) . ?
C4_28 F8_28 1.319(10) . ?
C4_28 F7_28 1.325(11) . ?
O1_34 C1_34 1.369(13) . ?
C1_34 C2_34 1.535(12) . ?
C1_34 C3_34 1.541(12) . ?
C1_34 C4_34 1.557(12) . ?
C2_34 F3_34 1.307(12) . ?
C2_34 F2_34 1.327(13) . ?
C2_34 F1_34 1.331(13) . ?
C3_34 F6_34 1.322(12) . ?
C3_34 F4_34 1.337(12) . ?
C3_34 F5_34 1.340(13) . ?
C4_34 F8_34 1.279(12) . ?
C4_34 F9_34 1.379(12) . ?
C4_34 F7_34 1.400(13) . ?
O1_27 C1_27 1.343(12) . ?
C1_27 C4_27 1.529(12) . ?
C1_27 C2_27 1.544(12) . ?
C1_27 C3_27 1.562(12) . ?
C2_27 F1_27 1.277(12) . ?
C2_27 F2_27 1.313(12) . ?
C2_27 F3_27 1.356(12) . ?
C3_27 F6_27 1.301(12) . ?
C3_27 F4_27 1.331(12) . ?
C3_27 F5_27 1.332(12) . ?
C4_27 F7_27 1.303(12) . ?
C4_27 F9_27 1.335(12) . ?
C4_27 F8_27 1.342(12) . ?
O1_41 C1_41 1.360(11) . ?
C1_41 C3_41 1.528(12) . ?
C1_41 C4_41 1.550(11) . ?
C1_41 C2_41 1.575(11) . ?
C2_41 F3_41 1.324(11) . ?
C2_41 F2_41 1.326(11) . ?
C2_41 F1_41 1.366(11) . ?
C3_41 F4_41 1.297(12) . ?
C3_41 F6_41 1.354(11) . ?
C3_41 F5_41 1.369(12) . ?
C4_41 F9_41 1.272(11) . ?
C4_41 F8_41 1.353(11) . ?
C4_41 F7_41 1.371(11) . ?
O1_42 C1_42 1.358(12) . ?
C1_42 C3_42 1.543(12) . ?
C1_42 C2_42 1.543(12) . ?
C1_42 C4_42 1.548(12) . ?
C2_42 F1_42 1.331(12) . ?
C2_42 F3_42 1.333(12) . ?
C2_42 F2_42 1.335(12) . ?
C3_42 F6_42 1.327(12) . ?
C3_42 F5_42 1.332(12) . ?
C3_42 F4_42 1.334(12) . ?
C4_42 F9_42 1.325(12) . ?
C4_42 F7_42 1.327(13) . ?
C4_42 F8_42 1.332(13) . ?
O1_43 C1_43 1.357(13) . ?
C1_43 C2_43 1.539(12) . ?
C1_43 C3_43 1.543(12) . ?
C1_43 C4_43 1.554(12) . ?
C2_43 F3_43 1.338(13) . ?
C2_43 F2_43 1.339(13) . ?
C2_43 F1_43 1.340(13) . ?
C3_43 F6_43 1.323(13) . ?
C3_43 F4_43 1.327(13) . ?
C3_43 F5_43 1.337(13) . ?
C4_43 F9_43 1.326(13) . ?
C4_43 F8_43 1.337(13) . ?
C4_43 F7_43 1.341(13) . ?
O1_44 C1_44 1.361(12) . ?
C1_44 C2_44 1.540(12) . ?
C1_44 C4_44 1.540(12) . ?
C1_44 C3_44 1.543(12) . ?
C2_44 F3_44 1.324(12) . ?
C2_44 F1_44 1.349(13) . ?
C2_44 F2_44 1.352(13) . ?
C3_44 F6_44 1.331(12) . ?
C3_44 F4_44 1.338(12) . ?
C3_44 F5_44 1.350(12) . ?
C4_44 F8_44 1.317(12) . ?
C4_44 F9_44 1.334(12) . ?
C4_44 F7_44 1.372(12) . ?
O1_45 C1_45 1.349(12) . ?
C1_45 C4_45 1.526(11) . ?
C1_45 C2_45 1.538(12) . ?
C1_45 C3_45 1.553(11) . ?
C2_45 F2_45 1.307(12) . ?
C2_45 F1_45 1.323(12) . ?
C2_45 F3_45 1.336(12) . ?
C3_45 F5_45 1.306(12) . ?
C3_45 F4_45 1.350(12) . ?
C3_45 F6_45 1.354(12) . ?
C4_45 F8_45 1.245(12) . ?
C4_45 F7_45 1.330(12) . ?
C4_45 F9_45 1.380(12) . ?
O1_46 C1_46 1.340(13) . ?
C1_46 C4_46 1.515(12) . ?
C1_46 C2_46 1.559(12) . ?
C1_46 C3_46 1.564(13) . ?
C2_46 F1_46 1.306(13) . ?
C2_46 F2_46 1.332(13) . ?
C2_46 F3_46 1.332(13) . ?
C3_46 F4_46 1.300(13) . ?
C3_46 F6_46 1.340(13) . ?
C3_46 F5_46 1.355(13) . ?
C4_46 F8_46 1.314(13) . ?
C4_46 F9_46 1.330(13) . ?
C4_46 F7_46 1.388(13) . ?
O1_47 C1_47 1.352(12) . ?
C1_47 C2_47 1.532(12) . ?
C1_47 C4_47 1.541(12) . ?
C1_47 C3_47 1.578(12) . ?
C2_47 F2_47 1.310(12) . ?
C2_47 F3_47 1.329(12) . ?
C2_47 F1_47 1.348(12) . ?
C3_47 F4_47 1.311(12) . ?
C3_47 F6_47 1.339(12) . ?
C3_47 F5_47 1.359(12) . ?
C4_47 F7_47 1.322(12) . ?
C4_47 F8_47 1.342(12) . ?
C4_47 F9_47 1.389(12) . ?
O1_48 C1_48 1.354(12) . ?
C1_48 C3_48 1.535(11) . ?
C1_48 C2_48 1.547(11) . ?
C1_48 C4_48 1.566(12) . ?
C2_48 F1_48 1.303(11) . ?
C2_48 F3_48 1.309(12) . ?
C2_48 F2_48 1.341(11) . ?
C3_48 F5_48 1.318(11) . ?
C3_48 F4_48 1.341(11) . ?
C3_48 F6_48 1.353(12) . ?
C4_48 F8_48 1.321(12) . ?
C4_48 F7_48 1.330(12) . ?
C4_48 F9_48 1.347(12) . ?
F9_48 F4_58 1.60(3) . ?
O1_49 C1_49 1.350(12) . ?
C1_49 C3_49 1.532(12) . ?
C1_49 C2_49 1.543(12) . ?
C1_49 C4_49 1.547(12) . ?
C2_49 F3_49 1.321(12) . ?
C2_49 F2_49 1.325(12) . ?
C2_49 F1_49 1.334(13) . ?
C3_49 F4_49 1.321(12) . ?
C3_49 F6_49 1.334(12) . ?
C3_49 F5_49 1.340(13) . ?
C4_49 F9_49 1.319(12) . ?
C4_49 F7_49 1.334(12) . ?
C4_49 F8_49 1.336(12) . ?
O1_50 C1_50 1.366(12) . ?
C1_50 C4_50 1.537(11) . ?
C1_50 C2_50 1.544(11) . ?
C1_50 C3_50 1.549(11) . ?
C2_50 F1_50 1.334(12) . ?
C2_50 F2_50 1.338(11) . ?
C2_50 F3_50 1.357(12) . ?
C3_50 F5_50 1.299(11) . ?
C3_50 F6_50 1.329(11) . ?
C3_50 F4_50 1.351(12) . ?
C4_50 F9_50 1.273(11) . ?
C4_50 F8_50 1.287(11) . ?
C4_50 F7_50 1.378(12) . ?
O1_51 C1_51 1.356(13) . ?
C1_51 C2_51 1.540(12) . ?
C1_51 C3_51 1.546(12) . ?
C1_51 C4_51 1.549(12) . ?
C2_51 F1_51 1.322(13) . ?
C2_51 F2_51 1.324(12) . ?
C2_51 F3_51 1.329(13) . ?
C3_51 F5_51 1.296(13) . ?
C3_51 F4_51 1.319(13) . ?
C3_51 F6_51 1.324(12) . ?
C4_51 F8_51 1.328(13) . ?
C4_51 F9_51 1.334(13) . ?
C4_51 F7_51 1.334(13) . ?
O1_52 C1_52 1.352(13) . ?
C1_52 C2_52 1.533(12) . ?
C1_52 C3_52 1.538(12) . ?
C1_52 C4_52 1.558(12) . ?
C2_52 F2_52 1.331(13) . ?
C2_52 F3_52 1.331(13) . ?
C2_52 F1_52 1.337(13) . ?
C3_52 F4_52 1.324(13) . ?
C3_52 F6_52 1.329(13) . ?
C3_52 F5_52 1.329(13) . ?
C4_52 F8_52 1.317(13) . ?
C4_52 F9_52 1.323(13) . ?
C4_52 F7_52 1.336(13) . ?
O1_53 C1_53 1.356(13) . ?
C1_53 C2_53 1.543(12) . ?
C1_53 C3_53 1.546(12) . ?
C1_53 C4_53 1.548(12) . ?
C2_53 F1_53 1.327(13) . ?
C2_53 F2_53 1.331(13) . ?
C2_53 F3_53 1.334(13) . ?
C3_53 F5_53 1.325(13) . ?
C3_53 F4_53 1.330(13) . ?
C3_53 F6_53 1.330(13) . ?
C4_53 F7_53 1.331(13) . ?
C4_53 F8_53 1.332(13) . ?
C4_53 F9_53 1.336(13) . ?
O1_54 C1_54 1.355(13) . ?
C1_54 C3_54 1.543(12) . ?
C1_54 C2_54 1.547(12) . ?
C1_54 C4_54 1.560(12) . ?
C2_54 F1_54 1.330(13) . ?
C2_54 F3_54 1.332(13) . ?
C2_54 F2_54 1.332(13) . ?
C3_54 F4_54 1.330(13) . ?
C3_54 F5_54 1.334(13) . ?
C3_54 F6_54 1.352(13) . ?
C4_54 F8_54 1.320(13) . ?
C4_54 F9_54 1.328(13) . ?
C4_54 F7_54 1.329(13) . ?
O1_29 C1_29 1.361(8) . ?
C1_29 C2_29 1.543(8) . ?
C1_29 C4_29 1.558(9) . ?
C1_29 C3_29 1.561(8) . ?
C2_29 F3_29 1.311(8) . ?
C2_29 F2_29 1.339(8) . ?
C2_29 F1_29 1.350(8) . ?
C3_29 F6_29 1.319(7) . ?
C3_29 F4_29 1.327(8) . ?
C3_29 F5_29 1.334(8) . ?
C4_29 F9_29 1.327(9) . ?
C4_29 F7_29 1.349(10) . ?
C4_29 F8_29 1.350(9) . ?
O1_55 C1_55 1.354(13) . ?
C1_55 C4_55 1.541(12) . ?
C1_55 C2_55 1.543(12) . ?
C1_55 C3_55 1.547(12) . ?
C2_55 F2_55 1.323(13) . ?
C2_55 F3_55 1.330(13) . ?
C2_55 F1_55 1.340(13) . ?
C3_55 F4_55 1.326(13) . ?
C3_55 F6_55 1.335(13) . ?
C3_55 F5_55 1.339(13) . ?
C4_55 F7_55 1.331(13) . ?
C4_55 F9_55 1.335(13) . ?
C4_55 F8_55 1.336(13) . ?
O1_56 C1_56 1.341(12) . ?
C1_56 C2_56 1.525(12) . ?
C1_56 C4_56 1.562(12) . ?
C1_56 C3_56 1.563(12) . ?
C2_56 F3_56 1.338(13) . ?
C2_56 F2_56 1.343(13) . ?
C2_56 F1_56 1.363(13) . ?
C3_56 F6_56 1.301(12) . ?
C3_56 F4_56 1.322(13) . ?
C3_56 F5_56 1.329(13) . ?
C4_56 F9_56 1.346(12) . ?
C4_56 F7_56 1.347(13) . ?
C4_56 F8_56 1.357(12) . ?
O1_57 C1_57 1.352(12) . ?
C1_57 C2_57 1.545(11) . ?
C1_57 C4_57 1.549(11) . ?
C1_57 C3_57 1.551(11) . ?
C2_57 F2_57 1.319(11) . ?
C2_57 F3_57 1.332(12) . ?
C2_57 F1_57 1.347(12) . ?
C3_57 F6_57 1.326(11) . ?
C3_57 F4_57 1.336(11) . ?
C3_57 F5_57 1.348(12) . ?
C4_57 F9_57 1.332(11) . ?
C4_57 F8_57 1.338(12) . ?
C4_57 F7_57 1.358(12) . ?
O1_58 C1_58 1.352(14) . ?
C1_58 C2_58 1.543(13) . ?
C1_58 C3_58 1.548(13) . ?
C1_58 C4_58 1.550(13) . ?
C2_58 F3_58 1.331(14) . ?
C2_58 F2_58 1.335(14) . ?
C2_58 F1_58 1.335(14) . ?
C3_58 F4_58 1.319(14) . ?
C3_58 F5_58 1.327(14) . ?
C3_58 F6_58 1.334(14) . ?
C4_58 F9_58 1.323(14) . ?
C4_58 F8_58 1.333(14) . ?
C4_58 F7_58 1.340(14) . ?
O1_59 C1_59 1.348(14) . ?
C1_59 C4_59 1.538(13) . ?
C1_59 C3_59 1.545(13) . ?
C1_59 C2_59 1.553(13) . ?
C2_59 F3_59 1.314(14) . ?
C2_59 F1_59 1.327(14) . ?
C2_59 F2_59 1.338(14) . ?
C3_59 F6_59 1.316(14) . ?
C3_59 F4_59 1.326(13) . ?
C3_59 F5_59 1.339(13) . ?
C4_59 F9_59 1.329(14) . ?
C4_59 F7_59 1.330(13) . ?
C4_59 F8_59 1.331(14) . ?
O1_60 C1_60 1.363(13) . ?
C1_60 C2_60 1.534(12) . ?
C1_60 C4_60 1.542(12) . ?
C1_60 C3_60 1.547(12) . ?
C2_60 F2_60 1.314(13) . ?
C2_60 F1_60 1.322(13) . ?
C2_60 F3_60 1.336(13) . ?
C3_60 F4_60 1.321(13) . ?
C3_60 F6_60 1.326(13) . ?
C3_60 F5_60 1.340(13) . ?
C4_60 F9_60 1.311(13) . ?
C4_60 F8_60 1.330(13) . ?
C4_60 F7_60 1.340(13) . ?
O1_61 C1_61 1.361(11) . ?
C1_61 C2_61 1.515(11) . ?
C1_61 C4_61 1.543(11) . ?
C1_61 C3_61 1.568(12) . ?
C2_61 F3_61 1.288(11) . ?
C2_61 F2_61 1.326(11) . ?
C2_61 F1_61 1.392(12) . ?
C3_61 F6_61 1.315(12) . ?
C3_61 F4_61 1.320(11) . ?
C3_61 F5_61 1.350(12) . ?
C4_61 F9_61 1.274(12) . ?
C4_61 F8_61 1.332(11) . ?
C4_61 F7_61 1.361(12) . ?
Si1_62 C1D_62 1.955(4) . ?
Si1_62 Al2_62 2.4709(19) . ?
Si1_62 Al3_62 2.4817(18) . ?
Si1_62 Al1_62 2.4875(17) . ?
Al1_62 C4C_62 2.194(5) . ?
Al1_62 C3C_62 2.218(5) . ?
Al1_62 C5C_62 2.229(4) . ?
Al1_62 C1C_62 2.276(5) . ?
Al1_62 C2C_62 2.281(5) . ?
Al1_62 Al2_62 2.803(2) . ?
Al1_62 Al3_62 2.8098(19) . ?
Al2_62 C4A_62 2.195(5) . ?
Al2_62 C5A_62 2.200(4) . ?
Al2_62 C1A_62 2.229(5) . ?
Al2_62 C3A_62 2.237(5) . ?
Al2_62 C2A_62 2.267(5) . ?
Al2_62 Al3_62 2.773(2) . ?
Al3_62 C2B_62 2.177(5) . ?
Al3_62 C3B_62 2.195(5) . ?
Al3_62 C1B_62 2.230(5) . ?
Al3_62 C4B_62 2.253(4) . ?
Al3_62 C5B_62 2.276(5) . ?
C1A_62 C5A_62 1.411(6) . ?
C1A_62 C2A_62 1.429(7) . ?
C1A_62 C6A_62 1.506(6) . ?
C2A_62 C3A_62 1.434(6) . ?
C2A_62 C7A_62 1.506(7) . ?
C3A_62 C4A_62 1.395(7) . ?
C3A_62 C8A_62 1.509(7) . ?
C4A_62 C5A_62 1.420(6) . ?
C4A_62 C9A_62 1.511(6) . ?
C5A_62 C10A_62 1.493(6) . ?
C10A_62 H10A_62 0.9800 . ?
C10A_62 H10B_62 0.9800 . ?
C10A_62 H10C_62 0.9800 . ?
C9A_62 H9AA_62 0.9800 . ?
C9A_62 H9AB_62 0.9800 . ?
C9A_62 H9AC_62 0.9800 . ?
C8A_62 H8AA_62 0.9800 . ?
C8A_62 H8AB_62 0.9800 . ?
C8A_62 H8AC_62 0.9800 . ?
C7A_62 H7AA_62 0.9800 . ?
C7A_62 H7AB_62 0.9800 . ?
C7A_62 H7AC_62 0.9800 . ?
C6A_62 H6AA_62 0.9800 . ?
C6A_62 H6AB_62 0.9800 . ?
C6A_62 H6AC_62 0.9800 . ?
C1B_62 C2B_62 1.395(7) . ?
C1B_62 C5B_62 1.436(6) . ?
C1B_62 C6B_62 1.500(7) . ?
C2B_62 C3B_62 1.408(7) . ?
C2B_62 C7B_62 1.520(7) . ?
C3B_62 C4B_62 1.403(7) . ?
C3B_62 C8B_62 1.519(7) . ?
C4B_62 C5B_62 1.423(6) . ?
C4B_62 C9B_62 1.516(6) . ?
C5B_62 C10B_62 1.493(7) . ?
C10B_62 H10D_62 0.9800 . ?
C10B_62 H10E_62 0.9800 . ?
C10B_62 H10F_62 0.9800 . ?
C9B_62 H9BA_62 0.9800 . ?
C9B_62 H9BB_62 0.9800 . ?
C9B_62 H9BC_62 0.9800 . ?
C8B_62 H8BA_62 0.9800 . ?
C8B_62 H8BB_62 0.9800 . ?
C8B_62 H8BC_62 0.9800 . ?
C7B_62 H7BA_62 0.9800 . ?
C7B_62 H7BB_62 0.9800 . ?
C7B_62 H7BC_62 0.9800 . ?
C6B_62 H6BA_62 0.9800 . ?
C6B_62 H6BB_62 0.9800 . ?
C6B_62 H6BC_62 0.9800 . ?
C1C_62 C5C_62 1.423(6) . ?
C1C_62 C2C_62 1.427(6) . ?
C1C_62 C6C_62 1.508(7) . ?
C2C_62 C3C_62 1.404(7) . ?
C2C_62 C7C_62 1.503(7) . ?
C3C_62 C4C_62 1.413(7) . ?
C3C_62 C8C_62 1.505(7) . ?
C4C_62 C5C_62 1.406(6) . ?
C4C_62 C9C_62 1.515(7) . ?
C5C_62 C10C_62 1.503(6) . ?
C10C_62 H10G_62 0.9800 . ?
C10C_62 H10H_62 0.9800 . ?
C10C_62 H10I_62 0.9800 . ?
C9C_62 H9CA_62 0.9800 . ?
C9C_62 H9CB_62 0.9800 . ?
C9C_62 H9CC_62 0.9800 . ?
C8C_62 H8CA_62 0.9800 . ?
C8C_62 H8CB_62 0.9800 . ?
C8C_62 H8CC_62 0.9800 . ?
C7C_62 H7CA_62 0.9800 . ?
C7C_62 H7CB_62 0.9800 . ?
C7C_62 H7CC_62 0.9800 . ?
C6C_62 H6CA_62 0.9800 . ?
C6C_62 H6CB_62 0.9800 . ?
C6C_62 H6CC_62 0.9800 . ?
C5D_62 C4D_62 1.350(7) . ?
C5D_62 C1D_62 1.486(6) . ?
C5D_62 C10D_62 1.489(7) . ?
C6D_62 C1D_62 1.536(7) . ?
C6D_62 H6DA_62 0.9800 . ?
C6D_62 H6DB_62 0.9800 . ?
C6D_62 H6DC_62 0.9800 . ?
C7D_62 C2D_62 1.499(7) . ?
C7D_62 H7DA_62 0.9800 . ?
C7D_62 H7DB_62 0.9800 . ?
C7D_62 H7DC_62 0.9800 . ?
C8D_62 C3D_62 1.518(7) . ?
C8D_62 H8DA_62 0.9800 . ?
C8D_62 H8DB_62 0.9800 . ?
C8D_62 H8DC_62 0.9800 . ?
C9D_62 C4D_62 1.519(7) . ?
C9D_62 H9DA_62 0.9800 . ?
C9D_62 H9DB_62 0.9800 . ?
C9D_62 H9DC_62 0.9800 . ?
C10D_62 H10J_62 0.9800 . ?
C10D_62 H10K_62 0.9800 . ?
C10D_62 H10L_62 0.9800 . ?
C1D_62 C2D_62 1.485(6) . ?
C2D_62 C3D_62 1.354(6) . ?
C3D_62 C4D_62 1.455(7) . ?
O1_11 C1_11 1.357(13) . ?
C1_11 C4_11 1.534(12) . ?
C1_11 C2_11 1.541(13) . ?
C1_11 C3_11 1.553(13) . ?
C2_11 F2_11 1.324(14) . ?
C2_11 F1_11 1.326(13) . ?
C2_11 F3_11 1.328(14) . ?
C3_11 F5_11 1.329(13) . ?
C3_11 F4_11 1.330(13) . ?
C3_11 F6_11 1.332(13) . ?
C4_11 F9_11 1.334(14) . ?
C4_11 F7_11 1.336(13) . ?
C4_11 F8_11 1.337(14) . ?
O1_12 C1_12 1.351(13) . ?
C1_12 C3_12 1.550(12) . ?
C1_12 C4_12 1.551(12) . ?
C1_12 C2_12 1.553(12) . ?
C2_12 F1_12 1.329(13) . ?
C2_12 F3_12 1.342(13) . ?
C2_12 F2_12 1.345(13) . ?
C3_12 F5_12 1.337(13) . ?
C3_12 F6_12 1.344(13) . ?
C3_12 F4_12 1.346(13) . ?
C4_12 F7_12 1.340(13) . ?
C4_12 F8_12 1.343(13) . ?
C4_12 F9_12 1.344(13) . ?
O1_13 C1_13 1.347(13) . ?
C1_13 C3_13 1.524(12) . ?
C1_13 C4_13 1.559(13) . ?
C1_13 C2_13 1.564(13) . ?
C2_13 F2_13 1.327(13) . ?
C2_13 F1_13 1.327(13) . ?
C2_13 F3_13 1.336(13) . ?
C3_13 F5_13 1.329(13) . ?
C3_13 F6_13 1.329(13) . ?
C3_13 F4_13 1.336(13) . ?
C4_13 F7_13 1.313(13) . ?
C4_13 F9_13 1.330(13) . ?
C4_13 F8_13 1.355(13) . ?
Si1_10 C1D_10 1.936(16) . ?
Si1_10 Al3_10 2.477(12) . ?
Si1_10 Al2_10 2.484(12) . ?
Si1_10 Al1_10 2.489(12) . ?
Al1_10 C4C_10 2.083(14) . ?
Al1_10 C5C_10 2.197(13) . ?
Al1_10 C3C_10 2.203(13) . ?
Al1_10 C1C_10 2.371(13) . ?
Al1_10 C2C_10 2.381(13) . ?
Al1_10 Al2_10 2.729(10) . ?
Al1_10 Al3_10 2.752(10) . ?
Al2_10 C4A_10 2.110(14) . ?
Al2_10 C5A_10 2.143(14) . ?
Al2_10 C3A_10 2.272(14) . ?
Al2_10 C1A_10 2.298(14) . ?
Al2_10 C2A_10 2.389(13) . ?
Al2_10 Al3_10 2.696(10) . ?
Al3_10 C2B_10 2.118(14) . ?
Al3_10 C3B_10 2.154(14) . ?
Al3_10 C1B_10 2.246(14) . ?
Al3_10 C4B_10 2.292(13) . ?
Al3_10 C5B_10 2.336(13) . ?
C1A_10 C5A_10 1.397(14) . ?
C1A_10 C2A_10 1.403(14) . ?
C1A_10 C6A_10 1.504(14) . ?
C2A_10 C3A_10 1.400(14) . ?
C2A_10 C7A_10 1.507(14) . ?
C3A_10 C4A_10 1.387(17) . ?
C3A_10 C8A_10 1.510(14) . ?
C4A_10 C5A_10 1.420(14) . ?
C4A_10 C9A_10 1.524(15) . ?
C5A_10 C10A_10 1.506(14) . ?
C10A_10 H10A_10 0.9800 . ?
C10A_10 H10B_10 0.9800 . ?
C10A_10 H10C_10 0.9800 . ?
C9A_10 H9AA_10 0.9800 . ?
C9A_10 H9AB_10 0.9800 . ?
C9A_10 H9AC_10 0.9800 . ?
C8A_10 H8AA_10 0.9800 . ?
C8A_10 H8AB_10 0.9800 . ?
C8A_10 H8AC_10 0.9800 . ?
C7A_10 H7AA_10 0.9800 . ?
C7A_10 H7AB_10 0.9800 . ?
C7A_10 H7AC_10 0.9800 . ?
C6A_10 H6AA_10 0.9800 . ?
C6A_10 H6AB_10 0.9800 . ?
C6A_10 H6AC_10 0.9800 . ?
C1B_10 C2B_10 1.410(14) . ?
C1B_10 C5B_10 1.412(14) . ?
C1B_10 C6B_10 1.514(14) . ?
C2B_10 C3B_10 1.416(14) . ?
C2B_10 C7B_10 1.523(15) . ?
C3B_10 C4B_10 1.394(17) . ?
C3B_10 C8B_10 1.512(14) . ?
C4B_10 C5B_10 1.409(14) . ?
C4B_10 C9B_10 1.512(14) . ?
C5B_10 C10B_10 1.513(14) . ?
C10B_10 H10D_10 0.9800 . ?
C10B_10 H10E_10 0.9800 . ?
C10B_10 H10F_10 0.9800 . ?
C9B_10 H9BA_10 0.9800 . ?
C9B_10 H9BB_10 0.9800 . ?
C9B_10 H9BC_10 0.9800 . ?
C8B_10 H8BA_10 0.9800 . ?
C8B_10 H8BB_10 0.9800 . ?
C8B_10 H8BC_10 0.9800 . ?
C7B_10 H7BA_10 0.9800 . ?
C7B_10 H7BB_10 0.9800 . ?
C7B_10 H7BC_10 0.9800 . ?
C6B_10 H6BA_10 0.9800 . ?
C6B_10 H6BB_10 0.9800 . ?
C6B_10 H6BC_10 0.9800 . ?
C1C_10 C5C_10 1.389(14) . ?
C1C_10 C2C_10 1.409(14) . ?
C1C_10 C6C_10 1.509(14) . ?
C2C_10 C3C_10 1.391(14) . ?
C2C_10 C7C_10 1.512(14) . ?
C3C_10 C4C_10 1.400(17) . ?
C3C_10 C8C_10 1.508(14) . ?
C4C_10 C5C_10 1.413(14) . ?
C4C_10 C9C_10 1.521(15) . ?
C5C_10 C10C_10 1.515(15) . ?
C10C_10 H10G_10 0.9800 . ?
C10C_10 H10H_10 0.9800 . ?
C10C_10 H10I_10 0.9800 . ?
C9C_10 H9CA_10 0.9800 . ?
C9C_10 H9CB_10 0.9800 . ?
C9C_10 H9CC_10 0.9800 . ?
C8C_10 H8CA_10 0.9800 . ?
C8C_10 H8CB_10 0.9800 . ?
C8C_10 H8CC_10 0.9800 . ?
C7C_10 H7CA_10 0.9800 . ?
C7C_10 H7CB_10 0.9800 . ?
C7C_10 H7CC_10 0.9800 . ?
C6C_10 H6CA_10 0.9800 . ?
C6C_10 H6CB_10 0.9800 . ?
C6C_10 H6CC_10 0.9800 . ?
C5D_10 C4D_10 1.340(16) . ?
C5D_10 C1D_10 1.491(16) . ?
C5D_10 C10D_10 1.502(17) . ?
C6D_10 C1D_10 1.526(19) . ?
C6D_10 H6DA_10 0.9800 . ?
C6D_10 H6DB_10 0.9800 . ?
C6D_10 H6DC_10 0.9800 . ?
C7D_10 C2D_10 1.501(17) . ?
C7D_10 H7DA_10 0.9800 . ?
C7D_10 H7DB_10 0.9800 . ?
C7D_10 H7DC_10 0.9800 . ?
C8D_10 C3D_10 1.522(17) . ?
C8D_10 H8DA_10 0.9800 . ?
C8D_10 H8DB_10 0.9800 . ?
C8D_10 H8DC_10 0.9800 . ?
C9D_10 C4D_10 1.516(17) . ?
C9D_10 H9DA_10 0.9800 . ?
C9D_10 H9DB_10 0.9800 . ?
C9D_10 H9DC_10 0.9800 . ?
C10D_10 H10J_10 0.9800 . ?
C10D_10 H10K_10 0.9800 . ?
C10D_10 H10L_10 0.9800 . ?
C1D_10 C2D_10 1.485(16) . ?
C2D_10 C3D_10 1.345(16) . ?
C3D_10 C4D_10 1.459(19) . ?
O1_63 C1_63 1.359(12) . ?
C1_63 C2_63 1.532(12) . ?
C1_63 C3_63 1.571(12) . ?
C1_63 C4_63 1.590(12) . ?
C2_63 F1_63 1.341(12) . ?
C2_63 F2_63 1.361(12) . ?
C2_63 F3_63 1.381(12) . ?
C3_63 F4_63 1.315(12) . ?
C3_63 F5_63 1.346(12) . ?
C3_63 F6_63 1.359(12) . ?
C4_63 F9_63 1.314(12) . ?
C4_63 F8_63 1.340(12) . ?
C4_63 F7_63 1.384(13) . ?
O1_64 C1_64 1.360(13) . ?
C1_64 C2_64 1.543(12) . ?
C1_64 C3_64 1.550(12) . ?
C1_64 C4_64 1.553(12) . ?
C2_64 F3_64 1.325(13) . ?
C2_64 F2_64 1.327(13) . ?
C2_64 F1_64 1.378(13) . ?
C3_64 F5_64 1.324(13) . ?
C3_64 F6_64 1.331(13) . ?
C3_64 F4_64 1.334(13) . ?
C4_64 F9_64 1.334(13) . ?
C4_64 F8_64 1.337(13) . ?
C4_64 F7_64 1.345(13) . ?
O1_65 C1_65 1.362(12) . ?
C1_65 C4_65 1.548(11) . ?
C1_65 C3_65 1.549(11) . ?
C1_65 C2_65 1.551(11) . ?
C2_65 F1_65 1.335(12) . ?
C2_65 F2_65 1.336(12) . ?
C2_65 F3_65 1.337(12) . ?
C3_65 F5_65 1.317(12) . ?
C3_65 F4_65 1.335(12) . ?
C3_65 F6_65 1.342(12) . ?
C4_65 F9_65 1.326(12) . ?
C4_65 F8_65 1.330(12) . ?
C4_65 F7_65 1.331(12) . ?
O1_66 C1_66 1.360(12) . ?
C1_66 C4_66 1.532(12) . ?
C1_66 C3_66 1.537(12) . ?
C1_66 C2_66 1.549(12) . ?
C2_66 F2_66 1.326(12) . ?
C2_66 F3_66 1.331(12) . ?
C2_66 F1_66 1.342(12) . ?
C3_66 F5_66 1.298(12) . ?
C3_66 F6_66 1.322(12) . ?
C3_66 F4_66 1.329(13) . ?
C4_66 F7_66 1.302(13) . ?
C4_66 F8_66 1.318(12) . ?
C4_66 F9_66 1.331(12) . ?
O1_67 C1_67 1.344(13) . ?
C1_67 C3_67 1.537(12) . ?
C1_67 C4_67 1.555(12) . ?
C1_67 C2_67 1.561(12) . ?
C2_67 F3_67 1.321(13) . ?
C2_67 F2_67 1.361(12) . ?
C2_67 F1_67 1.381(12) . ?
C3_67 F4_67 1.346(13) . ?
C3_67 F6_67 1.381(12) . ?
C3_67 F5_67 1.385(12) . ?
C4_67 F7_67 1.338(12) . ?
C4_67 F8_67 1.343(12) . ?
C4_67 F9_67 1.358(13) . ?
